data_7232417
loop_
_publ_author_name
'Wu, Hai-Yang'
'Huang, Min'
'Qin, Chao'
'Wang, Xin-Long'
'Hu, Hai'
'Huang, Peng'
'Su, Zhong-Min'

_publ_section_title
;
 Self-assembly and Li-ion storage performance of three new Nb/W
 mixed-addendum polyoxometalates based on the {SiNb3W9O40} clusters and
 transition-metal cations
;
_journal_issue 12
_journal_name_full CrystEngComm
_journal_page_first 1862
_journal_paper_doi 10.1039/C8CE01626G
_journal_volume 21
_journal_year 2019
_chemical_formula_moiety 'C0 H0 Ca0 Co Cs11 K4 Na3 Nb12 O187 Si4 W36'
_chemical_formula_sum 'C0 H0 Ca0 Co Cs11 K4 Na3 Nb12 O187 Si4 W36'
_chemical_formula_weight 12584.19
_space_group_IT_number 2
_space_group_name_Hall '-P 1'
_space_group_name_H-M_alt 'P -1'
_symmetry_cell_setting triclinic
_symmetry_space_group_name_Hall '-P 1'
_symmetry_space_group_name_H-M 'P -1'
_atom_sites_solution_primary direct
_atom_sites_solution_secondary difmap
_audit_creation_method SHELXL-97
_audit_update_record
;
2018-05-04 deposited with the CCDC.    2019-02-18 downloaded from the CCDC.
;
_cell_angle_alpha 77.303(5)
_cell_angle_beta 75.251(5)
_cell_angle_gamma 83.327(5)
_cell_formula_units_Z 1
_cell_length_a 12.999(5)
_cell_length_b 19.174(5)
_cell_length_c 20.681(5)
_cell_measurement_reflns_used 23285
_cell_measurement_temperature 293(2)
_cell_measurement_theta_max 28.44
_cell_measurement_theta_min 2.01
_cell_volume 4853(3)
_computing_cell_refinement 'SMART (Bruker, 1997)'
_computing_data_collection 'SMART (Bruker, 1997)'
_computing_data_reduction SAINT
_computing_molecular_graphics 'SHELXTL-PLUS (Sheldrick, 1990)'
_computing_publication_material SHELXL-97
_computing_structure_refinement 'SHELXL-97 (Sheldrick, 2008)'
_computing_structure_solution 'SHELXS-97(Sheldrick, 1997)'
_diffrn_ambient_temperature 293(2)
_diffrn_measured_fraction_theta_full 0.951
_diffrn_measured_fraction_theta_max 0.951
_diffrn_measurement_device_type 'Bruker APEX CCD area-detector'
_diffrn_measurement_method '\w scans'
_diffrn_radiation_monochromator graphite
_diffrn_radiation_source 'fine-focus sealed tube'
_diffrn_radiation_type MoK\a
_diffrn_radiation_wavelength 0.71069
_diffrn_reflns_av_R_equivalents 0.0510
_diffrn_reflns_av_sigmaI/netI 0.1190
_diffrn_reflns_limit_h_max 17
_diffrn_reflns_limit_h_min -16
_diffrn_reflns_limit_k_max 25
_diffrn_reflns_limit_k_min -15
_diffrn_reflns_limit_l_max 27
_diffrn_reflns_limit_l_min -27
_diffrn_reflns_number 32203
_diffrn_reflns_theta_full 28.44
_diffrn_reflns_theta_max 28.44
_diffrn_reflns_theta_min 2.01
_exptl_absorpt_coefficient_mu 24.254
_exptl_absorpt_correction_T_max 0.005
_exptl_absorpt_correction_T_min 0.001
_exptl_absorpt_correction_type multi-scan
_exptl_absorpt_process_details 'SADABS(Sheldrick, 1996)'
_exptl_crystal_colour pink
_exptl_crystal_density_diffrn 4.306
_exptl_crystal_density_method 'not measured'
_exptl_crystal_description block
_exptl_crystal_F_000 5449
_exptl_crystal_size_max 0.25
_exptl_crystal_size_mid 0.23
_exptl_crystal_size_min 0.22
_refine_diff_density_max 7.601
_refine_diff_density_min -5.050
_refine_diff_density_rms 0.689
_refine_ls_extinction_method none
_refine_ls_goodness_of_fit_ref 1.055
_refine_ls_matrix_type full
_refine_ls_number_parameters 702
_refine_ls_number_reflns 23285
_refine_ls_number_restraints 6
_refine_ls_restrained_S_all 1.059
_refine_ls_R_factor_all 0.1152
_refine_ls_R_factor_gt 0.0695
_refine_ls_shift/su_max 0.001
_refine_ls_shift/su_mean 0.000
_refine_ls_structure_factor_coef Fsqd
_refine_ls_weighting_details 'calc w=1/[\s^2^(Fo^2^)+(0.0957P)^2^+30.1617P] where P=(Fo^2^+2Fc^2^)/3'
_refine_ls_weighting_scheme calc
_refine_ls_wR_factor_gt 0.1790
_refine_ls_wR_factor_ref 0.2085
_reflns_number_gt 14824
_reflns_number_total 23285
_reflns_threshold_expression >2\s(I)
_cod_data_source_file c8ce01626g2.cif
_cod_data_source_block mm_CCDC2
_cod_depositor_comments 'Adding full bibliography for 7232415--7232417.cif.'
_cod_database_code 7232417

loop_
_symmetry_equiv_pos_as_xyz
'x, y, z'
'-x, -y, -z'

loop_
_atom_site_label
_atom_site_type_symbol
_atom_site_fract_x
_atom_site_fract_y
_atom_site_fract_z
_atom_site_U_iso_or_equiv
_atom_site_adp_type
_atom_site_occupancy
_atom_site_symmetry_multiplicity
_atom_site_calc_flag
_atom_site_refinement_flags
W13 W 0.43005(7) 0.33369(5) 0.12915(5) 0.01234(19) Uani 1 1 d .
W6 W 1.00014(7) -0.08671(5) 0.12732(5) 0.0159(2) Uani 1 1 d .
W14 W 0.62187(8) 0.19847(5) 0.19913(5) 0.0157(2) Uani 1 1 d .
W4 W 0.22959(7) 0.70571(5) 0.04430(5) 0.01280(19) Uani 1 1 d .
W5 W 0.74548(8) 0.10228(5) -0.03788(5) 0.0146(2) Uani 1 1 d .
W7 W 0.19579(8) -0.03611(5) 0.18206(5) 0.0158(2) Uani 1 1 d .
W9 W 0.22606(7) 0.24485(5) 0.23964(5) 0.0154(2) Uani 1 1 d .
W3 W 0.44723(7) 0.76089(5) 0.10605(5) 0.01236(19) Uani 1 1 d .
W18 W 0.59519(8) -0.25584(5) 0.51558(5) 0.0172(2) Uani 1 1 d .
W12 W 0.36818(7) -0.35273(5) 0.63660(5) 0.0144(2) Uani 1 1 d .
W11 W 0.64315(7) 0.39018(5) 0.19416(5) 0.01194(19) Uani 1 1 d .
W8 W -0.02593(7) 0.72193(5) 0.13313(5) 0.0161(2) Uani 1 1 d .
W10 W 0.21273(8) 0.20570(5) 0.42650(5) 0.0173(2) Uani 1 1 d .
W15 W 0.41791(8) 0.11007(5) 0.30908(5) 0.0171(2) Uani 1 1 d .
W1 W 0.10630(8) -0.15859(5) 0.34940(5) 0.0179(2) Uani 1 1 d .
W2 W -0.08996(7) -0.20847(5) 0.29455(5) 0.0180(2) Uani 1 1 d .
W16 W 0.38937(8) -0.16100(5) 0.63266(5) 0.0169(2) Uani 1 1 d .
Nb5 Nb 0.45537(15) 0.47282(10) 0.30264(10) 0.0101(4) Uani 1 1 d .
Nb4 Nb 0.77242(16) -0.38029(11) 0.57533(11) 0.0135(4) Uani 1 1 d .
Nb6 Nb 0.24520(15) 0.41695(10) 0.23856(11) 0.0107(4) Uani 1 1 d .
Nb2 Nb 0.07892(16) -0.33490(10) 0.36126(11) 0.0136(4) Uani 1 1 d .
Nb1 Nb 0.14552(15) 0.60005(10) 0.19817(11) 0.0113(4) Uani 1 1 d .
Nb3 Nb 0.35848(15) 0.65561(10) 0.25964(10) 0.0100(4) Uani 1 1 d .
Si2 Si 0.4260(4) 0.2948(3) 0.3067(3) 0.0062(11) Uiso 1 1 d .
Si1 Si 0.1744(4) -0.2219(3) 0.1959(3) 0.0055(11) Uiso 1 1 d .
O1 O 0.6874(13) 0.0616(9) 0.0422(9) 0.021(4) Uiso 1 1 d .
O8 O 0.1339(14) -0.5602(10) 0.4645(9) 0.027(4) Uiso 1 1 d .
O13 O 0.3793(15) 0.0247(10) 0.3164(10) 0.030(4) Uiso 1 1 d .
O6 O 0.0549(14) -0.4064(9) 0.4326(9) 0.024(4) Uiso 1 1 d .
O10 O 0.3159(12) 0.2732(8) 0.1475(8) 0.014(3) Uiso 1 1 d .
O3 O -0.1411(14) 0.7129(10) 0.1109(9) 0.024(4) Uiso 1 1 d .
O2 O 1.0614(13) -0.0153(9) 0.1565(9) 0.019(4) Uiso 1 1 d .
O14 O 0.7170(15) 0.1672(11) 0.1377(10) 0.033(5) Uiso 1 1 d .
O4 O 0.2202(12) 0.6127(9) 0.0961(8) 0.018(3) Uiso 1 1 d .
O27 O 0.0995(11) -0.2287(8) 0.2717(8) 0.011(3) Uiso 1 1 d .
O18 O 1.1646(11) -0.1427(8) 0.1512(7) 0.010(3) Uiso 1 1 d .
O5 O 0.2815(11) 0.6127(8) 0.2113(8) 0.011(3) Uiso 1 1 d .
O51 O 0.3550(12) 0.3157(9) 0.2483(8) 0.016(3) Uiso 1 1 d .
O9 O 0.1302(14) 0.1977(10) 0.2242(9) 0.025(4) Uiso 1 1 d .
O11 O 0.2730(14) -0.3631(10) 0.5973(9) 0.027(4) Uiso 1 1 d .
O12 O 0.5676(14) -0.2337(10) 0.4372(9) 0.025(4) Uiso 1 1 d .
O42 O 0.4905(12) -0.3541(8) 0.7039(8) 0.012(3) Uiso 1 1 d .
O35 O 0.3288(12) 0.4079(8) 0.1434(8) 0.015(3) Uiso 1 1 d .
O31 O 0.1435(11) 0.7194(7) 0.1600(7) 0.006(3) Uiso 1 1 d .
O34 O 0.4646(13) 0.3480(9) 0.0442(8) 0.019(4) Uiso 1 1 d .
O49 O 0.4947(11) 0.2187(8) 0.2974(7) 0.009(3) Uiso 1 1 d .
O55 O 0.6964(12) -0.3342(8) 0.5026(8) 0.013(3) Uiso 1 1 d .
O17 O 1.1084(13) -0.0693(9) 0.0433(9) 0.021(4) Uiso 1 1 d .
O24 O -0.0659(14) -0.2940(9) 0.3573(9) 0.023(4) Uiso 1 1 d .
O36 O 0.1940(13) 0.3965(9) 0.3333(8) 0.019(4) Uiso 1 1 d .
O21 O 0.4686(12) 0.6774(9) 0.1684(8) 0.017(3) Uiso 1 1 d .
O26 O -0.0785(12) 0.7393(8) 0.2232(8) 0.014(3) Uiso 1 1 d .
O53 O 0.1479(12) 0.2925(9) 0.4461(8) 0.016(3) Uiso 1 1 d .
O44 O 0.4817(13) -0.3207(9) 0.5651(9) 0.021(4) Uiso 1 1 d .
O33 O 0.3567(12) 0.7148(8) 0.0713(8) 0.013(3) Uiso 1 1 d .
O25 O 0.7734(14) -0.1905(10) 0.3197(9) 0.025(4) Uiso 1 1 d .
O32 O 0.0803(12) 0.7155(9) 0.0478(8) 0.018(3) Uiso 1 1 d .
O37 O 0.3636(11) 0.4615(8) 0.2462(7) 0.010(3) Uiso 1 1 d .
O39 O 0.5769(12) 0.4754(8) 0.2169(8) 0.014(3) Uiso 1 1 d .
O30 O 0.2748(14) 0.6862(10) -0.0339(9) 0.023(4) Uiso 1 1 d .
O38 O 0.3490(11) 0.4402(8) 0.3803(7) 0.010(3) Uiso 1 1 d .
O46 O 0.6840(13) 0.1569(9) 0.2753(9) 0.022(4) Uiso 1 1 d .
O28 O 0.0828(12) -0.3842(9) 0.2848(8) 0.017(3) Uiso 1 1 d .
O48 O 0.3216(12) 0.1404(9) 0.3830(8) 0.017(3) Uiso 1 1 d .
O52 O 0.1819(12) 0.2328(9) 0.3367(8) 0.017(3) Uiso 1 1 d .
O40 O 0.4335(13) -0.4489(9) 0.6472(9) 0.022(4) Uiso 1 1 d .
O43 O 0.3430(12) -0.2537(8) 0.6458(8) 0.014(3) Uiso 1 1 d .
O20 O 0.2555(12) -0.1757(9) 0.3200(8) 0.016(3) Uiso 1 1 d .
O16 O 0.7384(12) 0.0286(8) -0.0882(8) 0.012(3) Uiso 1 1 d .
O41 O 0.2903(11) -0.3768(8) 0.7298(7) 0.008(3) Uiso 1 1 d .
O54 O 0.7083(13) -0.1944(9) 0.5035(8) 0.019(4) Uiso 1 1 d .
O47 O 0.5307(14) 0.1212(10) 0.2273(9) 0.025(4) Uiso 1 1 d .
O22 O 0.4384(11) 0.5751(8) 0.2952(8) 0.011(3) Uiso 1 1 d .
O19 O 0.4816(13) 0.8172(9) 0.1636(9) 0.023(4) Uiso 1 1 d .
O15 O 0.3212(12) -0.0912(8) 0.2014(8) 0.013(3) Uiso 1 1 d .
O45 O 0.5265(14) 0.0874(10) 0.3624(9) 0.025(4) Uiso 1 1 d .
O23 O 0.1530(12) 0.4973(8) 0.2128(8) 0.013(3) Uiso 1 1 d .
O50 O 0.6508(12) -0.2855(8) 0.6182(8) 0.012(3) Uiso 1 1 d .
W19 W 0.38815(7) -0.17128(5) 0.25016(5) 0.0150(2) Uani 1 1 d .
Co1 Co 0.0000 -0.5000 0.5000 0.0113(8) Uani 1 2 d S
O56 O 0.1652(12) 0.3405(8) 0.2302(8) 0.014(3) Uiso 1 1 d .
O57 O 0.6673(12) 0.2861(8) 0.1998(8) 0.015(3) Uiso 1 1 d .
O58 O 0.9400(13) -0.1261(9) 0.2179(8) 0.018(4) Uiso 1 1 d .
O59 O 0.1240(13) -0.0808(9) 0.2730(8) 0.018(4) Uiso 1 1 d .
O61 O 0.6239(12) 0.1538(8) -0.0682(8) 0.014(3) Uiso 1 1 d .
O63 O 0.2380(12) -0.3433(9) 0.3300(8) 0.016(3) Uiso 1 1 d .
O64 O 0.5354(12) 0.3840(8) 0.1477(8) 0.014(3) Uiso 1 1 d .
O65 O 0.5208(12) 0.2489(8) 0.1514(8) 0.012(3) Uiso 1 1 d .
O62 O 0.0978(14) -0.1116(10) 0.4121(9) 0.026(4) Uiso 1 1 d .
O67 O 0.3013(15) -0.1093(11) 0.5897(10) 0.033(5) Uiso 1 1 d .
O66 O 0.1155(14) 0.1476(10) 0.4653(9) 0.026(4) Uiso 1 1 d .
O60 O 0.2989(11) 0.7607(8) 0.2025(8) 0.011(3) Uiso 1 1 d .
O69 O 0.4212(11) -0.2695(8) 0.2859(8) 0.012(3) Uiso 1 1 d .
O68 O 0.9859(13) -0.1759(9) 0.1057(9) 0.022(4) Uiso 1 1 d .
O71 O 0.5000(12) -0.1852(8) 0.5614(8) 0.015(3) Uiso 1 1 d .
O70 O -0.0409(14) -0.1545(10) 0.3480(9) 0.025(4) Uiso 1 1 d .
O72 O 0.7486(14) 0.4203(10) 0.1303(10) 0.027(4) Uiso 1 1 d .
O87 O 0.4328(14) 0.2358(10) -0.0440(9) 0.025(4) Uiso 1 1 d .
O82 O 0.2208(13) 0.8088(9) 0.0255(8) 0.017(3) Uiso 1 1 d .
O80 O 0.3292(13) 0.1662(9) 0.2554(8) 0.017(3) Uiso 1 1 d .
O86 O 0.4722(13) -0.1319(9) 0.2814(9) 0.021(4) Uiso 1 1 d .
O84 O 0.2197(16) 0.0434(11) 0.1961(10) 0.035(5) Uiso 1 1 d .
O1W O -0.0809(16) -0.5261(11) 0.4321(11) 0.037(5) Uiso 1 1 d .
O83 O 0.0108(13) 0.6254(9) 0.1695(9) 0.021(4) Uiso 1 1 d .
O85 O 0.8903(16) -0.0337(11) 0.1046(11) 0.037(5) Uiso 1 1 d .
Cs2 Cs 0.46669(17) 0.55133(10) 0.09382(10) 0.0381(5) Uani 1 1 d .
Cs3 Cs 0.43315(18) 0.12564(11) 0.09552(11) 0.0446(5) Uani 1 1 d .
Cs1 Cs 0.95642(18) 0.13235(12) 0.06686(12) 0.0456(5) Uani 1 1 d .
Cs4 Cs 0.1116(4) 0.0556(2) 0.3477(2) 0.0424(10) Uani 0.50 1 d P
Cs8 Cs 0.3710(4) -0.1085(3) 0.4307(2) 0.0540(13) Uani 0.50 1 d P
Cs5 Cs 0.6724(4) -0.0260(2) 0.2110(3) 0.0676(17) Uani 0.50 1 d P
Cs6 Cs 0.2970(6) -0.4405(4) 0.4754(3) 0.088(2) Uani 0.50 1 d P
Cs7 Cs 0.6024(6) -0.0750(3) 0.3632(4) 0.087(2) Uani 0.50 1 d P
K1 K 0.3296(9) -0.2744(7) 0.4461(5) 0.089(4) Uani 1 1 d .
O7W O 0.3297(11) 0.5107(8) 0.0011(7) 0.009(3) Uiso 1 1 d .
O3W O 0.7046(12) -0.1495(8) 0.1577(8) 0.014(3) Uiso 1 1 d .
O300 O 0.0959(13) -0.2510(9) 0.4007(9) 0.022(4) Uiso 1 1 d .
O5W O 0.3915(16) 0.0305(12) 0.5066(11) 0.040(5) Uiso 1 1 d .
O4W O 0.558(2) -0.4464(15) 0.4646(14) 0.067(8) Uiso 1 1 d .
O6W O 0.924(3) 0.2905(19) 0.1020(18) 0.098(11) Uiso 1 1 d .
O11W O -0.070(3) 0.153(2) 0.3850(18) 0.099(11) Uiso 1 1 d .
O10W O 0.517(4) -0.033(3) 0.068(2) 0.145(16) Uiso 1 1 d .
O13W O 0.0000 0.0000 0.5000 0.124(19) Uiso 1 2 d S
Na2 Na 0.7803(13) 0.6717(9) -0.0125(9) 0.070(5) Uiso 1 1 d .
Na1 Na -0.1641(15) -0.0333(11) 0.4070(10) 0.021(4) Uiso 0.50 1 d P
O20W O -0.0303(17) 0.3531(12) 0.3587(11) 0.041(5) Uiso 1 1 d .
O21W O -0.1049(16) 0.2488(11) 0.4576(11) 0.038(5) Uiso 1 1 d .
O24W O 0.8944(17) 0.2592(12) 0.2542(11) 0.041(5) Uiso 1 1 d .
O25W O 0.0616(17) -0.4236(12) 0.7815(12) 0.045(6) Uiso 1 1 d .
O26W O 0.695(3) 0.605(2) 0.087(2) 0.122(14) Uiso 1 1 d .
O22W O -0.050(3) 0.120(2) 0.221(2) 0.136(15) Uiso 1 1 d .
K2 K 0.6639(7) -0.2894(7) 0.2631(8) 0.111(4) Uani 1 1 d U
O27W O -0.166(4) -0.422(3) 0.332(2) 0.153(17) Uiso 1 1 d .

loop_
_atom_site_aniso_label
_atom_site_aniso_U_11
_atom_site_aniso_U_22
_atom_site_aniso_U_33
_atom_site_aniso_U_23
_atom_site_aniso_U_13
_atom_site_aniso_U_12
W13 0.0162(4) 0.0090(4) 0.0129(5) -0.0050(4) -0.0037(4) 0.0011(3)
W6 0.0155(5) 0.0059(4) 0.0238(5) 0.0000(4) -0.0042(4) 0.0025(3)
W14 0.0194(5) 0.0095(4) 0.0156(5) -0.0055(4) 0.0000(4) 0.0058(4)
W4 0.0179(5) 0.0084(4) 0.0143(5) -0.0061(4) -0.0046(4) -0.0007(3)
W5 0.0177(5) 0.0076(4) 0.0164(5) -0.0008(4) -0.0008(4) -0.0029(3)
W7 0.0219(5) 0.0042(4) 0.0212(5) -0.0048(4) -0.0019(4) -0.0028(3)
W9 0.0171(5) 0.0062(4) 0.0252(5) -0.0054(4) -0.0062(4) -0.0026(3)
W3 0.0103(4) 0.0099(4) 0.0159(5) -0.0032(4) 0.0005(4) -0.0033(3)
W18 0.0195(5) 0.0158(5) 0.0124(5) -0.0004(4) -0.0012(4) 0.0042(4)
W12 0.0128(4) 0.0154(5) 0.0166(5) -0.0033(4) -0.0074(4) 0.0022(3)
W11 0.0091(4) 0.0124(4) 0.0133(5) -0.0042(4) 0.0007(3) -0.0008(3)
W8 0.0117(4) 0.0101(4) 0.0291(6) -0.0045(4) -0.0089(4) -0.0005(3)
W10 0.0173(5) 0.0084(4) 0.0212(5) -0.0020(4) 0.0046(4) -0.0031(3)
W15 0.0218(5) 0.0047(4) 0.0226(5) -0.0042(4) -0.0017(4) 0.0026(3)
W1 0.0270(5) 0.0084(4) 0.0165(5) -0.0069(4) 0.0019(4) -0.0003(4)
W2 0.0113(4) 0.0118(5) 0.0250(6) -0.0019(4) 0.0037(4) 0.0022(3)
W16 0.0191(5) 0.0118(4) 0.0165(5) -0.0012(4) -0.0038(4) 0.0080(4)
Nb5 0.0102(9) 0.0059(9) 0.0148(10) -0.0042(8) -0.0025(8) -0.0002(7)
Nb4 0.0115(10) 0.0096(9) 0.0169(11) -0.0072(8) 0.0032(8) 0.0029(7)
Nb6 0.0109(9) 0.0050(9) 0.0169(10) -0.0039(8) -0.0031(8) 0.0004(7)
Nb2 0.0154(10) 0.0055(9) 0.0161(11) -0.0004(8) 0.0010(8) 0.0007(7)
Nb1 0.0112(9) 0.0040(9) 0.0200(11) -0.0035(8) -0.0052(8) -0.0002(7)
Nb3 0.0109(9) 0.0047(9) 0.0146(10) -0.0031(8) -0.0026(8) 0.0008(7)
W19 0.0177(5) 0.0094(4) 0.0221(5) -0.0085(4) -0.0064(4) -0.0038(3)
Co1 0.015(2) 0.0073(19) 0.009(2) -0.0030(17) 0.0028(17) 0.0016(16)
Cs2 0.0543(12) 0.0250(9) 0.0316(10) -0.0076(8) -0.0046(9) 0.0023(8)
Cs3 0.0589(14) 0.0367(11) 0.0386(12) -0.0134(10) -0.0065(10) -0.0044(10)
Cs1 0.0508(13) 0.0398(12) 0.0514(13) -0.0126(10) -0.0209(11) 0.0028(10)
Cs4 0.061(3) 0.0219(18) 0.043(2) -0.0146(17) 0.001(2) -0.0142(17)
Cs8 0.090(4) 0.045(3) 0.026(2) -0.007(2) -0.018(2) 0.010(2)
Cs5 0.038(2) 0.033(2) 0.108(5) -0.014(3) 0.022(3) 0.0049(19)
Cs6 0.109(5) 0.092(5) 0.076(4) -0.047(4) -0.007(4) -0.033(4)
Cs7 0.114(5) 0.044(3) 0.114(6) -0.028(4) -0.046(4) 0.011(3)
K1 0.083(7) 0.146(11) 0.044(6) 0.010(6) -0.029(5) -0.053(7)
K2 0.032(4) 0.100(7) 0.214(10) -0.056(7) -0.032(6) 0.000(4)

loop_
_atom_type_symbol
_atom_type_description
_atom_type_scat_dispersion_real
_atom_type_scat_dispersion_imag
_atom_type_scat_source
C C 0.0033 0.0016 'International Tables Vol C Tables 4.2.6.8 and 6.1.1.4'
H H 0.0000 0.0000 'International Tables Vol C Tables 4.2.6.8 and 6.1.1.4'
O O 0.0106 0.0060 'International Tables Vol C Tables 4.2.6.8 and 6.1.1.4'
W W -0.8490 6.8722 'International Tables Vol C Tables 4.2.6.8 and 6.1.1.4'
Nb Nb -2.0727 0.6215 'International Tables Vol C Tables 4.2.6.8 and 6.1.1.4'
Si Si 0.0817 0.0704 'International Tables Vol C Tables 4.2.6.8 and 6.1.1.4'
Co Co 0.3494 0.9721 'International Tables Vol C Tables 4.2.6.8 and 6.1.1.4'
Ca Ca 0.2262 0.3064 'International Tables Vol C Tables 4.2.6.8 and 6.1.1.4'
Cs Cs -0.3680 2.1192 'International Tables Vol C Tables 4.2.6.8 and 6.1.1.4'
K K 0.2009 0.2494 'International Tables Vol C Tables 4.2.6.8 and 6.1.1.4'
Na Na 0.0362 0.0249 'International Tables Vol C Tables 4.2.6.8 and 6.1.1.4'

loop_
_geom_angle_atom_site_label_1
_geom_angle_atom_site_label_2
_geom_angle_atom_site_label_3
_geom_angle
_geom_angle_site_symmetry_1
_geom_angle_site_symmetry_3
O34 W13 O35 101.2(7) . .
O34 W13 O10 100.6(7) . .
O35 W13 O10 87.6(7) . .
O34 W13 O64 101.1(7) . .
O35 W13 O64 91.3(6) . .
O10 W13 O64 158.1(7) . .
O34 W13 O65 100.6(7) . .
O35 W13 O65 158.2(7) . .
O10 W13 O65 88.2(6) . .
O64 W13 O65 84.8(6) . .
O34 W13 O51 171.7(7) . .
O35 W13 O51 73.2(6) . .
O10 W13 O51 73.4(6) . .
O64 W13 O51 85.4(6) . .
O65 W13 O51 85.1(6) . .
O34 W13 Cs2 82.3(6) . .
O35 W13 Cs2 50.4(5) . .
O10 W13 Cs2 137.0(4) . .
O64 W13 Cs2 50.1(5) . .
O65 W13 Cs2 133.9(4) . .
O51 W13 Cs2 98.2(4) . .
O34 W13 Cs3 79.0(6) . .
O35 W13 Cs3 136.1(5) . .
O10 W13 Cs3 50.2(4) . .
O64 W13 Cs3 132.2(4) . .
O65 W13 Cs3 49.3(4) . .
O51 W13 Cs3 100.6(4) . .
Cs2 W13 Cs3 161.14(5) . .
O85 W6 O58 100.4(8) . .
O85 W6 O68 102.8(8) . .
O58 W6 O68 87.7(7) . .
O85 W6 O17 102.0(9) . .
O58 W6 O17 157.6(7) . .
O68 W6 O17 86.8(7) . .
O85 W6 O2 98.2(8) . .
O58 W6 O2 89.9(7) . .
O68 W6 O2 159.0(7) . .
O17 W6 O2 87.4(7) . .
O85 W6 O18 171.2(8) . .
O58 W6 O18 85.2(6) . .
O68 W6 O18 84.1(6) . .
O17 W6 O18 72.7(6) . .
O2 W6 O18 74.9(6) . .
O85 W6 Cs1 49.4(7) . .
O58 W6 Cs1 117.0(5) . .
O68 W6 Cs1 143.7(5) . .
O17 W6 Cs1 78.8(5) . .
O2 W6 Cs1 54.0(5) . .
O18 W6 Cs1 121.9(4) . .
O85 W6 Cs1 82.3(7) . 2_755
O58 W6 Cs1 139.3(5) . 2_755
O68 W6 Cs1 52.7(5) . 2_755
O17 W6 Cs1 44.9(5) . 2_755
O2 W6 Cs1 130.2(5) . 2_755
O18 W6 Cs1 98.0(3) . 2_755
Cs1 W6 Cs1 95.68(4) . 2_755
O85 W6 Cs5 38.6(7) . .
O58 W6 Cs5 61.8(5) . .
O68 W6 Cs5 100.7(5) . .
O17 W6 Cs5 140.5(5) . .
O2 W6 Cs5 96.6(5) . .
O18 W6 Cs5 146.2(4) . .
Cs1 W6 Cs5 72.37(7) . .
Cs1 W6 Cs5 111.60(10) 2_755 .
O14 W14 O57 103.9(8) . .
O14 W14 O65 103.5(8) . .
O57 W14 O65 87.9(7) . .
O14 W14 O47 99.7(9) . .
O57 W14 O47 156.4(7) . .
O65 W14 O47 87.0(7) . .
O14 W14 O46 97.9(8) . .
O57 W14 O46 88.6(7) . .
O65 W14 O46 158.6(7) . .
O47 W14 O46 87.8(8) . .
O14 W14 O49 168.4(8) . .
O57 W14 O49 83.9(6) . .
O65 W14 O49 85.1(6) . .
O47 W14 O49 72.7(6) . .
O46 W14 O49 73.5(6) . .
O14 W14 Cs3 79.5(6) . .
O57 W14 Cs3 135.9(5) . .
O65 W14 Cs3 49.6(4) . .
O47 W14 Cs3 49.5(5) . .
O46 W14 Cs3 135.0(5) . .
O49 W14 Cs3 101.0(3) . .
O14 W14 Cs5 61.2(7) . .
O57 W14 Cs5 151.5(5) . .
O65 W14 Cs5 118.3(5) . .
O47 W14 Cs5 45.9(5) . .
O46 W14 Cs5 71.0(5) . .
O49 W14 Cs5 108.0(4) . .
Cs3 W14 Cs5 68.62(9) . .
O30 W4 O4 99.1(8) . .
O30 W4 O33 103.7(7) . .
O4 W4 O33 90.1(7) . .
O30 W4 O32 98.9(7) . .
O4 W4 O32 92.2(7) . .
O33 W4 O32 156.7(6) . .
O30 W4 O82 102.8(8) . .
O4 W4 O82 158.1(7) . .
O33 W4 O82 84.4(7) . .
O32 W4 O82 85.0(7) . .
O30 W4 O31 170.7(7) . .
O4 W4 O31 74.6(6) . .
O33 W4 O31 83.4(5) . .
O32 W4 O31 74.9(6) . .
O82 W4 O31 83.7(6) . .
O30 W4 Cs2 83.6(6) . .
O4 W4 Cs2 49.1(5) . .
O33 W4 Cs2 49.5(4) . .
O32 W4 Cs2 140.7(5) . .
O82 W4 Cs2 133.1(5) . .
O31 W4 Cs2 96.8(3) . .
O30 W4 Cs1 80.6(6) . 2_665
O4 W4 Cs1 140.2(5) . 2_665
O33 W4 Cs1 129.1(5) . 2_665
O32 W4 Cs1 49.2(5) . 2_665
O82 W4 Cs1 46.3(5) . 2_665
O31 W4 Cs1 99.7(3) . 2_665
Cs2 W4 Cs1 163.03(5) . 2_665
O1 W5 O82 102.9(8) . 2_665
O1 W5 O17 101.2(8) . 2_755
O82 W5 O17 88.3(7) 2_665 2_755
O1 W5 O61 101.3(7) . .
O82 W5 O61 86.7(7) 2_665 .
O17 W5 O61 157.5(7) 2_755 .
O1 W5 O16 100.4(7) . .
O82 W5 O16 156.7(7) 2_665 .
O17 W5 O16 86.8(6) 2_755 .
O61 W5 O16 89.2(6) . .
O1 W5 O18 172.0(6) . 2_755
O82 W5 O18 83.8(6) 2_665 2_755
O17 W5 O18 74.2(6) 2_755 2_755
O61 W5 O18 83.4(6) . 2_755
O16 W5 O18 73.0(6) . 2_755
O1 W5 Cs1 78.7(6) . .
O82 W5 Cs1 53.4(5) 2_665 .
O17 W5 Cs1 48.2(5) 2_755 .
O61 W5 Cs1 138.0(4) . .
O16 W5 Cs1 132.5(4) . .
O18 W5 Cs1 102.3(3) 2_755 .
O1 W5 Cs3 46.2(5) . .
O82 W5 Cs3 89.9(5) 2_665 .
O17 W5 Cs3 145.8(5) 2_755 .
O61 W5 Cs3 56.1(5) . .
O16 W5 Cs3 106.6(4) . .
O18 W5 Cs3 139.4(3) 2_755 .
Cs1 W5 Cs3 105.79(5) . .
O84 W7 O16 101.8(8) . 2_655
O84 W7 O15 99.2(8) . .
O16 W7 O15 87.9(6) 2_655 .
O84 W7 O2 102.5(8) . 1_455
O16 W7 O2 87.5(7) 2_655 1_455
O15 W7 O2 158.3(7) . 1_455
O84 W7 O59 100.4(8) . .
O16 W7 O59 157.6(7) 2_655 .
O15 W7 O59 86.0(7) . .
O2 W7 O59 90.3(7) 1_455 .
O84 W7 O18 174.6(8) . 1_455
O16 W7 O18 73.2(6) 2_655 1_455
O15 W7 O18 82.8(6) . 1_455
O2 W7 O18 75.5(6) 1_455 1_455
O59 W7 O18 84.7(6) . 1_455
O84 W7 Cs4 47.0(7) . .
O16 W7 Cs4 148.7(5) 2_655 .
O15 W7 Cs4 98.4(4) . .
O2 W7 Cs4 96.5(5) 1_455 .
O59 W7 Cs4 53.7(5) . .
O18 W7 Cs4 137.9(4) 1_455 .
O84 W7 Cs3 42.1(7) . .
O16 W7 Cs3 64.2(5) 2_655 .
O15 W7 Cs3 79.7(5) . .
O2 W7 Cs3 116.9(5) 1_455 .
O59 W7 Cs3 135.3(5) . .
O18 W7 Cs3 134.2(4) 1_455 .
Cs4 W7 Cs3 86.72(7) . .
O9 W9 O56 103.2(7) . .
O9 W9 O52 100.3(8) . .
O56 W9 O52 90.3(7) . .
O9 W9 O80 98.6(7) . .
O56 W9 O80 158.2(7) . .
O52 W9 O80 86.0(7) . .
O9 W9 O10 101.6(7) . .
O56 W9 O10 87.3(7) . .
O52 W9 O10 158.0(6) . .
O80 W9 O10 88.2(7) . .
O9 W9 O51 173.7(7) . .
O56 W9 O51 73.6(6) . .
O52 W9 O51 85.2(6) . .
O80 W9 O51 84.7(6) . .
O10 W9 O51 73.1(6) . .
O9 W9 Cs4 52.4(6) . .
O56 W9 Cs4 132.7(5) . .
O52 W9 Cs4 61.8(5) . .
O80 W9 Cs4 63.0(5) . .
O10 W9 Cs4 132.7(4) . .
O51 W9 Cs4 133.8(4) . .
O9 W9 Cs3 81.0(6) . .
O56 W9 Cs3 132.7(5) . .
O52 W9 Cs3 136.0(5) . .
O80 W9 Cs3 50.8(5) . .
O10 W9 Cs3 46.6(4) . .
O51 W9 Cs3 97.2(4) . .
Cs4 W9 Cs3 87.37(7) . .
O87 W3 O21 102.8(8) 2_665 .
O87 W3 O61 99.1(8) 2_665 2_665
O21 W3 O61 158.1(7) . 2_665
O87 W3 O33 103.9(7) 2_665 .
O21 W3 O33 91.3(7) . .
O61 W3 O33 84.1(6) 2_665 .
O87 W3 O19 99.0(8) 2_665 .
O21 W3 O19 90.0(7) . .
O61 W3 O19 85.9(7) 2_665 .
O33 W3 O19 156.2(7) . .
O87 W3 O60 170.9(7) 2_665 .
O21 W3 O60 74.3(6) . .
O61 W3 O60 83.9(6) 2_665 .
O33 W3 O60 84.9(6) . .
O19 W3 O60 72.6(6) . .
O87 W3 Cs2 84.4(6) 2_665 .
O21 W3 Cs2 48.4(5) . .
O61 W3 Cs2 135.8(4) 2_665 .
O33 W3 Cs2 52.8(4) . .
O19 W3 Cs2 137.4(5) . .
O60 W3 Cs2 99.4(4) . .
O87 W3 Cs3 42.3(6) 2_665 2_665
O21 W3 Cs3 143.3(5) . 2_665
O61 W3 Cs3 58.2(5) 2_665 2_665
O33 W3 Cs3 88.5(5) . 2_665
O19 W3 Cs3 104.4(5) . 2_665
O60 W3 Cs3 142.0(4) . 2_665
Cs2 W3 Cs3 106.06(4) . 2_665
O12 W18 O55 99.9(7) . .
O12 W18 O54 101.1(8) . .
O55 W18 O54 90.2(7) . .
O12 W18 O71 100.5(7) . .
O55 W18 O71 159.6(6) . .
O54 W18 O71 86.8(7) . .
O12 W18 O44 100.8(8) . .
O55 W18 O44 91.6(7) . .
O54 W18 O44 157.4(7) . .
O71 W18 O44 83.7(7) . .
O12 W18 O50 174.4(7) . .
O55 W18 O50 76.8(6) . .
O54 W18 O50 74.6(6) . .
O71 W18 O50 83.0(6) . .
O44 W18 O50 83.9(6) . .
O12 W18 Cs7 43.2(6) . .
O55 W18 Cs7 120.3(5) . .
O54 W18 Cs7 64.5(5) . .
O71 W18 Cs7 76.4(5) . .
O44 W18 Cs7 132.0(5) . .
O50 W18 Cs7 134.7(4) . .
O12 W18 K1 46.9(6) . .
O55 W18 K1 111.1(5) . .
O54 W18 K1 142.8(5) . .
O71 W18 K1 82.6(5) . .
O44 W18 K1 55.8(5) . .
O50 W18 K1 138.4(4) . .
Cs7 W18 K1 78.32(19) . .
O12 W18 Cs8 46.0(6) . .
O55 W18 Cs8 145.5(5) . .
O54 W18 Cs8 100.7(5) . .
O71 W18 Cs8 54.7(5) . .
O44 W18 Cs8 90.4(5) . .
O50 W18 Cs8 137.6(3) . .
Cs7 W18 Cs8 42.68(13) . .
K1 W18 Cs8 45.1(2) . .
O11 W12 O44 103.9(8) . .
O11 W12 O41 99.4(8) . .
O44 W12 O41 156.5(7) . .
O11 W12 O40 99.5(8) . .
O44 W12 O40 91.1(7) . .
O41 W12 O40 87.8(7) . .
O11 W12 O43 102.9(8) . .
O44 W12 O43 85.1(7) . .
O41 W12 O43 87.0(6) . .
O40 W12 O43 157.5(7) . .
O11 W12 O42 171.1(8) . .
O44 W12 O42 83.4(6) . .
O41 W12 O42 73.7(6) . .
O40 W12 O42 74.9(6) . .
O43 W12 O42 82.6(6) . .
O11 W12 K1 48.1(7) . .
O44 W12 K1 58.4(5) . .
O41 W12 K1 142.4(4) . .
O40 W12 K1 112.8(5) . .
O43 W12 K1 83.9(5) . .
O42 W12 K1 140.4(4) . .
O11 W12 Cs6 34.2(6) . .
O44 W12 Cs6 80.3(5) . .
O41 W12 Cs6 121.8(4) . .
O40 W12 Cs6 75.5(5) . .
O43 W12 Cs6 125.4(5) . .
O42 W12 Cs6 145.8(4) . .
K1 W12 Cs6 44.0(2) . .
O72 W11 O39 101.3(8) . .
O72 W11 O64 103.9(8) . .
O39 W11 O64 90.1(6) . .
O72 W11 O41 98.6(7) . 2_656
O39 W11 O41 89.0(6) . 2_656
O64 W11 O41 157.2(7) . 2_656
O72 W11 O57 101.1(8) . .
O39 W11 O57 157.6(7) . .
O64 W11 O57 85.4(6) . .
O41 W11 O57 86.8(6) 2_656 .
O72 W11 O42 170.5(7) . 2_656
O39 W11 O42 75.5(6) . 2_656
O64 W11 O42 85.1(6) . 2_656
O41 W11 O42 72.6(6) 2_656 2_656
O57 W11 O42 82.3(6) . 2_656
O72 W11 Cs2 85.0(6) . .
O39 W11 Cs2 48.7(5) . .
O64 W11 Cs2 50.2(5) . .
O41 W11 Cs2 137.0(4) 2_656 .
O57 W11 Cs2 134.9(4) . .
O42 W11 Cs2 98.9(3) 2_656 .
O3 W8 O83 100.8(8) . .
O3 W8 O26 101.9(7) . .
O83 W8 O26 89.8(7) . .
O3 W8 O68 101.0(8) . 1_465
O83 W8 O68 158.1(7) . 1_465
O26 W8 O68 85.7(7) . 1_465
O3 W8 O32 101.2(7) . .
O83 W8 O32 90.0(7) . .
O26 W8 O32 156.6(7) . .
O68 W8 O32 85.9(7) 1_465 .
O3 W8 O31 172.3(6) . .
O83 W8 O31 72.9(6) . .
O26 W8 O31 82.8(6) . .
O68 W8 O31 85.3(6) 1_465 .
O32 W8 O31 74.8(6) . .
O3 W8 Cs1 83.1(6) . 2_665
O83 W8 Cs1 136.9(5) . 2_665
O26 W8 Cs1 131.9(5) . 2_665
O68 W8 Cs1 46.9(5) 1_465 2_665
O32 W8 Cs1 47.7(5) . 2_665
O31 W8 Cs1 98.4(3) . 2_665
O66 W10 O53 102.9(8) . .
O66 W10 O54 101.3(8) . 2_656
O53 W10 O54 91.8(7) . 2_656
O66 W10 O52 99.1(8) . .
O53 W10 O52 89.3(7) . .
O54 W10 O52 158.8(7) 2_656 .
O66 W10 O48 99.3(8) . .
O53 W10 O48 157.5(7) . .
O54 W10 O48 87.5(6) 2_656 .
O52 W10 O48 83.5(6) . .
O66 W10 O50 175.3(7) . 2_656
O53 W10 O50 76.1(6) . 2_656
O54 W10 O50 74.3(6) 2_656 2_656
O52 W10 O50 85.4(6) . 2_656
O48 W10 O50 82.1(6) . 2_656
O66 W10 Cs4 51.9(6) . .
O53 W10 Cs4 130.8(5) . .
O54 W10 Cs4 130.5(5) 2_656 .
O52 W10 Cs4 60.7(5) . .
O48 W10 Cs4 62.7(5) . .
O50 W10 Cs4 132.2(4) 2_656 .
O13 W15 O48 101.8(8) . .
O13 W15 O80 101.7(8) . .
O48 W15 O80 85.7(7) . .
O13 W15 O47 102.9(8) . .
O48 W15 O47 155.2(7) . .
O80 W15 O47 86.8(7) . .
O13 W15 O45 99.7(8) . .
O48 W15 O45 89.7(7) . .
O80 W15 O45 158.6(7) . .
O47 W15 O45 88.6(7) . .
O13 W15 O49 172.0(7) . .
O48 W15 O49 83.6(6) . .
O80 W15 O49 84.5(6) . .
O47 W15 O49 72.1(6) . .
O45 W15 O49 74.2(6) . .
O13 W15 Cs4 54.7(6) . .
O48 W15 Cs4 63.2(5) . .
O80 W15 Cs4 62.4(5) . .
O47 W15 Cs4 132.1(5) . .
O45 W15 Cs4 132.8(6) . .
O49 W15 Cs4 133.3(3) . .
O13 W15 Cs7 56.6(6) . .
O48 W15 Cs7 113.9(5) . .
O80 W15 Cs7 152.2(5) . .
O47 W15 Cs7 82.3(5) . .
O45 W15 Cs7 46.8(5) . .
O49 W15 Cs7 115.9(3) . .
Cs4 W15 Cs7 107.66(12) . .
O13 W15 Cs3 83.4(6) . .
O48 W15 Cs3 136.4(5) . .
O80 W15 Cs3 51.2(5) . .
O47 W15 Cs3 45.5(5) . .
O45 W15 Cs3 132.6(5) . .
O49 W15 Cs3 96.8(4) . .
Cs4 W15 Cs3 87.41(7) . .
Cs7 W15 Cs3 105.05(10) . .
O13 W15 Cs5 67.6(6) . .
O48 W15 Cs5 155.4(5) . .
O80 W15 Cs5 117.6(5) . .
O47 W15 Cs5 43.5(5) . .
O45 W15 Cs5 71.2(5) . .
O49 W15 Cs5 105.1(3) . .
Cs4 W15 Cs5 118.91(9) . .
Cs7 W15 Cs5 41.51(13) . .
Cs3 W15 Cs5 66.45(9) . .
O13 W15 Cs8 31.4(6) . .
O48 W15 Cs8 85.7(5) . .
O80 W15 Cs8 127.5(5) . .
O47 W15 Cs8 117.3(5) . .
O45 W15 Cs8 72.8(6) . .
O49 W15 Cs8 145.3(4) . .
Cs4 W15 Cs8 67.60(9) . .
Cs7 W15 Cs8 41.65(13) . .
Cs3 W15 Cs8 113.38(6) . .
Cs5 W15 Cs8 74.05(9) . .
O62 W1 O300 100.3(8) . .
O62 W1 O20 101.5(7) . .
O300 W1 O20 90.3(7) . .
O62 W1 O59 98.7(8) . .
O300 W1 O59 160.9(7) . .
O20 W1 O59 84.5(7) . .
O62 W1 O70 100.1(8) . .
O300 W1 O70 90.1(8) . .
O20 W1 O70 158.0(7) . .
O59 W1 O70 88.0(7) . .
O62 W1 O27 173.2(7) . .
O300 W1 O27 75.7(6) . .
O20 W1 O27 84.0(6) . .
O59 W1 O27 85.5(6) . .
O70 W1 O27 74.8(6) . .
O62 W1 Cs4 47.0(6) . .
O300 W1 Cs4 147.3(5) . .
O20 W1 Cs4 96.2(5) . .
O59 W1 Cs4 51.7(5) . .
O70 W1 Cs4 95.4(5) . .
O27 W1 Cs4 136.8(4) . .
O62 W1 K1 79.6(6) . .
O300 W1 K1 53.6(5) . .
O20 W1 K1 47.7(5) . .
O59 W1 K1 129.6(5) . .
O70 W1 K1 142.3(6) . .
O27 W1 K1 101.8(4) . .
Cs4 W1 K1 110.06(18) . .
O62 W1 Cs8 52.0(6) . .
O300 W1 Cs8 94.6(5) . .
O20 W1 Cs8 49.7(5) . .
O59 W1 Cs8 95.9(5) . .
O70 W1 Cs8 152.1(5) . .
O27 W1 Cs8 133.0(4) . .
Cs4 W1 Cs8 66.65(9) . .
K1 W1 Cs8 43.84(18) . .
O25 W2 O24 102.8(8) 1_455 .
O25 W2 O26 102.1(7) 1_455 1_545
O24 W2 O26 91.8(7) . 1_545
O25 W2 O70 100.5(8) 1_455 .
O24 W2 O70 89.2(7) . .
O26 W2 O70 156.6(7) 1_545 .
O25 W2 O58 97.6(8) 1_455 1_455
O24 W2 O58 159.6(7) . 1_455
O26 W2 O58 83.5(7) 1_545 1_455
O70 W2 O58 87.4(7) . 1_455
O25 W2 O27 173.3(7) 1_455 .
O24 W2 O27 75.4(6) . .
O26 W2 O27 84.4(6) 1_545 .
O70 W2 O27 73.2(6) . .
O58 W2 O27 84.4(6) 1_455 .
O25 W2 K2 47.5(6) 1_455 1_455
O24 W2 K2 90.5(6) . 1_455
O26 W2 K2 56.6(5) 1_545 1_455
O70 W2 K2 146.8(6) . 1_455
O58 W2 K2 103.2(5) 1_455 1_455
O27 W2 K2 138.3(4) . 1_455
O67 W16 O71 102.5(8) . .
O67 W16 O43 102.2(8) . .
O71 W16 O43 87.4(7) . .
O67 W16 O46 100.2(8) . 2_656
O71 W16 O46 157.3(7) . 2_656
O43 W16 O46 89.2(7) . 2_656
O67 W16 O45 99.4(9) . 2_656
O71 W16 O45 88.3(7) . 2_656
O43 W16 O45 158.4(7) . 2_656
O46 W16 O45 86.7(7) 2_656 2_656
O67 W16 O49 171.1(7) . 2_656
O71 W16 O49 84.1(6) . 2_656
O43 W16 O49 84.0(6) . 2_656
O46 W16 O49 73.2(6) 2_656 2_656
O45 W16 O49 74.6(6) 2_656 2_656
O67 W16 Cs8 45.4(6) . .
O71 W16 Cs8 57.4(5) . .
O43 W16 Cs8 93.6(5) . .
O46 W16 Cs8 145.3(5) 2_656 .
O45 W16 Cs8 101.8(5) 2_656 .
O49 W16 Cs8 141.5(3) 2_656 .
O38 Nb5 O37 89.4(6) . .
O38 Nb5 O22 102.7(6) . .
O37 Nb5 O22 99.8(6) . .
O38 Nb5 O40 92.4(7) . 2_656
O37 Nb5 O40 158.6(6) . 2_656
O22 Nb5 O40 100.6(7) . 2_656
O38 Nb5 O39 162.2(6) . .
O37 Nb5 O39 86.1(6) . .
O22 Nb5 O39 95.1(6) . .
O40 Nb5 O39 85.7(7) 2_656 .
O38 Nb5 O42 88.7(6) . 2_656
O37 Nb5 O42 83.2(6) . 2_656
O22 Nb5 O42 168.2(6) . 2_656
O40 Nb5 O42 75.5(6) 2_656 2_656
O39 Nb5 O42 73.7(6) . 2_656
O38 Nb5 Cs2 135.4(4) . .
O37 Nb5 Cs2 48.3(5) . .
O22 Nb5 Cs2 76.4(4) . .
O40 Nb5 Cs2 132.0(5) 2_656 .
O39 Nb5 Cs2 47.8(4) . .
O42 Nb5 Cs2 97.7(4) 2_656 .
O38 Nb5 Cs6 46.7(4) . 1_565
O37 Nb5 Cs6 114.1(4) . 1_565
O22 Nb5 Cs6 60.4(5) . 1_565
O40 Nb5 Cs6 81.9(5) 2_656 1_565
O39 Nb5 Cs6 149.5(4) . 1_565
O42 Nb5 Cs6 128.9(4) 2_656 1_565
Cs2 Nb5 Cs6 130.46(12) . 1_565
O8 Nb4 O38 102.3(8) 2_646 2_656
O8 Nb4 O53 102.4(8) 2_646 2_656
O38 Nb4 O53 155.2(6) 2_656 2_656
O8 Nb4 O55 102.6(7) 2_646 .
O38 Nb4 O55 89.0(6) 2_656 .
O53 Nb4 O55 88.3(6) 2_656 .
O8 Nb4 O36 101.5(7) 2_646 2_656
O38 Nb4 O36 87.1(7) 2_656 2_656
O53 Nb4 O36 85.4(7) 2_656 2_656
O55 Nb4 O36 155.9(6) . 2_656
O8 Nb4 O50 172.6(8) 2_646 .
O38 Nb4 O50 83.8(6) 2_656 .
O53 Nb4 O50 71.9(6) 2_656 .
O55 Nb4 O50 73.0(5) . .
O36 Nb4 O50 82.9(6) 2_656 .
O8 Nb4 Cs6 55.0(6) 2_646 2_646
O38 Nb4 Cs6 51.8(4) 2_656 2_646
O53 Nb4 Cs6 151.2(5) 2_656 2_646
O55 Nb4 Cs6 80.9(4) . 2_646
O36 Nb4 Cs6 114.4(5) 2_656 2_646
O50 Nb4 Cs6 128.7(4) . 2_646
O36 Nb6 O37 91.4(7) . .
O36 Nb6 O23 101.5(7) . .
O37 Nb6 O23 102.1(6) . .
O36 Nb6 O56 90.3(7) . .
O37 Nb6 O56 157.8(6) . .
O23 Nb6 O56 99.2(6) . .
O36 Nb6 O35 160.9(7) . .
O37 Nb6 O35 87.2(6) . .
O23 Nb6 O35 97.4(6) . .
O56 Nb6 O35 84.0(6) . .
O36 Nb6 O51 88.4(6) . .
O37 Nb6 O51 83.8(6) . .
O23 Nb6 O51 168.2(6) . .
O56 Nb6 O51 74.2(6) . .
O35 Nb6 O51 72.5(6) . .
O36 Nb6 Cs2 137.4(5) . .
O37 Nb6 Cs2 48.0(5) . .
O23 Nb6 Cs2 79.4(5) . .
O56 Nb6 Cs2 132.0(5) . .
O35 Nb6 Cs2 49.3(5) . .
O51 Nb6 Cs2 97.6(4) . .
O6 Nb2 O24 102.6(8) . .
O6 Nb2 O63 101.9(7) . .
O24 Nb2 O63 155.5(7) . .
O6 Nb2 O28 101.6(7) . .
O24 Nb2 O28 89.9(7) . .
O63 Nb2 O28 84.3(6) . .
O6 Nb2 O300 104.1(7) . .
O24 Nb2 O300 87.6(7) . .
O63 Nb2 O300 87.3(6) . .
O28 Nb2 O300 154.1(7) . .
O6 Nb2 O27 173.7(6) . .
O24 Nb2 O27 73.6(6) . .
O63 Nb2 O27 82.1(6) . .
O28 Nb2 O27 83.5(6) . .
O300 Nb2 O27 71.0(6) . .
O6 Nb2 Cs6 52.7(6) . .
O24 Nb2 Cs6 150.0(5) . .
O63 Nb2 Cs6 52.7(5) . .
O28 Nb2 Cs6 110.1(5) . .
O300 Nb2 Cs6 83.4(5) . .
O27 Nb2 Cs6 129.1(4) . .
O28 Nb1 O5 89.7(7) 1_565 .
O28 Nb1 O23 101.7(7) 1_565 .
O5 Nb1 O23 99.2(6) . .
O28 Nb1 O83 91.9(7) 1_565 .
O5 Nb1 O83 158.4(7) . .
O23 Nb1 O83 101.6(7) . .
O28 Nb1 O4 164.0(7) 1_565 .
O5 Nb1 O4 85.7(6) . .
O23 Nb1 O4 94.2(6) . .
O83 Nb1 O4 87.0(7) . .
O28 Nb1 O31 88.9(6) 1_565 .
O5 Nb1 O31 83.3(6) . .
O23 Nb1 O31 169.1(6) . .
O83 Nb1 O31 75.2(6) . .
O4 Nb1 O31 75.4(6) . .
O28 Nb1 Cs2 133.9(5) 1_565 .
O5 Nb1 Cs2 46.3(4) . .
O23 Nb1 Cs2 77.6(5) . .
O83 Nb1 Cs2 133.9(5) . .
O4 Nb1 Cs2 47.7(4) . .
O31 Nb1 Cs2 97.0(3) . .
O63 Nb3 O22 101.7(7) 1_565 .
O63 Nb3 O5 89.9(7) 1_565 .
O22 Nb3 O5 100.6(6) . .
O63 Nb3 O69 92.7(6) 1_565 1_565
O22 Nb3 O69 99.3(6) . 1_565
O5 Nb3 O69 158.9(6) . 1_565
O63 Nb3 O21 164.1(7) 1_565 .
O22 Nb3 O21 94.1(6) . .
O5 Nb3 O21 85.8(6) . .
O69 Nb3 O21 86.0(6) 1_565 .
O63 Nb3 O60 90.1(6) 1_565 .
O22 Nb3 O60 167.0(6) . .
O5 Nb3 O60 84.7(6) . .
O69 Nb3 O60 74.4(6) 1_565 .
O21 Nb3 O60 74.3(6) . .
O63 Nb3 Cs2 136.5(5) 1_565 .
O22 Nb3 Cs2 77.3(4) . .
O5 Nb3 Cs2 48.9(4) . .
O69 Nb3 Cs2 130.7(4) 1_565 .
O21 Nb3 Cs2 46.0(4) . .
O60 Nb3 Cs2 97.9(4) . .
O63 Nb3 Cs6 47.8(5) 1_565 1_565
O22 Nb3 Cs6 57.0(5) . 1_565
O5 Nb3 Cs6 112.3(5) . 1_565
O69 Nb3 Cs6 84.5(5) 1_565 1_565
O21 Nb3 Cs6 147.4(4) . 1_565
O60 Nb3 Cs6 132.0(4) . 1_565
Cs2 Nb3 Cs6 127.61(10) . 1_565
O50 Si2 O42 110.6(8) 2_656 2_656
O50 Si2 O49 109.2(8) 2_656 .
O42 Si2 O49 107.5(8) 2_656 .
O50 Si2 O51 110.4(8) 2_656 .
O42 Si2 O51 111.1(9) 2_656 .
O49 Si2 O51 107.9(8) . .
O18 Si1 O27 111.9(8) 1_455 .
O18 Si1 O31 111.0(8) 1_455 1_545
O27 Si1 O31 108.7(8) . 1_545
O18 Si1 O60 108.1(8) 1_455 1_545
O27 Si1 O60 107.8(8) . 1_545
O31 Si1 O60 109.1(7) 1_545 1_545
W5 O1 Cs3 112.7(7) . .
W5 O1 Cs5 157.3(8) . .
Cs3 O1 Cs5 87.1(4) . .
Nb4 O8 Co1 165.8(11) 2_646 .
Nb4 O8 Cs6 100.0(7) 2_646 .
Co1 O8 Cs6 92.8(6) . .
W15 O13 Cs8 131.5(9) . .
W15 O13 Cs4 100.5(7) . .
Cs8 O13 Cs4 94.2(5) . .
W15 O13 Cs7 99.0(7) . .
Cs8 O13 Cs7 54.8(3) . .
Cs4 O13 Cs7 148.8(7) . .
Nb2 O6 Co1 163.2(10) . .
Nb2 O6 Cs6 103.1(7) . .
Co1 O6 Cs6 90.3(6) . .
W13 O10 W9 121.9(8) . .
W13 O10 Cs3 103.7(6) . .
W9 O10 Cs3 107.9(6) . .
W7 O2 W6 120.4(8) 1_655 .
W7 O2 Cs1 132.3(8) 1_655 .
W6 O2 Cs1 98.4(6) . .
W14 O14 Cs1 152.1(10) . .
W14 O14 Cs5 95.3(8) . .
Cs1 O14 Cs5 92.2(5) . .
W4 O4 Nb1 117.9(8) . .
W4 O4 Cs2 105.4(6) . .
Nb1 O4 Cs2 104.5(6) . .
Si1 O27 W1 125.1(8) . .
Si1 O27 W2 123.2(8) . .
W1 O27 W2 90.4(5) . .
Si1 O27 Nb2 127.0(8) . .
W1 O27 Nb2 90.9(5) . .
W2 O27 Nb2 89.3(5) . .
Si1 O18 W5 126.8(8) 1_655 2_755
Si1 O18 W7 125.0(8) 1_655 1_655
W5 O18 W7 91.2(5) 2_755 1_655
Si1 O18 W6 123.2(8) 1_655 .
W5 O18 W6 90.6(5) 2_755 .
W7 O18 W6 89.1(5) 1_655 .
Nb1 O5 Nb3 146.1(8) . .
Nb1 O5 Cs2 108.8(6) . .
Nb3 O5 Cs2 104.7(6) . .
Si2 O51 Nb6 122.4(8) . .
Si2 O51 W9 124.5(9) . .
Nb6 O51 W9 92.5(5) . .
Si2 O51 W13 123.9(8) . .
Nb6 O51 W13 93.0(6) . .
W9 O51 W13 91.6(5) . .
W9 O9 Cs4 102.7(7) . .
W12 O11 Cs6 128.1(8) . .
W12 O11 K1 108.4(9) . .
Cs6 O11 K1 60.5(4) . .
W18 O12 Cs7 114.8(8) . .
W18 O12 K1 110.4(8) . .
Cs7 O12 K1 110.8(6) . .
W18 O12 Cs8 112.2(7) . .
Cs7 O12 Cs8 56.7(3) . .
K1 O12 Cs8 59.1(4) . .
Si2 O42 Nb5 122.2(8) 2_656 2_656
Si2 O42 W12 126.3(9) 2_656 .
Nb5 O42 W12 90.7(5) 2_656 .
Si2 O42 W11 125.2(8) 2_656 2_656
Nb5 O42 W11 91.3(6) 2_656 2_656
W12 O42 W11 90.8(5) . 2_656
W13 O35 Nb6 121.3(8) . .
W13 O35 Cs2 104.0(6) . .
Nb6 O35 Cs2 102.8(6) . .
Si1 O31 Nb1 126.8(8) 1_565 .
Si1 O31 W8 123.5(7) 1_565 .
Nb1 O31 W8 91.9(5) . .
Si1 O31 W4 123.4(8) 1_565 .
Nb1 O31 W4 92.0(5) . .
W8 O31 W4 88.9(4) . .
W13 O34 Cs2 150.4(8) . 2_665
Si2 O49 W14 125.5(8) . .
Si2 O49 W15 124.2(8) . .
W14 O49 W15 91.7(5) . .
Si2 O49 W16 123.6(7) . 2_656
W14 O49 W16 91.0(5) . 2_656
W15 O49 W16 90.9(5) . 2_656
W18 O55 Nb4 120.2(7) . .
W5 O17 W6 122.4(9) 2_755 .
W5 O17 Cs1 104.7(6) 2_755 2_755
W6 O17 Cs1 109.3(7) . 2_755
W2 O24 Nb2 121.7(9) . .
Nb6 O36 Nb4 147.2(9) . 2_656
W3 O21 Nb3 118.8(8) . .
W3 O21 Cs2 105.2(6) . .
Nb3 O21 Cs2 106.0(6) . .
W8 O26 W2 154.0(9) . 1_565
W8 O26 K2 105.3(6) . 1_465
W2 O26 K2 94.5(6) 1_565 1_465
W10 O53 Nb4 122.4(8) . 2_656
W12 O44 W18 154.5(9) . .
W3 O33 W4 154.9(8) . .
W3 O33 Cs2 99.6(5) . .
W4 O33 Cs2 104.2(6) . .
W2 O25 K2 107.9(7) 1_655 .
W2 O25 Cs7 143.2(9) 1_655 .
K2 O25 Cs7 105.9(6) . .
W2 O25 Cs5 113.3(8) 1_655 .
K2 O25 Cs5 91.9(5) . .
Cs7 O25 Cs5 51.1(3) . .
W4 O32 W8 121.3(8) . .
W4 O32 Cs1 105.6(7) . 2_665
W8 O32 Cs1 107.0(6) . 2_665
Nb6 O37 Nb5 147.7(9) . .
Nb6 O37 Cs2 106.5(6) . .
Nb5 O37 Cs2 105.7(6) . .
W11 O39 Nb5 119.5(8) . .
W11 O39 Cs2 105.7(6) . .
Nb5 O39 Cs2 104.1(5) . .
Nb5 O38 Nb4 149.4(8) . 2_656
Nb5 O38 Cs6 108.3(6) . 1_565
Nb4 O38 Cs6 99.6(5) 2_656 1_565
W16 O46 W14 122.2(9) 2_656 .
Nb1 O28 Nb2 149.9(10) 1_545 .
W15 O48 W10 154.6(10) . .
W15 O48 Cs4 89.5(5) . .
W10 O48 Cs4 88.7(5) . .
W9 O52 W10 151.0(9) . .
W9 O52 Cs4 90.1(5) . .
W10 O52 Cs4 90.9(6) . .
W12 O40 Nb5 118.9(9) . 2_656
W16 O43 W12 151.7(9) . .
W1 O20 W19 152.5(9) . .
W1 O20 K1 106.0(7) . .
W19 O20 K1 101.2(6) . .
W1 O20 Cs8 106.4(6) . .
W19 O20 Cs8 92.1(5) . .
K1 O20 Cs8 56.9(3) . .
W7 O16 W5 122.5(8) 2_655 .
W12 O41 W11 122.7(7) . 2_656
W18 O54 W10 119.9(9) . 2_656
W18 O54 Cs7 87.8(5) . .
W10 O54 Cs7 148.9(7) 2_656 .
W14 O47 W15 123.4(9) . .
W14 O47 Cs5 109.0(7) . .
W15 O47 Cs5 112.3(8) . .
W14 O47 Cs3 104.2(7) . .
W15 O47 Cs3 109.7(7) . .
Cs5 O47 Cs3 93.8(5) . .
Nb3 O22 Nb5 141.0(8) . .
Nb3 O22 Cs6 97.6(5) . 1_565
Nb5 O22 Cs6 92.5(5) . 1_565
W3 O19 W19 122.5(9) . 1_565
W19 O15 W7 151.2(9) . .
W16 O45 W15 120.3(9) 2_656 .
W16 O45 Cs7 126.3(7) 2_656 .
W15 O45 Cs7 106.3(7) . .
Nb6 O23 Nb1 139.7(8) . .
Si2 O50 W18 125.7(8) 2_656 .
Si2 O50 W10 125.8(8) 2_656 2_656
W18 O50 W10 90.8(6) . 2_656
Si2 O50 Nb4 124.1(8) 2_656 .
W18 O50 Nb4 89.9(5) . .
W10 O50 Nb4 89.5(5) 2_656 .
O86 W19 O15 102.4(7) . .
O86 W19 O69 99.6(7) . .
O15 W19 O69 158.0(6) . .
O86 W19 O19 99.4(8) . 1_545
O15 W19 O19 87.2(7) . 1_545
O69 W19 O19 88.8(7) . 1_545
O86 W19 O20 104.4(7) . .
O15 W19 O20 86.2(7) . .
O69 W19 O20 88.8(6) . .
O19 W19 O20 156.1(7) 1_545 .
O86 W19 O60 169.9(6) . 1_545
O15 W19 O60 84.9(6) . 1_545
O69 W19 O60 73.3(6) . 1_545
O19 W19 O60 73.7(6) 1_545 1_545
O20 W19 O60 82.8(6) . 1_545
O86 W19 K1 78.6(6) . .
O15 W19 K1 134.0(5) . .
O69 W19 K1 51.6(5) . .
O19 W19 K1 138.5(5) 1_545 .
O20 W19 K1 50.5(5) . .
O60 W19 K1 101.5(4) 1_545 .
O86 W19 K2 66.3(6) . .
O15 W19 K2 146.4(5) . .
O69 W19 K2 46.3(5) . .
O19 W19 K2 65.1(5) 1_545 .
O20 W19 K2 126.7(5) . .
O60 W19 K2 103.8(4) 1_545 .
K1 W19 K2 76.8(3) . .
O86 W19 Cs8 44.9(6) . .
O15 W19 Cs8 102.3(4) . .
O69 W19 Cs8 93.5(4) . .
O19 W19 Cs8 144.1(5) 1_545 .
O20 W19 Cs8 59.8(5) . .
O60 W19 Cs8 140.9(4) 1_545 .
K1 W19 Cs8 46.63(19) . .
K2 W19 Cs8 91.2(2) . .
O8 Co1 O8 180.0(11) . 2_546
O8 Co1 O6 93.0(7) . .
O8 Co1 O6 87.0(7) 2_546 .
O8 Co1 O6 87.0(7) . 2_546
O8 Co1 O6 93.0(7) 2_546 2_546
O6 Co1 O6 180.0(13) . 2_546
O8 Co1 O1W 92.3(7) . .
O8 Co1 O1W 87.7(7) 2_546 .
O6 Co1 O1W 93.0(8) . .
O6 Co1 O1W 87.0(8) 2_546 .
O8 Co1 O1W 87.7(7) . 2_546
O8 Co1 O1W 92.3(7) 2_546 2_546
O6 Co1 O1W 87.0(8) . 2_546
O6 Co1 O1W 93.0(8) 2_546 2_546
O1W Co1 O1W 180.0(6) . 2_546
O8 Co1 Cs6 123.1(5) . 2_546
O8 Co1 Cs6 56.9(5) 2_546 2_546
O6 Co1 Cs6 121.5(5) . 2_546
O6 Co1 Cs6 58.5(5) 2_546 2_546
O1W Co1 Cs6 47.1(6) . 2_546
O1W Co1 Cs6 132.9(6) 2_546 2_546
O8 Co1 Cs6 56.9(5) . .
O8 Co1 Cs6 123.1(5) 2_546 .
O6 Co1 Cs6 58.5(5) . .
O6 Co1 Cs6 121.5(5) 2_546 .
O1W Co1 Cs6 132.9(6) . .
O1W Co1 Cs6 47.1(6) 2_546 .
Cs6 Co1 Cs6 180.00(19) 2_546 .
W9 O56 Nb6 119.7(8) . .
W14 O57 W11 151.2(9) . .
W6 O58 W2 151.7(9) . 1_655
W6 O58 Cs5 92.6(6) . .
W2 O58 Cs5 105.7(6) 1_655 .
W1 O59 W7 152.0(9) . .
W1 O59 Cs4 101.2(6) . .
W7 O59 Cs4 98.1(6) . .
W3 O61 W5 151.7(9) 2_665 .
W3 O61 Cs3 95.4(5) 2_665 .
W5 O61 Cs3 97.6(6) . .
Nb3 O63 Nb2 149.2(9) 1_545 .
Nb3 O63 Cs6 108.4(6) 1_545 .
Nb2 O63 Cs6 99.3(6) . .
W11 O64 W13 152.4(9) . .
W11 O64 Cs2 102.9(6) . .
W13 O64 Cs2 103.1(6) . .
W14 O65 W13 150.8(8) . .
W14 O65 Cs3 104.2(6) . .
W13 O65 Cs3 104.1(5) . .
W1 O62 Cs4 109.9(8) . .
W1 O62 Cs8 106.5(7) . .
Cs4 O62 Cs8 86.5(4) . .
W16 O67 Cs8 111.9(8) . .
W10 O66 Cs4 104.3(7) . .
Si1 O60 Nb3 123.3(8) 1_565 .
Si1 O60 W19 124.5(7) 1_565 1_565
Nb3 O60 W19 93.0(5) . 1_565
Si1 O60 W3 123.2(8) 1_565 .
Nb3 O60 W3 92.7(5) . .
W19 O60 W3 91.1(5) 1_565 .
W19 O69 Nb3 119.3(7) . 1_545
W19 O69 K2 106.8(7) . .
Nb3 O69 K2 113.6(6) 1_545 .
W19 O69 K1 100.6(6) . .
Nb3 O69 K1 108.9(6) 1_545 .
K2 O69 K1 106.2(5) . .
W6 O68 W8 149.8(10) . 1_645
W6 O68 Cs1 100.8(7) . 2_755
W8 O68 Cs1 108.5(6) 1_645 2_755
W16 O71 W18 151.6(10) . .
W16 O71 Cs8 95.8(5) . .
W18 O71 Cs8 98.1(5) . .
W1 O70 W2 121.5(9) . .
W1 O70 Na1 111.7(8) . .
W2 O70 Na1 125.2(8) . .
W3 O87 Cs3 116.0(8) 2_665 .
W5 O82 W4 151.8(9) 2_665 .
W5 O82 Cs1 99.1(6) 2_665 2_665
W4 O82 Cs1 108.8(6) . 2_665
W15 O80 W9 151.4(9) . .
W15 O80 Cs3 103.7(6) . .
W9 O80 Cs3 103.6(6) . .
W15 O80 Cs4 90.0(6) . .
W9 O80 Cs4 88.6(5) . .
Cs3 O80 Cs4 110.2(4) . .
W19 O86 Cs7 169.7(9) . .
W19 O86 Cs8 112.4(8) . .
Cs7 O86 Cs8 58.5(3) . .
W19 O86 Cs5 134.5(8) . .
Cs7 O86 Cs5 55.8(3) . .
Cs8 O86 Cs5 109.1(5) . .
W7 O84 Cs4 109.8(9) . .
W7 O84 Cs3 118.0(9) . .
Cs4 O84 Cs3 126.9(6) . .
Co1 O1W Cs6 101.8(8) . 2_546
W8 O83 Nb1 120.0(9) . .
W6 O85 Cs5 120.9(10) . .
W6 O85 Cs1 106.5(9) . .
Cs5 O85 Cs1 102.2(6) . .
O34 Cs2 O21 89.9(4) 2_665 .
O34 Cs2 O7W 67.5(4) 2_665 2_665
O21 Cs2 O7W 123.8(4) . 2_665
O34 Cs2 O7W 75.6(4) 2_665 .
O21 Cs2 O7W 137.4(4) . .
O7W Cs2 O7W 87.6(4) 2_665 .
O34 Cs2 O39 136.0(4) 2_665 .
O21 Cs2 O39 77.0(4) . .
O7W Cs2 O39 85.2(4) 2_665 .
O7W Cs2 O39 139.3(4) . .
O34 Cs2 O26W 72.8(8) 2_665 .
O21 Cs2 O26W 62.8(7) . .
O7W Cs2 O26W 61.6(7) 2_665 .
O7W Cs2 O26W 142.2(8) . .
O39 Cs2 O26W 63.8(8) . .
O34 Cs2 O64 131.7(4) 2_665 .
O21 Cs2 O64 125.2(4) . .
O7W Cs2 O64 65.3(4) 2_665 .
O7W Cs2 O64 92.3(4) . .
O39 Cs2 O64 48.7(4) . .
O26W Cs2 O64 93.5(8) . .
O34 Cs2 O37 171.4(4) 2_665 .
O21 Cs2 O37 85.1(4) . .
O7W Cs2 O37 121.1(4) 2_665 .
O7W Cs2 O37 103.5(4) . .
O39 Cs2 O37 49.4(4) . .
O26W Cs2 O37 110.9(8) . .
O64 Cs2 O37 56.7(4) . .
O34 Cs2 O5 117.6(4) 2_665 .
O21 Cs2 O5 50.0(4) . .
O7W Cs2 O5 170.0(4) 2_665 .
O7W Cs2 O5 101.9(4) . .
O39 Cs2 O5 85.5(4) . .
O26W Cs2 O5 110.7(7) . .
O64 Cs2 O5 110.6(4) . .
O37 Cs2 O5 54.0(4) . .
O34 Cs2 O4 88.3(4) 2_665 .
O21 Cs2 O4 83.8(4) . .
O7W Cs2 O4 141.3(4) 2_665 .
O7W Cs2 O4 56.4(4) . .
O39 Cs2 O4 130.5(4) . .
O26W Cs2 O4 140.8(8) . .
O64 Cs2 O4 123.7(4) . .
O37 Cs2 O4 84.2(4) . .
O5 Cs2 O4 48.7(4) . .
O34 Cs2 O33 60.9(4) 2_665 .
O21 Cs2 O33 49.6(4) . .
O7W Cs2 O33 127.4(4) 2_665 .
O7W Cs2 O33 89.2(4) . .
O39 Cs2 O33 126.1(4) . .
O26W Cs2 O33 93.0(8) . .
O64 Cs2 O33 167.3(4) . .
O37 Cs2 O33 110.7(4) . .
O5 Cs2 O33 56.7(4) . .
O4 Cs2 O33 48.2(4) . .
O34 Cs2 O35 132.8(4) 2_665 .
O21 Cs2 O35 130.4(4) . .
O7W Cs2 O35 98.8(4) 2_665 .
O7W Cs2 O35 58.4(4) . .
O39 Cs2 O35 83.3(4) . .
O26W Cs2 O35 141.8(8) . .
O64 Cs2 O35 48.6(4) . .
O37 Cs2 O35 48.8(4) . .
O5 Cs2 O35 83.8(4) . .
O4 Cs2 O35 75.4(4) . .
O33 Cs2 O35 123.2(4) . .
O87 Cs3 O10W 110.8(9) . .
O87 Cs3 O47 135.0(5) . .
O10W Cs3 O47 98.8(9) . .
O87 Cs3 O65 89.3(4) . .
O10W Cs3 O65 136.1(8) . .
O47 Cs3 O65 47.0(4) . .
O87 Cs3 O10 77.2(4) . .
O10W Cs3 O10 169.7(9) . .
O47 Cs3 O10 78.5(4) . .
O65 Cs3 O10 47.8(4) . .
O87 Cs3 O84 124.4(5) . .
O10W Cs3 O84 83.9(9) . .
O47 Cs3 O84 90.8(5) . .
O65 Cs3 O84 117.1(4) . .
O10 Cs3 O84 86.2(4) . .
O87 Cs3 O1 94.1(4) . .
O10W Cs3 O1 51.9(9) . .
O47 Cs3 O1 78.0(4) . .
O65 Cs3 O1 89.5(4) . .
O10 Cs3 O1 135.8(4) . .
O84 Cs3 O1 130.8(5) . .
O87 Cs3 O80 124.2(4) . .
O10W Cs3 O80 124.6(9) . .
O47 Cs3 O80 45.7(4) . .
O65 Cs3 O80 56.0(4) . .
O10 Cs3 O80 47.0(4) . .
O84 Cs3 O80 61.2(4) . .
O1 Cs3 O80 123.7(4) . .
O87 Cs3 O61 47.6(4) . .
O10W Cs3 O61 74.7(9) . .
O47 Cs3 O61 115.3(4) . .
O65 Cs3 O61 94.5(4) . .
O10 Cs3 O61 115.4(4) . .
O84 Cs3 O61 148.1(4) . .
O1 Cs3 O61 47.0(4) . .
O80 Cs3 O61 150.5(4) . .
O87 Cs3 W14 109.1(3) . .
O10W Cs3 W14 111.2(8) . .
O47 Cs3 W14 26.3(3) . .
O65 Cs3 W14 26.1(3) . .
O10 Cs3 W14 70.6(3) . .
O84 Cs3 W14 114.5(3) . .
O1 Cs3 W14 71.7(3) . .
O80 Cs3 W14 58.3(3) . .
O61 Cs3 W14 95.4(2) . .
O87 Cs3 W13 71.5(3) . .
O10W Cs3 W13 161.2(8) . .
O47 Cs3 W13 70.1(3) . .
O65 Cs3 W13 26.6(3) . .
O10 Cs3 W13 26.1(3) . .
O84 Cs3 W13 110.7(3) . .
O1 Cs3 W13 109.9(3) . .
O80 Cs3 W13 58.5(3) . .
O61 Cs3 W13 95.9(2) . .
W14 Cs3 W13 52.62(3) . .
O87 Cs3 W3 21.7(3) . 2_665
O10W Cs3 W3 97.1(9) . 2_665
O47 Cs3 W3 126.0(3) . 2_665
O65 Cs3 W3 88.2(3) . 2_665
O10 Cs3 W3 92.4(3) . 2_665
O84 Cs3 W3 142.2(3) . 2_665
O1 Cs3 W3 72.5(3) . 2_665
O80 Cs3 W3 137.2(3) . 2_665
O61 Cs3 W3 26.4(2) . 2_665
W14 Cs3 W3 100.48(6) . 2_665
W13 Cs3 W3 78.91(4) . 2_665
O17 Cs1 O22W 147.4(9) 2_755 1_655
O17 Cs1 O14 92.2(5) 2_755 .
O22W Cs1 O14 74.1(8) 1_655 .
O17 Cs1 O6W 132.5(7) 2_755 .
O22W Cs1 O6W 70.6(10) 1_655 .
O14 Cs1 O6W 69.1(7) . .
O17 Cs1 O85 61.1(5) 2_755 .
O22W Cs1 O85 87.8(9) 1_655 .
O14 Cs1 O85 84.8(5) . .
O6W Cs1 O85 149.6(7) . .
O17 Cs1 O82 48.6(4) 2_755 2_665
O22W Cs1 O82 133.0(8) 1_655 2_665
O14 Cs1 O82 59.5(5) . 2_665
O6W Cs1 O82 85.6(7) . 2_665
O85 Cs1 O82 94.6(5) . 2_665
O17 Cs1 O2 101.6(4) 2_755 .
O22W Cs1 O2 59.0(8) 1_655 .
O14 Cs1 O2 111.5(5) . .
O6W Cs1 O2 125.7(7) . .
O85 Cs1 O2 49.6(5) . .
O82 Cs1 O2 144.2(4) 2_665 .
O17 Cs1 O68 47.5(4) 2_755 2_755
O22W Cs1 O68 164.8(9) 1_655 2_755
O14 Cs1 O68 114.4(5) . 2_755
O6W Cs1 O68 99.9(7) . 2_755
O85 Cs1 O68 105.1(5) . 2_755
O82 Cs1 O68 55.1(4) 2_665 2_755
O2 Cs1 O68 124.0(4) . 2_755
O17 Cs1 O32 79.1(4) 2_755 2_665
O22W Cs1 O32 127.0(9) 1_655 2_665
O14 Cs1 O32 83.8(5) . 2_665
O6W Cs1 O32 56.5(7) . 2_665
O85 Cs1 O32 138.0(4) . 2_665
O82 Cs1 O32 45.4(4) 2_665 2_665
O2 Cs1 O32 164.6(4) . 2_665
O68 Cs1 O32 46.0(4) 2_755 2_665
O17 Cs1 W5 27.1(3) 2_755 .
O22W Cs1 W5 134.7(8) 1_655 .
O14 Cs1 W5 66.2(3) . .
O6W Cs1 W5 112.0(6) . .
O85 Cs1 W5 68.2(4) . .
O82 Cs1 W5 27.4(3) 2_665 .
O2 Cs1 W5 117.1(3) . .
O68 Cs1 W5 59.4(3) 2_755 .
O32 Cs1 W5 70.1(3) 2_665 .
O17 Cs1 W6 75.4(3) 2_755 .
O22W Cs1 W6 79.3(8) 1_655 .
O14 Cs1 W6 103.9(4) . .
O6W Cs1 W6 150.0(6) . .
O85 Cs1 W6 24.1(3) . .
O82 Cs1 W6 116.9(3) 2_665 .
O2 Cs1 W6 27.6(3) . .
O68 Cs1 W6 109.3(3) 2_755 .
O32 Cs1 W6 153.5(3) 2_665 .
W5 Cs1 W6 89.62(5) . .
O17 Cs1 W6 25.8(3) 2_755 2_755
O22W Cs1 W6 163.2(8) 1_655 2_755
O14 Cs1 W6 114.0(3) . 2_755
O6W Cs1 W6 125.6(6) . 2_755
O85 Cs1 W6 78.6(4) . 2_755
O82 Cs1 W6 58.9(3) 2_665 2_755
O2 Cs1 W6 104.4(3) . 2_755
O68 Cs1 W6 26.5(3) 2_755 2_755
O32 Cs1 W6 69.5(3) 2_665 2_755
W5 Cs1 W6 48.21(3) . 2_755
W6 Cs1 W6 84.32(4) . 2_755
O11W Cs4 O13W 72.0(7) . .
O11W Cs4 O84 123.3(8) . .
O13W Cs4 O84 156.0(4) . .
O11W Cs4 O62 119.3(8) . .
O13W Cs4 O62 58.1(3) . .
O84 Cs4 O62 98.2(5) . .
O11W Cs4 O9 72.6(8) . .
O13W Cs4 O9 142.9(3) . .
O84 Cs4 O9 59.1(5) . .
O62 Cs4 O9 155.2(4) . .
O11W Cs4 O59 127.8(8) . .
O13W Cs4 O59 104.9(3) . .
O84 Cs4 O59 51.3(5) . .
O62 Cs4 O59 50.1(4) . .
O9 Cs4 O59 105.1(4) . .
O11W Cs4 O66 62.5(7) . .
O13W Cs4 O66 59.8(3) . .
O84 Cs4 O66 141.9(5) . .
O62 Cs4 O66 110.8(5) . .
O9 Cs4 O66 93.9(5) . .
O59 Cs4 O66 160.3(5) . .
O11W Cs4 O13 147.2(8) . .
O13W Cs4 O13 112.4(4) . .
O84 Cs4 O13 66.1(5) . .
O62 Cs4 O13 86.7(5) . .
O9 Cs4 O13 92.0(5) . .
O59 Cs4 O13 83.7(4) . .
O66 Cs4 O13 90.8(4) . .
O11W Cs4 O52 66.7(8) . .
O13W Cs4 O52 106.3(3) . .
O84 Cs4 O52 97.2(5) . .
O62 Cs4 O52 154.6(4) . .
O9 Cs4 O52 48.3(4) . .
O59 Cs4 O52 148.5(4) . .
O66 Cs4 O52 47.5(4) . .
O13 Cs4 O52 81.3(4) . .
O11W Cs4 O80 106.1(8) . .
O13W Cs4 O80 136.8(3) . .
O84 Cs4 O80 61.4(5) . .
O62 Cs4 O80 133.5(4) . .
O9 Cs4 O80 47.5(4) . .
O59 Cs4 O80 108.6(4) . .
O66 Cs4 O80 80.6(4) . .
O13 Cs4 O80 47.3(4) . .
O52 Cs4 O80 42.8(4) . .
O11W Cs4 O48 101.2(7) . .
O13W Cs4 O48 95.7(3) . .
O84 Cs4 O48 98.7(5) . .
O62 Cs4 O48 115.1(4) . .
O9 Cs4 O48 80.7(4) . .
O59 Cs4 O48 130.5(4) . .
O66 Cs4 O48 47.1(4) . .
O13 Cs4 O48 46.8(4) . .
O52 Cs4 O48 42.3(4) . .
O80 Cs4 O48 41.3(4) . .
O11W Cs4 O22W 63.5(9) . .
O13W Cs4 O22W 119.8(7) . .
O84 Cs4 O22W 63.0(7) . .
O62 Cs4 O22W 113.5(8) . .
O9 Cs4 O22W 49.5(8) . .
O59 Cs4 O22W 75.9(7) . .
O66 Cs4 O22W 121.6(7) . .
O13 Cs4 O22W 127.1(8) . .
O52 Cs4 O22W 91.5(8) . .
O80 Cs4 O22W 94.5(8) . .
O48 Cs4 O22W 130.0(8) . .
Cs7 Cs8 O13 70.0(4) . .
Cs7 Cs8 O86 60.1(3) . .
O13 Cs8 O86 63.5(5) . .
Cs7 Cs8 O67 114.9(4) . .
O13 Cs8 O67 125.7(5) . .
O86 Cs8 O67 168.8(5) . .
Cs7 Cs8 K1 112.8(3) . .
O13 Cs8 K1 134.9(4) . .
O86 Cs8 K1 79.0(4) . .
O67 Cs8 K1 95.0(4) . .
Cs7 Cs8 O12 58.6(4) . .
O13 Cs8 O12 124.0(5) . .
O86 Cs8 O12 72.2(4) . .
O67 Cs8 O12 96.6(5) . .
K1 Cs8 O12 59.3(4) . .
Cs7 Cs8 O5W 80.2(4) . .
O13 Cs8 O5W 75.7(5) . .
O86 Cs8 O5W 130.0(5) . .
O67 Cs8 O5W 54.3(5) . .
K1 Cs8 O5W 148.8(4) . .
O12 Cs8 O5W 113.3(5) . .
Cs7 Cs8 O71 77.9(3) . .
O13 Cs8 O71 139.3(5) . .
O86 Cs8 O71 119.9(4) . .
O67 Cs8 O71 49.3(4) . .
K1 Cs8 O71 80.4(3) . .
O12 Cs8 O71 48.8(4) . .
O5W Cs8 O71 74.7(4) . .
Cs7 Cs8 O20 110.9(3) . .
O13 Cs8 O20 80.9(4) . .
O86 Cs8 O20 50.8(4) . .
O67 Cs8 O20 132.7(5) . .
K1 Cs8 O20 55.3(3) . .
O12 Cs8 O20 96.8(4) . .
O5W Cs8 O20 148.8(5) . .
O71 Cs8 O20 135.2(4) . .
Cs7 Cs8 O62 148.2(3) . .
O13 Cs8 O62 83.6(5) . .
O86 Cs8 O62 92.7(4) . .
O67 Cs8 O62 94.7(5) . .
K1 Cs8 O62 73.7(4) . .
O12 Cs8 O62 132.3(4) . .
O5W Cs8 O62 110.8(4) . .
O71 Cs8 O62 133.3(4) . .
O20 Cs8 O62 45.4(4) . .
Cs7 Cs8 W19 82.68(15) . .
O13 Cs8 W19 70.9(3) . .
O86 Cs8 W19 22.7(3) . .
O67 Cs8 W19 158.2(4) . .
K1 Cs8 W19 65.16(18) . .
O12 Cs8 W19 81.3(3) . .
O5W Cs8 W19 146.0(4) . .
O71 Cs8 W19 129.5(3) . .
O20 Cs8 W19 28.2(3) . .
O62 Cs8 W19 71.9(3) . .
Cs7 Cs8 W16 99.46(18) . .
O13 Cs8 W16 138.6(4) . .
O86 Cs8 W16 146.3(3) . .
O67 Cs8 W16 22.6(3) . .
K1 Cs8 W16 86.39(19) . .
O12 Cs8 W16 74.2(3) . .
O5W Cs8 W16 63.0(4) . .
O71 Cs8 W16 26.8(2) . .
O20 Cs8 W16 137.7(3) . .
O62 Cs8 W16 112.2(3) . .
W19 Cs8 W16 149.42(12) . .
O3W Cs5 Cs7 105.6(4) . .
O3W Cs5 O85 67.4(5) . .
Cs7 Cs5 O85 133.9(4) . .
O3W Cs5 O47 147.1(5) . .
Cs7 Cs5 O47 88.1(4) . .
O85 Cs5 O47 123.3(5) . .
O3W Cs5 O86 68.6(4) . .
Cs7 Cs5 O86 58.5(3) . .
O85 Cs5 O86 136.0(5) . .
O47 Cs5 O86 95.5(4) . .
O3W Cs5 O1 84.3(5) . .
Cs7 Cs5 O1 163.8(3) . .
O85 Cs5 O1 61.5(5) . .
O47 Cs5 O1 77.1(4) . .
O86 Cs5 O1 116.0(4) . .
O3W Cs5 O14 134.7(5) . .
Cs7 Cs5 O14 119.5(3) . .
O85 Cs5 O14 77.7(5) . .
O47 Cs5 O14 45.9(4) . .
O86 Cs5 O14 139.4(4) . .
O1 Cs5 O14 53.1(4) . .
O3W Cs5 O25 64.4(4) . .
Cs7 Cs5 O25 52.3(3) . .
O85 Cs5 O25 87.5(5) . .
O47 Cs5 O25 139.7(5) . .
O86 Cs5 O25 71.8(4) . .
O1 Cs5 O25 143.1(4) . .
O14 Cs5 O25 143.4(4) . .
O3W Cs5 O58 66.3(4) . .
Cs7 Cs5 O58 88.4(3) . .
O85 Cs5 O58 46.1(5) . .
O47 Cs5 O58 145.3(4) . .
O86 Cs5 O58 111.8(4) . .
O1 Cs5 O58 107.4(4) . .
O14 Cs5 O58 108.6(4) . .
O25 Cs5 O58 43.4(4) . .
O3W Cs5 W14 154.1(4) . .
Cs7 Cs5 W14 99.18(16) . .
O85 Cs5 W14 100.5(4) . .
O47 Cs5 W14 25.1(3) . .
O86 Cs5 W14 120.4(3) . .
O1 Cs5 W14 69.8(3) . .
O14 Cs5 W14 23.4(3) . .
O25 Cs5 W14 140.2(3) . .
O58 Cs5 W14 122.7(3) . .
O3W Cs5 W6 65.1(3) . .
Cs7 Cs5 W6 113.7(2) . .
O85 Cs5 W6 20.5(4) . .
O47 Cs5 W6 136.6(4) . .
O86 Cs5 W6 127.9(3) . .
O1 Cs5 W6 81.9(3) . .
O14 Cs5 W6 91.4(3) . .
O25 Cs5 W6 67.8(3) . .
O58 Cs5 W6 25.6(3) . .
W14 Cs5 W6 111.61(11) . .
O3W Cs5 W15 140.8(4) . .
Cs7 Cs5 W15 66.03(14) . .
O85 Cs5 W15 146.7(4) . .
O47 Cs5 W15 24.3(3) . .
O86 Cs5 W15 75.4(3) . .
O1 Cs5 W15 98.2(3) . .
O14 Cs5 W15 69.0(3) . .
O25 Cs5 W15 118.3(3) . .
O58 Cs5 W15 145.4(3) . .
W14 Cs5 W15 46.28(5) . .
W6 Cs5 W15 154.10(14) . .
O4W Cs6 O1W 103.0(7) 2_646 2_546
O4W Cs6 O11 89.8(6) 2_646 .
O1W Cs6 O11 74.0(5) 2_546 .
O4W Cs6 K1 124.1(6) 2_646 .
O1W Cs6 K1 110.8(5) 2_546 .
O11 Cs6 K1 60.3(4) . .
O4W Cs6 O38 73.7(6) 2_646 1_545
O1W Cs6 O38 104.5(5) 2_546 1_545
O11 Cs6 O38 162.8(5) . 1_545
K1 Cs6 O38 133.5(4) . 1_545
O4W Cs6 O4W 49.0(10) 2_646 .
O1W Cs6 O4W 145.7(7) 2_546 .
O11 Cs6 O4W 85.3(6) . .
K1 Cs6 O4W 80.3(5) . .
O38 Cs6 O4W 87.4(5) 1_545 .
O4W Cs6 O8 93.2(6) 2_646 .
O1W Cs6 O8 53.3(5) 2_546 .
O11 Cs6 O8 126.5(5) . .
K1 Cs6 O8 142.8(4) . .
O38 Cs6 O8 51.8(4) 1_545 .
O4W Cs6 O8 133.3(6) . .
O4W Cs6 O63 146.0(6) 2_646 .
O1W Cs6 O63 103.3(5) 2_546 .
O11 Cs6 O63 118.0(5) . .
K1 Cs6 O63 64.1(3) . .
O38 Cs6 O63 79.2(4) 1_545 .
O4W Cs6 O63 110.6(6) . .
O8 Cs6 O63 85.7(4) . .
O4W Cs6 O6 144.5(7) 2_646 .
O1W Cs6 O6 52.9(5) 2_546 .
O11 Cs6 O6 104.6(5) . .
K1 Cs6 O6 90.8(4) . .
O38 Cs6 O6 87.0(4) 1_545 .
O4W Cs6 O6 161.4(6) . .
O8 Cs6 O6 52.2(4) . .
O63 Cs6 O6 50.9(4) . .
O4W Cs6 O22 98.2(6) 2_646 1_545
O1W Cs6 O22 140.1(5) 2_546 1_545
O11 Cs6 O22 139.9(5) . 1_545
K1 Cs6 O22 83.3(3) . 1_545
O38 Cs6 O22 50.3(4) 1_545 1_545
O4W Cs6 O22 71.5(5) . 1_545
O8 Cs6 O22 92.5(4) . 1_545
O63 Cs6 O22 48.1(3) . 1_545
O6 Cs6 O22 91.3(4) . 1_545
O4W Cs6 Co1 114.5(6) 2_646 .
O1W Cs6 Co1 31.1(4) 2_546 .
O11 Cs6 Co1 102.9(4) . .
K1 Cs6 Co1 117.5(3) . .
O38 Cs6 Co1 80.3(3) 1_545 .
O4W Cs6 Co1 162.1(5) . .
O8 Cs6 Co1 30.4(3) . .
O63 Cs6 Co1 79.9(3) . .
O6 Cs6 Co1 31.2(3) . .
O22 Cs6 Co1 109.1(3) 1_545 .
O4W Cs6 Nb4 77.1(5) 2_646 2_646
O1W Cs6 Nb4 76.2(4) 2_546 2_646
O11 Cs6 Nb4 143.6(4) . 2_646
K1 Cs6 Nb4 152.8(3) . 2_646
O38 Cs6 Nb4 28.5(3) 1_545 2_646
O4W Cs6 Nb4 109.2(5) . 2_646
O8 Cs6 Nb4 25.0(3) . 2_646
O63 Cs6 Nb4 88.8(3) . 2_646
O6 Cs6 Nb4 72.2(3) . 2_646
O22 Cs6 Nb4 76.2(3) 1_545 2_646
Co1 Cs6 Nb4 55.28(9) . 2_646
Cs5 Cs7 O5W 140.2(5) . 2_656
Cs5 Cs7 Cs8 120.5(3) . .
O5W Cs7 Cs8 86.8(5) 2_656 .
Cs5 Cs7 O25 76.5(4) . .
O5W Cs7 O25 115.1(5) 2_656 .
Cs8 Cs7 O25 122.2(4) . .
Cs5 Cs7 O86 65.7(4) . .
O5W Cs7 O86 148.2(6) 2_656 .
Cs8 Cs7 O86 61.4(4) . .
O25 Cs7 O86 85.1(5) . .
Cs5 Cs7 O12 124.5(4) . .
O5W Cs7 O12 92.3(6) 2_656 .
Cs8 Cs7 O12 64.7(4) . .
O25 Cs7 O12 61.8(5) . .
O86 Cs7 O12 75.3(5) . .
Cs5 Cs7 O45 84.4(4) . .
O5W Cs7 O45 67.6(5) 2_656 .
Cs8 Cs7 O45 86.7(4) . .
O25 Cs7 O45 150.6(6) . .
O86 Cs7 O45 107.3(5) . .
O12 Cs7 O45 146.5(5) . .
Cs5 Cs7 O13 75.4(4) . .
O5W Cs7 O13 103.9(5) 2_656 .
Cs8 Cs7 O13 55.1(4) . .
O25 Cs7 O13 141.0(5) . .
O86 Cs7 O13 58.8(4) . .
O12 Cs7 O13 115.9(5) . .
O45 Cs7 O13 49.8(4) . .
Cs5 Cs7 Na1 98.0(4) . 1_655
O5W Cs7 Na1 53.9(5) 2_656 1_655
Cs8 Cs7 Na1 139.8(4) . 1_655
O25 Cs7 Na1 75.3(5) . 1_655
O86 Cs7 Na1 157.2(5) . 1_655
O12 Cs7 Na1 104.4(5) . 1_655
O45 Cs7 Na1 85.7(5) . 1_655
O13 Cs7 Na1 135.1(5) . 1_655
Cs5 Cs7 O54 138.2(3) . .
O5W Cs7 O54 56.2(5) 2_656 .
Cs8 Cs7 O54 93.9(3) . .
O25 Cs7 O54 64.4(4) . .
O86 Cs7 O54 122.1(4) . .
O12 Cs7 O54 47.2(4) . .
O45 Cs7 O54 123.6(4) . .
O13 Cs7 O54 146.1(5) . .
Na1 Cs7 O54 59.1(4) 1_655 .
Cs5 Cs7 W18 141.82(19) . .
O5W Cs7 W18 71.2(5) 2_656 .
Cs8 Cs7 W18 70.72(17) . .
O25 Cs7 W18 68.1(4) . .
O86 Cs7 W18 96.6(4) . .
O12 Cs7 W18 21.9(3) . .
O45 Cs7 W18 133.8(4) . .
O13 Cs7 W18 125.9(4) . .
Na1 Cs7 W18 86.8(4) 1_655 .
O54 Cs7 W18 27.7(3) . .
Cs5 Cs7 W15 72.46(15) . .
O5W Cs7 W15 90.7(4) 2_656 .
Cs8 Cs7 W15 73.68(15) . .
O25 Cs7 W15 148.9(4) . .
O86 Cs7 W15 80.4(3) . .
O12 Cs7 W15 138.0(4) . .
O45 Cs7 W15 26.9(3) . .
O13 Cs7 W15 24.3(3) . .
Na1 Cs7 W15 110.9(3) 1_655 .
O54 Cs7 W15 145.7(3) . .
W18 Cs7 W15 140.6(2) . .
O21W K1 O11 60.0(5) 2_556 .
O21W K1 O20 90.9(6) 2_556 .
O11 K1 O20 149.8(6) . .
O21W K1 Cs6 90.3(5) 2_556 .
O11 K1 Cs6 59.3(4) . .
O20 K1 Cs6 118.2(4) . .
O21W K1 O69 136.0(5) 2_556 .
O11 K1 O69 149.8(6) . .
O20 K1 O69 50.1(4) . .
Cs6 K1 O69 92.2(4) . .
O21W K1 Cs8 89.1(5) 2_556 .
O11 K1 Cs8 115.5(5) . .
O20 K1 Cs8 67.7(4) . .
Cs6 K1 Cs8 174.1(3) . .
O69 K1 Cs8 92.4(4) . .
O21W K1 O12 134.3(6) 2_556 .
O11 K1 O12 99.9(5) . .
O20 K1 O12 106.9(5) . .
Cs6 K1 O12 115.2(5) . .
O69 K1 O12 83.0(5) . .
Cs8 K1 O12 61.7(4) . .
O21W K1 O300 54.3(5) 2_556 .
O11 K1 O300 103.5(5) . .
O20 K1 O300 48.0(5) . .
Cs6 K1 O300 86.0(4) . .
O69 K1 O300 82.0(4) . .
Cs8 K1 O300 98.4(5) . .
O12 K1 O300 154.4(6) . .
O21W K1 W19 119.0(5) 2_556 .
O11 K1 W19 175.7(5) . .
O20 K1 W19 28.3(3) . .
Cs6 K1 W19 117.1(3) . .
O69 K1 W19 27.8(3) . .
Cs8 K1 W19 68.2(2) . .
O12 K1 W19 83.7(4) . .
O300 K1 W19 73.4(4) . .
O21W K1 W12 75.0(4) 2_556 .
O11 K1 W12 23.5(3) . .
O20 K1 W12 161.9(5) . .
Cs6 K1 W12 73.9(2) . .
O69 K1 W12 147.0(5) . .
Cs8 K1 W12 100.3(3) . .
O12 K1 W12 76.8(4) . .
O300 K1 W12 125.2(4) . .
W19 K1 W12 160.4(3) . .
O21W K1 W1 65.1(4) 2_556 .
O11 K1 W1 123.5(4) . .
O20 K1 W1 26.3(3) . .
Cs6 K1 W1 110.8(3) . .
O69 K1 W1 73.1(3) . .
Cs8 K1 W1 74.2(3) . .
O12 K1 W1 128.3(5) . .
O300 K1 W1 26.4(3) . .
W19 K1 W1 54.56(13) . .
W12 K1 W1 139.6(3) . .
O21W K1 W18 117.4(5) 2_556 .
O11 K1 W18 77.6(4) . .
O20 K1 W18 127.3(4) . .
Cs6 K1 W18 105.9(3) . .
O69 K1 W18 104.1(4) . .
Cs8 K1 W18 69.3(2) . .
O12 K1 W18 22.6(3) . .
O300 K1 W18 166.2(5) . .
W19 K1 W18 106.2(2) . .
W12 K1 W18 54.25(11) . .
W1 K1 W18 143.2(3) . .
Cs2 O7W Cs2 92.4(4) 2_665 .
Cs5 O3W K2 115.4(6) . .
W1 O300 Nb2 122.3(9) . .
W1 O300 K1 100.0(7) . .
Nb2 O300 K1 109.1(7) . .
Cs7 O5W Cs8 146.4(8) 2_656 .
Cs6 O4W Cs6 131.0(10) 2_646 .
Cs4 O13W Cs4 180.0 2_556 .
O26W Na2 Cs2 37.2(10) . .
O26W Na2 Cs3 113.2(11) . 2_665
Cs2 Na2 Cs3 88.9(3) . 2_665
O70 Na1 Cs7 89.9(6) . 1_455
O70 Na1 Cs4 84.2(6) . .
Cs7 Na1 Cs4 148.4(6) 1_455 .
O70 Na1 Cs8 161.8(7) . 2_556
Cs7 Na1 Cs8 92.8(4) 1_455 2_556
Cs4 Na1 Cs8 102.3(4) . 2_556
O70 Na1 Cs5 78.9(5) . 1_455
Cs7 Na1 Cs5 36.6(2) 1_455 1_455
Cs4 Na1 Cs5 112.0(4) . 1_455
Cs8 Na1 Cs5 113.2(4) 2_556 1_455
Na2 O26W Cs2 117.5(15) . .
Cs1 O22W Cs4 141.9(13) 1_455 .
O25 K2 O69 117.4(6) . .
O25 K2 O3W 71.4(5) . .
O69 K2 O3W 94.5(5) . .
O25 K2 O26 52.8(4) . 1_645
O69 K2 O26 163.6(6) . 1_645
O3W K2 O26 70.4(5) . 1_645
O25 K2 O27W 83.7(9) . 1_655
O69 K2 O27W 133.1(10) . 1_655
O3W K2 O27W 132.4(9) . 1_655
O26 K2 O27W 62.3(9) 1_645 1_655
O25 K2 W2 24.6(3) . 1_655
O69 K2 W2 141.9(5) . 1_655
O3W K2 W2 73.3(4) . 1_655
O26 K2 W2 28.9(3) 1_645 1_655
O27W K2 W2 68.0(8) 1_655 1_655
O25 K2 W19 100.4(4) . .
O69 K2 W19 26.8(3) . .
O3W K2 W19 68.8(4) . .
O26 K2 W19 136.8(5) 1_645 .
O27W K2 W19 157.7(9) 1_655 .
W2 K2 W19 122.0(3) 1_655 .
O25 K2 Cs7 37.0(4) . .
O69 K2 Cs7 80.9(4) . .
O3W K2 Cs7 66.2(4) . .
O26 K2 Cs7 87.0(4) 1_645 .
O27W K2 Cs7 114.2(8) 1_655 .
W2 K2 Cs7 61.05(18) 1_655 .
W19 K2 Cs7 64.12(18) . .
O25 K2 K1 91.5(5) . .
O69 K2 K1 37.9(3) . .
O3W K2 K1 113.4(4) . .
O26 K2 K1 142.2(5) 1_645 .
O27W K2 K1 107.0(9) 1_655 .
W2 K2 K1 113.7(3) 1_655 .
W19 K2 K1 51.38(18) . .
Cs7 K2 K1 63.7(2) . .
O25 K2 Cs5 49.6(4) . .
O69 K2 Cs5 88.0(4) . .
O3W K2 Cs5 30.5(3) . .
O26 K2 Cs5 75.8(4) 1_645 .
O27W K2 Cs5 131.0(9) 1_655 .
W2 K2 Cs5 63.02(18) 1_655 .
W19 K2 Cs5 61.94(18) . .
Cs7 K2 Cs5 35.68(14) . .
K1 K2 Cs5 90.5(2) . .

loop_
_geom_bond_atom_site_label_1
_geom_bond_atom_site_label_2
_geom_bond_distance
_geom_bond_site_symmetry_2
W13 O34 1.667(17) .
W13 O35 1.843(15) .
W13 O10 1.900(16) .
W13 O64 1.921(15) .
W13 O65 1.936(14) .
W13 O51 2.372(16) .
W13 Cs2 4.137(2) .
W13 Cs3 4.191(2) .
W6 O85 1.76(2) .
W6 O58 1.861(17) .
W6 O68 1.901(17) .
W6 O17 1.929(17) .
W6 O2 1.933(16) .
W6 O18 2.396(14) .
W6 Cs1 4.126(3) .
W6 Cs1 4.182(3) 2_755
W6 Cs5 4.299(4) .
W14 O14 1.692(19) .
W14 O57 1.848(16) .
W14 O65 1.892(14) .
W14 O47 1.902(19) .
W14 O46 1.927(17) .
W14 O49 2.345(14) .
W14 Cs3 4.165(3) .
W14 Cs5 4.240(5) .
W4 O30 1.683(17) .
W4 O4 1.868(17) .
W4 O33 1.911(15) .
W4 O32 1.912(16) .
W4 O82 1.925(16) .
W4 O31 2.427(13) .
W4 Cs2 4.179(2) .
W4 Cs1 4.327(2) 2_665
W5 O1 1.690(18) .
W5 O82 1.894(16) 2_665
W5 O17 1.914(16) 2_755
W5 O61 1.932(15) .
W5 O16 1.953(14) .
W5 O18 2.341(15) 2_755
W5 Cs1 4.060(2) .
W5 Cs3 4.326(3) .
W7 O84 1.69(2) .
W7 O16 1.892(15) 2_655
W7 O15 1.919(14) .
W7 O2 1.926(16) 1_455
W7 O59 1.930(17) .
W7 O18 2.376(14) 1_455
W7 Cs4 4.039(4) .
W7 Cs3 4.395(3) .
W9 O9 1.750(18) .
W9 O56 1.901(15) .
W9 O52 1.911(16) .
W9 O80 1.927(15) .
W9 O10 1.963(16) .
W9 O51 2.340(16) .
W9 Cs4 4.046(4) .
W9 Cs3 4.340(2) .
W3 O87 1.747(18) 2_665
W3 O21 1.865(16) .
W3 O61 1.898(15) 2_665
W3 O33 1.906(15) .
W3 O19 1.932(17) .
W3 O60 2.396(15) .
W3 Cs2 4.056(2) .
W3 Cs3 4.246(3) 2_665
W18 O12 1.701(18) .
W18 O55 1.897(14) .
W18 O54 1.923(17) .
W18 O71 1.961(15) .
W18 O44 1.966(18) .
W18 O50 2.346(15) .
W18 Cs7 4.133(7) .
W18 K1 4.141(9) .
W18 Cs8 4.251(5) .
W12 O11 1.694(18) .
W12 O44 1.855(18) .
W12 O41 1.917(14) .
W12 O40 1.929(17) .
W12 O43 1.932(15) .
W12 O42 2.360(14) .
W12 K1 4.032(9) .
W12 Cs6 4.382(6) .
W11 O72 1.698(19) .
W11 O39 1.854(15) .
W11 O64 1.917(15) .
W11 O41 1.937(14) 2_656
W11 O57 1.967(15) .
W11 O42 2.390(15) 2_656
W11 Cs2 4.132(2) .
W8 O3 1.711(17) .
W8 O83 1.894(17) .
W8 O26 1.902(15) .
W8 O68 1.928(18) 1_465
W8 O32 1.962(16) .
W8 O31 2.398(13) .
W8 Cs1 4.397(3) 2_665
W10 O66 1.703(19) .
W10 O53 1.855(15) .
W10 O54 1.939(16) 2_656
W10 O52 1.945(16) .
W10 O48 1.954(15) .
W10 O50 2.348(16) 2_656
W10 Cs4 4.086(4) .
W15 O13 1.732(19) .
W15 O48 1.867(15) .
W15 O80 1.886(16) .
W15 O47 1.925(18) .
W15 O45 1.958(17) .
W15 O49 2.353(15) .
W15 Cs4 4.069(5) .
W15 Cs7 4.152(6) .
W15 Cs3 4.316(3) .
W15 Cs5 4.332(4) .
W15 Cs8 4.408(5) .
W1 O62 1.710(17) .
W1 O300 1.855(18) .
W1 O20 1.891(15) .
W1 O59 1.907(17) .
W1 O70 1.913(17) .
W1 O27 2.334(14) .
W1 Cs4 4.108(4) .
W1 K1 4.106(11) .
W1 Cs8 4.474(5) .
W2 O25 1.735(17) 1_455
W2 O24 1.904(18) .
W2 O26 1.925(15) 1_545
W2 O70 1.926(17) .
W2 O58 1.971(17) 1_455
W2 O27 2.389(14) .
W2 K2 3.965(10) 1_455
W16 O67 1.717(19) .
W16 O71 1.876(15) .
W16 O43 1.884(16) .
W16 O46 1.914(17) 2_656
W16 O45 1.918(18) 2_656
W16 O49 2.367(14) 2_656
W16 Cs8 4.138(4) .
Nb5 O38 1.874(15) .
Nb5 O37 1.926(14) .
Nb5 O22 1.924(15) .
Nb5 O40 1.942(17) 2_656
Nb5 O39 2.049(16) .
Nb5 O42 2.326(15) 2_656
Nb5 Cs2 4.220(3) .
Nb5 Cs6 4.223(6) 1_565
Nb4 O8 1.744(17) 2_646
Nb4 O38 1.968(15) 2_656
Nb4 O53 1.987(17) 2_656
Nb4 O55 1.998(15) .
Nb4 O36 1.997(16) 2_656
Nb4 O50 2.433(14) .
Nb4 Cs6 4.063(6) 2_646
Nb6 O36 1.870(17) .
Nb6 O37 1.902(15) .
Nb6 O23 1.905(15) .
Nb6 O56 1.953(16) .
Nb6 O35 2.024(15) .
Nb6 O51 2.276(15) .
Nb6 Cs2 4.223(3) .
Nb2 O6 1.768(19) .
Nb2 O24 1.967(17) .
Nb2 O63 2.001(16) .
Nb2 O28 2.001(15) .
Nb2 O300 2.013(17) .
Nb2 O27 2.422(16) .
Nb2 Cs6 4.206(8) .
Nb1 O28 1.845(16) 1_565
Nb1 O5 1.906(15) .
Nb1 O23 1.922(15) .
Nb1 O83 1.964(16) .
Nb1 O4 2.059(16) .
Nb1 O31 2.251(14) .
Nb1 Cs2 4.284(3) .
Nb3 O63 1.849(16) 1_565
Nb3 O22 1.876(15) .
Nb3 O5 1.933(14) .
Nb3 O69 1.966(15) 1_565
Nb3 O21 2.049(16) .
Nb3 O60 2.261(15) .
Nb3 Cs2 4.200(3) .
Nb3 Cs6 4.343(7) 1_565
Si2 O50 1.603(16) 2_656
Si2 O42 1.604(16) 2_656
Si2 O49 1.643(15) .
Si2 O51 1.655(16) .
Si1 O18 1.604(16) 1_455
Si1 O27 1.608(16) .
Si1 O31 1.613(14) 1_545
Si1 O60 1.647(15) 1_545
O1 Cs3 3.383(16) .
O1 Cs5 3.491(19) .
O8 Nb4 1.744(17) 2_646
O8 Co1 2.039(17) .
O8 Cs6 3.379(19) .
O13 Cs8 3.06(2) .
O13 Cs4 3.380(19) .
O13 Cs7 3.511(19) .
O6 Co1 2.090(19) .
O6 Cs6 3.436(18) .
O10 Cs3 3.314(15) .
O2 W7 1.926(16) 1_655
O2 Cs1 3.375(17) .
O14 Cs1 3.148(19) .
O14 Cs5 3.73(2) .
O4 Cs2 3.275(15) .
O18 Si1 1.604(16) 1_655
O18 W5 2.341(15) 2_755
O18 W7 2.376(14) 1_655
O5 Cs2 3.271(14) .
O9 Cs4 3.284(19) .
O11 Cs6 3.129(18) .
O11 K1 3.16(2) .
O12 Cs7 3.12(2) .
O12 K1 3.23(2) .
O12 Cs8 3.305(17) .
O42 Si2 1.604(16) 2_656
O42 Nb5 2.326(15) 2_656
O42 W11 2.390(15) 2_656
O35 Cs2 3.285(16) .
O31 Si1 1.613(14) 1_565
O34 Cs2 3.058(17) 2_665
O49 W16 2.367(14) 2_656
O17 W5 1.914(16) 2_755
O17 Cs1 3.128(16) 2_755
O36 Nb4 1.997(16) 2_656
O21 Cs2 3.145(15) .
O26 W2 1.925(15) 1_565
O26 K2 3.320(18) 1_465
O53 Nb4 1.987(17) 2_656
O33 Cs2 3.277(15) .
O25 W2 1.735(17) 1_655
O25 K2 3.07(2) .
O25 Cs7 3.062(18) .
O25 Cs5 3.762(19) .
O32 Cs1 3.402(17) 2_665
O37 Cs2 3.270(15) .
O39 Cs2 3.224(15) .
O38 Nb4 1.968(15) 2_656
O38 Cs6 3.240(15) 1_565
O46 W16 1.914(17) 2_656
O28 Nb1 1.845(16) 1_545
O48 Cs4 3.632(16) .
O52 Cs4 3.564(17) .
O40 Nb5 1.942(17) 2_656
O20 W19 1.945(16) .
O20 K1 3.161(19) .
O20 Cs8 3.556(16) .
O16 W7 1.892(15) 2_655
O41 W11 1.937(14) 2_656
O54 W10 1.939(16) 2_656
O54 Cs7 3.734(18) .
O47 Cs5 3.220(17) .
O47 Cs3 3.267(17) .
O22 Cs6 3.675(16) 1_565
O19 W19 1.932(17) 1_565
O15 W19 1.894(15) .
O45 W16 1.918(18) 2_656
O45 Cs7 3.152(18) .
O50 Si2 1.603(16) 2_656
O50 W10 2.348(16) 2_656
W19 O86 1.716(17) .
W19 O69 1.908(15) .
W19 O19 1.932(17) 1_545
W19 O60 2.349(14) 1_545
W19 K1 4.020(10) .
W19 K2 4.047(10) .
W19 Cs8 4.114(4) .
Co1 O8 2.039(17) 2_546
Co1 O6 2.090(19) 2_546
Co1 O1W 2.12(2) .
Co1 O1W 2.12(2) 2_546
Co1 Cs6 4.029(7) 2_546
Co1 Cs6 4.029(7) .
O58 W2 1.971(17) 1_655
O58 Cs5 3.793(16) .
O59 Cs4 3.287(16) .
O61 W3 1.898(15) 2_665
O61 Cs3 3.624(16) .
O63 Nb3 1.849(16) 1_545
O63 Cs6 3.389(18) .
O64 Cs2 3.256(16) .
O65 Cs3 3.275(15) .
O62 Cs4 3.198(19) .
O62 Cs8 3.677(18) .
O67 Cs8 3.18(2) .
O66 Cs4 3.317(18) .
O60 Si1 1.647(15) 1_565
O60 W19 2.349(14) 1_565
O69 Nb3 1.966(15) 1_545
O69 K2 3.059(17) .
O69 K1 3.206(18) .
O68 W8 1.928(18) 1_645
O68 Cs1 3.386(18) 2_755
O71 Cs8 3.504(16) .
O70 Na1 2.97(2) .
O87 W3 1.747(18) 2_665
O87 Cs3 3.180(19) .
O82 W5 1.894(16) 2_665
O82 Cs1 3.303(16) 2_665
O80 Cs3 3.461(16) .
O80 Cs4 3.606(17) .
O86 Cs7 3.103(18) .
O86 Cs8 3.142(17) .
O86 Cs5 3.319(18) .
O84 Cs4 3.14(2) .
O84 Cs3 3.34(2) .
O1W Cs6 3.02(2) 2_546
O85 Cs5 3.12(2) .
O85 Cs1 3.27(2) .
Cs2 O34 3.058(17) 2_665
Cs2 O7W 3.150(14) 2_665
Cs2 O7W 3.189(14) .
Cs2 O26W 3.21(4) .
Cs3 O10W 3.24(5) .
Cs3 W3 4.246(3) 2_665
Cs1 O17 3.128(16) 2_755
Cs1 O22W 3.12(4) 1_655
Cs1 O6W 3.23(3) .
Cs1 O82 3.303(16) 2_665
Cs1 O68 3.386(18) 2_755
Cs1 O32 3.402(17) 2_665
Cs1 W6 4.182(3) 2_755
Cs4 O11W 2.88(3) .
Cs4 O13W 3.118(4) .
Cs4 O22W 3.69(4) .
Cs8 Cs7 3.053(10) .
Cs8 K1 3.221(14) .
Cs8 O5W 3.44(2) .
Cs5 O3W 2.771(16) .
Cs5 Cs7 3.011(10) .
Cs6 O4W 2.97(3) 2_646
Cs6 O1W 3.02(2) 2_546
Cs6 K1 3.168(15) .
Cs6 O38 3.240(15) 1_545
Cs6 O4W 3.34(3) .
Cs6 O22 3.675(16) 1_545
Cs6 Nb4 4.063(6) 2_646
Cs7 O5W 3.02(2) 2_656
Cs7 Na1 3.60(2) 1_655
K1 O21W 3.14(2) 2_556
K1 O300 3.356(19) .
O7W Cs2 3.150(14) 2_665
O3W K2 3.07(2) .
O5W Cs7 3.02(2) 2_656
O4W Cs6 2.97(3) 2_646
O13W Cs4 3.118(4) 2_556
Na2 O26W 2.26(5) .
Na2 Cs3 4.768(17) 2_665
Na1 Cs7 3.60(2) 1_455
Na1 Cs8 4.860(19) 2_556
Na1 Cs5 5.00(2) 1_455
O21W K1 3.14(2) 2_556
O22W Cs1 3.12(4) 1_455
K2 O26 3.320(18) 1_645
K2 O27W 3.47(5) 1_655
K2 W2 3.965(10) 1_655
O27W K2 3.47(5) 1_455

loop_
_geom_torsion_atom_site_label_1
_geom_torsion_atom_site_label_2
_geom_torsion_atom_site_label_3
_geom_torsion_atom_site_label_4
_geom_torsion
_geom_torsion_site_symmetry_1
_geom_torsion_site_symmetry_4
O82 W5 O1 Cs3 77.2(8) 2_665 .
O17 W5 O1 Cs3 168.1(7) 2_755 .
O61 W5 O1 Cs3 -11.9(8) . .
O16 W5 O1 Cs3 -103.1(7) . .
O18 W5 O1 Cs3 -137(4) 2_755 .
Cs1 W5 O1 Cs3 125.3(6) . .
O82 W5 O1 Cs5 -72(2) 2_665 .
O17 W5 O1 Cs5 19(2) 2_755 .
O61 W5 O1 Cs5 -161(2) . .
O16 W5 O1 Cs5 108(2) . .
O18 W5 O1 Cs5 74(6) 2_755 .
Cs1 W5 O1 Cs5 -23.9(19) . .
Cs3 W5 O1 Cs5 -149(3) . .
O48 W15 O13 Cs8 -60.7(12) . .
O80 W15 O13 Cs8 -148.7(10) . .
O47 W15 O13 Cs8 121.9(11) . .
O45 W15 O13 Cs8 31.1(12) . .
O49 W15 O13 Cs8 71(6) . .
Cs4 W15 O13 Cs8 -105.3(12) . .
Cs7 W15 O13 Cs8 50.3(8) . .
Cs3 W15 O13 Cs8 163.2(11) . .
Cs5 W15 O13 Cs8 96.0(10) . .
O48 W15 O13 Cs4 44.6(7) . .
O80 W15 O13 Cs4 -43.4(7) . .
O47 W15 O13 Cs4 -132.8(6) . .
O45 W15 O13 Cs4 136.4(6) . .
O49 W15 O13 Cs4 176(5) . .
Cs7 W15 O13 Cs4 155.6(9) . .
Cs3 W15 O13 Cs4 -91.5(5) . .
Cs5 W15 O13 Cs4 -158.7(7) . .
Cs8 W15 O13 Cs4 105.3(12) . .
O48 W15 O13 Cs7 -111.0(6) . .
O80 W15 O13 Cs7 161.0(6) . .
O47 W15 O13 Cs7 71.6(7) . .
O45 W15 O13 Cs7 -19.2(7) . .
O49 W15 O13 Cs7 21(5) . .
Cs4 W15 O13 Cs7 -155.6(9) . .
Cs3 W15 O13 Cs7 112.9(5) . .
Cs5 W15 O13 Cs7 45.7(3) . .
Cs8 W15 O13 Cs7 -50.3(8) . .
O24 Nb2 O6 Co1 57(3) . .
O63 Nb2 O6 Co1 -122(3) . .
O28 Nb2 O6 Co1 -35(3) . .
O300 Nb2 O6 Co1 148(3) . .
O27 Nb2 O6 Co1 109(6) . .
Cs6 Nb2 O6 Co1 -142(4) . .
O24 Nb2 O6 Cs6 -160.9(6) . .
O63 Nb2 O6 Cs6 20.1(7) . .
O28 Nb2 O6 Cs6 106.6(6) . .
O300 Nb2 O6 Cs6 -70.2(7) . .
O27 Nb2 O6 Cs6 -109(6) . .
O34 W13 O10 W9 -172.5(9) . .
O35 W13 O10 W9 -71.6(9) . .
O64 W13 O10 W9 16(2) . .
O65 W13 O10 W9 87.1(9) . .
O51 W13 O10 W9 1.6(8) . .
Cs2 W13 O10 W9 -82.5(10) . .
Cs3 W13 O10 W9 121.6(11) . .
O34 W13 O10 Cs3 65.9(7) . .
O35 W13 O10 Cs3 166.8(6) . .
O64 W13 O10 Cs3 -105.8(16) . .
O65 W13 O10 Cs3 -34.6(6) . .
O51 W13 O10 Cs3 -120.0(6) . .
Cs2 W13 O10 Cs3 155.9(2) . .
O9 W9 O10 W13 174.9(9) . .
O56 W9 O10 W13 72.0(9) . .
O52 W9 O10 W13 -12(2) . .
O80 W9 O10 W13 -86.7(9) . .
O51 W9 O10 W13 -1.7(8) . .
Cs4 W9 O10 W13 -136.4(6) . .
Cs3 W9 O10 W13 -119.6(10) . .
O9 W9 O10 Cs3 -65.5(7) . .
O56 W9 O10 Cs3 -168.4(6) . .
O52 W9 O10 Cs3 107.5(16) . .
O80 W9 O10 Cs3 32.9(6) . .
O51 W9 O10 Cs3 117.9(6) . .
Cs4 W9 O10 Cs3 -16.8(8) . .
O85 W6 O2 W7 -174.8(11) . 1_655
O58 W6 O2 W7 84.7(10) . 1_655
O68 W6 O2 W7 1(3) . 1_655
O17 W6 O2 W7 -73.1(10) . 1_655
O18 W6 O2 W7 -0.3(8) . 1_655
Cs1 W6 O2 W7 -151.1(12) . 1_655
Cs1 W6 O2 W7 -88.1(10) 2_755 1_655
Cs5 W6 O2 W7 146.3(8) . 1_655
O85 W6 O2 Cs1 -23.7(8) . .
O58 W6 O2 Cs1 -124.2(6) . .
O68 W6 O2 Cs1 152.3(18) . .
O17 W6 O2 Cs1 78.0(6) . .
O18 W6 O2 Cs1 150.8(6) . .
Cs1 W6 O2 Cs1 63.1(6) 2_755 .
Cs5 W6 O2 Cs1 -62.6(4) . .
O57 W14 O14 Cs1 49(2) . .
O65 W14 O14 Cs1 140(2) . .
O47 W14 O14 Cs1 -131(2) . .
O46 W14 O14 Cs1 -42(2) . .
O49 W14 O14 Cs1 -83(4) . .
Cs3 W14 O14 Cs1 -176(2) . .
Cs5 W14 O14 Cs1 -105(2) . .
O57 W14 O14 Cs5 153.8(5) . .
O65 W14 O14 Cs5 -115.1(6) . .
O47 W14 O14 Cs5 -25.9(7) . .
O46 W14 O14 Cs5 63.2(7) . .
O49 W14 O14 Cs5 22(4) . .
Cs3 W14 O14 Cs5 -71.3(3) . .
O30 W4 O4 Nb1 -170.6(9) . .
O33 W4 O4 Nb1 85.5(9) . .
O32 W4 O4 Nb1 -71.2(9) . .
O82 W4 O4 Nb1 11(2) . .
O31 W4 O4 Nb1 2.4(7) . .
Cs2 W4 O4 Nb1 116.1(10) . .
Cs1 W4 O4 Nb1 -84.3(10) 2_665 .
O30 W4 O4 Cs2 73.3(7) . .
O33 W4 O4 Cs2 -30.6(6) . .
O32 W4 O4 Cs2 172.6(6) . .
O82 W4 O4 Cs2 -105.5(17) . .
O31 W4 O4 Cs2 -113.7(6) . .
Cs1 W4 O4 Cs2 159.5(2) 2_665 .
O28 Nb1 O4 W4 -13(3) 1_565 .
O5 Nb1 O4 W4 -86.8(9) . .
O23 Nb1 O4 W4 174.3(9) . .
O83 Nb1 O4 W4 72.9(9) . .
O31 Nb1 O4 W4 -2.6(8) . .
Cs2 Nb1 O4 W4 -116.6(10) . .
O28 Nb1 O4 Cs2 103(2) 1_565 .
O5 Nb1 O4 Cs2 29.8(6) . .
O23 Nb1 O4 Cs2 -69.1(6) . .
O83 Nb1 O4 Cs2 -170.5(7) . .
O31 Nb1 O4 Cs2 114.0(6) . .
O18 Si1 O27 W1 -57.2(11) 1_455 .
O31 Si1 O27 W1 179.7(8) 1_545 .
O60 Si1 O27 W1 61.5(11) 1_545 .
O18 Si1 O27 W2 60.8(11) 1_455 .
O31 Si1 O27 W2 -62.3(11) 1_545 .
O60 Si1 O27 W2 179.5(8) 1_545 .
O18 Si1 O27 Nb2 179.2(8) 1_455 .
O31 Si1 O27 Nb2 56.1(11) 1_545 .
O60 Si1 O27 Nb2 -62.1(11) 1_545 .
O62 W1 O27 Si1 171(6) . .
O300 W1 O27 Si1 -135.8(11) . .
O20 W1 O27 Si1 -44.0(10) . .
O59 W1 O27 Si1 40.9(10) . .
O70 W1 O27 Si1 130.1(11) . .
Cs4 W1 O27 Si1 48.6(12) . .
K1 W1 O27 Si1 -88.6(9) . .
Cs8 W1 O27 Si1 -53.0(12) . .
O62 W1 O27 W2 38(6) . .
O300 W1 O27 W2 91.8(7) . .
O20 W1 O27 W2 -176.4(7) . .
O59 W1 O27 W2 -91.4(6) . .
O70 W1 O27 W2 -2.3(6) . .
Cs4 W1 O27 W2 -83.7(6) . .
K1 W1 O27 W2 139.0(3) . .
Cs8 W1 O27 W2 174.61(10) . .
O62 W1 O27 Nb2 -51(6) . .
O300 W1 O27 Nb2 2.5(6) . .
O20 W1 O27 Nb2 94.3(6) . .
O59 W1 O27 Nb2 179.2(6) . .
O70 W1 O27 Nb2 -91.6(7) . .
Cs4 W1 O27 Nb2 -173.04(13) . .
K1 W1 O27 Nb2 49.7(4) . .
Cs8 W1 O27 Nb2 85.3(5) . .
O25 W2 O27 Si1 -150(6) 1_455 .
O24 W2 O27 Si1 134.8(11) . .
O26 W2 O27 Si1 41.5(10) 1_545 .
O70 W2 O27 Si1 -131.5(11) . .
O58 W2 O27 Si1 -42.5(10) 1_455 .
K2 W2 O27 Si1 61.1(12) 1_455 .
O25 W2 O27 W1 -16(6) 1_455 .
O24 W2 O27 W1 -91.4(6) . .
O26 W2 O27 W1 175.3(6) 1_545 .
O70 W2 O27 W1 2.3(6) . .
O58 W2 O27 W1 91.3(6) 1_455 .
K2 W2 O27 W1 -165.2(4) 1_455 .
O25 W2 O27 Nb2 74(6) 1_455 .
O24 W2 O27 Nb2 -0.5(6) . .
O26 W2 O27 Nb2 -93.9(6) 1_545 .
O70 W2 O27 Nb2 93.1(7) . .
O58 W2 O27 Nb2 -177.9(6) 1_455 .
K2 W2 O27 Nb2 -74.3(7) 1_455 .
O6 Nb2 O27 Si1 175(6) . .
O24 Nb2 O27 Si1 -132.1(11) . .
O63 Nb2 O27 Si1 44.8(10) . .
O28 Nb2 O27 Si1 -40.2(10) . .
O300 Nb2 O27 Si1 134.7(11) . .
Cs6 Nb2 O27 Si1 70.5(10) . .
O6 Nb2 O27 W1 38(6) . .
O24 Nb2 O27 W1 90.9(6) . .
O63 Nb2 O27 W1 -92.2(6) . .
O28 Nb2 O27 W1 -177.3(6) . .
O300 Nb2 O27 W1 -2.3(6) . .
Cs6 Nb2 O27 W1 -66.5(5) . .
O6 Nb2 O27 W2 -52(6) . .
O24 Nb2 O27 W2 0.5(6) . .
O63 Nb2 O27 W2 177.4(6) . .
O28 Nb2 O27 W2 92.4(6) . .
O300 Nb2 O27 W2 -92.7(6) . .
Cs6 Nb2 O27 W2 -156.89(19) . .
O85 W6 O18 Si1 171(4) . 1_655
O58 W6 O18 Si1 41.5(10) . 1_655
O68 W6 O18 Si1 -46.7(10) . 1_655
O17 W6 O18 Si1 -135.2(10) . 1_655
O2 W6 O18 Si1 132.7(10) . 1_655
Cs1 W6 O18 Si1 160.5(7) . 1_655
Cs1 W6 O18 Si1 -97.7(8) 2_755 1_655
Cs5 W6 O18 Si1 53.7(12) . 1_655
O85 W6 O18 W5 -52(5) . 2_755
O58 W6 O18 W5 177.8(6) . 2_755
O68 W6 O18 W5 89.5(6) . 2_755
O17 W6 O18 W5 1.0(6) . 2_755
O2 W6 O18 W5 -91.0(6) . 2_755
Cs1 W6 O18 W5 -63.3(5) . 2_755
Cs1 W6 O18 W5 38.6(4) 2_755 2_755
Cs5 W6 O18 W5 -170.1(2) . 2_755
O85 W6 O18 W7 39(5) . 1_655
O58 W6 O18 W7 -91.0(6) . 1_655
O68 W6 O18 W7 -179.2(7) . 1_655
O17 W6 O18 W7 92.2(6) . 1_655
O2 W6 O18 W7 0.2(6) . 1_655
Cs1 W6 O18 W7 28.0(6) . 1_655
Cs1 W6 O18 W7 129.8(3) 2_755 1_655
Cs5 W6 O18 W7 -78.8(7) . 1_655
O28 Nb1 O5 Nb3 -25.1(16) 1_565 .
O23 Nb1 O5 Nb3 -126.9(15) . .
O83 Nb1 O5 Nb3 69(3) . .
O4 Nb1 O5 Nb3 139.6(16) . .
O31 Nb1 O5 Nb3 63.8(15) . .
Cs2 Nb1 O5 Nb3 170(2) . .
O28 Nb1 O5 Cs2 164.7(7) 1_565 .
O23 Nb1 O5 Cs2 62.9(7) . .
O83 Nb1 O5 Cs2 -101.1(17) . .
O4 Nb1 O5 Cs2 -30.6(6) . .
O31 Nb1 O5 Cs2 -106.4(6) . .
O63 Nb3 O5 Nb1 25.0(16) 1_565 .
O22 Nb3 O5 Nb1 126.9(15) . .
O69 Nb3 O5 Nb1 -72(3) 1_565 .
O21 Nb3 O5 Nb1 -139.7(16) . .
O60 Nb3 O5 Nb1 -65.1(15) . .
Cs2 Nb3 O5 Nb1 -170.4(19) . .
Cs6 Nb3 O5 Nb1 68.4(16) 1_565 .
O63 Nb3 O5 Cs2 -164.5(6) 1_565 .
O22 Nb3 O5 Cs2 -62.6(6) . .
O69 Nb3 O5 Cs2 98.2(16) 1_565 .
O21 Nb3 O5 Cs2 30.8(6) . .
O60 Nb3 O5 Cs2 105.3(6) . .
Cs6 Nb3 O5 Cs2 -121.2(4) 1_565 .
O50 Si2 O51 Nb6 60.9(12) 2_656 .
O42 Si2 O51 Nb6 -62.2(12) 2_656 .
O49 Si2 O51 Nb6 -179.8(9) . .
O50 Si2 O51 W9 -58.9(11) 2_656 .
O42 Si2 O51 W9 178.1(8) 2_656 .
O49 Si2 O51 W9 60.4(11) . .
O50 Si2 O51 W13 -179.1(8) 2_656 .
O42 Si2 O51 W13 57.9(11) 2_656 .
O49 Si2 O51 W13 -59.8(12) . .
O36 Nb6 O51 Si2 -45.5(11) . .
O37 Nb6 O51 Si2 46.1(11) . .
O23 Nb6 O51 Si2 167(3) . .
O56 Nb6 O51 Si2 -136.3(12) . .
O35 Nb6 O51 Si2 135.1(12) . .
Cs2 Nb6 O51 Si2 92.1(10) . .
O36 Nb6 O51 W9 88.7(7) . .
O37 Nb6 O51 W9 -179.6(6) . .
O23 Nb6 O51 W9 -59(3) . .
O56 Nb6 O51 W9 -2.0(6) . .
O35 Nb6 O51 W9 -90.6(6) . .
Cs2 Nb6 O51 W9 -133.6(4) . .
O36 Nb6 O51 W13 -179.6(6) . .
O37 Nb6 O51 W13 -87.9(6) . .
O23 Nb6 O51 W13 33(3) . .
O56 Nb6 O51 W13 89.7(6) . .
O35 Nb6 O51 W13 1.1(5) . .
Cs2 Nb6 O51 W13 -41.9(4) . .
O9 W9 O51 Si2 -166(6) . .
O56 W9 O51 Si2 134.9(11) . .
O52 W9 O51 Si2 43.1(10) . .
O80 W9 O51 Si2 -43.3(10) . .
O10 W9 O51 Si2 -133.0(11) . .
Cs4 W9 O51 Si2 0.6(13) . .
Cs3 W9 O51 Si2 -92.7(9) . .
O9 W9 O51 Nb6 62(6) . .
O56 W9 O51 Nb6 2.1(6) . .
O52 W9 O51 Nb6 -89.7(6) . .
O80 W9 O51 Nb6 -176.1(7) . .
O10 W9 O51 Nb6 94.2(6) . .
Cs4 W9 O51 Nb6 -132.2(3) . .
Cs3 W9 O51 Nb6 134.5(4) . .
O9 W9 O51 W13 -32(6) . .
O56 W9 O51 W13 -91.0(6) . .
O52 W9 O51 W13 177.2(6) . .
O80 W9 O51 W13 90.8(6) . .
O10 W9 O51 W13 1.1(5) . .
Cs4 W9 O51 W13 134.8(3) . .
Cs3 W9 O51 W13 41.5(4) . .
O34 W13 O51 Si2 177(4) . .
O35 W13 O51 Si2 -134.2(11) . .
O10 W13 O51 Si2 133.3(11) . .
O64 W13 O51 Si2 -41.4(10) . .
O65 W13 O51 Si2 43.8(10) . .
Cs2 W13 O51 Si2 -89.9(9) . .
Cs3 W13 O51 Si2 90.7(10) . .
O34 W13 O51 Nb6 -50(5) . .
O35 W13 O51 Nb6 -1.2(6) . .
O10 W13 O51 Nb6 -93.7(6) . .
O64 W13 O51 Nb6 91.5(6) . .
O65 W13 O51 Nb6 176.7(6) . .
Cs2 W13 O51 Nb6 43.0(5) . .
Cs3 W13 O51 Nb6 -136.3(4) . .
O34 W13 O51 W9 43(5) . .
O35 W13 O51 W9 91.3(6) . .
O10 W13 O51 W9 -1.2(5) . .
O64 W13 O51 W9 -175.9(6) . .
O65 W13 O51 W9 -90.7(6) . .
Cs2 W13 O51 W9 135.6(4) . .
Cs3 W13 O51 W9 -43.8(4) . .
O56 W9 O9 Cs4 -134.4(6) . .
O52 W9 O9 Cs4 -41.6(7) . .
O80 W9 O9 Cs4 45.8(7) . .
O10 W9 O9 Cs4 135.7(6) . .
O51 W9 O9 Cs4 168(6) . .
Cs3 W9 O9 Cs4 93.7(4) . .
O44 W12 O11 Cs6 47.8(12) . .
O41 W12 O11 Cs6 -135.0(10) . .
O40 W12 O11 Cs6 -45.7(12) . .
O43 W12 O11 Cs6 135.9(10) . .
O42 W12 O11 Cs6 -97(4) . .
K1 W12 O11 Cs6 66.5(10) . .
O44 W12 O11 K1 -18.7(9) . .
O41 W12 O11 K1 158.5(7) . .
O40 W12 O11 K1 -112.2(8) . .
O43 W12 O11 K1 69.4(8) . .
O42 W12 O11 K1 -163(4) . .
Cs6 W12 O11 K1 -66.5(10) . .
O55 W18 O12 Cs7 -124.2(8) . .
O54 W18 O12 Cs7 -32.0(9) . .
O71 W18 O12 Cs7 56.8(9) . .
O44 W18 O12 Cs7 142.3(7) . .
O50 W18 O12 Cs7 -71(7) . .
K1 W18 O12 Cs7 126.2(10) . .
Cs8 W18 O12 Cs7 62.3(6) . .
O55 W18 O12 K1 109.7(7) . .
O54 W18 O12 K1 -158.1(7) . .
O71 W18 O12 K1 -69.3(8) . .
O44 W18 O12 K1 16.1(8) . .
O50 W18 O12 K1 163(7) . .
Cs7 W18 O12 K1 -126.2(10) . .
Cs8 W18 O12 K1 -63.9(6) . .
O55 W18 O12 Cs8 173.5(7) . .
O54 W18 O12 Cs8 -94.2(8) . .
O71 W18 O12 Cs8 -5.4(9) . .
O44 W18 O12 Cs8 80.0(8) . .
O50 W18 O12 Cs8 -133(7) . .
Cs7 W18 O12 Cs8 -62.3(6) . .
K1 W18 O12 Cs8 63.9(6) . .
O11 W12 O42 Si2 -174(4) . 2_656
O44 W12 O42 Si2 40.7(10) . 2_656
O41 W12 O42 Si2 -134.2(11) . 2_656
O40 W12 O42 Si2 133.6(11) . 2_656
O43 W12 O42 Si2 -45.2(10) . 2_656
K1 W12 O42 Si2 25.9(13) . 2_656
Cs6 W12 O42 Si2 102.7(10) . 2_656
O11 W12 O42 Nb5 54(4) . 2_656
O44 W12 O42 Nb5 -91.3(6) . 2_656
O41 W12 O42 Nb5 93.7(6) . 2_656
O40 W12 O42 Nb5 1.6(6) . 2_656
O43 W12 O42 Nb5 -177.2(6) . 2_656
K1 W12 O42 Nb5 -106.1(6) . 2_656
Cs6 W12 O42 Nb5 -29.4(9) . 2_656
O11 W12 O42 W11 -37(4) . 2_656
O44 W12 O42 W11 177.3(6) . 2_656
O41 W12 O42 W11 2.4(5) . 2_656
O40 W12 O42 W11 -89.8(7) . 2_656
O43 W12 O42 W11 91.5(6) . 2_656
K1 W12 O42 W11 162.6(3) . 2_656
Cs6 W12 O42 W11 -120.7(5) . 2_656
O34 W13 O35 Nb6 175.2(9) . .
O10 W13 O35 Nb6 74.9(9) . .
O64 W13 O35 Nb6 -83.2(9) . .
O65 W13 O35 Nb6 -4(2) . .
O51 W13 O35 Nb6 1.6(8) . .
Cs2 W13 O35 Nb6 -114.7(10) . .
Cs3 W13 O35 Nb6 89.6(9) . .
O34 W13 O35 Cs2 -70.0(7) . .
O10 W13 O35 Cs2 -170.3(6) . .
O64 W13 O35 Cs2 31.6(6) . .
O65 W13 O35 Cs2 110.8(17) . .
O51 W13 O35 Cs2 116.3(6) . .
Cs3 W13 O35 Cs2 -155.7(2) . .
O36 Nb6 O35 W13 -4(3) . .
O37 Nb6 O35 W13 82.7(9) . .
O23 Nb6 O35 W13 -175.4(9) . .
O56 Nb6 O35 W13 -76.9(9) . .
O51 Nb6 O35 W13 -1.7(8) . .
Cs2 Nb6 O35 W13 115.4(10) . .
O36 Nb6 O35 Cs2 -119.0(19) . .
O37 Nb6 O35 Cs2 -32.7(6) . .
O23 Nb6 O35 Cs2 69.2(6) . .
O56 Nb6 O35 Cs2 167.7(6) . .
O51 Nb6 O35 Cs2 -117.0(6) . .
O28 Nb1 O31 Si1 43.2(10) 1_565 1_565
O5 Nb1 O31 Si1 -46.5(10) . 1_565
O23 Nb1 O31 Si1 -150(3) . 1_565
O83 Nb1 O31 Si1 135.5(11) . 1_565
O4 Nb1 O31 Si1 -133.8(10) . 1_565
Cs2 Nb1 O31 Si1 -90.9(9) . 1_565
O28 Nb1 O31 W8 -92.3(6) 1_565 .
O5 Nb1 O31 W8 177.9(6) . .
O23 Nb1 O31 W8 74(3) . .
O83 Nb1 O31 W8 0.0(6) . .
O4 Nb1 O31 W8 90.7(6) . .
Cs2 Nb1 O31 W8 133.6(3) . .
O28 Nb1 O31 W4 178.8(6) 1_565 .
O5 Nb1 O31 W4 89.0(5) . .
O23 Nb1 O31 W4 -15(3) . .
O83 Nb1 O31 W4 -89.0(6) . .
O4 Nb1 O31 W4 1.8(5) . .
Cs2 Nb1 O31 W4 44.7(4) . .
O3 W8 O31 Si1 -174(5) . 1_565
O83 W8 O31 Si1 -137.7(11) . 1_565
O26 W8 O31 Si1 -45.7(10) . 1_565
O68 W8 O31 Si1 40.5(10) 1_465 1_565
O32 W8 O31 Si1 127.5(11) . 1_565
Cs1 W8 O31 Si1 85.7(9) 2_665 1_565
O3 W8 O31 Nb1 -36(5) . .
O83 W8 O31 Nb1 0.1(6) . .
O26 W8 O31 Nb1 92.0(6) . .
O68 W8 O31 Nb1 178.3(6) 1_465 .
O32 W8 O31 Nb1 -94.7(6) . .
Cs1 W8 O31 Nb1 -136.5(3) 2_665 .
O3 W8 O31 W4 56(5) . .
O83 W8 O31 W4 92.0(6) . .
O26 W8 O31 W4 -176.0(6) . .
O68 W8 O31 W4 -89.8(6) 1_465 .
O32 W8 O31 W4 -2.8(5) . .
Cs1 W8 O31 W4 -44.6(4) 2_665 .
O30 W4 O31 Si1 -176(4) . 1_565
O4 W4 O31 Si1 135.9(10) . 1_565
O33 W4 O31 Si1 44.0(9) . 1_565
O32 W4 O31 Si1 -127.5(10) . 1_565
O82 W4 O31 Si1 -41.0(9) . 1_565
Cs2 W4 O31 Si1 91.7(8) . 1_565
Cs1 W4 O31 Si1 -84.6(8) 2_665 1_565
O30 W4 O31 Nb1 46(4) . .
O4 W4 O31 Nb1 -1.9(6) . .
O33 W4 O31 Nb1 -93.8(6) . .
O32 W4 O31 Nb1 94.7(6) . .
O82 W4 O31 Nb1 -178.9(6) . .
Cs2 W4 O31 Nb1 -46.1(4) . .
Cs1 W4 O31 Nb1 137.6(3) 2_665 .
O30 W4 O31 W8 -46(4) . .
O4 W4 O31 W8 -93.8(6) . .
O33 W4 O31 W8 174.3(6) . .
O32 W4 O31 W8 2.8(6) . .
O82 W4 O31 W8 89.3(6) . .
Cs2 W4 O31 W8 -138.0(3) . .
Cs1 W4 O31 W8 45.7(4) 2_665 .
O35 W13 O34 Cs2 49.0(17) . 2_665
O10 W13 O34 Cs2 138.6(15) . 2_665
O64 W13 O34 Cs2 -44.5(17) . 2_665
O65 W13 O34 Cs2 -131.3(16) . 2_665
O51 W13 O34 Cs2 96(5) . 2_665
Cs2 W13 O34 Cs2 2.1(15) . 2_665
Cs3 W13 O34 Cs2 -175.8(17) . 2_665
O50 Si2 O49 W14 -179.4(8) 2_656 .
O42 Si2 O49 W14 -59.4(11) 2_656 .
O51 Si2 O49 W14 60.5(11) . .
O50 Si2 O49 W15 58.8(11) 2_656 .
O42 Si2 O49 W15 178.8(8) 2_656 .
O51 Si2 O49 W15 -61.3(11) . .
O50 Si2 O49 W16 -59.4(11) 2_656 2_656
O42 Si2 O49 W16 60.6(11) 2_656 2_656
O51 Si2 O49 W16 -179.4(9) . 2_656
O14 W14 O49 Si2 177(3) . .
O57 W14 O49 Si2 44.0(10) . .
O65 W14 O49 Si2 -44.3(10) . .
O47 W14 O49 Si2 -132.7(11) . .
O46 W14 O49 Si2 134.4(11) . .
Cs3 W14 O49 Si2 -91.6(9) . .
Cs5 W14 O49 Si2 -162.5(8) . .
O14 W14 O49 W15 -47(4) . .
O57 W14 O49 W15 179.3(6) . .
O65 W14 O49 W15 91.0(6) . .
O47 W14 O49 W15 2.6(6) . .
O46 W14 O49 W15 -90.3(7) . .
Cs3 W14 O49 W15 43.7(4) . .
Cs5 W14 O49 W15 -27.2(5) . .
O14 W14 O49 W16 43(4) . 2_656
O57 W14 O49 W16 -89.8(6) . 2_656
O65 W14 O49 W16 -178.2(6) . 2_656
O47 W14 O49 W16 93.5(7) . 2_656
O46 W14 O49 W16 0.6(6) . 2_656
Cs3 W14 O49 W16 134.6(3) . 2_656
Cs5 W14 O49 W16 63.7(4) . 2_656
O13 W15 O49 Si2 -174(5) . .
O48 W15 O49 Si2 -41.1(10) . .
O80 W15 O49 Si2 45.2(10) . .
O47 W15 O49 Si2 133.6(11) . .
O45 W15 O49 Si2 -132.6(11) . .
Cs4 W15 O49 Si2 2.1(12) . .
Cs7 W15 O49 Si2 -154.6(7) . .
Cs3 W15 O49 Si2 95.0(9) . .
Cs5 W15 O49 Si2 162.4(8) . .
Cs8 W15 O49 Si2 -114.0(8) . .
O13 W15 O49 W14 50(5) . .
O48 W15 O49 W14 -177.3(6) . .
O80 W15 O49 W14 -91.0(6) . .
O47 W15 O49 W14 -2.6(6) . .
O45 W15 O49 W14 91.1(6) . .
Cs4 W15 O49 W14 -134.1(3) . .
Cs7 W15 O49 W14 69.2(5) . .
Cs3 W15 O49 W14 -41.2(4) . .
Cs5 W15 O49 W14 26.2(4) . .
Cs8 W15 O49 W14 109.8(5) . .
O13 W15 O49 W16 -41(5) . 2_656
O48 W15 O49 W16 91.6(6) . 2_656
O80 W15 O49 W16 177.9(6) . 2_656
O47 W15 O49 W16 -93.6(7) . 2_656
O45 W15 O49 W16 0.1(6) . 2_656
Cs4 W15 O49 W16 134.8(3) . 2_656
Cs7 W15 O49 W16 -21.9(5) . 2_656
Cs3 W15 O49 W16 -132.3(3) . 2_656
Cs5 W15 O49 W16 -64.9(4) . 2_656
Cs8 W15 O49 W16 18.7(8) . 2_656
O12 W18 O55 Nb4 174.3(10) . .
O54 W18 O55 Nb4 73.0(10) . .
O71 W18 O55 Nb4 -9(2) . .
O44 W18 O55 Nb4 -84.5(9) . .
O50 W18 O55 Nb4 -1.1(8) . .
Cs7 W18 O55 Nb4 133.3(7) . .
K1 W18 O55 Nb4 -138.2(7) . .
Cs8 W18 O55 Nb4 -177.5(2) . .
O8 Nb4 O55 W18 -172.8(10) 2_646 .
O38 Nb4 O55 W18 84.9(9) 2_656 .
O53 Nb4 O55 W18 -70.5(9) 2_656 .
O36 Nb4 O55 W18 4(2) 2_656 .
O50 Nb4 O55 W18 1.1(8) . .
Cs6 Nb4 O55 W18 136.4(9) 2_646 .
O85 W6 O17 W5 171.3(11) . 2_755
O58 W6 O17 W5 -10(2) . 2_755
O68 W6 O17 W5 -86.2(10) . 2_755
O2 W6 O17 W5 73.5(10) . 2_755
O18 W6 O17 W5 -1.5(8) . 2_755
Cs1 W6 O17 W5 127.3(10) . 2_755
Cs1 W6 O17 W5 -122.7(12) 2_755 2_755
Cs5 W6 O17 W5 170.7(4) . 2_755
O85 W6 O17 Cs1 -66.0(9) . 2_755
O58 W6 O17 Cs1 112.7(17) . 2_755
O68 W6 O17 Cs1 36.5(7) . 2_755
O2 W6 O17 Cs1 -163.8(7) . 2_755
O18 W6 O17 Cs1 121.2(7) . 2_755
Cs1 W6 O17 Cs1 -110.0(5) . 2_755
Cs5 W6 O17 Cs1 -66.5(9) . 2_755
O25 W2 O24 Nb2 -172.6(10) 1_455 .
O26 W2 O24 Nb2 84.5(10) 1_545 .
O70 W2 O24 Nb2 -72.1(10) . .
O58 W2 O24 Nb2 8(3) 1_455 .
O27 W2 O24 Nb2 0.8(8) . .
K2 W2 O24 Nb2 141.1(9) 1_455 .
O6 Nb2 O24 W2 174.1(10) . .
O63 Nb2 O24 W2 -8(2) . .
O28 Nb2 O24 W2 -84.1(10) . .
O300 Nb2 O24 W2 70.1(10) . .
O27 Nb2 O24 W2 -0.8(8) . .
Cs6 Nb2 O24 W2 142.7(6) . .
O37 Nb6 O36 Nb4 -24.1(17) . 2_656
O23 Nb6 O36 Nb4 -126.8(16) . 2_656
O56 Nb6 O36 Nb4 133.8(17) . 2_656
O35 Nb6 O36 Nb4 62(3) . 2_656
O51 Nb6 O36 Nb4 59.6(17) . 2_656
Cs2 Nb6 O36 Nb4 -40(2) . 2_656
O87 W3 O21 Nb3 171.1(9) 2_665 .
O61 W3 O21 Nb3 -7(2) 2_665 .
O33 W3 O21 Nb3 -84.3(9) . .
O19 W3 O21 Nb3 72.0(9) . .
O60 W3 O21 Nb3 0.0(7) . .
Cs2 W3 O21 Nb3 -118.4(10) . .
Cs3 W3 O21 Nb3 -173.51(16) 2_665 .
O87 W3 O21 Cs2 -70.5(7) 2_665 .
O61 W3 O21 Cs2 111.4(16) 2_665 .
O33 W3 O21 Cs2 34.1(6) . .
O19 W3 O21 Cs2 -169.7(7) . .
O60 W3 O21 Cs2 118.4(6) . .
Cs3 W3 O21 Cs2 -55.1(10) 2_665 .
O63 Nb3 O21 W3 11(3) 1_565 .
O22 Nb3 O21 W3 -174.0(9) . .
O5 Nb3 O21 W3 85.6(9) . .
O69 Nb3 O21 W3 -74.9(9) 1_565 .
O60 Nb3 O21 W3 0.0(8) . .
Cs2 Nb3 O21 W3 118.0(10) . .
Cs6 Nb3 O21 W3 -148.2(4) 1_565 .
O63 Nb3 O21 Cs2 -107(2) 1_565 .
O22 Nb3 O21 Cs2 68.0(6) . .
O5 Nb3 O21 Cs2 -32.4(6) . .
O69 Nb3 O21 Cs2 167.1(6) 1_565 .
O60 Nb3 O21 Cs2 -118.0(6) . .
Cs6 Nb3 O21 Cs2 93.8(8) 1_565 .
O3 W8 O26 W2 -129(2) . 1_565
O83 W8 O26 W2 130(2) . 1_565
O68 W8 O26 W2 -29(2) 1_465 1_565
O32 W8 O26 W2 40(3) . 1_565
O31 W8 O26 W2 57.0(19) . 1_565
Cs1 W8 O26 W2 -38(2) 2_665 1_565
O3 W8 O26 K2 8.8(8) . 1_465
O83 W8 O26 K2 -92.3(7) . 1_465
O68 W8 O26 K2 109.1(7) 1_465 1_465
O32 W8 O26 K2 178.4(14) . 1_465
O31 W8 O26 K2 -165.1(6) . 1_465
Cs1 W8 O26 K2 100.1(6) 2_665 1_465
O66 W10 O53 Nb4 171.8(10) . 2_656
O54 W10 O53 Nb4 69.8(10) 2_656 2_656
O52 W10 O53 Nb4 -89.0(10) . 2_656
O48 W10 O53 Nb4 -18(2) . 2_656
O50 W10 O53 Nb4 -3.5(8) 2_656 2_656
Cs4 W10 O53 Nb4 -137.9(6) . 2_656
O11 W12 O44 W18 130(2) . .
O41 W12 O44 W18 -43(3) . .
O40 W12 O44 W18 -130(2) . .
O43 W12 O44 W18 28(2) . .
O42 W12 O44 W18 -56(2) . .
K1 W12 O44 W18 113(2) . .
Cs6 W12 O44 W18 155(2) . .
O12 W18 O44 W12 -127(2) . .
O55 W18 O44 W12 132(2) . .
O54 W18 O44 W12 38(3) . .
O71 W18 O44 W12 -28(2) . .
O50 W18 O44 W12 56(2) . .
Cs7 W18 O44 W12 -93(2) . .
K1 W18 O44 W12 -113(2) . .
Cs8 W18 O44 W12 -82(2) . .
O87 W3 O33 W4 -127(2) 2_665 .
O21 W3 O33 W4 129(2) . .
O61 W3 O33 W4 -29(2) 2_665 .
O19 W3 O33 W4 36(3) . .
O60 W3 O33 W4 55(2) . .
Cs2 W3 O33 W4 161(2) . .
Cs3 W3 O33 W4 -87(2) 2_665 .
O87 W3 O33 Cs2 71.8(7) 2_665 .
O21 W3 O33 Cs2 -31.8(6) . .
O61 W3 O33 Cs2 169.7(6) 2_665 .
O19 W3 O33 Cs2 -124.7(16) . .
O60 W3 O33 Cs2 -105.9(5) . .
Cs3 W3 O33 Cs2 111.6(4) 2_665 .
O30 W4 O33 W3 130(2) . .
O4 W4 O33 W3 -130(2) . .
O32 W4 O33 W3 -35(3) . .
O82 W4 O33 W3 28(2) . .
O31 W4 O33 W3 -56(2) . .
Cs2 W4 O33 W3 -161(3) . .
Cs1 W4 O33 W3 41(2) 2_665 .
O30 W4 O33 Cs2 -69.0(8) . .
O4 W4 O33 Cs2 30.4(6) . .
O32 W4 O33 Cs2 126.0(16) . .
O82 W4 O33 Cs2 -170.8(6) . .
O31 W4 O33 Cs2 104.9(5) . .
Cs1 W4 O33 Cs2 -157.94(16) 2_665 .
O30 W4 O32 W8 168.9(10) . .
O4 W4 O32 W8 69.3(10) . .
O33 W4 O32 W8 -26(2) . .
O82 W4 O32 W8 -88.9(10) . .
O31 W4 O32 W8 -4.1(8) . .
Cs2 W4 O32 W8 78.1(11) . .
Cs1 W4 O32 W8 -121.7(11) 2_665 .
O30 W4 O32 Cs1 -69.4(8) . 2_665
O4 W4 O32 Cs1 -168.9(6) . 2_665
O33 W4 O32 Cs1 95.9(17) . 2_665
O82 W4 O32 Cs1 32.9(6) . 2_665
O31 W4 O32 Cs1 117.7(6) . 2_665
Cs2 W4 O32 Cs1 -160.1(3) . 2_665
O3 W8 O32 W4 -169.2(10) . .
O83 W8 O32 W4 -68.1(10) . .
O26 W8 O32 W4 21(2) . .
O68 W8 O32 W4 90.4(10) 1_465 .
O31 W8 O32 W4 4.1(8) . .
Cs1 W8 O32 W4 121.0(12) 2_665 .
O3 W8 O32 Cs1 69.8(8) . 2_665
O83 W8 O32 Cs1 170.8(7) . 2_665
O26 W8 O32 Cs1 -99.8(16) . 2_665
O68 W8 O32 Cs1 -30.6(6) 1_465 2_665
O31 W8 O32 Cs1 -116.9(6) . 2_665
O36 Nb6 O37 Nb5 20.4(15) . .
O23 Nb6 O37 Nb5 122.6(14) . .
O56 Nb6 O37 Nb5 -74(2) . .
O35 Nb6 O37 Nb5 -140.5(15) . .
O51 Nb6 O37 Nb5 -67.8(15) . .
Cs2 Nb6 O37 Nb5 -174.0(18) . .
O36 Nb6 O37 Cs2 -165.6(6) . .
O23 Nb6 O37 Cs2 -63.5(6) . .
O56 Nb6 O37 Cs2 100.1(17) . .
O35 Nb6 O37 Cs2 33.5(6) . .
O51 Nb6 O37 Cs2 106.1(6) . .
O38 Nb5 O37 Nb6 -21.5(15) . .
O22 Nb5 O37 Nb6 -124.3(14) . .
O40 Nb5 O37 Nb6 74(2) 2_656 .
O39 Nb5 O37 Nb6 141.3(15) . .
O42 Nb5 O37 Nb6 67.3(14) 2_656 .
Cs2 Nb5 O37 Nb6 174.0(18) . .
Cs6 Nb5 O37 Nb6 -62.4(15) 1_565 .
O38 Nb5 O37 Cs2 164.5(6) . .
O22 Nb5 O37 Cs2 61.8(6) . .
O40 Nb5 O37 Cs2 -100.5(19) 2_656 .
O39 Nb5 O37 Cs2 -32.7(6) . .
O42 Nb5 O37 Cs2 -106.7(5) 2_656 .
Cs6 Nb5 O37 Cs2 123.6(3) 1_565 .
O72 W11 O39 Nb5 -170.3(9) . .
O64 W11 O39 Nb5 85.5(9) . .
O41 W11 O39 Nb5 -71.7(9) 2_656 .
O57 W11 O39 Nb5 7(2) . .
O42 W11 O39 Nb5 0.6(7) 2_656 .
Cs2 W11 O39 Nb5 116.8(10) . .
O72 W11 O39 Cs2 73.0(8) . .
O64 W11 O39 Cs2 -31.3(7) . .
O41 W11 O39 Cs2 171.5(6) 2_656 .
O57 W11 O39 Cs2 -109.3(16) . .
O42 W11 O39 Cs2 -116.2(6) 2_656 .
O38 Nb5 O39 W11 -9(2) . .
O37 Nb5 O39 W11 -84.7(9) . .
O22 Nb5 O39 W11 175.8(8) . .
O40 Nb5 O39 W11 75.5(9) 2_656 .
O42 Nb5 O39 W11 -0.6(7) 2_656 .
Cs2 Nb5 O39 W11 -117.6(10) . .
Cs6 Nb5 O39 W11 141.6(6) 1_565 .
O38 Nb5 O39 Cs2 108.7(19) . .
O37 Nb5 O39 Cs2 33.0(6) . .
O22 Nb5 O39 Cs2 -66.6(6) . .
O40 Nb5 O39 Cs2 -166.9(7) 2_656 .
O42 Nb5 O39 Cs2 117.0(6) 2_656 .
Cs6 Nb5 O39 Cs2 -100.7(8) 1_565 .
O37 Nb5 O38 Nb4 30.3(16) . 2_656
O22 Nb5 O38 Nb4 130.2(15) . 2_656
O40 Nb5 O38 Nb4 -128.3(16) 2_656 2_656
O39 Nb5 O38 Nb4 -45(3) . 2_656
O42 Nb5 O38 Nb4 -52.9(16) 2_656 2_656
Cs2 Nb5 O38 Nb4 46.7(19) . 2_656
Cs6 Nb5 O38 Nb4 155.1(19) 1_565 2_656
O37 Nb5 O38 Cs6 -124.8(6) . 1_565
O22 Nb5 O38 Cs6 -24.9(7) . 1_565
O40 Nb5 O38 Cs6 76.6(7) 2_656 1_565
O39 Nb5 O38 Cs6 160.0(17) . 1_565
O42 Nb5 O38 Cs6 152.0(6) 2_656 1_565
Cs2 Nb5 O38 Cs6 -108.3(5) . 1_565
O14 W14 O46 W16 -173.0(11) . 2_656
O57 W14 O46 W16 83.2(11) . 2_656
O65 W14 O46 W16 3(3) . 2_656
O47 W14 O46 W16 -73.4(11) . 2_656
O49 W14 O46 W16 -0.9(9) . 2_656
Cs3 W14 O46 W16 -90.0(10) . 2_656
Cs5 W14 O46 W16 -117.1(11) . 2_656
O6 Nb2 O28 Nb1 -135.7(18) . 1_545
O24 Nb2 O28 Nb1 121.5(18) . 1_545
O63 Nb2 O28 Nb1 -34.7(18) . 1_545
O300 Nb2 O28 Nb1 37(3) . 1_545
O27 Nb2 O28 Nb1 48.0(18) . 1_545
Cs6 Nb2 O28 Nb1 -81.4(18) . 1_545
O13 W15 O48 W10 -126(2) . .
O80 W15 O48 W10 -25(2) . .
O47 W15 O48 W10 48(3) . .
O45 W15 O48 W10 134(2) . .
O49 W15 O48 W10 60(2) . .
Cs4 W15 O48 W10 -86(2) . .
Cs7 W15 O48 W10 175.5(19) . .
Cs3 W15 O48 W10 -33(3) . .
Cs5 W15 O48 W10 172.6(11) . .
Cs8 W15 O48 W10 -153(2) . .
O13 W15 O48 Cs4 -40.0(7) . .
O80 W15 O48 Cs4 61.1(6) . .
O47 W15 O48 Cs4 134.0(15) . .
O45 W15 O48 Cs4 -139.8(6) . .
O49 W15 O48 Cs4 146.0(5) . .
Cs7 W15 O48 Cs4 -98.5(3) . .
Cs3 W15 O48 Cs4 52.9(7) . .
Cs5 W15 O48 Cs4 -101.4(11) . .
Cs8 W15 O48 Cs4 -67.0(3) . .
O66 W10 O48 W15 124(2) . .
O53 W10 O48 W15 -46(3) . .
O54 W10 O48 W15 -135(2) 2_656 .
O52 W10 O48 W15 26(2) . .
O50 W10 O48 W15 -60(2) 2_656 .
Cs4 W10 O48 W15 86(2) . .
O66 W10 O48 Cs4 37.9(7) . .
O53 W10 O48 Cs4 -132.4(15) . .
O54 W10 O48 Cs4 138.9(6) 2_656 .
O52 W10 O48 Cs4 -60.3(5) . .
O50 W10 O48 Cs4 -146.6(5) 2_656 .
O9 W9 O52 W10 128.6(19) . .
O56 W9 O52 W10 -128.0(19) . .
O80 W9 O52 W10 30.5(19) . .
O10 W9 O52 W10 -45(3) . .
O51 W9 O52 W10 -54.5(19) . .
Cs4 W9 O52 W10 91.9(19) . .
Cs3 W9 O52 W10 41(2) . .
O9 W9 O52 Cs4 36.7(7) . .
O56 W9 O52 Cs4 140.1(5) . .
O80 W9 O52 Cs4 -61.4(5) . .
O10 W9 O52 Cs4 -136.4(15) . .
O51 W9 O52 Cs4 -146.4(5) . .
Cs3 W9 O52 Cs4 -50.9(7) . .
O66 W10 O52 W9 -127.9(19) . .
O53 W10 O52 W9 129.2(19) . .
O54 W10 O52 W9 36(3) 2_656 .
O48 W10 O52 W9 -29.4(19) . .
O50 W10 O52 W9 53.1(19) 2_656 .
Cs4 W10 O52 W9 -91.7(19) . .
O66 W10 O52 Cs4 -36.2(7) . .
O53 W10 O52 Cs4 -139.1(6) . .
O54 W10 O52 Cs4 127.7(17) 2_656 .
O48 W10 O52 Cs4 62.3(5) . .
O50 W10 O52 Cs4 144.8(4) 2_656 .
O11 W12 O40 Nb5 -175.0(10) . 2_656
O44 W12 O40 Nb5 80.7(10) . 2_656
O41 W12 O40 Nb5 -75.8(10) . 2_656
O43 W12 O40 Nb5 1(2) . 2_656
O42 W12 O40 Nb5 -2.1(8) . 2_656
K1 W12 O40 Nb5 136.7(8) . 2_656
Cs6 W12 O40 Nb5 160.5(10) . 2_656
O67 W16 O43 W12 124.4(19) . .
O71 W16 O43 W12 22.2(19) . .
O46 W16 O43 W12 -135.3(19) 2_656 .
O45 W16 O43 W12 -56(3) 2_656 .
O49 W16 O43 W12 -62.1(18) 2_656 .
Cs8 W16 O43 W12 79.3(18) . .
O11 W12 O43 W16 -125.8(19) . .
O44 W12 O43 W16 -22.7(19) . .
O41 W12 O43 W16 135.2(19) . .
O40 W12 O43 W16 58(3) . .
O42 W12 O43 W16 61.3(18) . .
K1 W12 O43 W16 -81.4(18) . .
Cs6 W12 O43 W16 -97.1(18) . .
O62 W1 O20 W19 -125.4(19) . .
O300 W1 O20 W19 134(2) . .
O59 W1 O20 W19 -27.6(19) . .
O70 W1 O20 W19 43(3) . .
O27 W1 O20 W19 58.5(19) . .
Cs4 W1 O20 W19 -78.1(19) . .
K1 W1 O20 W19 170(2) . .
Cs8 W1 O20 W19 -130(2) . .
O62 W1 O20 K1 64.2(8) . .
O300 W1 O20 K1 -36.3(7) . .
O59 W1 O20 K1 162.0(7) . .
O70 W1 O20 K1 -127.1(18) . .
O27 W1 O20 K1 -111.9(6) . .
Cs4 W1 O20 K1 111.6(5) . .
Cs8 W1 O20 K1 59.5(5) . .
O62 W1 O20 Cs8 4.7(8) . .
O300 W1 O20 Cs8 -95.8(7) . .
O59 W1 O20 Cs8 102.5(6) . .
O70 W1 O20 Cs8 173.4(17) . .
O27 W1 O20 Cs8 -171.4(6) . .
Cs4 W1 O20 Cs8 52.0(5) . .
K1 W1 O20 Cs8 -59.5(5) . .
O1 W5 O16 W7 -173.4(9) . 2_655
O82 W5 O16 W7 6(2) 2_665 2_655
O17 W5 O16 W7 -72.5(9) 2_755 2_655
O61 W5 O16 W7 85.3(9) . 2_655
O18 W5 O16 W7 1.9(7) 2_755 2_655
Cs1 W5 O16 W7 -89.3(9) . 2_655
Cs3 W5 O16 W7 139.4(7) . 2_655
O11 W12 O41 W11 170.7(9) . 2_656
O44 W12 O41 W11 -16(2) . 2_656
O40 W12 O41 W11 71.4(9) . 2_656
O43 W12 O41 W11 -86.7(9) . 2_656
O42 W12 O41 W11 -3.5(7) . 2_656
K1 W12 O41 W11 -162.8(4) . 2_656
Cs6 W12 O41 W11 142.8(6) . 2_656
O12 W18 O54 W10 -171.2(9) . 2_656
O55 W18 O54 W10 -71.1(9) . 2_656
O71 W18 O54 W10 88.7(9) . 2_656
O44 W18 O54 W10 24(2) . 2_656
O50 W18 O54 W10 5.1(8) . 2_656
Cs7 W18 O54 W10 165.1(10) . 2_656
K1 W18 O54 W10 162.0(4) . 2_656
Cs8 W18 O54 W10 141.8(7) . 2_656
O12 W18 O54 Cs7 23.7(7) . .
O55 W18 O54 Cs7 123.8(5) . .
O71 W18 O54 Cs7 -76.4(5) . .
O44 W18 O54 Cs7 -141.5(16) . .
O50 W18 O54 Cs7 -160.0(5) . .
K1 W18 O54 Cs7 -3.1(9) . .
Cs8 W18 O54 Cs7 -23.2(3) . .
O14 W14 O47 W15 167.2(11) . .
O57 W14 O47 W15 -12(2) . .
O65 W14 O47 W15 -89.6(11) . .
O46 W14 O47 W15 69.6(11) . .
O49 W14 O47 W15 -3.8(9) . .
Cs3 W14 O47 W15 -125.7(13) . .
Cs5 W14 O47 W15 135.0(14) . .
O14 W14 O47 Cs5 32.2(9) . .
O57 W14 O47 Cs5 -147.0(14) . .
O65 W14 O47 Cs5 135.4(7) . .
O46 W14 O47 Cs5 -65.4(7) . .
O49 W14 O47 Cs5 -138.8(8) . .
Cs3 W14 O47 Cs5 99.2(7) . .
O14 W14 O47 Cs3 -67.0(8) . .
O57 W14 O47 Cs3 113.8(16) . .
O65 W14 O47 Cs3 36.1(6) . .
O46 W14 O47 Cs3 -164.6(7) . .
O49 W14 O47 Cs3 121.9(6) . .
Cs5 W14 O47 Cs3 -99.2(7) . .
O13 W15 O47 W14 -169.7(10) . .
O48 W15 O47 W14 16(2) . .
O80 W15 O47 W14 89.0(11) . .
O45 W15 O47 W14 -70.1(11) . .
O49 W15 O47 W14 3.8(9) . .
Cs4 W15 O47 W14 136.6(7) . .
Cs7 W15 O47 W14 -116.6(10) . .
Cs3 W15 O47 W14 123.3(13) . .
Cs5 W15 O47 W14 -133.8(14) . .
Cs8 W15 O47 W14 -139.9(8) . .
O13 W15 O47 Cs5 -35.9(9) . .
O48 W15 O47 Cs5 150.1(13) . .
O80 W15 O47 Cs5 -137.2(8) . .
O45 W15 O47 Cs5 63.7(8) . .
O49 W15 O47 Cs5 137.6(8) . .
Cs4 W15 O47 Cs5 -89.7(7) . .
Cs7 W15 O47 Cs5 17.2(5) . .
Cs3 W15 O47 Cs5 -102.9(8) . .
Cs8 W15 O47 Cs5 -6.1(8) . .
O13 W15 O47 Cs3 67.0(9) . .
O48 W15 O47 Cs3 -107.0(16) . .
O80 W15 O47 Cs3 -34.3(7) . .
O45 W15 O47 Cs3 166.6(7) . .
O49 W15 O47 Cs3 -119.5(7) . .
Cs4 W15 O47 Cs3 13.2(10) . .
Cs7 W15 O47 Cs3 120.1(6) . .
Cs5 W15 O47 Cs3 102.9(8) . .
Cs8 W15 O47 Cs3 96.8(6) . .
O63 Nb3 O22 Nb5 86.1(14) 1_565 .
O5 Nb3 O22 Nb5 -6.1(14) . .
O69 Nb3 O22 Nb5 -179.2(13) 1_565 .
O21 Nb3 O22 Nb5 -92.6(13) . .
O60 Nb3 O22 Nb5 -119(2) . .
Cs2 Nb3 O22 Nb5 -49.4(12) . .
Cs6 Nb3 O22 Nb5 103.7(14) 1_565 .
O63 Nb3 O22 Cs6 -17.6(6) 1_565 1_565
O5 Nb3 O22 Cs6 -109.8(5) . 1_565
O69 Nb3 O22 Cs6 77.1(6) 1_565 1_565
O21 Nb3 O22 Cs6 163.7(5) . 1_565
O60 Nb3 O22 Cs6 137(2) . 1_565
Cs2 Nb3 O22 Cs6 -153.1(4) . 1_565
O38 Nb5 O22 Nb3 -84.8(14) . .
O37 Nb5 O22 Nb3 6.8(14) . .
O40 Nb5 O22 Nb3 -179.7(13) 2_656 .
O39 Nb5 O22 Nb3 93.7(13) . .
O42 Nb5 O22 Nb3 111(3) 2_656 .
Cs2 Nb5 O22 Nb3 49.3(12) . .
Cs6 Nb5 O22 Nb3 -105.4(14) 1_565 .
O38 Nb5 O22 Cs6 20.6(6) . 1_565
O37 Nb5 O22 Cs6 112.2(5) . 1_565
O40 Nb5 O22 Cs6 -74.3(6) 2_656 1_565
O39 Nb5 O22 Cs6 -160.9(5) . 1_565
O42 Nb5 O22 Cs6 -144(3) 2_656 1_565
Cs2 Nb5 O22 Cs6 154.8(4) . 1_565
O87 W3 O19 W19 -173.5(10) 2_665 1_565
O21 W3 O19 W19 -70.6(10) . 1_565
O61 W3 O19 W19 87.9(10) 2_665 1_565
O33 W3 O19 W19 23(2) . 1_565
O60 W3 O19 W19 2.9(9) . 1_565
Cs2 W3 O19 W19 -82.0(11) . 1_565
Cs3 W3 O19 W19 143.5(8) 2_665 1_565
O84 W7 O15 W19 123.7(18) . .
O16 W7 O15 W19 -134.7(17) 2_655 .
O2 W7 O15 W19 -57(3) 1_455 .
O59 W7 O15 W19 23.7(17) . .
O18 W7 O15 W19 -61.4(17) 1_455 .
Cs4 W7 O15 W19 76.1(17) . .
Cs3 W7 O15 W19 161.2(18) . .
O13 W15 O45 W16 174.5(10) . 2_656
O48 W15 O45 W16 -83.5(10) . 2_656
O80 W15 O45 W16 -6(3) . 2_656
O47 W15 O45 W16 71.7(10) . 2_656
O49 W15 O45 W16 -0.1(8) . 2_656
Cs4 W15 O45 W16 -135.3(7) . 2_656
Cs7 W15 O45 W16 152.4(14) . 2_656
Cs3 W15 O45 W16 84.6(10) . 2_656
Cs5 W15 O45 W16 112.3(10) . 2_656
Cs8 W15 O45 W16 -169.1(10) . 2_656
O13 W15 O45 Cs7 22.2(9) . .
O48 W15 O45 Cs7 124.1(7) . .
O80 W15 O45 Cs7 -158.4(16) . .
O47 W15 O45 Cs7 -80.7(7) . .
O49 W15 O45 Cs7 -152.5(7) . .
Cs4 W15 O45 Cs7 72.4(8) . .
Cs3 W15 O45 Cs7 -67.7(9) . .
Cs5 W15 O45 Cs7 -40.0(4) . .
Cs8 W15 O45 Cs7 38.5(4) . .
O36 Nb6 O23 Nb1 90.5(14) . .
O37 Nb6 O23 Nb1 -3.5(14) . .
O56 Nb6 O23 Nb1 -177.3(13) . .
O35 Nb6 O23 Nb1 -92.2(13) . .
O51 Nb6 O23 Nb1 -122(3) . .
Cs2 Nb6 O23 Nb1 -46.0(12) . .
O28 Nb1 O23 Nb6 -87.2(14) 1_565 .
O5 Nb1 O23 Nb6 4.3(14) . .
O83 Nb1 O23 Nb6 178.4(13) . .
O4 Nb1 O23 Nb6 90.6(13) . .
O31 Nb1 O23 Nb6 107(3) . .
Cs2 Nb1 O23 Nb6 45.6(12) . .
O12 W18 O50 Si2 173(7) . 2_656
O55 W18 O50 Si2 -132.8(11) . 2_656
O54 W18 O50 Si2 133.3(11) . 2_656
O71 W18 O50 Si2 44.6(10) . 2_656
O44 W18 O50 Si2 -39.7(10) . 2_656
Cs7 W18 O50 Si2 107.4(10) . 2_656
K1 W18 O50 Si2 -25.8(13) . 2_656
Cs8 W18 O50 Si2 44.2(13) . 2_656
O12 W18 O50 W10 36(7) . 2_656
O55 W18 O50 W10 90.3(6) . 2_656
O54 W18 O50 W10 -3.7(5) . 2_656
O71 W18 O50 W10 -92.3(6) . 2_656
O44 W18 O50 W10 -176.6(6) . 2_656
Cs7 W18 O50 W10 -29.5(7) . 2_656
K1 W18 O50 W10 -162.7(3) . 2_656
Cs8 W18 O50 W10 -92.8(5) . 2_656
O12 W18 O50 Nb4 -53(7) . .
O55 W18 O50 Nb4 0.8(6) . .
O54 W18 O50 Nb4 -93.2(6) . .
O71 W18 O50 Nb4 178.2(6) . .
O44 W18 O50 Nb4 93.8(6) . .
Cs7 W18 O50 Nb4 -119.0(4) . .
K1 W18 O50 Nb4 107.8(5) . .
Cs8 W18 O50 Nb4 177.73(14) . .
O8 Nb4 O50 Si2 -172(5) 2_646 2_656
O38 Nb4 O50 Si2 43.1(10) 2_656 2_656
O53 Nb4 O50 Si2 -132.2(11) 2_656 2_656
O55 Nb4 O50 Si2 133.9(11) . 2_656
O36 Nb4 O50 Si2 -44.7(10) 2_656 2_656
Cs6 Nb4 O50 Si2 71.0(10) 2_646 2_656
O8 Nb4 O50 W18 54(5) 2_646 .
O38 Nb4 O50 W18 -91.6(6) 2_656 .
O53 Nb4 O50 W18 93.1(6) 2_656 .
O55 Nb4 O50 W18 -0.7(6) . .
O36 Nb4 O50 W18 -179.4(7) 2_656 .
Cs6 Nb4 O50 W18 -63.7(6) 2_646 .
O8 Nb4 O50 W10 -37(5) 2_646 2_656
O38 Nb4 O50 W10 177.5(6) 2_656 2_656
O53 Nb4 O50 W10 2.3(5) 2_656 2_656
O55 Nb4 O50 W10 -91.6(6) . 2_656
O36 Nb4 O50 W10 89.8(6) 2_656 2_656
Cs6 Nb4 O50 W10 -154.5(2) 2_646 2_656
W7 O15 W19 O86 -126.7(17) . .
W7 O15 W19 O69 54(3) . .
W7 O15 W19 O19 134.3(18) . 1_545
W7 O15 W19 O20 -22.8(17) . .
W7 O15 W19 O60 60.4(17) . 1_545
W7 O15 W19 K1 -41(2) . .
W7 O15 W19 K2 167.7(11) . .
W7 O15 W19 Cs8 -80.7(17) . .
W1 O20 W19 O86 127.9(19) . .
K1 O20 W19 O86 -61.5(8) . .
Cs8 O20 W19 O86 -4.8(7) . .
W1 O20 W19 O15 26.1(19) . .
K1 O20 W19 O15 -163.3(6) . .
Cs8 O20 W19 O15 -106.6(5) . .
W1 O20 W19 O69 -133(2) . .
K1 O20 W19 O69 38.1(6) . .
Cs8 O20 W19 O69 94.7(5) . .
W1 O20 W19 O19 -48(3) . 1_545
K1 O20 W19 O19 122.4(16) . 1_545
Cs8 O20 W19 O19 179.0(15) . 1_545
W1 O20 W19 O60 -59.2(19) . 1_545
K1 O20 W19 O60 111.4(6) . 1_545
Cs8 O20 W19 O60 168.1(5) . 1_545
W1 O20 W19 K1 -171(2) . .
Cs8 O20 W19 K1 56.7(4) . .
W1 O20 W19 K2 -161.1(16) . .
K1 O20 W19 K2 9.5(8) . .
Cs8 O20 W19 K2 66.2(6) . .
W1 O20 W19 Cs8 133(2) . .
K1 O20 W19 Cs8 -56.7(4) . .
Nb4 O8 Co1 O8 -143(25) 2_646 2_546
Cs6 O8 Co1 O8 12(25) . 2_546
Nb4 O8 Co1 O6 -106(5) 2_646 .
Cs6 O8 Co1 O6 48.7(6) . .
Nb4 O8 Co1 O6 74(5) 2_646 2_546
Cs6 O8 Co1 O6 -131.3(6) . 2_546
Nb4 O8 Co1 O1W -13(5) 2_646 .
Cs6 O8 Co1 O1W 141.9(7) . .
Nb4 O8 Co1 O1W 167(5) 2_646 2_546
Cs6 O8 Co1 O1W -38.1(7) . 2_546
Nb4 O8 Co1 Cs6 26(5) 2_646 2_546
Cs6 O8 Co1 Cs6 180.0 . 2_546
Nb4 O8 Co1 Cs6 -154(5) 2_646 .
Nb2 O6 Co1 O8 95(3) . .
Cs6 O6 Co1 O8 -47.6(6) . .
Nb2 O6 Co1 O8 -85(3) . 2_546
Cs6 O6 Co1 O8 132.4(6) . 2_546
Nb2 O6 Co1 O6 -132(100) . 2_546
Cs6 O6 Co1 O6 85(100) . 2_546
Nb2 O6 Co1 O1W 3(3) . .
Cs6 O6 Co1 O1W -140.0(6) . .
Nb2 O6 Co1 O1W -177(3) . 2_546
Cs6 O6 Co1 O1W 40.0(6) . 2_546
Nb2 O6 Co1 Cs6 -37(4) . 2_546
Cs6 O6 Co1 Cs6 180.0 . 2_546
Nb2 O6 Co1 Cs6 143(4) . .
O9 W9 O56 Nb6 -177.2(9) . .
O52 W9 O56 Nb6 82.2(9) . .
O80 W9 O56 Nb6 2(2) . .
O10 W9 O56 Nb6 -75.9(9) . .
O51 W9 O56 Nb6 -2.8(8) . .
Cs4 W9 O56 Nb6 132.5(6) . .
Cs3 W9 O56 Nb6 -87.4(9) . .
O36 Nb6 O56 W9 -85.5(9) . .
O37 Nb6 O56 W9 9(2) . .
O23 Nb6 O56 W9 172.8(9) . .
O35 Nb6 O56 W9 76.3(9) . .
O51 Nb6 O56 W9 2.8(8) . .
Cs2 Nb6 O56 W9 88.8(9) . .
O14 W14 O57 W11 125.5(19) . .
O65 W14 O57 W11 22.2(19) . .
O47 W14 O57 W11 -55(3) . .
O46 W14 O57 W11 -136.7(19) . .
O49 W14 O57 W11 -63.1(18) . .
Cs3 W14 O57 W11 36(2) . .
Cs5 W14 O57 W11 179.9(10) . .
O72 W11 O57 W14 -125.3(19) . .
O39 W11 O57 W14 57(3) . .
O64 W11 O57 W14 -22.0(19) . .
O41 W11 O57 W14 136.5(19) 2_656 .
O42 W11 O57 W14 63.6(19) 2_656 .
Cs2 W11 O57 W14 -31(2) . .
O85 W6 O58 W2 130(2) . 1_655
O68 W6 O58 W2 27.4(19) . 1_655
O17 W6 O58 W2 -49(3) . 1_655
O2 W6 O58 W2 -131.7(19) . 1_655
O18 W6 O58 W2 -56.8(19) . 1_655
Cs1 W6 O58 W2 179.6(16) . 1_655
Cs1 W6 O58 W2 40(2) 2_755 1_655
Cs5 W6 O58 W2 131(2) . 1_655
O85 W6 O58 Cs5 -0.8(8) . .
O68 W6 O58 Cs5 -103.4(6) . .
O17 W6 O58 Cs5 -179.5(16) . .
O2 W6 O58 Cs5 97.5(5) . .
O18 W6 O58 Cs5 172.4(5) . .
Cs1 W6 O58 Cs5 48.8(5) . .
Cs1 W6 O58 Cs5 -91.0(6) 2_755 .
O62 W1 O59 W7 131.2(19) . .
O300 W1 O59 W7 -44(3) . .
O20 W1 O59 W7 30.4(19) . .
O70 W1 O59 W7 -129(2) . .
O27 W1 O59 W7 -54.0(19) . .
Cs4 W1 O59 W7 133(2) . .
K1 W1 O59 W7 48(2) . .
Cs8 W1 O59 W7 78.8(19) . .
O62 W1 O59 Cs4 -1.5(7) . .
O300 W1 O59 Cs4 -177.1(19) . .
O20 W1 O59 Cs4 -102.3(6) . .
O70 W1 O59 Cs4 98.4(6) . .
O27 W1 O59 Cs4 173.3(5) . .
K1 W1 O59 Cs4 -85.1(6) . .
Cs8 W1 O59 Cs4 -53.9(4) . .
O84 W7 O59 W1 -128(2) . .
O16 W7 O59 W1 45(3) 2_655 .
O15 W7 O59 W1 -29.7(19) . .
O2 W7 O59 W1 129(2) 1_455 .
O18 W7 O59 W1 53.4(19) 1_455 .
Cs4 W7 O59 W1 -133(2) . .
Cs3 W7 O59 W1 -100.7(19) . .
O84 W7 O59 Cs4 4.9(8) . .
O16 W7 O59 Cs4 178.0(14) 2_655 .
O15 W7 O59 Cs4 103.6(6) . .
O2 W7 O59 Cs4 -97.9(6) 1_455 .
O18 W7 O59 Cs4 -173.3(5) 1_455 .
Cs3 W7 O59 Cs4 32.5(8) . .
O1 W5 O61 W3 126.9(18) . 2_665
O82 W5 O61 W3 24.4(18) 2_665 2_665
O17 W5 O61 W3 -53(3) 2_755 2_665
O16 W5 O61 W3 -132.7(18) . 2_665
O18 W5 O61 W3 -59.7(18) 2_755 2_665
Cs1 W5 O61 W3 41(2) . 2_665
Cs3 W5 O61 W3 116.6(19) . 2_665
O1 W5 O61 Cs3 10.3(7) . .
O82 W5 O61 Cs3 -92.2(6) 2_665 .
O17 W5 O61 Cs3 -169.6(15) 2_755 .
O16 W5 O61 Cs3 110.8(6) . .
O18 W5 O61 Cs3 -176.2(5) 2_755 .
Cs1 W5 O61 Cs3 -75.2(7) . .
O6 Nb2 O63 Nb3 134.2(18) . 1_545
O24 Nb2 O63 Nb3 -44(3) . 1_545
O28 Nb2 O63 Nb3 33.6(18) . 1_545
O300 Nb2 O63 Nb3 -121.9(18) . 1_545
O27 Nb2 O63 Nb3 -50.7(17) . 1_545
Cs6 Nb2 O63 Nb3 154(2) . 1_545
O6 Nb2 O63 Cs6 -20.1(7) . .
O24 Nb2 O63 Cs6 162.1(13) . .
O28 Nb2 O63 Cs6 -120.8(6) . .
O300 Nb2 O63 Cs6 83.8(6) . .
O27 Nb2 O63 Cs6 155.0(5) . .
O72 W11 O64 W13 128.8(18) . .
O39 W11 O64 W13 -129.5(19) . .
O41 W11 O64 W13 -42(3) 2_656 .
O57 W11 O64 W13 28.5(18) . .
O42 W11 O64 W13 -54.1(18) 2_656 .
Cs2 W11 O64 W13 -160(2) . .
O72 W11 O64 Cs2 -71.2(7) . .
O39 W11 O64 Cs2 30.5(6) . .
O41 W11 O64 Cs2 118.2(14) 2_656 .
O57 W11 O64 Cs2 -171.5(6) . .
O42 W11 O64 Cs2 105.9(5) 2_656 .
O34 W13 O64 W11 -130.0(18) . .
O35 W13 O64 W11 128.3(18) . .
O10 W13 O64 W11 42(3) . .
O65 W13 O64 W11 -30.2(18) . .
O51 W13 O64 W11 55.2(18) . .
Cs2 W13 O64 W11 160(2) . .
Cs3 W13 O64 W11 -45(2) . .
O34 W13 O64 Cs2 70.0(7) . .
O35 W13 O64 Cs2 -31.7(6) . .
O10 W13 O64 Cs2 -118.4(15) . .
O65 W13 O64 Cs2 169.7(6) . .
O51 W13 O64 Cs2 -104.8(5) . .
Cs3 W13 O64 Cs2 155.07(19) . .
O14 W14 O65 W13 -131.1(18) . .
O57 W14 O65 W13 -27.3(18) . .
O47 W14 O65 W13 129.6(19) . .
O46 W14 O65 W13 54(3) . .
O49 W14 O65 W13 56.8(18) . .
Cs3 W14 O65 W13 166(2) . .
Cs5 W14 O65 W13 164.6(15) . .
O14 W14 O65 Cs3 63.2(8) . .
O57 W14 O65 Cs3 167.0(6) . .
O47 W14 O65 Cs3 -36.0(6) . .
O46 W14 O65 Cs3 -112.1(18) . .
O49 W14 O65 Cs3 -108.9(5) . .
Cs5 W14 O65 Cs3 -1.1(6) . .
O34 W13 O65 W14 129.0(18) . .
O35 W13 O65 W14 -52(3) . .
O10 W13 O65 W14 -130.6(18) . .
O64 W13 O65 W14 28.7(18) . .
O51 W13 O65 W14 -57.1(18) . .
Cs2 W13 O65 W14 40(2) . .
Cs3 W13 O65 W14 -166(2) . .
O34 W13 O65 Cs3 -65.3(7) . .
O35 W13 O65 Cs3 113.9(16) . .
O10 W13 O65 Cs3 35.1(6) . .
O64 W13 O65 Cs3 -165.7(6) . .
O51 W13 O65 Cs3 108.6(6) . .
Cs2 W13 O65 Cs3 -154.74(19) . .
O300 W1 O62 Cs4 -179.9(7) . .
O20 W1 O62 Cs4 87.7(8) . .
O59 W1 O62 Cs4 1.6(8) . .
O70 W1 O62 Cs4 -88.0(8) . .
O27 W1 O62 Cs4 -127(6) . .
K1 W1 O62 Cs4 130.4(7) . .
Cs8 W1 O62 Cs4 92.3(8) . .
O300 W1 O62 Cs8 87.8(7) . .
O20 W1 O62 Cs8 -4.5(8) . .
O59 W1 O62 Cs8 -90.7(7) . .
O70 W1 O62 Cs8 179.7(7) . .
O27 W1 O62 Cs8 140(6) . .
Cs4 W1 O62 Cs8 -92.3(8) . .
K1 W1 O62 Cs8 38.1(4) . .
O71 W16 O67 Cs8 7.0(10) . .
O43 W16 O67 Cs8 -82.9(9) . .
O46 W16 O67 Cs8 -174.4(8) 2_656 .
O45 W16 O67 Cs8 97.4(8) 2_656 .
O49 W16 O67 Cs8 144(5) 2_656 .
O53 W10 O66 Cs4 132.2(6) . .
O54 W10 O66 Cs4 -133.2(6) 2_656 .
O52 W10 O66 Cs4 40.9(7) . .
O48 W10 O66 Cs4 -44.0(7) . .
O50 W10 O66 Cs4 -151(8) 2_656 .
O63 Nb3 O60 Si1 -43.7(10) 1_565 1_565
O22 Nb3 O60 Si1 161(2) . 1_565
O5 Nb3 O60 Si1 46.3(9) . 1_565
O69 Nb3 O60 Si1 -136.4(10) 1_565 1_565
O21 Nb3 O60 Si1 133.4(10) . 1_565
Cs2 Nb3 O60 Si1 93.5(8) . 1_565
Cs6 Nb3 O60 Si1 -69.1(10) 1_565 1_565
O63 Nb3 O60 W19 91.8(6) 1_565 1_565
O22 Nb3 O60 W19 -64(3) . 1_565
O5 Nb3 O60 W19 -178.3(6) . 1_565
O69 Nb3 O60 W19 -1.0(5) 1_565 1_565
O21 Nb3 O60 W19 -91.2(6) . 1_565
Cs2 Nb3 O60 W19 -131.1(3) . 1_565
Cs6 Nb3 O60 W19 66.3(6) 1_565 1_565
O63 Nb3 O60 W3 -177.0(6) 1_565 .
O22 Nb3 O60 W3 28(3) . .
O5 Nb3 O60 W3 -87.1(6) . .
O69 Nb3 O60 W3 90.2(6) 1_565 .
O21 Nb3 O60 W3 0.0(5) . .
Cs2 Nb3 O60 W3 -39.9(4) . .
Cs6 Nb3 O60 W3 157.50(19) 1_565 .
O87 W3 O60 Si1 154(4) 2_665 1_565
O21 W3 O60 Si1 -133.5(11) . 1_565
O61 W3 O60 Si1 43.9(10) 2_665 1_565
O33 W3 O60 Si1 -40.7(10) . 1_565
O19 W3 O60 Si1 131.5(11) . 1_565
Cs2 W3 O60 Si1 -91.7(9) . 1_565
Cs3 W3 O60 Si1 40.2(12) 2_665 1_565
O87 W3 O60 Nb3 -73(4) 2_665 .
O21 W3 O60 Nb3 0.0(6) . .
O61 W3 O60 Nb3 177.4(6) 2_665 .
O33 W3 O60 Nb3 92.8(6) . .
O19 W3 O60 Nb3 -95.1(7) . .
Cs2 W3 O60 Nb3 41.8(4) . .
Cs3 W3 O60 Nb3 173.70(11) 2_665 .
O87 W3 O60 W19 21(5) 2_665 1_565
O21 W3 O60 W19 93.0(6) . 1_565
O61 W3 O60 W19 -89.6(6) 2_665 1_565
O33 W3 O60 W19 -174.2(6) . 1_565
O19 W3 O60 W19 -2.0(6) . 1_565
Cs2 W3 O60 W19 134.8(3) . 1_565
Cs3 W3 O60 W19 -93.3(5) 2_665 1_565
O86 W19 O69 Nb3 -174.0(9) . 1_545
O15 W19 O69 Nb3 5(2) . 1_545
O19 W19 O69 Nb3 -74.7(9) 1_545 1_545
O20 W19 O69 Nb3 81.6(9) . 1_545
O60 W19 O69 Nb3 -1.3(7) 1_545 1_545
K1 W19 O69 Nb3 118.9(10) . 1_545
K2 W19 O69 Nb3 -130.5(11) . 1_545
Cs8 W19 O69 Nb3 141.1(7) . 1_545
O86 W19 O69 K2 -43.6(8) . .
O15 W19 O69 K2 135.3(15) . .
O19 W19 O69 K2 55.8(7) 1_545 .
O20 W19 O69 K2 -148.0(7) . .
O60 W19 O69 K2 129.1(7) 1_545 .
K1 W19 O69 K2 -110.6(7) . .
Cs8 W19 O69 K2 -88.4(5) . .
O86 W19 O69 K1 67.1(7) . .
O15 W19 O69 K1 -114.0(16) . .
O19 W19 O69 K1 166.4(6) 1_545 .
O20 W19 O69 K1 -37.4(6) . .
O60 W19 O69 K1 -120.2(6) 1_545 .
K2 W19 O69 K1 110.6(7) . .
Cs8 W19 O69 K1 22.2(4) . .
O85 W6 O68 W8 -124.5(19) . 1_645
O58 W6 O68 W8 -24.3(19) . 1_645
O17 W6 O68 W8 134.0(19) . 1_645
O2 W6 O68 W8 60(3) . 1_645
O18 W6 O68 W8 61.1(19) . 1_645
Cs1 W6 O68 W8 -159.8(12) . 1_645
Cs1 W6 O68 W8 166(2) 2_755 1_645
Cs5 W6 O68 W8 -85.1(19) . 1_645
O85 W6 O68 Cs1 69.7(8) . 2_755
O58 W6 O68 Cs1 169.9(6) . 2_755
O17 W6 O68 Cs1 -31.8(6) . 2_755
O2 W6 O68 Cs1 -106(2) . 2_755
O18 W6 O68 Cs1 -104.7(5) . 2_755
Cs1 W6 O68 Cs1 34.4(10) . 2_755
Cs5 W6 O68 Cs1 109.1(4) . 2_755
O67 W16 O71 W18 -125.1(18) . .
O43 W16 O71 W18 -23.2(18) . .
O46 W16 O71 W18 58(3) 2_656 .
O45 W16 O71 W18 135.7(19) 2_656 .
O49 W16 O71 W18 61.0(18) 2_656 .
Cs8 W16 O71 W18 -119.2(19) . .
O67 W16 O71 Cs8 -5.9(8) . .
O43 W16 O71 Cs8 96.0(6) . .
O46 W16 O71 Cs8 177.6(16) 2_656 .
O45 W16 O71 Cs8 -105.2(6) 2_656 .
O49 W16 O71 Cs8 -179.8(5) 2_656 .
O12 W18 O71 W16 123.4(18) . .
O55 W18 O71 W16 -54(3) . .
O54 W18 O71 W16 -135.9(19) . .
O44 W18 O71 W16 23.6(18) . .
O50 W18 O71 W16 -61.0(18) . .
Cs7 W18 O71 W16 159.6(19) . .
K1 W18 O71 W16 79.9(18) . .
Cs8 W18 O71 W16 119(2) . .
O12 W18 O71 Cs8 4.8(8) . .
O55 W18 O71 Cs8 -172.3(17) . .
O54 W18 O71 Cs8 105.5(6) . .
O44 W18 O71 Cs8 -95.0(6) . .
O50 W18 O71 Cs8 -179.6(6) . .
Cs7 W18 O71 Cs8 41.0(3) . .
K1 W18 O71 Cs8 -38.8(3) . .
O62 W1 O70 W2 -172.3(11) . .
O300 W1 O70 W2 -71.8(11) . .
O20 W1 O70 W2 19(3) . .
O59 W1 O70 W2 89.2(11) . .
O27 W1 O70 W2 3.3(9) . .
Cs4 W1 O70 W2 140.5(10) . .
K1 W1 O70 W2 -86.3(13) . .
Cs8 W1 O70 W2 -171.8(2) . .
O62 W1 O70 Na1 21.6(11) . .
O300 W1 O70 Na1 122.1(9) . .
O20 W1 O70 Na1 -147.1(17) . .
O59 W1 O70 Na1 -76.9(9) . .
O27 W1 O70 Na1 -162.8(10) . .
Cs4 W1 O70 Na1 -25.6(8) . .
K1 W1 O70 Na1 107.6(9) . .
Cs8 W1 O70 Na1 22.1(17) . .
O25 W2 O70 W1 174.6(11) 1_455 .
O24 W2 O70 W1 71.7(11) . .
O26 W2 O70 W1 -21(3) 1_545 .
O58 W2 O70 W1 -88.2(11) 1_455 .
O27 W2 O70 W1 -3.3(9) . .
K2 W2 O70 W1 161.4(5) 1_455 .
O25 W2 O70 Na1 -21.2(12) 1_455 .
O24 W2 O70 Na1 -124.1(11) . .
O26 W2 O70 Na1 143.2(15) 1_545 .
O58 W2 O70 Na1 76.0(11) 1_455 .
O27 W2 O70 Na1 160.9(12) . .
K2 W2 O70 Na1 -34.4(17) 1_455 .
O30 W4 O82 W5 -125(2) . 2_665
O4 W4 O82 W5 54(3) . 2_665
O33 W4 O82 W5 -22.2(19) . 2_665
O32 W4 O82 W5 137(2) . 2_665
O31 W4 O82 W5 61.7(19) . 2_665
Cs2 W4 O82 W5 -32(2) . 2_665
Cs1 W4 O82 W5 172(2) 2_665 2_665
O30 W4 O82 Cs1 63.3(8) . 2_665
O4 W4 O82 Cs1 -117.9(16) . 2_665
O33 W4 O82 Cs1 166.1(7) . 2_665
O32 W4 O82 Cs1 -34.7(6) . 2_665
O31 W4 O82 Cs1 -109.9(6) . 2_665
Cs2 W4 O82 Cs1 156.58(19) . 2_665
O13 W15 O80 W9 126(2) . .
O48 W15 O80 W9 25(2) . .
O47 W15 O80 W9 -131(2) . .
O45 W15 O80 W9 -53(3) . .
O49 W15 O80 W9 -59(2) . .
Cs4 W15 O80 W9 87(2) . .
Cs7 W15 O80 W9 162.0(11) . .
Cs3 W15 O80 W9 -162(2) . .
Cs5 W15 O80 W9 -163.0(18) . .
Cs8 W15 O80 W9 106.4(19) . .
O13 W15 O80 Cs3 -71.5(8) . .
O48 W15 O80 Cs3 -172.7(7) . .
O47 W15 O80 Cs3 31.0(7) . .
O45 W15 O80 Cs3 109.1(18) . .
O49 W15 O80 Cs3 103.3(6) . .
Cs4 W15 O80 Cs3 -110.8(5) . .
Cs7 W15 O80 Cs3 -35.8(14) . .
Cs5 W15 O80 Cs3 -0.8(7) . .
Cs8 W15 O80 Cs3 -91.4(6) . .
O13 W15 O80 Cs4 39.3(7) . .
O48 W15 O80 Cs4 -61.9(6) . .
O47 W15 O80 Cs4 141.8(6) . .
O45 W15 O80 Cs4 -140.1(18) . .
O49 W15 O80 Cs4 -145.8(4) . .
Cs7 W15 O80 Cs4 75.0(11) . .
Cs3 W15 O80 Cs4 110.8(5) . .
Cs5 W15 O80 Cs4 110.0(3) . .
Cs8 W15 O80 Cs4 19.4(6) . .
O9 W9 O80 W15 -127(2) . .
O56 W9 O80 W15 54(3) . .
O52 W9 O80 W15 -27(2) . .
O10 W9 O80 W15 132(2) . .
O51 W9 O80 W15 58(2) . .
Cs4 W9 O80 W15 -87(2) . .
Cs3 W9 O80 W15 162(2) . .
O9 W9 O80 Cs3 70.8(7) . .
O56 W9 O80 Cs3 -108.5(17) . .
O52 W9 O80 Cs3 170.6(7) . .
O10 W9 O80 Cs3 -30.6(6) . .
O51 W9 O80 Cs3 -103.8(6) . .
Cs4 W9 O80 Cs3 110.4(5) . .
O9 W9 O80 Cs4 -39.6(7) . .
O56 W9 O80 Cs4 141.0(17) . .
O52 W9 O80 Cs4 60.2(5) . .
O10 W9 O80 Cs4 -141.0(5) . .
O51 W9 O80 Cs4 145.8(5) . .
Cs3 W9 O80 Cs4 -110.4(5) . .
O15 W19 O86 Cs7 123(5) . .
O69 W19 O86 Cs7 -58(5) . .
O19 W19 O86 Cs7 -148(5) 1_545 .
O20 W19 O86 Cs7 33(5) . .
O60 W19 O86 Cs7 -102(6) 1_545 .
K1 W19 O86 Cs7 -10(5) . .
K2 W19 O86 Cs7 -91(5) . .
Cs8 W19 O86 Cs7 28(4) . .
O15 W19 O86 Cs8 95.1(8) . .
O69 W19 O86 Cs8 -85.3(7) . .
O19 W19 O86 Cs8 -175.7(7) 1_545 .
O20 W19 O86 Cs8 5.9(9) . .
O60 W19 O86 Cs8 -129(4) 1_545 .
K1 W19 O86 Cs8 -37.9(5) . .
K2 W19 O86 Cs8 -118.3(8) . .
O15 W19 O86 Cs5 -59.2(11) . .
O69 W19 O86 Cs5 120.3(10) . .
O19 W19 O86 Cs5 29.9(11) 1_545 .
O20 W19 O86 Cs5 -148.5(9) . .
O60 W19 O86 Cs5 76(4) 1_545 .
K1 W19 O86 Cs5 167.8(11) . .
K2 W19 O86 Cs5 87.3(10) . .
Cs8 W19 O86 Cs5 -154.4(15) . .
O16 W7 O84 Cs4 177.3(7) 2_655 .
O15 W7 O84 Cs4 -93.0(8) . .
O2 W7 O84 Cs4 87.3(8) 1_455 .
O59 W7 O84 Cs4 -5.4(9) . .
O18 W7 O84 Cs4 155(7) 1_455 .
Cs3 W7 O84 Cs4 -156.3(13) . .
O16 W7 O84 Cs3 -26.4(10) 2_655 .
O15 W7 O84 Cs3 63.3(9) . .
O2 W7 O84 Cs3 -116.4(9) 1_455 .
O59 W7 O84 Cs3 150.9(8) . .
O18 W7 O84 Cs3 -48(8) 1_455 .
Cs4 W7 O84 Cs3 156.3(13) . .
O8 Co1 O1W Cs6 135.2(8) . 2_546
O8 Co1 O1W Cs6 -44.8(8) 2_546 2_546
O6 Co1 O1W Cs6 -131.6(7) . 2_546
O6 Co1 O1W Cs6 48.4(7) 2_546 2_546
O1W Co1 O1W Cs6 -42(100) 2_546 2_546
Cs6 Co1 O1W Cs6 180.000(1) . 2_546
O3 W8 O83 Nb1 175.4(10) . .
O26 W8 O83 Nb1 -82.6(10) . .
O68 W8 O83 Nb1 -5(3) 1_465 .
O32 W8 O83 Nb1 74.0(10) . .
O31 W8 O83 Nb1 -0.1(8) . .
Cs1 W8 O83 Nb1 83.9(10) 2_665 .
O28 Nb1 O83 W8 88.4(10) 1_565 .
O5 Nb1 O83 W8 -5(2) . .
O23 Nb1 O83 W8 -169.3(9) . .
O4 Nb1 O83 W8 -75.6(10) . .
O31 Nb1 O83 W8 0.1(8) . .
Cs2 Nb1 O83 W8 -85.4(10) . .
O58 W6 O85 Cs5 1.1(11) . .
O68 W6 O85 Cs5 91.1(10) . .
O17 W6 O85 Cs5 -179.4(9) . .
O2 W6 O85 Cs5 -90.4(10) . .
O18 W6 O85 Cs5 -128(4) . .
Cs1 W6 O85 Cs5 -115.7(12) . .
Cs1 W6 O85 Cs5 140.0(9) 2_755 .
O58 W6 O85 Cs1 116.8(7) . .
O68 W6 O85 Cs1 -153.2(7) . .
O17 W6 O85 Cs1 -63.7(8) . .
O2 W6 O85 Cs1 25.3(8) . .
O18 W6 O85 Cs1 -12(5) . .
Cs1 W6 O85 Cs1 -104.3(6) 2_755 .
Cs5 W6 O85 Cs1 115.7(12) . .
W3 O21 Cs2 O34 25.0(7) . 2_665
Nb3 O21 Cs2 O34 151.7(6) . 2_665
W3 O21 Cs2 O7W 87.5(7) . 2_665
Nb3 O21 Cs2 O7W -145.8(5) . 2_665
W3 O21 Cs2 O7W -43.3(10) . .
Nb3 O21 Cs2 O7W 83.4(8) . .
W3 O21 Cs2 O39 162.7(7) . .
Nb3 O21 Cs2 O39 -70.7(6) . .
W3 O21 Cs2 O26W 95.6(11) . .
Nb3 O21 Cs2 O26W -137.7(11) . .
W3 O21 Cs2 O64 169.4(5) . .
Nb3 O21 Cs2 O64 -63.9(7) . .
W3 O21 Cs2 O37 -147.9(6) . .
Nb3 O21 Cs2 O37 -21.3(6) . .
W3 O21 Cs2 O5 -102.3(7) . .
Nb3 O21 Cs2 O5 24.3(5) . .
W3 O21 Cs2 O4 -63.3(6) . .
Nb3 O21 Cs2 O4 63.4(6) . .
W3 O21 Cs2 O33 -25.3(5) . .
Nb3 O21 Cs2 O33 101.3(7) . .
W3 O21 Cs2 O35 -128.1(6) . .
Nb3 O21 Cs2 O35 -1.4(8) . .
W11 O39 Cs2 O34 -87.3(8) . 2_665
Nb5 O39 Cs2 O34 146.0(5) . 2_665
W11 O39 Cs2 O21 -163.4(7) . .
Nb5 O39 Cs2 O21 69.9(6) . .
W11 O39 Cs2 O7W -37.0(6) . 2_665
Nb5 O39 Cs2 O7W -163.8(6) . 2_665
W11 O39 Cs2 O7W 43.7(9) . .
Nb5 O39 Cs2 O7W -83.1(7) . .
W11 O39 Cs2 O26W -97.6(10) . .
Nb5 O39 Cs2 O26W 135.7(10) . .
W11 O39 Cs2 O64 24.0(5) . .
Nb5 O39 Cs2 O64 -102.8(7) . .
W11 O39 Cs2 O37 101.9(8) . .
Nb5 O39 Cs2 O37 -24.9(5) . .
W11 O39 Cs2 O5 146.7(7) . .
Nb5 O39 Cs2 O5 20.0(6) . .
W11 O39 Cs2 O4 126.6(6) . .
Nb5 O39 Cs2 O4 -0.1(8) . .
W11 O39 Cs2 O33 -170.9(5) . .
Nb5 O39 Cs2 O33 62.3(7) . .
W11 O39 Cs2 O35 62.4(6) . .
Nb5 O39 Cs2 O35 -64.3(6) . .
W11 O64 Cs2 O34 97.2(7) . 2_665
W13 O64 Cs2 O34 -92.2(7) . 2_665
W11 O64 Cs2 O21 -31.7(8) . .
W13 O64 Cs2 O21 139.0(5) . .
W11 O64 Cs2 O7W 83.5(6) . 2_665
W13 O64 Cs2 O7W -105.8(6) . 2_665
W11 O64 Cs2 O7W 169.8(6) . .
W13 O64 Cs2 O7W -19.5(6) . .
W11 O64 Cs2 O39 -22.9(5) . .
W13 O64 Cs2 O39 147.8(8) . .
W11 O64 Cs2 O26W 27.1(9) . .
W13 O64 Cs2 O26W -162.2(9) . .
W11 O64 Cs2 O37 -85.6(6) . .
W13 O64 Cs2 O37 85.1(6) . .
W11 O64 Cs2 O5 -86.5(6) . .
W13 O64 Cs2 O5 84.1(6) . .
W11 O64 Cs2 O4 -139.9(5) . .
W13 O64 Cs2 O4 30.8(8) . .
W11 O64 Cs2 O33 -93.4(17) . .
W13 O64 Cs2 O33 77.2(18) . .
W11 O64 Cs2 O35 -147.5(8) . .
W13 O64 Cs2 O35 23.2(5) . .
Nb6 O37 Cs2 O34 78(3) . 2_665
Nb5 O37 Cs2 O34 -106(3) . 2_665
Nb6 O37 Cs2 O21 133.1(6) . .
Nb5 O37 Cs2 O21 -50.2(6) . .
Nb6 O37 Cs2 O7W -99.9(6) . 2_665
Nb5 O37 Cs2 O7W 76.7(6) . 2_665
Nb6 O37 Cs2 O7W -4.5(6) . .
Nb5 O37 Cs2 O7W 172.1(5) . .
Nb6 O37 Cs2 O39 -149.8(8) . .
Nb5 O37 Cs2 O39 26.8(5) . .
Nb6 O37 Cs2 O26W -168.5(9) . .
Nb5 O37 Cs2 O26W 8.2(9) . .
Nb6 O37 Cs2 O64 -88.4(6) . .
Nb5 O37 Cs2 O64 88.3(6) . .
Nb6 O37 Cs2 O5 90.6(6) . .
Nb5 O37 Cs2 O5 -92.8(6) . .
Nb6 O37 Cs2 O4 48.8(6) . .
Nb5 O37 Cs2 O4 -134.5(6) . .
Nb6 O37 Cs2 O33 89.8(6) . .
Nb5 O37 Cs2 O33 -93.6(6) . .
Nb6 O37 Cs2 O35 -26.8(5) . .
Nb5 O37 Cs2 O35 149.8(8) . .
Nb1 O5 Cs2 O34 84.8(7) . 2_665
Nb3 O5 Cs2 O34 -89.5(6) . 2_665
Nb1 O5 Cs2 O21 148.7(9) . .
Nb3 O5 Cs2 O21 -25.7(5) . .
Nb1 O5 Cs2 O7W -156.5(19) . 2_665
Nb3 O5 Cs2 O7W 29(3) . 2_665
Nb1 O5 Cs2 O7W 5.1(7) . .
Nb3 O5 Cs2 O7W -169.3(6) . .
Nb1 O5 Cs2 O39 -134.5(7) . .
Nb3 O5 Cs2 O39 51.1(6) . .
Nb1 O5 Cs2 O26W 165.7(9) . .
Nb3 O5 Cs2 O26W -8.7(10) . .
Nb1 O5 Cs2 O64 -92.1(6) . .
Nb3 O5 Cs2 O64 93.6(6) . .
Nb1 O5 Cs2 O37 -93.0(7) . .
Nb3 O5 Cs2 O37 92.6(6) . .
Nb1 O5 Cs2 O4 25.2(5) . .
Nb3 O5 Cs2 O4 -149.2(9) . .
Nb1 O5 Cs2 O33 86.1(7) . .
Nb3 O5 Cs2 O33 -88.3(6) . .
Nb1 O5 Cs2 O35 -50.8(6) . .
Nb3 O5 Cs2 O35 134.8(6) . .
W4 O4 Cs2 O34 -27.7(6) . 2_665
Nb1 O4 Cs2 O34 -152.7(6) . 2_665
W4 O4 Cs2 O21 62.4(6) . .
Nb1 O4 Cs2 O21 -62.6(6) . .
W4 O4 Cs2 O7W -77.2(9) . 2_665
Nb1 O4 Cs2 O7W 157.8(5) . 2_665
W4 O4 Cs2 O7W -101.5(7) . .
Nb1 O4 Cs2 O7W 133.5(8) . .
W4 O4 Cs2 O39 129.5(6) . .
Nb1 O4 Cs2 O39 4.5(9) . .
W4 O4 Cs2 O26W 31.9(15) . .
Nb1 O4 Cs2 O26W -93.1(13) . .
W4 O4 Cs2 O64 -168.9(5) . .
Nb1 O4 Cs2 O64 66.1(7) . .
W4 O4 Cs2 O37 148.1(6) . .
Nb1 O4 Cs2 O37 23.1(6) . .
W4 O4 Cs2 O5 102.4(8) . .
Nb1 O4 Cs2 O5 -22.6(5) . .
W4 O4 Cs2 O33 23.5(5) . .
Nb1 O4 Cs2 O33 -101.5(7) . .
W4 O4 Cs2 O35 -163.0(7) . .
Nb1 O4 Cs2 O35 72.0(6) . .
W3 O33 Cs2 O34 -94.0(7) . 2_665
W4 O33 Cs2 O34 94.1(7) . 2_665
W3 O33 Cs2 O21 24.2(5) . .
W4 O33 Cs2 O21 -147.7(8) . .
W3 O33 Cs2 O7W -81.5(7) . 2_665
W4 O33 Cs2 O7W 106.6(6) . 2_665
W3 O33 Cs2 O7W -167.9(6) . .
W4 O33 Cs2 O7W 20.2(6) . .
W3 O33 Cs2 O39 33.8(8) . .
W4 O33 Cs2 O39 -138.1(5) . .
W3 O33 Cs2 O26W -25.6(9) . .
W4 O33 Cs2 O26W 162.5(9) . .
W3 O33 Cs2 O64 95.0(17) . .
W4 O33 Cs2 O64 -76.8(18) . .
W3 O33 Cs2 O37 88.0(6) . .
W4 O33 Cs2 O37 -83.9(6) . .
W3 O33 Cs2 O5 87.3(6) . .
W4 O33 Cs2 O5 -84.6(6) . .
W3 O33 Cs2 O4 149.1(8) . .
W4 O33 Cs2 O4 -22.8(5) . .
W3 O33 Cs2 O35 141.6(5) . .
W4 O33 Cs2 O35 -30.3(8) . .
W13 O35 Cs2 O34 88.7(7) . 2_665
Nb6 O35 Cs2 O34 -144.0(5) . 2_665
W13 O35 Cs2 O21 -129.3(6) . .
Nb6 O35 Cs2 O21 -2.1(8) . .
W13 O35 Cs2 O7W 21.3(7) . 2_665
Nb6 O35 Cs2 O7W 148.6(5) . 2_665
W13 O35 Cs2 O7W 103.0(7) . .
Nb6 O35 Cs2 O7W -129.7(7) . .
W13 O35 Cs2 O39 -62.8(6) . .
Nb6 O35 Cs2 O39 64.5(6) . .
W13 O35 Cs2 O26W -33.0(14) . .
Nb6 O35 Cs2 O26W 94.3(13) . .
W13 O35 Cs2 O64 -24.3(5) . .
Nb6 O35 Cs2 O64 103.0(7) . .
W13 O35 Cs2 O37 -102.6(7) . .
Nb6 O35 Cs2 O37 24.6(4) . .
W13 O35 Cs2 O5 -148.9(6) . .
Nb6 O35 Cs2 O5 -21.6(5) . .
W13 O35 Cs2 O4 162.3(7) . .
Nb6 O35 Cs2 O4 -70.5(6) . .
W13 O35 Cs2 O33 168.0(5) . .
Nb6 O35 Cs2 O33 -64.7(7) . .
W3 O87 Cs3 O10W -53.2(12) 2_665 .
W3 O87 Cs3 O47 74.6(10) 2_665 .
W3 O87 Cs3 O65 86.8(8) 2_665 .
W3 O87 Cs3 O10 133.5(9) 2_665 .
W3 O87 Cs3 O84 -150.2(7) 2_665 .
W3 O87 Cs3 O1 -2.6(9) 2_665 .
W3 O87 Cs3 O80 133.6(7) 2_665 .
W3 O87 Cs3 O61 -10.0(6) 2_665 .
W3 O87 Cs3 W14 69.5(8) 2_665 .
W3 O87 Cs3 W13 107.0(8) 2_665 .
W14 O47 Cs3 O87 -10.8(10) . .
W15 O47 Cs3 O87 123.2(7) . .
Cs5 O47 Cs3 O87 -121.5(5) . .
W14 O47 Cs3 O10W 120.8(10) . .
W15 O47 Cs3 O10W -105.3(11) . .
Cs5 O47 Cs3 O10W 10.1(10) . .
W14 O47 Cs3 O65 -27.7(5) . .
W15 O47 Cs3 O65 106.3(8) . .
Cs5 O47 Cs3 O65 -138.4(7) . .
W14 O47 Cs3 O10 -69.3(6) . .
W15 O47 Cs3 O10 64.7(7) . .
Cs5 O47 Cs3 O10 180.0(5) . .
W14 O47 Cs3 O84 -155.3(7) . .
W15 O47 Cs3 O84 -21.3(8) . .
Cs5 O47 Cs3 O84 94.0(5) . .
W14 O47 Cs3 O1 73.0(7) . .
W15 O47 Cs3 O1 -153.1(8) . .
Cs5 O47 Cs3 O1 -37.8(4) . .
W14 O47 Cs3 O80 -108.6(8) . .
W15 O47 Cs3 O80 25.4(6) . .
Cs5 O47 Cs3 O80 140.7(8) . .
W14 O47 Cs3 O61 43.6(7) . .
W15 O47 Cs3 O61 177.5(6) . .
Cs5 O47 Cs3 O61 -67.2(5) . .
W15 O47 Cs3 W14 134.0(11) . .
Cs5 O47 Cs3 W14 -110.7(8) . .
W14 O47 Cs3 W13 -43.6(5) . .
W15 O47 Cs3 W13 90.4(7) . .
Cs5 O47 Cs3 W13 -154.3(5) . .
W14 O47 Cs3 W3 15.3(8) . 2_665
W15 O47 Cs3 W3 149.3(5) . 2_665
Cs5 O47 Cs3 W3 -95.4(4) . 2_665
W14 O65 Cs3 O87 -140.3(6) . .
W13 O65 Cs3 O87 46.9(6) . .
W14 O65 Cs3 O10W -20.3(15) . .
W13 O65 Cs3 O10W 166.8(13) . .
W14 O65 Cs3 O47 27.9(5) . .
W13 O65 Cs3 O47 -145.0(9) . .
W14 O65 Cs3 O10 146.4(8) . .
W13 O65 Cs3 O10 -26.4(5) . .
W14 O65 Cs3 O84 90.8(7) . .
W13 O65 Cs3 O84 -82.1(7) . .
W14 O65 Cs3 O1 -46.1(6) . .
W13 O65 Cs3 O1 141.0(6) . .
W14 O65 Cs3 O80 86.3(7) . .
W13 O65 Cs3 O80 -86.5(6) . .
W14 O65 Cs3 O61 -92.9(6) . .
W13 O65 Cs3 O61 94.2(6) . .
W13 O65 Cs3 W14 -172.8(11) . .
W14 O65 Cs3 W13 172.8(11) . .
W14 O65 Cs3 W3 -118.6(5) . 2_665
W13 O65 Cs3 W3 68.6(5) . 2_665
W13 O10 Cs3 O87 -73.9(6) . .
W9 O10 Cs3 O87 155.5(7) . .
W13 O10 Cs3 O10W 144(5) . .
W9 O10 Cs3 O10W 13(5) . .
W13 O10 Cs3 O47 67.9(6) . .
W9 O10 Cs3 O47 -62.7(6) . .
W13 O10 Cs3 O65 26.9(5) . .
W9 O10 Cs3 O65 -103.7(7) . .
W13 O10 Cs3 O84 159.5(7) . .
W9 O10 Cs3 O84 28.9(6) . .
W13 O10 Cs3 O1 8.8(9) . .
W9 O10 Cs3 O1 -121.8(6) . .
W13 O10 Cs3 O80 106.2(7) . .
W9 O10 Cs3 O80 -24.4(5) . .
W13 O10 Cs3 O61 -44.8(7) . .
W9 O10 Cs3 O61 -175.4(5) . .
W13 O10 Cs3 W14 41.9(5) . .
W9 O10 Cs3 W14 -88.7(5) . .
W9 O10 Cs3 W13 -130.6(10) . .
W13 O10 Cs3 W3 -58.4(6) . 2_665
W9 O10 Cs3 W3 171.0(5) . 2_665
W7 O84 Cs3 O87 89.5(10) . .
Cs4 O84 Cs3 O87 -118.7(7) . .
W7 O84 Cs3 O10W -21.5(12) . .
Cs4 O84 Cs3 O10W 130.2(11) . .
W7 O84 Cs3 O47 -120.3(10) . .
Cs4 O84 Cs3 O47 31.5(8) . .
W7 O84 Cs3 O65 -161.0(8) . .
Cs4 O84 Cs3 O65 -9.2(9) . .
W7 O84 Cs3 O10 161.2(10) . .
Cs4 O84 Cs3 O10 -47.0(7) . .
W7 O84 Cs3 O1 -45.6(12) . .
Cs4 O84 Cs3 O1 106.2(8) . .
W7 O84 Cs3 O80 -156.8(12) . .
Cs4 O84 Cs3 O80 -5.0(6) . .
W7 O84 Cs3 O61 26.0(15) . .
Cs4 O84 Cs3 O61 177.8(5) . .
W7 O84 Cs3 W14 -132.0(8) . .
Cs4 O84 Cs3 W14 19.7(9) . .
W7 O84 Cs3 W13 170.7(8) . .
Cs4 O84 Cs3 W13 -37.5(8) . .
W7 O84 Cs3 W3 72.1(11) . 2_665
Cs4 O84 Cs3 W3 -136.2(5) . 2_665
W5 O1 Cs3 O87 1.0(8) . .
Cs5 O1 Cs3 O87 169.6(4) . .
W5 O1 Cs3 O10W 114.3(13) . .
Cs5 O1 Cs3 O10W -77.1(11) . .
W5 O1 Cs3 O47 -134.2(8) . .
Cs5 O1 Cs3 O47 34.4(4) . .
W5 O1 Cs3 O65 -88.2(8) . .
Cs5 O1 Cs3 O65 80.4(4) . .
W5 O1 Cs3 O10 -74.9(9) . .
Cs5 O1 Cs3 O10 93.7(6) . .
W5 O1 Cs3 O84 145.3(7) . .
Cs5 O1 Cs3 O84 -46.1(6) . .
W5 O1 Cs3 O80 -135.6(7) . .
Cs5 O1 Cs3 O80 33.0(6) . .
W5 O1 Cs3 O61 8.5(6) . .
Cs5 O1 Cs3 O61 177.0(6) . .
W5 O1 Cs3 W14 -107.8(8) . .
Cs5 O1 Cs3 W14 60.8(2) . .
W5 O1 Cs3 W13 -70.8(8) . .
Cs5 O1 Cs3 W13 97.8(3) . .
W5 O1 Cs3 W3 0.0(6) . 2_665
Cs5 O1 Cs3 W3 168.6(4) . 2_665
W15 O80 Cs3 O87 -147.2(6) . .
W9 O80 Cs3 O87 24.1(8) . .
Cs4 O80 Cs3 O87 117.7(5) . .
W15 O80 Cs3 O10W 40.6(12) . .
W9 O80 Cs3 O10W -148.1(11) . .
Cs4 O80 Cs3 O10W -54.5(11) . .
W15 O80 Cs3 O47 -25.0(6) . .
W9 O80 Cs3 O47 146.3(9) . .
Cs4 O80 Cs3 O47 -120.2(7) . .
W15 O80 Cs3 O65 -85.7(7) . .
W9 O80 Cs3 O65 85.7(7) . .
Cs4 O80 Cs3 O65 179.2(6) . .
W15 O80 Cs3 O10 -147.0(9) . .
W9 O80 Cs3 O10 24.3(5) . .
Cs4 O80 Cs3 O10 117.9(6) . .
W15 O80 Cs3 O84 98.8(7) . .
W9 O80 Cs3 O84 -89.8(7) . .
Cs4 O80 Cs3 O84 3.7(4) . .
W15 O80 Cs3 O1 -23.2(9) . .
W9 O80 Cs3 O1 148.1(6) . .
Cs4 O80 Cs3 O1 -118.3(5) . .
W15 O80 Cs3 O61 -84.2(10) . .
W9 O80 Cs3 O61 87.2(9) . .
Cs4 O80 Cs3 O61 -179.3(5) . .
W15 O80 Cs3 W14 -54.6(5) . .
W9 O80 Cs3 W14 116.7(7) . .
Cs4 O80 Cs3 W14 -149.7(5) . .
W15 O80 Cs3 W13 -117.3(7) . .
W9 O80 Cs3 W13 54.0(5) . .
Cs4 O80 Cs3 W13 147.6(5) . .
W15 O80 Cs3 W3 -124.0(5) . 2_665
W9 O80 Cs3 W3 47.3(8) . 2_665
Cs4 O80 Cs3 W3 140.9(3) . 2_665
W3 O61 Cs3 O87 8.3(5) 2_665 .
W5 O61 Cs3 O87 163.0(8) . .
W3 O61 Cs3 O10W 146.7(10) 2_665 .
W5 O61 Cs3 O10W -58.6(9) . .
W3 O61 Cs3 O47 -120.7(6) 2_665 .
W5 O61 Cs3 O47 34.1(7) . .
W3 O61 Cs3 O65 -76.6(5) 2_665 .
W5 O61 Cs3 O65 78.2(6) . .
W3 O61 Cs3 O10 -31.7(6) 2_665 .
W5 O61 Cs3 O10 123.0(5) . .
W3 O61 Cs3 O84 97.1(9) 2_665 .
W5 O61 Cs3 O84 -108.1(8) . .
W3 O61 Cs3 O1 -161.7(8) 2_665 .
W5 O61 Cs3 O1 -6.9(5) . .
W3 O61 Cs3 O80 -77.9(9) 2_665 .
W5 O61 Cs3 O80 76.9(9) . .
W3 O61 Cs3 W14 -102.8(5) 2_665 .
W5 O61 Cs3 W14 52.0(5) . .
W3 O61 Cs3 W13 -49.9(5) 2_665 .
W5 O61 Cs3 W13 104.8(5) . .
W5 O61 Cs3 W3 154.8(9) . 2_665
O14 W14 Cs3 O87 -75.4(8) . .
O57 W14 Cs3 O87 23.8(8) . .
O65 W14 Cs3 O87 42.5(7) . .
O47 W14 Cs3 O87 171.9(7) . .
O46 W14 Cs3 O87 -166.0(8) . .
O49 W14 Cs3 O87 116.3(5) . .
Cs5 W14 Cs3 O87 -138.5(3) . .
O14 W14 Cs3 O10W 47.1(12) . .
O57 W14 Cs3 O10W 146.3(12) . .
O65 W14 Cs3 O10W 165.0(11) . .
O47 W14 Cs3 O10W -65.6(11) . .
O46 W14 Cs3 O10W -43.5(12) . .
O49 W14 Cs3 O10W -121.2(10) . .
Cs5 W14 Cs3 O10W -16.0(9) . .
O14 W14 Cs3 O47 112.6(10) . .
O57 W14 Cs3 O47 -148.2(9) . .
O65 W14 Cs3 O47 -129.4(9) . .
O46 W14 Cs3 O47 22.0(10) . .
O49 W14 Cs3 O47 -55.6(8) . .
Cs5 W14 Cs3 O47 49.5(7) . .
O14 W14 Cs3 O65 -118.0(9) . .
O57 W14 Cs3 O65 -18.8(9) . .
O47 W14 Cs3 O65 129.4(9) . .
O46 W14 Cs3 O65 151.4(9) . .
O49 W14 Cs3 O65 73.8(7) . .
Cs5 W14 Cs3 O65 178.9(6) . .
O14 W14 Cs3 O10 -143.7(8) . .
O57 W14 Cs3 O10 -44.5(7) . .
O65 W14 Cs3 O10 -25.7(7) . .
O47 W14 Cs3 O10 103.7(7) . .
O46 W14 Cs3 O10 125.7(8) . .
O49 W14 Cs3 O10 48.1(5) . .
Cs5 W14 Cs3 O10 153.2(3) . .
O14 W14 Cs3 O84 140.0(8) . .
O57 W14 Cs3 O84 -120.8(8) . .
O65 W14 Cs3 O84 -102.1(7) . .
O47 W14 Cs3 O84 27.3(8) . .
O46 W14 Cs3 O84 49.4(8) . .
O49 W14 Cs3 O84 -28.3(5) . .
Cs5 W14 Cs3 O84 76.9(4) . .
O14 W14 Cs3 O1 12.6(8) . .
O57 W14 Cs3 O1 111.8(8) . .
O65 W14 Cs3 O1 130.6(7) . .
O47 W14 Cs3 O1 -100.0(7) . .
O46 W14 Cs3 O1 -78.0(8) . .
O49 W14 Cs3 O1 -155.6(5) . .
Cs5 W14 Cs3 O1 -50.4(3) . .
O14 W14 Cs3 O80 165.5(8) . .
O57 W14 Cs3 O80 -95.3(8) . .
O65 W14 Cs3 O80 -76.5(7) . .
O47 W14 Cs3 O80 52.9(7) . .
O46 W14 Cs3 O80 74.9(8) . .
O49 W14 Cs3 O80 -2.7(5) . .
Cs5 W14 Cs3 O80 102.4(3) . .
O14 W14 Cs3 O61 -28.6(7) . .
O57 W14 Cs3 O61 70.6(7) . .
O65 W14 Cs3 O61 89.4(7) . .
O47 W14 Cs3 O61 -141.3(7) . .
O46 W14 Cs3 O61 -119.2(7) . .
O49 W14 Cs3 O61 163.1(4) . .
Cs5 W14 Cs3 O61 -91.7(3) . .
O14 W14 Cs3 W13 -122.0(7) . .
O57 W14 Cs3 W13 -22.8(7) . .
O65 W14 Cs3 W13 -4.0(6) . .
O47 W14 Cs3 W13 125.4(7) . .
O46 W14 Cs3 W13 147.4(7) . .
O49 W14 Cs3 W13 69.8(4) . .
Cs5 W14 Cs3 W13 174.92(8) . .
O14 W14 Cs3 W3 -54.8(7) . 2_665
O57 W14 Cs3 W3 44.4(7) . 2_665
O65 W14 Cs3 W3 63.2(6) . 2_665
O47 W14 Cs3 W3 -167.4(7) . 2_665
O46 W14 Cs3 W3 -145.4(7) . 2_665
O49 W14 Cs3 W3 137.0(4) . 2_665
Cs5 W14 Cs3 W3 -117.88(9) . 2_665
O34 W13 Cs3 O87 -15.2(6) . .
O35 W13 Cs3 O87 79.6(8) . .
O10 W13 Cs3 O87 98.8(7) . .
O64 W13 Cs3 O87 -110.2(7) . .
O65 W13 Cs3 O87 -129.7(7) . .
O51 W13 Cs3 O87 156.4(5) . .
Cs2 W13 Cs3 O87 -21.7(4) . .
O34 W13 Cs3 O10W 85(3) . .
O35 W13 Cs3 O10W 180(3) . .
O10 W13 Cs3 O10W -161(3) . .
O64 W13 Cs3 O10W -10(3) . .
O65 W13 Cs3 O10W -29(3) . .
O51 W13 Cs3 O10W -103(3) . .
Cs2 W13 Cs3 O10W 79(3) . .
O34 W13 Cs3 O47 141.0(6) . .
O35 W13 Cs3 O47 -124.2(8) . .
O10 W13 Cs3 O47 -105.0(7) . .
O64 W13 Cs3 O47 46.0(7) . .
O65 W13 Cs3 O47 26.5(7) . .
O51 W13 Cs3 O47 -47.4(5) . .
Cs2 W13 Cs3 O47 134.6(4) . .
O34 W13 Cs3 O65 114.5(8) . .
O35 W13 Cs3 O65 -150.7(9) . .
O10 W13 Cs3 O65 -131.5(9) . .
O64 W13 Cs3 O65 19.5(9) . .
O51 W13 Cs3 O65 -73.9(7) . .
Cs2 W13 Cs3 O65 108.0(6) . .
O34 W13 Cs3 O10 -114.0(8) . .
O35 W13 Cs3 O10 -19.2(9) . .
O64 W13 Cs3 O10 151.0(9) . .
O65 W13 Cs3 O10 131.5(9) . .
O51 W13 Cs3 O10 57.6(7) . .
Cs2 W13 Cs3 O10 -120.4(6) . .
O34 W13 Cs3 O84 -135.9(7) . .
O35 W13 Cs3 O84 -41.1(8) . .
O10 W13 Cs3 O84 -21.9(7) . .
O64 W13 Cs3 O84 129.1(7) . .
O65 W13 Cs3 O84 109.6(7) . .
O51 W13 Cs3 O84 35.7(5) . .
Cs2 W13 Cs3 O84 -142.4(4) . .
O34 W13 Cs3 O1 72.5(6) . .
O35 W13 Cs3 O1 167.3(8) . .
O10 W13 Cs3 O1 -173.5(7) . .
O64 W13 Cs3 O1 -22.5(7) . .
O65 W13 Cs3 O1 -42.0(7) . .
O51 W13 Cs3 O1 -115.9(5) . .
Cs2 W13 Cs3 O1 66.0(4) . .
O34 W13 Cs3 O80 -169.4(6) . .
O35 W13 Cs3 O80 -74.7(8) . .
O10 W13 Cs3 O80 -55.5(7) . .
O64 W13 Cs3 O80 95.5(7) . .
O65 W13 Cs3 O80 76.1(7) . .
O51 W13 Cs3 O80 2.1(5) . .
Cs2 W13 Cs3 O80 -175.9(3) . .
O34 W13 Cs3 O61 26.2(6) . .
O35 W13 Cs3 O61 121.0(8) . .
O10 W13 Cs3 O61 140.2(7) . .
O64 W13 Cs3 O61 -68.8(7) . .
O65 W13 Cs3 O61 -88.3(6) . .
O51 W13 Cs3 O61 -162.2(4) . .
Cs2 W13 Cs3 O61 19.8(3) . .
O34 W13 Cs3 W14 118.5(6) . .
O35 W13 Cs3 W14 -146.8(7) . .
O10 W13 Cs3 W14 -127.6(6) . .
O64 W13 Cs3 W14 23.4(6) . .
O65 W13 Cs3 W14 4.0(6) . .
O51 W13 Cs3 W14 -70.0(4) . .
Cs2 W13 Cs3 W14 111.98(15) . .
O34 W13 Cs3 W3 5.9(6) . 2_665
O35 W13 Cs3 W3 100.7(7) . 2_665
O10 W13 Cs3 W3 119.9(6) . 2_665
O64 W13 Cs3 W3 -89.1(6) . 2_665
O65 W13 Cs3 W3 -108.6(6) . 2_665
O51 W13 Cs3 W3 177.5(4) . 2_665
Cs2 W13 Cs3 W3 -0.55(16) . 2_665
W14 O14 Cs1 O17 179(2) . 2_755
Cs5 O14 Cs1 O17 72.8(5) . 2_755
W14 O14 Cs1 O22W 29(2) . 1_655
Cs5 O14 Cs1 O22W -77.1(9) . 1_655
W14 O14 Cs1 O6W -46(2) . .
Cs5 O14 Cs1 O6W -152.0(8) . .
W14 O14 Cs1 O85 118(2) . .
Cs5 O14 Cs1 O85 12.1(5) . .
W14 O14 Cs1 O82 -144(2) . 2_665
Cs5 O14 Cs1 O82 110.6(5) . 2_665
W14 O14 Cs1 O2 75(2) . .
Cs5 O14 Cs1 O2 -30.6(5) . .
W14 O14 Cs1 O68 -138(2) . 2_755
Cs5 O14 Cs1 O68 116.4(4) . 2_755
W14 O14 Cs1 O32 -103(2) . 2_665
Cs5 O14 Cs1 O32 151.6(4) . 2_665
W14 O14 Cs1 W5 -174(2) . .
Cs5 O14 Cs1 W5 80.6(3) . .
W14 O14 Cs1 W6 103(2) . .
Cs5 O14 Cs1 W6 -2.7(4) . .
W14 O14 Cs1 W6 -167(2) . 2_755
Cs5 O14 Cs1 W6 87.3(4) . 2_755
W6 O85 Cs1 O17 122.0(10) . 2_755
Cs5 O85 Cs1 O17 -110.3(7) . 2_755
W6 O85 Cs1 O22W -68.4(11) . 1_655
Cs5 O85 Cs1 O22W 59.3(9) . 1_655
W6 O85 Cs1 O14 -142.6(9) . .
Cs5 O85 Cs1 O14 -14.9(6) . .
W6 O85 Cs1 O6W -112.2(14) . .
Cs5 O85 Cs1 O6W 15.5(16) . .
W6 O85 Cs1 O82 158.6(8) . 2_665
Cs5 O85 Cs1 O82 -73.7(6) . 2_665
W6 O85 Cs1 O2 -18.6(6) . .
Cs5 O85 Cs1 O2 109.1(7) . .
W6 O85 Cs1 O68 103.5(8) . 2_755
Cs5 O85 Cs1 O68 -128.8(5) . 2_755
W6 O85 Cs1 O32 142.6(7) . 2_665
Cs5 O85 Cs1 O32 -89.7(8) . 2_665
W6 O85 Cs1 W5 151.0(9) . .
Cs5 O85 Cs1 W5 -81.3(5) . .
Cs5 O85 Cs1 W6 127.7(12) . .
W6 O85 Cs1 W6 101.7(8) . 2_755
Cs5 O85 Cs1 W6 -130.6(5) . 2_755
W7 O2 Cs1 O17 127.4(9) 1_655 2_755
W6 O2 Cs1 O17 -18.3(7) . 2_755
W7 O2 Cs1 O22W -81.0(13) 1_655 1_655
W6 O2 Cs1 O22W 133.3(12) . 1_655
W7 O2 Cs1 O14 -135.5(9) 1_655 .
W6 O2 Cs1 O14 78.8(7) . .
W7 O2 Cs1 O6W -56.4(13) 1_655 .
W6 O2 Cs1 O6W 157.9(9) . .
W7 O2 Cs1 O85 162.0(12) 1_655 .
W6 O2 Cs1 O85 16.3(6) . .
W7 O2 Cs1 O82 157.2(7) 1_655 2_665
W6 O2 Cs1 O82 11.5(10) . 2_665
W7 O2 Cs1 O68 81.3(10) 1_655 2_755
W6 O2 Cs1 O68 -64.4(7) . 2_755
W7 O2 Cs1 O32 36(2) 1_655 2_665
W6 O2 Cs1 O32 -109.4(14) . 2_665
W7 O2 Cs1 W5 151.1(8) 1_655 .
W6 O2 Cs1 W5 5.4(7) . .
W7 O2 Cs1 W6 145.7(14) 1_655 .
W7 O2 Cs1 W6 101.0(9) 1_655 2_755
W6 O2 Cs1 W6 -44.7(6) . 2_755
O1 W5 Cs1 O17 116.5(9) . 2_755
O82 W5 Cs1 O17 -127.9(10) 2_665 2_755
O61 W5 Cs1 O17 -149.2(10) . 2_755
O16 W5 Cs1 O17 22.7(10) . 2_755
O18 W5 Cs1 O17 -55.4(8) 2_755 2_755
Cs3 W5 Cs1 O17 154.3(7) . 2_755
O1 W5 Cs1 O22W -15.4(13) . 1_655
O82 W5 Cs1 O22W 100.2(13) 2_665 1_655
O17 W5 Cs1 O22W -131.9(13) 2_755 1_655
O61 W5 Cs1 O22W 78.9(13) . 1_655
O16 W5 Cs1 O22W -109.1(13) . 1_655
O18 W5 Cs1 O22W 172.7(12) 2_755 1_655
Cs3 W5 Cs1 O22W 22.4(11) . 1_655
O1 W5 Cs1 O14 -46.3(7) . .
O82 W5 Cs1 O14 69.3(7) 2_665 .
O17 W5 Cs1 O14 -162.8(8) 2_755 .
O61 W5 Cs1 O14 48.0(8) . .
O16 W5 Cs1 O14 -140.0(8) . .
O18 W5 Cs1 O14 141.8(5) 2_755 .
Cs3 W5 Cs1 O14 -8.5(4) . .
O1 W5 Cs1 O6W -99.4(9) . .
O82 W5 Cs1 O6W 16.1(9) 2_665 .
O17 W5 Cs1 O6W 144.1(10) 2_755 .
O61 W5 Cs1 O6W -5.1(10) . .
O16 W5 Cs1 O6W 166.8(9) . .
O18 W5 Cs1 O6W 88.7(8) 2_755 .
Cs3 W5 Cs1 O6W -61.7(7) . .
O1 W5 Cs1 O85 47.8(7) . .
O82 W5 Cs1 O85 163.3(7) 2_665 .
O17 W5 Cs1 O85 -68.7(8) 2_755 .
O61 W5 Cs1 O85 142.1(8) . .
O16 W5 Cs1 O85 -46.0(7) . .
O18 W5 Cs1 O85 -124.1(5) 2_755 .
Cs3 W5 Cs1 O85 85.5(4) . .
O1 W5 Cs1 O82 -115.6(8) . 2_665
O17 W5 Cs1 O82 127.9(10) 2_755 2_665
O61 W5 Cs1 O82 -21.3(9) . 2_665
O16 W5 Cs1 O82 150.7(9) . 2_665
O18 W5 Cs1 O82 72.5(7) 2_755 2_665
Cs3 W5 Cs1 O82 -77.8(6) . 2_665
O1 W5 Cs1 O2 56.7(6) . .
O82 W5 Cs1 O2 172.2(7) 2_665 .
O17 W5 Cs1 O2 -59.8(8) 2_755 .
O61 W5 Cs1 O2 151.0(8) . .
O16 W5 Cs1 O2 -37.1(7) . .
O18 W5 Cs1 O2 -115.2(5) 2_755 .
Cs3 W5 Cs1 O2 94.4(3) . .
O1 W5 Cs1 O68 172.0(6) . 2_755
O82 W5 Cs1 O68 -72.5(7) 2_665 2_755
O17 W5 Cs1 O68 55.5(8) 2_755 2_755
O61 W5 Cs1 O68 -93.7(8) . 2_755
O16 W5 Cs1 O68 78.2(7) . 2_755
O18 W5 Cs1 O68 0.1(5) 2_755 2_755
Cs3 W5 Cs1 O68 -150.3(3) . 2_755
O1 W5 Cs1 O32 -138.2(6) . 2_665
O82 W5 Cs1 O32 -22.6(7) 2_665 2_665
O17 W5 Cs1 O32 105.3(8) 2_755 2_665
O61 W5 Cs1 O32 -43.9(8) . 2_665
O16 W5 Cs1 O32 128.0(7) . 2_665
O18 W5 Cs1 O32 49.9(4) 2_755 2_665
Cs3 W5 Cs1 O32 -100.4(3) . 2_665
O1 W5 Cs1 W6 59.2(6) . .
O82 W5 Cs1 W6 174.7(6) 2_665 .
O17 W5 Cs1 W6 -57.3(7) 2_755 .
O61 W5 Cs1 W6 153.5(7) . .
O16 W5 Cs1 W6 -34.6(6) . .
O18 W5 Cs1 W6 -112.7(3) 2_755 .
Cs3 W5 Cs1 W6 96.94(5) . .
O1 W5 Cs1 W6 141.9(6) . 2_755
O82 W5 Cs1 W6 -102.5(6) 2_665 2_755
O17 W5 Cs1 W6 25.4(7) 2_755 2_755
O61 W5 Cs1 W6 -123.8(7) . 2_755
O16 W5 Cs1 W6 48.1(6) . 2_755
O18 W5 Cs1 W6 -30.0(3) 2_755 2_755
Cs3 W5 Cs1 W6 179.66(4) . 2_755
O85 W6 Cs1 O17 -50.1(9) . 2_755
O58 W6 Cs1 O17 -130.4(6) . 2_755
O68 W6 Cs1 O17 -2.2(9) . 2_755
O17 W6 Cs1 O17 66.5(7) . 2_755
O2 W6 Cs1 O17 161.4(7) . 2_755
O18 W6 Cs1 O17 127.7(5) . 2_755
Cs1 W6 Cs1 O17 24.6(3) 2_755 2_755
Cs5 W6 Cs1 O17 -86.2(3) . 2_755
O85 W6 Cs1 O22W 109.1(12) . 1_655
O58 W6 Cs1 O22W 28.8(10) . 1_655
O68 W6 Cs1 O22W 157.0(12) . 1_655
O17 W6 Cs1 O22W -134.4(9) . 1_655
O2 W6 Cs1 O22W -39.4(10) . 1_655
O18 W6 Cs1 O22W -73.1(9) . 1_655
Cs1 W6 Cs1 O22W -176.2(8) 2_755 1_655
Cs5 W6 Cs1 O22W 72.9(8) . 1_655
O85 W6 Cs1 O14 38.6(9) . .
O58 W6 Cs1 O14 -41.7(7) . .
O68 W6 Cs1 O14 86.5(9) . .
O17 W6 Cs1 O14 155.1(6) . .
O2 W6 Cs1 O14 -109.9(7) . .
O18 W6 Cs1 O14 -143.6(5) . .
Cs1 W6 Cs1 O14 113.3(4) 2_755 .
Cs5 W6 Cs1 O14 2.4(4) . .
O85 W6 Cs1 O6W 110.8(15) . .
O58 W6 Cs1 O6W 30.5(14) . .
O68 W6 Cs1 O6W 158.7(15) . .
O17 W6 Cs1 O6W -132.6(13) . .
O2 W6 Cs1 O6W -37.7(14) . .
O18 W6 Cs1 O6W -71.4(13) . .
Cs1 W6 Cs1 O6W -174.5(12) 2_755 .
Cs5 W6 Cs1 O6W 74.6(12) . .
O58 W6 Cs1 O85 -80.2(10) . .
O68 W6 Cs1 O85 47.9(12) . .
O17 W6 Cs1 O85 116.6(10) . .
O2 W6 Cs1 O85 -148.4(11) . .
O18 W6 Cs1 O85 177.8(10) . .
Cs1 W6 Cs1 O85 74.8(9) 2_755 .
Cs5 W6 Cs1 O85 -36.1(9) . .
O85 W6 Cs1 O82 -24.0(9) . 2_665
O58 W6 Cs1 O82 -104.3(6) . 2_665
O68 W6 Cs1 O82 23.9(9) . 2_665
O17 W6 Cs1 O82 92.6(6) . 2_665
O2 W6 Cs1 O82 -172.5(7) . 2_665
O18 W6 Cs1 O82 153.8(5) . 2_665
Cs1 W6 Cs1 O82 50.7(3) 2_755 2_665
Cs5 W6 Cs1 O82 -60.2(3) . 2_665
O85 W6 Cs1 O2 148.4(11) . .
O58 W6 Cs1 O2 68.2(8) . .
O68 W6 Cs1 O2 -163.6(11) . .
O17 W6 Cs1 O2 -95.0(8) . .
O18 W6 Cs1 O2 -33.7(7) . .
Cs1 W6 Cs1 O2 -136.8(6) 2_755 .
Cs5 W6 Cs1 O2 112.3(6) . .
O85 W6 Cs1 O68 -83.9(9) . 2_755
O58 W6 Cs1 O68 -164.2(6) . 2_755
O68 W6 Cs1 O68 -36.0(11) . 2_755
O17 W6 Cs1 O68 32.7(6) . 2_755
O2 W6 Cs1 O68 127.6(7) . 2_755
O18 W6 Cs1 O68 93.9(5) . 2_755
Cs1 W6 Cs1 O68 -9.2(3) 2_755 2_755
Cs5 W6 Cs1 O68 -120.0(3) . 2_755
O85 W6 Cs1 O32 -65.8(11) . 2_665
O58 W6 Cs1 O32 -146.1(8) . 2_665
O68 W6 Cs1 O32 -17.9(11) . 2_665
O17 W6 Cs1 O32 50.8(8) . 2_665
O2 W6 Cs1 O32 145.7(9) . 2_665
O18 W6 Cs1 O32 112.0(7) . 2_665
Cs1 W6 Cs1 O32 8.9(6) 2_755 2_665
Cs5 W6 Cs1 O32 -101.9(6) . 2_665
O85 W6 Cs1 W5 -26.7(9) . .
O58 W6 Cs1 W5 -107.0(6) . .
O68 W6 Cs1 W5 21.2(9) . .
O17 W6 Cs1 W5 89.8(5) . .
O2 W6 Cs1 W5 -175.2(6) . .
O18 W6 Cs1 W5 151.1(4) . .
Cs1 W6 Cs1 W5 48.01(3) 2_755 .
Cs5 W6 Cs1 W5 -62.88(10) . .
O85 W6 Cs1 W6 -74.8(9) . 2_755
O58 W6 Cs1 W6 -155.0(6) . 2_755
O68 W6 Cs1 W6 -26.8(9) . 2_755
O17 W6 Cs1 W6 41.8(5) . 2_755
O2 W6 Cs1 W6 136.8(6) . 2_755
O18 W6 Cs1 W6 103.1(4) . 2_755
Cs1 W6 Cs1 W6 0.0 2_755 2_755
Cs5 W6 Cs1 W6 -110.89(10) . 2_755
W7 O84 Cs4 O11W -110.4(12) . .
Cs3 O84 Cs4 O11W 95.9(11) . .
W7 O84 Cs4 O13W 13.9(16) . .
Cs3 O84 Cs4 O13W -139.8(7) . .
W7 O84 Cs4 O62 22.9(9) . .
Cs3 O84 Cs4 O62 -130.7(7) . .
W7 O84 Cs4 O9 -146.3(11) . .
Cs3 O84 Cs4 O9 60.0(7) . .
W7 O84 Cs4 O59 4.0(7) . .
Cs3 O84 Cs4 O59 -149.7(10) . .
W7 O84 Cs4 O66 163.0(7) . .
Cs3 O84 Cs4 O66 9.3(13) . .
W7 O84 Cs4 O13 105.6(10) . .
Cs3 O84 Cs4 O13 -48.1(7) . .
W7 O84 Cs4 O52 -177.3(8) . .
Cs3 O84 Cs4 O52 29.1(8) . .
W7 O84 Cs4 O80 158.5(10) . .
Cs3 O84 Cs4 O80 4.8(6) . .
W7 O84 Cs4 O48 140.0(8) . .
Cs3 O84 Cs4 O48 -13.6(8) . .
W7 O84 Cs4 O22W -89.3(12) . .
Cs3 O84 Cs4 O22W 117.0(11) . .
W1 O62 Cs4 O11W 115.4(10) . .
Cs8 O62 Cs4 O11W -138.4(8) . .
W1 O62 Cs4 O13W 155.2(9) . .
Cs8 O62 Cs4 O13W -98.5(3) . .
W1 O62 Cs4 O84 -20.4(9) . .
Cs8 O62 Cs4 O84 85.8(5) . .
W1 O62 Cs4 O9 2.0(16) . .
Cs8 O62 Cs4 O9 108.3(10) . .
W1 O62 Cs4 O59 -1.2(6) . .
Cs8 O62 Cs4 O59 105.1(5) . .
W1 O62 Cs4 O66 -175.3(7) . .
Cs8 O62 Cs4 O66 -69.1(5) . .
W1 O62 Cs4 O13 -85.7(8) . .
Cs8 O62 Cs4 O13 20.6(4) . .
W1 O62 Cs4 O52 -147.4(8) . .
Cs8 O62 Cs4 O52 -41.2(11) . .
W1 O62 Cs4 O80 -78.4(9) . .
Cs8 O62 Cs4 O80 27.8(7) . .
W1 O62 Cs4 O48 -124.1(7) . .
Cs8 O62 Cs4 O48 -17.8(5) . .
W1 O62 Cs4 O22W 43.6(11) . .
Cs8 O62 Cs4 O22W 149.9(7) . .
W9 O9 Cs4 O11W 102.0(10) . .
W9 O9 Cs4 O13W 84.4(8) . .
W9 O9 Cs4 O84 -108.9(8) . .
W9 O9 Cs4 O62 -135.0(10) . .
W9 O9 Cs4 O59 -132.5(7) . .
W9 O9 Cs4 O66 42.5(7) . .
W9 O9 Cs4 O13 -48.5(7) . .
W9 O9 Cs4 O52 28.0(5) . .
W9 O9 Cs4 O80 -30.9(5) . .
W9 O9 Cs4 O48 -2.9(6) . .
W9 O9 Cs4 O22W 171.8(12) . .
W1 O59 Cs4 O11W -98.1(11) . .
W7 O59 Cs4 O11W 102.3(11) . .
W1 O59 Cs4 O13W -19.6(6) . .
W7 O59 Cs4 O13W -179.2(4) . .
W1 O59 Cs4 O84 156.3(9) . .
W7 O59 Cs4 O84 -3.3(5) . .
W1 O59 Cs4 O62 1.0(5) . .
W7 O59 Cs4 O62 -158.6(8) . .
W1 O59 Cs4 O9 -177.6(6) . .
W7 O59 Cs4 O9 22.8(7) . .
W1 O59 Cs4 O66 17.4(17) . .
W7 O59 Cs4 O66 -142.2(11) . .
W1 O59 Cs4 O13 92.0(6) . .
W7 O59 Cs4 O13 -67.6(6) . .
W1 O59 Cs4 O52 153.9(6) . .
W7 O59 Cs4 O52 -5.7(11) . .
W1 O59 Cs4 O80 132.7(6) . .
W7 O59 Cs4 O80 -26.9(7) . .
W1 O59 Cs4 O48 91.8(7) . .
W7 O59 Cs4 O48 -67.8(7) . .
W1 O59 Cs4 O22W -137.2(9) . .
W7 O59 Cs4 O22W 63.2(9) . .
W10 O66 Cs4 O11W -111.3(12) . .
W10 O66 Cs4 O13W 164.5(9) . .
W10 O66 Cs4 O84 -1.5(12) . .
W10 O66 Cs4 O62 135.6(7) . .
W10 O66 Cs4 O9 -43.2(8) . .
W10 O66 Cs4 O59 122.2(13) . .
W10 O66 Cs4 O13 48.9(8) . .
W10 O66 Cs4 O52 -28.6(6) . .
W10 O66 Cs4 O80 2.5(7) . .
W10 O66 Cs4 O48 30.2(6) . .
W10 O66 Cs4 O22W -87.0(11) . .
W15 O13 Cs4 O11W -13.9(18) . .
Cs8 O13 Cs4 O11W 119.7(14) . .
Cs7 O13 Cs4 O11W 114.1(17) . .
W15 O13 Cs4 O13W -105.2(7) . .
Cs8 O13 Cs4 O13W 28.4(5) . .
Cs7 O13 Cs4 O13W 22.8(12) . .
W15 O13 Cs4 O84 100.9(9) . .
Cs8 O13 Cs4 O84 -125.5(6) . .
Cs7 O13 Cs4 O84 -131.1(13) . .
W15 O13 Cs4 O62 -158.5(8) . .
Cs8 O13 Cs4 O62 -24.9(5) . .
Cs7 O13 Cs4 O62 -30.5(11) . .
W15 O13 Cs4 O9 46.2(8) . .
Cs8 O13 Cs4 O9 179.8(5) . .
Cs7 O13 Cs4 O9 174.2(11) . .
W15 O13 Cs4 O59 151.2(8) . .
Cs8 O13 Cs4 O59 -75.2(5) . .
Cs7 O13 Cs4 O59 -80.8(11) . .
W15 O13 Cs4 O66 -47.7(8) . .
Cs8 O13 Cs4 O66 85.9(5) . .
Cs7 O13 Cs4 O66 80.3(12) . .
W15 O13 Cs4 O52 -1.0(7) . .
Cs8 O13 Cs4 O52 132.6(5) . .
Cs7 O13 Cs4 O52 127.0(12) . .
W15 O13 Cs4 O80 28.6(6) . .
Cs8 O13 Cs4 O80 162.3(7) . .
Cs7 O13 Cs4 O80 156.6(14) . .
W15 O13 Cs4 O48 -29.0(6) . .
Cs8 O13 Cs4 O48 104.6(7) . .
Cs7 O13 Cs4 O48 99.0(12) . .
W15 O13 Cs4 O22W 84.3(11) . .
Cs8 O13 Cs4 O22W -142.1(9) . .
Cs7 O13 Cs4 O22W -147.8(13) . .
W9 O52 Cs4 O11W -111.8(9) . .
W10 O52 Cs4 O11W 97.2(9) . .
W9 O52 Cs4 O13W -173.3(4) . .
W10 O52 Cs4 O13W 35.7(5) . .
W9 O52 Cs4 O84 11.4(6) . .
W10 O52 Cs4 O84 -139.6(6) . .
W9 O52 Cs4 O62 138.6(9) . .
W10 O52 Cs4 O62 -12.4(13) . .
W9 O52 Cs4 O9 -24.8(5) . .
W10 O52 Cs4 O9 -175.8(8) . .
W9 O52 Cs4 O59 13.3(10) . .
W10 O52 Cs4 O59 -137.7(7) . .
W9 O52 Cs4 O66 175.0(8) . .
W10 O52 Cs4 O66 23.9(5) . .
W9 O52 Cs4 O13 75.8(6) . .
W10 O52 Cs4 O13 -75.2(6) . .
W9 O52 Cs4 O80 43.5(5) . .
W10 O52 Cs4 O80 -107.5(7) . .
W9 O52 Cs4 O48 106.4(7) . .
W10 O52 Cs4 O48 -44.7(5) . .
W9 O52 Cs4 O22W -51.6(8) . .
W10 O52 Cs4 O22W 157.4(8) . .
W15 O80 Cs4 O11W 131.9(8) . .
W9 O80 Cs4 O11W -19.5(9) . .
Cs3 O80 Cs4 O11W -123.5(8) . .
W15 O80 Cs4 O13W 51.3(7) . .
W9 O80 Cs4 O13W -100.1(5) . .
Cs3 O80 Cs4 O13W 155.9(2) . .
W15 O80 Cs4 O84 -108.5(7) . .
W9 O80 Cs4 O84 100.1(6) . .
Cs3 O80 Cs4 O84 -3.9(5) . .
W15 O80 Cs4 O62 -35.6(8) . .
W9 O80 Cs4 O62 173.0(5) . .
Cs3 O80 Cs4 O62 69.0(7) . .
W15 O80 Cs4 O9 178.5(8) . .
W9 O80 Cs4 O9 27.1(5) . .
Cs3 O80 Cs4 O9 -76.9(6) . .
W15 O80 Cs4 O59 -87.7(6) . .
W9 O80 Cs4 O59 120.9(5) . .
Cs3 O80 Cs4 O59 16.9(6) . .
W15 O80 Cs4 O66 74.3(6) . .
W9 O80 Cs4 O66 -77.1(5) . .
Cs3 O80 Cs4 O66 178.9(5) . .
W15 O80 Cs4 O13 -25.6(5) . .
W9 O80 Cs4 O13 -177.1(8) . .
Cs3 O80 Cs4 O13 78.9(6) . .
W15 O80 Cs4 O52 108.4(7) . .
W9 O80 Cs4 O52 -43.1(5) . .
Cs3 O80 Cs4 O52 -147.1(7) . .
W15 O80 Cs4 O48 43.2(5) . .
W9 O80 Cs4 O48 -108.2(7) . .
Cs3 O80 Cs4 O48 147.8(7) . .
W15 O80 Cs4 O22W -164.3(8) . .
W9 O80 Cs4 O22W 44.2(8) . .
Cs3 O80 Cs4 O22W -59.8(8) . .
W15 O48 Cs4 O11W -145.5(9) . .
W10 O48 Cs4 O11W 9.1(9) . .
W15 O48 Cs4 O13W 141.7(5) . .
W10 O48 Cs4 O13W -63.6(5) . .
W15 O48 Cs4 O84 -19.0(7) . .
W10 O48 Cs4 O84 135.7(6) . .
W15 O48 Cs4 O62 84.4(6) . .
W10 O48 Cs4 O62 -120.9(6) . .
W15 O48 Cs4 O9 -75.5(6) . .
W10 O48 Cs4 O9 79.1(6) . .
W15 O48 Cs4 O59 26.5(8) . .
W10 O48 Cs4 O59 -178.9(5) . .
W15 O48 Cs4 O66 -179.8(9) . .
W10 O48 Cs4 O66 -25.1(5) . .
W15 O48 Cs4 O13 26.2(6) . .
W10 O48 Cs4 O13 -179.1(9) . .
W15 O48 Cs4 O52 -110.2(8) . .
W10 O48 Cs4 O52 44.4(5) . .
W15 O48 Cs4 O80 -43.8(5) . .
W10 O48 Cs4 O80 110.9(7) . .
W15 O48 Cs4 O22W -80.8(10) . .
W10 O48 Cs4 O22W 73.8(10) . .
W15 O13 Cs8 Cs7 -68.4(11) . .
Cs4 O13 Cs8 Cs7 -176.4(5) . .
W15 O13 Cs8 O86 -134.1(13) . .
Cs4 O13 Cs8 O86 117.9(6) . .
Cs7 O13 Cs8 O86 -65.7(4) . .
W15 O13 Cs8 O67 38.4(14) . .
Cs4 O13 Cs8 O67 -69.6(7) . .
Cs7 O13 Cs8 O67 106.9(6) . .
W15 O13 Cs8 K1 -171.1(8) . .
Cs4 O13 Cs8 K1 80.9(6) . .
Cs7 O13 Cs8 K1 -102.7(5) . .
W15 O13 Cs8 O12 -92.5(12) . .
Cs4 O13 Cs8 O12 159.4(4) . .
Cs7 O13 Cs8 O12 -24.1(5) . .
W15 O13 Cs8 O5W 16.2(11) . .
Cs4 O13 Cs8 O5W -91.8(5) . .
Cs7 O13 Cs8 O5W 84.6(4) . .
W15 O13 Cs8 O71 -28.3(15) . .
Cs4 O13 Cs8 O71 -136.3(5) . .
Cs7 O13 Cs8 O71 40.2(6) . .
W15 O13 Cs8 O20 175.4(12) . .
Cs4 O13 Cs8 O20 67.3(4) . .
Cs7 O13 Cs8 O20 -116.2(3) . .
W15 O13 Cs8 O62 129.6(12) . .
Cs4 O13 Cs8 O62 21.6(4) . .
Cs7 O13 Cs8 O62 -161.9(3) . .
W15 O13 Cs8 W19 -157.4(12) . .
Cs4 O13 Cs8 W19 94.6(4) . .
Cs7 O13 Cs8 W19 -89.0(2) . .
W15 O13 Cs8 W16 13.0(15) . .
Cs4 O13 Cs8 W16 -95.0(5) . .
Cs7 O13 Cs8 W16 81.5(5) . .
W19 O86 Cs8 Cs7 174.4(9) . .
Cs5 O86 Cs8 Cs7 -24.6(3) . .
W19 O86 Cs8 O13 -104.4(9) . .
Cs7 O86 Cs8 O13 81.2(5) . .
Cs5 O86 Cs8 O13 56.6(5) . .
W19 O86 Cs8 O67 108(3) . .
Cs7 O86 Cs8 O67 -66(3) . .
Cs5 O86 Cs8 O67 -91(3) . .
W19 O86 Cs8 K1 49.9(7) . .
Cs7 O86 Cs8 K1 -124.5(3) . .
Cs5 O86 Cs8 K1 -149.1(5) . .
W19 O86 Cs8 O12 111.0(9) . .
Cs7 O86 Cs8 O12 -63.5(4) . .
Cs5 O86 Cs8 O12 -88.1(5) . .
W19 O86 Cs8 O5W -143.2(7) . .
Cs7 O86 Cs8 O5W 42.4(6) . .
Cs5 O86 Cs8 O5W 17.8(8) . .
W19 O86 Cs8 O71 122.0(7) . .
Cs7 O86 Cs8 O71 -52.4(5) . .
Cs5 O86 Cs8 O71 -77.1(6) . .
W19 O86 Cs8 O20 -4.0(6) . .
Cs7 O86 Cs8 O20 -178.5(6) . .
Cs5 O86 Cs8 O20 156.9(7) . .
W19 O86 Cs8 O62 -22.9(8) . .
Cs7 O86 Cs8 O62 162.7(4) . .
Cs5 O86 Cs8 O62 138.1(5) . .
Cs7 O86 Cs8 W19 -174.4(9) . .
Cs5 O86 Cs8 W19 160.9(11) . .
W19 O86 Cs8 W16 115.8(7) . .
Cs7 O86 Cs8 W16 -58.6(7) . .
Cs5 O86 Cs8 W16 -83.2(7) . .
W16 O67 Cs8 Cs7 -50.1(10) . .
W16 O67 Cs8 O13 -132.6(9) . .
W16 O67 Cs8 O86 11(3) . .
W16 O67 Cs8 K1 67.9(9) . .
W16 O67 Cs8 O12 8.3(10) . .
W16 O67 Cs8 O5W -105.7(11) . .
W16 O67 Cs8 O71 -4.8(7) . .
W16 O67 Cs8 O20 113.9(9) . .
W16 O67 Cs8 O62 141.9(9) . .
W16 O67 Cs8 W19 91.5(13) . .
W18 O12 Cs8 Cs7 105.9(9) . .
K1 O12 Cs8 Cs7 -152.9(4) . .
W18 O12 Cs8 O13 132.6(8) . .
Cs7 O12 Cs8 O13 26.7(6) . .
K1 O12 Cs8 O13 -126.1(5) . .
W18 O12 Cs8 O86 171.2(10) . .
Cs7 O12 Cs8 O86 65.3(4) . .
K1 O12 Cs8 O86 -87.5(4) . .
W18 O12 Cs8 O67 -9.3(9) . .
Cs7 O12 Cs8 O67 -115.2(5) . .
K1 O12 Cs8 O67 92.0(5) . .
W18 O12 Cs8 K1 -101.2(9) . .
Cs7 O12 Cs8 K1 152.9(4) . .
W18 O12 Cs8 O5W 44.6(10) . .
Cs7 O12 Cs8 O5W -61.3(5) . .
K1 O12 Cs8 O5W 145.8(5) . .
W18 O12 Cs8 O71 4.0(6) . .
Cs7 O12 Cs8 O71 -101.9(5) . .
K1 O12 Cs8 O71 105.2(6) . .
W18 O12 Cs8 O20 -143.8(8) . .
Cs7 O12 Cs8 O20 110.3(4) . .
K1 O12 Cs8 O20 -42.5(4) . .
W18 O12 Cs8 O62 -111.8(8) . .
Cs7 O12 Cs8 O62 142.3(5) . .
K1 O12 Cs8 O62 -10.6(6) . .
W18 O12 Cs8 W19 -167.4(9) . .
Cs7 O12 Cs8 W19 86.7(2) . .
K1 O12 Cs8 W19 -66.2(3) . .
W18 O12 Cs8 W16 -6.0(7) . .
Cs7 O12 Cs8 W16 -111.9(3) . .
K1 O12 Cs8 W16 95.3(3) . .
W16 O71 Cs8 Cs7 142.9(6) . .
W18 O71 Cs8 Cs7 -61.9(5) . .
W16 O71 Cs8 O13 104.6(8) . .
W18 O71 Cs8 O13 -100.2(8) . .
W16 O71 Cs8 O86 -172.4(5) . .
W18 O71 Cs8 O86 -17.2(8) . .
W16 O71 Cs8 O67 4.1(6) . .
W18 O71 Cs8 O67 159.3(9) . .
W16 O71 Cs8 K1 -101.1(6) . .
W18 O71 Cs8 K1 54.0(5) . .
W16 O71 Cs8 O12 -158.4(9) . .
W18 O71 Cs8 O12 -3.2(5) . .
W16 O71 Cs8 O5W 59.9(6) . .
W18 O71 Cs8 O5W -144.9(7) . .
W16 O71 Cs8 O20 -109.6(6) . .
W18 O71 Cs8 O20 45.6(8) . .
W16 O71 Cs8 O62 -44.5(8) . .
W18 O71 Cs8 O62 110.7(6) . .
W16 O71 Cs8 W19 -147.3(4) . .
W18 O71 Cs8 W19 7.8(8) . .
W18 O71 Cs8 W16 155.2(10) . .
W1 O20 Cs8 Cs7 -157.4(5) . .
W19 O20 Cs8 Cs7 1.8(6) . .
K1 O20 Cs8 Cs7 103.9(4) . .
W1 O20 Cs8 O13 -93.0(7) . .
W19 O20 Cs8 O13 66.3(6) . .
K1 O20 Cs8 O13 168.4(5) . .
W1 O20 Cs8 O86 -156.0(9) . .
W19 O20 Cs8 O86 3.3(5) . .
K1 O20 Cs8 O86 105.3(6) . .
W1 O20 Cs8 O67 38.1(9) . .
W19 O20 Cs8 O67 -162.6(6) . .
K1 O20 Cs8 O67 -60.6(6) . .
W1 O20 Cs8 K1 98.7(7) . .
W19 O20 Cs8 K1 -102.0(6) . .
W1 O20 Cs8 O12 143.6(7) . .
W19 O20 Cs8 O12 -57.1(6) . .
K1 O20 Cs8 O12 44.9(5) . .
W1 O20 Cs8 O5W -51.3(12) . .
W19 O20 Cs8 O5W 108.0(9) . .
K1 O20 Cs8 O5W -150.0(9) . .
W1 O20 Cs8 O71 108.8(7) . .
W19 O20 Cs8 O71 -91.9(7) . .
K1 O20 Cs8 O71 10.2(6) . .
W1 O20 Cs8 O62 -3.0(5) . .
W19 O20 Cs8 O62 156.3(8) . .
K1 O20 Cs8 O62 -101.7(6) . .
W1 O20 Cs8 W19 -159.3(11) . .
K1 O20 Cs8 W19 102.0(6) . .
W1 O20 Cs8 W16 69.7(7) . .
W19 O20 Cs8 W16 -131.1(4) . .
K1 O20 Cs8 W16 -29.0(5) . .
W1 O62 Cs8 Cs7 53.3(11) . .
Cs4 O62 Cs8 Cs7 -56.5(7) . .
W1 O62 Cs8 O13 86.9(8) . .
Cs4 O62 Cs8 O13 -22.9(4) . .
W1 O62 Cs8 O86 23.9(8) . .
Cs4 O62 Cs8 O86 -85.8(5) . .
W1 O62 Cs8 O67 -147.6(8) . .
Cs4 O62 Cs8 O67 102.6(5) . .
W1 O62 Cs8 K1 -53.7(7) . .
Cs4 O62 Cs8 K1 -163.5(4) . .
W1 O62 Cs8 O12 -44.3(11) . .
Cs4 O62 Cs8 O12 -154.0(5) . .
W1 O62 Cs8 O5W 158.9(8) . .
Cs4 O62 Cs8 O5W 49.1(6) . .
W1 O62 Cs8 O71 -112.8(8) . .
Cs4 O62 Cs8 O71 137.4(4) . .
W1 O62 Cs8 O20 3.3(6) . .
Cs4 O62 Cs8 O20 -106.4(6) . .
W1 O62 Cs8 W19 14.9(7) . .
Cs4 O62 Cs8 W19 -94.9(3) . .
W1 O62 Cs8 W16 -132.8(7) . .
Cs4 O62 Cs8 W16 117.5(3) . .
O86 W19 Cs8 Cs7 -4.9(8) . .
O15 W19 Cs8 Cs7 -100.1(5) . .
O69 W19 Cs8 Cs7 95.2(5) . .
O19 W19 Cs8 Cs7 2.4(9) 1_545 .
O20 W19 Cs8 Cs7 -178.3(6) . .
O60 W19 Cs8 Cs7 162.8(6) 1_545 .
K1 W19 Cs8 Cs7 119.3(3) . .
K2 W19 Cs8 Cs7 48.9(2) . .
O86 W19 Cs8 O13 66.5(9) . .
O15 W19 Cs8 O13 -28.8(6) . .
O69 W19 Cs8 O13 166.6(6) . .
O19 W19 Cs8 O13 73.8(10) 1_545 .
O20 W19 Cs8 O13 -106.9(7) . .
O60 W19 Cs8 O13 -125.9(7) 1_545 .
K1 W19 Cs8 O13 -169.4(4) . .
K2 W19 Cs8 O13 120.2(4) . .
O15 W19 Cs8 O86 -95.3(9) . .
O69 W19 Cs8 O86 100.1(9) . .
O19 W19 Cs8 O86 7.3(12) 1_545 .
O20 W19 Cs8 O86 -173.4(10) . .
O60 W19 Cs8 O86 167.6(10) 1_545 .
K1 W19 Cs8 O86 124.2(8) . .
K2 W19 Cs8 O86 53.7(8) . .
O86 W19 Cs8 O67 -150.2(13) . .
O15 W19 Cs8 O67 114.5(11) . .
O69 W19 Cs8 O67 -50.2(11) . .
O19 W19 Cs8 O67 -143.0(13) 1_545 .
O20 W19 Cs8 O67 36.4(11) . .
O60 W19 Cs8 O67 17.4(12) 1_545 .
K1 W19 Cs8 O67 -26.1(10) . .
K2 W19 Cs8 O67 -96.5(10) . .
O86 W19 Cs8 K1 -124.2(8) . .
O15 W19 Cs8 K1 140.6(5) . .
O69 W19 Cs8 K1 -24.1(5) . .
O19 W19 Cs8 K1 -116.9(9) 1_545 .
O20 W19 Cs8 K1 62.4(6) . .
O60 W19 Cs8 K1 43.5(6) 1_545 .
K2 W19 Cs8 K1 -70.4(3) . .
O86 W19 Cs8 O12 -64.1(9) . .
O15 W19 Cs8 O12 -159.4(6) . .
O69 W19 Cs8 O12 36.0(6) . .
O19 W19 Cs8 O12 -56.8(10) 1_545 .
O20 W19 Cs8 O12 122.5(6) . .
O60 W19 Cs8 O12 103.6(7) 1_545 .
K1 W19 Cs8 O12 60.1(4) . .
K2 W19 Cs8 O12 -10.3(4) . .
O86 W19 Cs8 O5W 55.3(10) . .
O15 W19 Cs8 O5W -40.0(8) . .
O69 W19 Cs8 O5W 155.4(8) . .
O19 W19 Cs8 O5W 62.6(11) 1_545 .
O20 W19 Cs8 O5W -118.1(9) . .
O60 W19 Cs8 O5W -137.0(9) 1_545 .
K1 W19 Cs8 O5W 179.5(7) . .
K2 W19 Cs8 O5W 109.1(7) . .
O86 W19 Cs8 O71 -72.5(9) . .
O15 W19 Cs8 O71 -167.8(6) . .
O69 W19 Cs8 O71 27.6(6) . .
O19 W19 Cs8 O71 -65.2(10) 1_545 .
O20 W19 Cs8 O71 114.1(7) . .
O60 W19 Cs8 O71 95.2(7) 1_545 .
K1 W19 Cs8 O71 51.7(4) . .
K2 W19 Cs8 O71 -18.7(4) . .
O86 W19 Cs8 O20 173.4(10) . .
O15 W19 Cs8 O20 78.1(7) . .
O69 W19 Cs8 O20 -86.5(7) . .
O19 W19 Cs8 O20 -179.3(10) 1_545 .
O60 W19 Cs8 O20 -18.9(8) 1_545 .
K1 W19 Cs8 O20 -62.4(6) . .
K2 W19 Cs8 O20 -132.9(6) . .
O86 W19 Cs8 O62 155.9(9) . .
O15 W19 Cs8 O62 60.6(6) . .
O69 W19 Cs8 O62 -104.1(5) . .
O19 W19 Cs8 O62 163.1(9) 1_545 .
O20 W19 Cs8 O62 -17.5(6) . .
O60 W19 Cs8 O62 -36.5(6) 1_545 .
K1 W19 Cs8 O62 -80.0(4) . .
K2 W19 Cs8 O62 -150.4(4) . .
O86 W19 Cs8 W16 -101.1(9) . .
O15 W19 Cs8 W16 163.7(6) . .
O69 W19 Cs8 W16 -1.0(5) . .
O19 W19 Cs8 W16 -93.8(9) 1_545 .
O20 W19 Cs8 W16 85.5(6) . .
O60 W19 Cs8 W16 66.6(6) 1_545 .
K1 W19 Cs8 W16 23.1(3) . .
K2 W19 Cs8 W16 -47.3(3) . .
O67 W16 Cs8 Cs7 135.2(10) . .
O71 W16 Cs8 Cs7 -36.7(6) . .
O43 W16 Cs8 Cs7 -121.2(5) . .
O46 W16 Cs8 Cs7 144.9(9) 2_656 .
O45 W16 Cs8 Cs7 43.6(5) 2_656 .
O49 W16 Cs8 Cs7 -36.4(6) 2_656 .
O67 W16 Cs8 O13 64.7(11) . .
O71 W16 Cs8 O13 -107.1(8) . .
O43 W16 Cs8 O13 168.3(7) . .
O46 W16 Cs8 O13 74.5(11) 2_656 .
O45 W16 Cs8 O13 -26.9(8) 2_656 .
O49 W16 Cs8 O13 -106.9(8) 2_656 .
O67 W16 Cs8 O86 -176.2(12) . .
O71 W16 Cs8 O86 11.9(9) . .
O43 W16 Cs8 O86 -72.6(8) . .
O46 W16 Cs8 O86 -166.5(11) 2_656 .
O45 W16 Cs8 O86 92.2(8) 2_656 .
O49 W16 Cs8 O86 12.2(9) 2_656 .
O71 W16 Cs8 O67 -171.9(11) . .
O43 W16 Cs8 O67 103.6(11) . .
O46 W16 Cs8 O67 9.8(13) 2_656 .
O45 W16 Cs8 O67 -91.6(11) 2_656 .
O49 W16 Cs8 O67 -171.6(11) 2_656 .
O67 W16 Cs8 K1 -112.4(10) . .
O71 W16 Cs8 K1 75.8(6) . .
O43 W16 Cs8 K1 -8.8(5) . .
O46 W16 Cs8 K1 -102.6(10) 2_656 .
O45 W16 Cs8 K1 156.1(6) 2_656 .
O49 W16 Cs8 K1 76.1(6) 2_656 .
O67 W16 Cs8 O12 -171.4(10) . .
O71 W16 Cs8 O12 16.7(7) . .
O43 W16 Cs8 O12 -67.8(6) . .
O46 W16 Cs8 O12 -161.6(10) 2_656 .
O45 W16 Cs8 O12 97.0(6) 2_656 .
O49 W16 Cs8 O12 17.0(7) 2_656 .
O67 W16 Cs8 O5W 61.3(10) . .
O71 W16 Cs8 O5W -110.5(7) . .
O43 W16 Cs8 O5W 164.9(6) . .
O46 W16 Cs8 O5W 71.1(10) 2_656 .
O45 W16 Cs8 O5W -30.3(6) 2_656 .
O49 W16 Cs8 O5W -110.3(7) 2_656 .
O67 W16 Cs8 O71 171.9(11) . .
O43 W16 Cs8 O71 -84.5(7) . .
O46 W16 Cs8 O71 -178.4(11) 2_656 .
O45 W16 Cs8 O71 80.3(8) 2_656 .
O49 W16 Cs8 O71 0.3(8) 2_656 .
O67 W16 Cs8 O20 -88.8(10) . .
O71 W16 Cs8 O20 99.4(7) . .
O43 W16 Cs8 O20 14.8(6) . .
O46 W16 Cs8 O20 -79.0(10) 2_656 .
O45 W16 Cs8 O20 179.6(6) 2_656 .
O49 W16 Cs8 O20 99.6(7) 2_656 .
O67 W16 Cs8 O62 -41.6(10) . .
O71 W16 Cs8 O62 146.5(7) . .
O43 W16 Cs8 O62 62.0(5) . .
O46 W16 Cs8 O62 -31.8(10) 2_656 .
O45 W16 Cs8 O62 -133.2(6) 2_656 .
O49 W16 Cs8 O62 146.8(6) 2_656 .
O67 W16 Cs8 W19 -133.2(10) . .
O71 W16 Cs8 W19 54.9(6) . .
O43 W16 Cs8 W19 -29.6(5) . .
O46 W16 Cs8 W19 -123.5(10) 2_656 .
O45 W16 Cs8 W19 135.2(6) 2_656 .
O49 W16 Cs8 W19 55.2(7) 2_656 .
W6 O85 Cs5 O3W -79.0(11) . .
Cs1 O85 Cs5 O3W 163.2(7) . .
W6 O85 Cs5 Cs7 11.2(14) . .
Cs1 O85 Cs5 Cs7 -106.6(6) . .
W6 O85 Cs5 O47 136.5(9) . .
Cs1 O85 Cs5 O47 18.6(8) . .
W6 O85 Cs5 O86 -76.0(13) . .
Cs1 O85 Cs5 O86 166.1(5) . .
W6 O85 Cs5 O1 -174.9(12) . .
Cs1 O85 Cs5 O1 67.2(5) . .
W6 O85 Cs5 O14 130.6(11) . .
Cs1 O85 Cs5 O14 12.8(5) . .
W6 O85 Cs5 O25 -15.7(10) . .
Cs1 O85 Cs5 O25 -133.5(5) . .
W6 O85 Cs5 O58 -0.7(7) . .
Cs1 O85 Cs5 O58 -118.6(8) . .
W6 O85 Cs5 W14 125.0(10) . .
Cs1 O85 Cs5 W14 7.2(5) . .
Cs1 O85 Cs5 W6 -117.8(13) . .
W6 O85 Cs5 W15 127.3(9) . .
Cs1 O85 Cs5 W15 9.5(11) . .
W14 O47 Cs5 O3W -127.1(9) . .
W15 O47 Cs5 O3W 92.5(11) . .
Cs3 O47 Cs5 O3W -20.6(11) . .
W14 O47 Cs5 Cs7 116.6(7) . .
W15 O47 Cs5 Cs7 -23.8(7) . .
Cs3 O47 Cs5 Cs7 -136.9(4) . .
W14 O47 Cs5 O85 -27.4(10) . .
W15 O47 Cs5 O85 -167.7(7) . .
Cs3 O47 Cs5 O85 79.1(7) . .
W14 O47 Cs5 O86 174.6(7) . .
W15 O47 Cs5 O86 34.3(8) . .
Cs3 O47 Cs5 O86 -78.9(5) . .
W14 O47 Cs5 O1 -69.9(7) . .
W15 O47 Cs5 O1 149.7(8) . .
Cs3 O47 Cs5 O1 36.6(4) . .
W14 O47 Cs5 O14 -19.4(6) . .
W15 O47 Cs5 O14 -159.8(10) . .
Cs3 O47 Cs5 O14 87.1(6) . .
W14 O47 Cs5 O25 106.4(8) . .
W15 O47 Cs5 O25 -33.9(11) . .
Cs3 O47 Cs5 O25 -147.1(5) . .
W14 O47 Cs5 O58 32.1(12) . .
W15 O47 Cs5 O58 -108.3(9) . .
Cs3 O47 Cs5 O58 138.6(6) . .
W15 O47 Cs5 W14 -140.4(13) . .
Cs3 O47 Cs5 W14 106.5(9) . .
W14 O47 Cs5 W6 -6.8(10) . .
W15 O47 Cs5 W6 -147.2(5) . .
Cs3 O47 Cs5 W6 99.7(5) . .
W14 O47 Cs5 W15 140.4(13) . .
Cs3 O47 Cs5 W15 -113.1(9) . .
W19 O86 Cs5 O3W -54.2(10) . .
Cs7 O86 Cs5 O3W 125.4(5) . .
Cs8 O86 Cs5 O3W 150.8(6) . .
W19 O86 Cs5 Cs7 -179.6(12) . .
Cs8 O86 Cs5 Cs7 25.4(3) . .
W19 O86 Cs5 O85 -57.1(14) . .
Cs7 O86 Cs5 O85 122.4(7) . .
Cs8 O86 Cs5 O85 147.9(6) . .
W19 O86 Cs5 O47 96.0(11) . .
Cs7 O86 Cs5 O47 -84.4(4) . .
Cs8 O86 Cs5 O47 -58.9(6) . .
W19 O86 Cs5 O1 17.8(12) . .
Cs7 O86 Cs5 O1 -162.6(4) . .
Cs8 O86 Cs5 O1 -137.2(5) . .
W19 O86 Cs5 O14 80.5(12) . .
Cs7 O86 Cs5 O14 -99.9(7) . .
Cs8 O86 Cs5 O14 -74.5(8) . .
W19 O86 Cs5 O25 -123.2(11) . .
Cs7 O86 Cs5 O25 56.4(3) . .
Cs8 O86 Cs5 O25 81.9(5) . .
W19 O86 Cs5 O58 -105.8(11) . .
Cs7 O86 Cs5 O58 73.7(4) . .
Cs8 O86 Cs5 O58 99.2(5) . .
W19 O86 Cs5 W14 98.7(10) . .
Cs7 O86 Cs5 W14 -81.8(3) . .
Cs8 O86 Cs5 W14 -56.3(6) . .
W19 O86 Cs5 W6 -82.7(11) . .
Cs7 O86 Cs5 W6 96.9(4) . .
Cs8 O86 Cs5 W6 122.3(4) . .
W19 O86 Cs5 W15 109.9(11) . .
Cs7 O86 Cs5 W15 -70.5(2) . .
Cs8 O86 Cs5 W15 -45.1(4) . .
W5 O1 Cs5 O3W -91(2) . .
Cs3 O1 Cs5 O3W 117.6(4) . .
W5 O1 Cs5 Cs7 140.6(16) . .
Cs3 O1 Cs5 Cs7 -11.1(15) . .
W5 O1 Cs5 O85 -23(2) . .
Cs3 O1 Cs5 O85 -175.0(6) . .
W5 O1 Cs5 O47 117(2) . .
Cs3 O1 Cs5 O47 -35.1(4) . .
W5 O1 Cs5 O86 -154(2) . .
Cs3 O1 Cs5 O86 54.7(5) . .
W5 O1 Cs5 O14 73(2) . .
Cs3 O1 Cs5 O14 -79.0(5) . .
W5 O1 Cs5 O25 -59(2) . .
Cs3 O1 Cs5 O25 148.8(6) . .
W5 O1 Cs5 O58 -28(2) . .
Cs3 O1 Cs5 O58 -179.4(3) . .
W5 O1 Cs5 W14 92(2) . .
Cs3 O1 Cs5 W14 -60.2(2) . .
W5 O1 Cs5 W6 -25(2) . .
Cs3 O1 Cs5 W6 -176.8(3) . .
W5 O1 Cs5 W15 129(2) . .
Cs3 O1 Cs5 W15 -23.0(3) . .
W14 O14 Cs5 O3W 154.0(7) . .
Cs1 O14 Cs5 O3W -52.8(8) . .
W14 O14 Cs5 Cs7 -32.2(8) . .
Cs1 O14 Cs5 Cs7 120.9(4) . .
W14 O14 Cs5 O85 -166.1(8) . .
Cs1 O14 Cs5 O85 -13.0(5) . .
W14 O14 Cs5 O47 20.7(6) . .
Cs1 O14 Cs5 O47 173.9(8) . .
W14 O14 Cs5 O86 42.5(11) . .
Cs1 O14 Cs5 O86 -164.4(5) . .
W14 O14 Cs5 O1 130.5(9) . .
Cs1 O14 Cs5 O1 -76.4(5) . .
W14 O14 Cs5 O25 -97.7(9) . .
Cs1 O14 Cs5 O25 55.4(8) . .
W14 O14 Cs5 O58 -131.3(7) . .
Cs1 O14 Cs5 O58 21.9(5) . .
Cs1 O14 Cs5 W14 153.1(10) . .
W14 O14 Cs5 W6 -150.7(7) . .
Cs1 O14 Cs5 W6 2.5(4) . .
W14 O14 Cs5 W15 12.0(6) . .
Cs1 O14 Cs5 W15 165.1(5) . .
W2 O25 Cs5 O3W 81.3(8) 1_655 .
K2 O25 Cs5 O3W -29.2(5) . .
Cs7 O25 Cs5 O3W -138.2(5) . .
W2 O25 Cs5 Cs7 -140.5(9) 1_655 .
K2 O25 Cs5 Cs7 109.0(5) . .
W2 O25 Cs5 O85 15.2(8) 1_655 .
K2 O25 Cs5 O85 -95.3(6) . .
Cs7 O25 Cs5 O85 155.7(5) . .
W2 O25 Cs5 O47 -127.7(8) 1_655 .
K2 O25 Cs5 O47 121.8(7) . .
Cs7 O25 Cs5 O47 12.9(8) . .
W2 O25 Cs5 O86 155.7(9) 1_655 .
K2 O25 Cs5 O86 45.2(5) . .
Cs7 O25 Cs5 O86 -63.8(4) . .
W2 O25 Cs5 O1 46.4(12) 1_655 .
K2 O25 Cs5 O1 -64.1(8) . .
Cs7 O25 Cs5 O1 -173.1(6) . .
W2 O25 Cs5 O14 -50.3(11) 1_655 .
K2 O25 Cs5 O14 -160.7(6) . .
Cs7 O25 Cs5 O14 90.3(7) . .
W2 O25 Cs5 O58 -0.6(6) 1_655 .
K2 O25 Cs5 O58 -111.0(7) . .
Cs7 O25 Cs5 O58 140.0(6) . .
W2 O25 Cs5 W14 -88.2(8) 1_655 .
K2 O25 Cs5 W14 161.3(3) . .
Cs7 O25 Cs5 W14 52.3(5) . .
W2 O25 Cs5 W6 9.3(6) 1_655 .
K2 O25 Cs5 W6 -101.2(4) . .
Cs7 O25 Cs5 W6 149.8(4) . .
W2 O25 Cs5 W15 -142.8(6) 1_655 .
K2 O25 Cs5 W15 106.7(4) . .
Cs7 O25 Cs5 W15 -2.3(4) . .
W6 O58 Cs5 O3W 81.4(6) . .
W2 O58 Cs5 O3W -76.7(7) 1_655 .
W6 O58 Cs5 Cs7 -170.8(5) . .
W2 O58 Cs5 Cs7 31.1(6) 1_655 .
W6 O58 Cs5 O85 0.6(6) . .
W2 O58 Cs5 O85 -157.5(9) 1_655 .
W6 O58 Cs5 O47 -86.5(9) . .
W2 O58 Cs5 O47 115.4(8) 1_655 .
W6 O58 Cs5 O86 134.2(6) . .
W2 O58 Cs5 O86 -23.9(7) 1_655 .
W6 O58 Cs5 O1 5.9(7) . .
W2 O58 Cs5 O1 -152.2(6) 1_655 .
W6 O58 Cs5 O14 -50.1(7) . .
W2 O58 Cs5 O14 151.8(6) 1_655 .
W6 O58 Cs5 O25 158.6(8) . .
W2 O58 Cs5 O25 0.5(5) 1_655 .
W6 O58 Cs5 W14 -70.9(6) . .
W2 O58 Cs5 W14 131.0(5) 1_655 .
W2 O58 Cs5 W6 -158.1(10) 1_655 .
W6 O58 Cs5 W15 -129.9(4) . .
W2 O58 Cs5 W15 72.0(8) 1_655 .
O14 W14 Cs5 O3W -45.4(11) . .
O57 W14 Cs5 O3W -109.5(13) . .
O65 W14 Cs5 O3W 45.0(10) . .
O47 W14 Cs5 O3W 97.8(11) . .
O46 W14 Cs5 O3W -156.1(10) . .
O49 W14 Cs5 O3W 139.2(9) . .
Cs3 W14 Cs5 O3W 44.1(8) . .
O14 W14 Cs5 Cs7 151.9(8) . .
O57 W14 Cs5 Cs7 87.8(10) . .
O65 W14 Cs5 Cs7 -117.7(5) . .
O47 W14 Cs5 Cs7 -64.9(8) . .
O46 W14 Cs5 Cs7 41.2(6) . .
O49 W14 Cs5 Cs7 -23.5(4) . .
Cs3 W14 Cs5 Cs7 -118.58(18) . .
O14 W14 Cs5 O85 13.8(8) . .
O57 W14 Cs5 O85 -50.3(11) . .
O65 W14 Cs5 O85 104.2(7) . .
O47 W14 Cs5 O85 157.0(9) . .
O46 W14 Cs5 O85 -96.9(7) . .
O49 W14 Cs5 O85 -161.7(5) . .
Cs3 W14 Cs5 O85 103.3(4) . .
O14 W14 Cs5 O47 -143.2(11) . .
O57 W14 Cs5 O47 152.7(13) . .
O65 W14 Cs5 O47 -52.8(9) . .
O46 W14 Cs5 O47 106.1(9) . .
O49 W14 Cs5 O47 41.4(8) . .
Cs3 W14 Cs5 O47 -53.7(7) . .
O14 W14 Cs5 O86 -149.4(8) . .
O57 W14 Cs5 O86 146.5(11) . .
O65 W14 Cs5 O86 -59.0(7) . .
O47 W14 Cs5 O86 -6.2(8) . .
O46 W14 Cs5 O86 99.9(7) . .
O49 W14 Cs5 O86 35.2(5) . .
Cs3 W14 Cs5 O86 -59.9(4) . .
O14 W14 Cs5 O1 -40.4(8) . .
O57 W14 Cs5 O1 -104.5(11) . .
O65 W14 Cs5 O1 50.0(6) . .
O47 W14 Cs5 O1 102.8(8) . .
O46 W14 Cs5 O1 -151.1(6) . .
O49 W14 Cs5 O1 144.2(5) . .
Cs3 W14 Cs5 O1 49.1(3) . .
O57 W14 Cs5 O14 -64.1(13) . .
O65 W14 Cs5 O14 90.4(9) . .
O47 W14 Cs5 O14 143.2(11) . .
O46 W14 Cs5 O14 -110.7(9) . .
O49 W14 Cs5 O14 -175.5(8) . .
Cs3 W14 Cs5 O14 89.5(7) . .
O14 W14 Cs5 O25 112.6(9) . .
O57 W14 Cs5 O25 48.4(12) . .
O65 W14 Cs5 O25 -157.1(7) . .
O47 W14 Cs5 O25 -104.3(9) . .
O46 W14 Cs5 O25 1.8(7) . .
O49 W14 Cs5 O25 -62.9(6) . .
Cs3 W14 Cs5 O25 -158.0(5) . .
O14 W14 Cs5 O58 57.9(8) . .
O57 W14 Cs5 O58 -6.3(11) . .
O65 W14 Cs5 O58 148.3(6) . .
O47 W14 Cs5 O58 -158.9(8) . .
O46 W14 Cs5 O58 -52.8(6) . .
O49 W14 Cs5 O58 -117.6(5) . .
Cs3 W14 Cs5 O58 147.4(4) . .
O14 W14 Cs5 W6 31.8(7) . .
O57 W14 Cs5 W6 -32.3(11) . .
O65 W14 Cs5 W6 122.2(5) . .
O47 W14 Cs5 W6 175.0(8) . .
O46 W14 Cs5 W6 -78.9(6) . .
O49 W14 Cs5 W6 -143.7(4) . .
Cs3 W14 Cs5 W6 121.28(16) . .
O14 W14 Cs5 W15 -164.5(7) . .
O57 W14 Cs5 W15 131.4(10) . .
O65 W14 Cs5 W15 -74.1(5) . .
O47 W14 Cs5 W15 -21.3(7) . .
O46 W14 Cs5 W15 84.8(5) . .
O49 W14 Cs5 W15 20.1(4) . .
Cs3 W14 Cs5 W15 -74.97(6) . .
O85 W6 Cs5 O3W 92.0(11) . .
O58 W6 Cs5 O3W -86.8(7) . .
O68 W6 Cs5 O3W -5.3(7) . .
O17 W6 Cs5 O3W 92.8(9) . .
O2 W6 Cs5 O3W -173.2(6) . .
O18 W6 Cs5 O3W -100.6(7) . .
Cs1 W6 Cs5 O3W 137.9(4) . .
Cs1 W6 Cs5 O3W 48.7(4) 2_755 .
O85 W6 Cs5 Cs7 -171.2(11) . .
O58 W6 Cs5 Cs7 10.0(6) . .
O68 W6 Cs5 Cs7 91.6(6) . .
O17 W6 Cs5 Cs7 -170.3(8) . .
O2 W6 Cs5 Cs7 -76.4(5) . .
O18 W6 Cs5 Cs7 -3.8(7) . .
Cs1 W6 Cs5 Cs7 -125.3(2) . .
Cs1 W6 Cs5 Cs7 145.54(18) 2_755 .
O58 W6 Cs5 O85 -178.8(12) . .
O68 W6 Cs5 O85 -97.2(12) . .
O17 W6 Cs5 O85 0.9(13) . .
O2 W6 Cs5 O85 94.8(12) . .
O18 W6 Cs5 O85 167.4(12) . .
Cs1 W6 Cs5 O85 45.9(11) . .
Cs1 W6 Cs5 O85 -43.3(11) 2_755 .
O85 W6 Cs5 O47 -56.9(12) . .
O58 W6 Cs5 O47 124.3(8) . .
O68 W6 Cs5 O47 -154.1(7) . .
O17 W6 Cs5 O47 -56.0(10) . .
O2 W6 Cs5 O47 37.9(7) . .
O18 W6 Cs5 O47 110.5(8) . .
Cs1 W6 Cs5 O47 -11.0(5) . .
Cs1 W6 Cs5 O47 -100.2(5) 2_755 .
O85 W6 Cs5 O86 121.3(12) . .
O58 W6 Cs5 O86 -57.5(7) . .
O68 W6 Cs5 O86 24.1(7) . .
O17 W6 Cs5 O86 122.2(9) . .
O2 W6 Cs5 O86 -143.9(7) . .
O18 W6 Cs5 O86 -71.3(8) . .
Cs1 W6 Cs5 O86 167.2(4) . .
Cs1 W6 Cs5 O86 78.0(4) 2_755 .
O85 W6 Cs5 O1 4.5(11) . .
O58 W6 Cs5 O1 -174.3(6) . .
O68 W6 Cs5 O1 -92.7(6) . .
O17 W6 Cs5 O1 5.4(8) . .
O2 W6 Cs5 O1 99.3(6) . .
O18 W6 Cs5 O1 171.9(7) . .
Cs1 W6 Cs5 O1 50.4(3) . .
Cs1 W6 Cs5 O1 -38.8(3) 2_755 .
O85 W6 Cs5 O14 -47.9(11) . .
O58 W6 Cs5 O14 133.3(6) . .
O68 W6 Cs5 O14 -145.1(6) . .
O17 W6 Cs5 O14 -47.0(8) . .
O2 W6 Cs5 O14 46.9(6) . .
O18 W6 Cs5 O14 119.5(7) . .
Cs1 W6 Cs5 O14 -2.0(3) . .
Cs1 W6 Cs5 O14 -91.2(3) 2_755 .
O85 W6 Cs5 O25 163.0(11) . .
O58 W6 Cs5 O25 -15.7(6) . .
O68 W6 Cs5 O25 65.8(6) . .
O17 W6 Cs5 O25 163.9(8) . .
O2 W6 Cs5 O25 -102.1(6) . .
O18 W6 Cs5 O25 -29.5(7) . .
Cs1 W6 Cs5 O25 -151.0(3) . .
Cs1 W6 Cs5 O25 119.8(3) 2_755 .
O85 W6 Cs5 O58 178.8(12) . .
O68 W6 Cs5 O58 81.6(8) . .
O17 W6 Cs5 O58 179.7(10) . .
O2 W6 Cs5 O58 -86.4(8) . .
O18 W6 Cs5 O58 -13.8(9) . .
Cs1 W6 Cs5 O58 -135.3(6) . .
Cs1 W6 Cs5 O58 135.5(6) 2_755 .
O85 W6 Cs5 W14 -60.0(11) . .
O58 W6 Cs5 W14 121.2(6) . .
O68 W6 Cs5 W14 -157.2(6) . .
O17 W6 Cs5 W14 -59.1(8) . .
O2 W6 Cs5 W14 34.8(5) . .
O18 W6 Cs5 W14 107.4(6) . .
Cs1 W6 Cs5 W14 -14.08(11) . .
Cs1 W6 Cs5 W14 -103.27(14) 2_755 .
O85 W6 Cs5 W15 -87.6(11) . .
O58 W6 Cs5 W15 93.6(7) . .
O68 W6 Cs5 W15 175.2(6) . .
O17 W6 Cs5 W15 -86.7(9) . .
O2 W6 Cs5 W15 7.2(6) . .
O18 W6 Cs5 W15 79.9(7) . .
Cs1 W6 Cs5 W15 -41.7(3) . .
Cs1 W6 Cs5 W15 -130.9(4) 2_755 .
O13 W15 Cs5 O3W 21.0(9) . .
O48 W15 Cs5 O3W 89.4(14) . .
O80 W15 Cs5 O3W -70.8(8) . .
O47 W15 Cs5 O3W -120.8(10) . .
O45 W15 Cs5 O3W 130.4(8) . .
O49 W15 Cs5 O3W -162.5(7) . .
Cs4 W15 Cs5 O3W 1.2(6) . .
Cs7 W15 Cs5 O3W 85.4(6) . .
Cs3 W15 Cs5 O3W -71.5(6) . .
Cs8 W15 Cs5 O3W 53.6(6) . .
O13 W15 Cs5 Cs7 -64.4(7) . .
O48 W15 Cs5 Cs7 4.0(12) . .
O80 W15 Cs5 Cs7 -156.2(6) . .
O47 W15 Cs5 Cs7 153.8(8) . .
O45 W15 Cs5 Cs7 45.0(6) . .
O49 W15 Cs5 Cs7 112.1(4) . .
Cs4 W15 Cs5 Cs7 -84.20(19) . .
Cs3 W15 Cs5 Cs7 -156.92(18) . .
Cs8 W15 Cs5 Cs7 -31.83(17) . .
O13 W15 Cs5 O85 160.7(10) . .
O48 W15 Cs5 O85 -130.9(14) . .
O80 W15 Cs5 O85 68.8(10) . .
O47 W15 Cs5 O85 18.9(10) . .
O45 W15 Cs5 O85 -89.9(10) . .
O49 W15 Cs5 O85 -22.8(9) . .
Cs4 W15 Cs5 O85 140.9(7) . .
Cs7 W15 Cs5 O85 -134.9(8) . .
Cs3 W15 Cs5 O85 68.1(8) . .
Cs8 W15 Cs5 O85 -166.8(8) . .
O13 W15 Cs5 O47 141.8(10) . .
O48 W15 Cs5 O47 -149.8(14) . .
O80 W15 Cs5 O47 50.0(9) . .
O45 W15 Cs5 O47 -108.8(10) . .
O49 W15 Cs5 O47 -41.7(8) . .
Cs4 W15 Cs5 O47 122.0(8) . .
Cs7 W15 Cs5 O47 -153.8(8) . .
Cs3 W15 Cs5 O47 49.3(7) . .
Cs8 W15 Cs5 O47 174.4(8) . .
O13 W15 Cs5 O86 -2.8(7) . .
O48 W15 Cs5 O86 65.6(12) . .
O80 W15 Cs5 O86 -94.6(7) . .
O47 W15 Cs5 O86 -144.6(8) . .
O45 W15 Cs5 O86 106.6(7) . .
O49 W15 Cs5 O86 173.7(5) . .
Cs4 W15 Cs5 O86 -22.6(3) . .
Cs7 W15 Cs5 O86 61.6(3) . .
Cs3 W15 Cs5 O86 -95.3(3) . .
Cs8 W15 Cs5 O86 29.7(3) . .
O13 W15 Cs5 O1 112.0(7) . .
O48 W15 Cs5 O1 -179.6(12) . .
O80 W15 Cs5 O1 20.2(7) . .
O47 W15 Cs5 O1 -29.8(8) . .
O45 W15 Cs5 O1 -138.6(7) . .
O49 W15 Cs5 O1 -71.5(5) . .
Cs4 W15 Cs5 O1 92.2(3) . .
Cs7 W15 Cs5 O1 176.4(4) . .
Cs3 W15 Cs5 O1 19.5(3) . .
Cs8 W15 Cs5 O1 144.6(3) . .
O13 W15 Cs5 O14 157.2(8) . .
O48 W15 Cs5 O14 -134.4(12) . .
O80 W15 Cs5 O14 65.4(7) . .
O47 W15 Cs5 O14 15.4(8) . .
O45 W15 Cs5 O14 -93.4(7) . .
O49 W15 Cs5 O14 -26.3(5) . .
Cs4 W15 Cs5 O14 137.4(3) . .
Cs7 W15 Cs5 O14 -138.4(4) . .
Cs3 W15 Cs5 O14 64.7(3) . .
Cs8 W15 Cs5 O14 -170.2(3) . .
O13 W15 Cs5 O25 -62.4(8) . .
O48 W15 Cs5 O25 6.0(13) . .
O80 W15 Cs5 O25 -154.3(7) . .
O47 W15 Cs5 O25 155.8(8) . .
O45 W15 Cs5 O25 47.0(7) . .
O49 W15 Cs5 O25 114.1(5) . .
Cs4 W15 Cs5 O25 -82.2(4) . .
Cs7 W15 Cs5 O25 2.0(3) . .
Cs3 W15 Cs5 O25 -155.0(4) . .
Cs8 W15 Cs5 O25 -29.9(3) . .
O13 W15 Cs5 O58 -110.2(9) . .
O48 W15 Cs5 O58 -41.8(13) . .
O80 W15 Cs5 O58 158.0(8) . .
O47 W15 Cs5 O58 108.0(9) . .
O45 W15 Cs5 O58 -0.8(8) . .
O49 W15 Cs5 O58 66.3(6) . .
Cs4 W15 Cs5 O58 -130.0(5) . .
Cs7 W15 Cs5 O58 -45.8(5) . .
Cs3 W15 Cs5 O58 157.3(5) . .
Cs8 W15 Cs5 O58 -77.6(5) . .
O13 W15 Cs5 W14 163.8(7) . .
O48 W15 Cs5 W14 -127.8(12) . .
O80 W15 Cs5 W14 71.9(6) . .
O47 W15 Cs5 W14 22.0(7) . .
O45 W15 Cs5 W14 -86.8(6) . .
O49 W15 Cs5 W14 -19.7(4) . .
Cs4 W15 Cs5 W14 143.97(9) . .
Cs7 W15 Cs5 W14 -131.84(18) . .
Cs3 W15 Cs5 W14 71.24(6) . .
Cs8 W15 Cs5 W14 -163.67(10) . .
O13 W15 Cs5 W6 -159.7(8) . .
O48 W15 Cs5 W6 -91.3(12) . .
O80 W15 Cs5 W6 108.5(7) . .
O47 W15 Cs5 W6 58.6(8) . .
O45 W15 Cs5 W6 -50.3(7) . .
O49 W15 Cs5 W6 16.9(5) . .
Cs4 W15 Cs5 W6 -179.5(3) . .
Cs7 W15 Cs5 W6 -95.3(4) . .
Cs3 W15 Cs5 W6 107.8(4) . .
Cs8 W15 Cs5 W6 -127.1(4) . .
W12 O11 Cs6 O4W 39.3(13) . 2_646
K1 O11 Cs6 O4W 130.3(6) . 2_646
W12 O11 Cs6 O1W 142.8(13) . 2_546
K1 O11 Cs6 O1W -126.1(6) . 2_546
W12 O11 Cs6 K1 -91.1(12) . .
W12 O11 Cs6 O38 55(2) . 1_545
K1 O11 Cs6 O38 146.5(16) . 1_545
W12 O11 Cs6 O4W -9.5(12) . .
K1 O11 Cs6 O4W 81.5(6) . .
W12 O11 Cs6 O8 133.1(11) . .
K1 O11 Cs6 O8 -135.9(6) . .
W12 O11 Cs6 O63 -120.3(11) . .
K1 O11 Cs6 O63 -29.3(5) . .
W12 O11 Cs6 O6 -173.5(11) . .
K1 O11 Cs6 O6 -82.4(5) . .
W12 O11 Cs6 O22 -63.3(14) . 1_545
K1 O11 Cs6 O22 27.8(7) . 1_545
W12 O11 Cs6 Co1 154.4(11) . .
K1 O11 Cs6 Co1 -114.6(3) . .
W12 O11 Cs6 Nb4 106.8(11) . 2_646
K1 O11 Cs6 Nb4 -162.1(6) . 2_646
Nb4 O8 Cs6 O4W -49.5(9) 2_646 2_646
Co1 O8 Cs6 O4W 136.6(8) . 2_646
Nb4 O8 Cs6 O1W -153.4(10) 2_646 2_546
Co1 O8 Cs6 O1W 32.8(6) . 2_546
Nb4 O8 Cs6 O11 -141.6(7) 2_646 .
Co1 O8 Cs6 O11 44.5(9) . .
Nb4 O8 Cs6 K1 131.0(7) 2_646 .
Co1 O8 Cs6 K1 -42.8(10) . .
Nb4 O8 Cs6 O38 16.8(6) 2_646 1_545
Co1 O8 Cs6 O38 -157.1(8) . 1_545
Nb4 O8 Cs6 O4W -17.9(12) 2_646 .
Co1 O8 Cs6 O4W 168.2(8) . .
Nb4 O8 Cs6 O63 96.4(7) 2_646 .
Co1 O8 Cs6 O63 -77.4(6) . .
Nb4 O8 Cs6 O6 138.5(10) 2_646 .
Co1 O8 Cs6 O6 -35.3(5) . .
Nb4 O8 Cs6 O22 48.8(7) 2_646 1_545
Co1 O8 Cs6 O22 -125.0(6) . 1_545
Nb4 O8 Cs6 Co1 173.8(12) 2_646 .
Co1 O8 Cs6 Nb4 -173.8(12) . 2_646
Nb3 O63 Cs6 O4W -21.4(14) 1_545 2_646
Nb2 O63 Cs6 O4W 145.1(11) . 2_646
Nb3 O63 Cs6 O1W -161.2(7) 1_545 2_546
Nb2 O63 Cs6 O1W 5.2(7) . 2_546
Nb3 O63 Cs6 O11 120.0(7) 1_545 .
Nb2 O63 Cs6 O11 -73.5(7) . .
Nb3 O63 Cs6 K1 91.9(7) 1_545 .
Nb2 O63 Cs6 K1 -101.7(6) . .
Nb3 O63 Cs6 O38 -58.7(6) 1_545 1_545
Nb2 O63 Cs6 O38 107.8(6) . 1_545
Nb3 O63 Cs6 O4W 24.3(9) 1_545 .
Nb2 O63 Cs6 O4W -169.2(6) . .
Nb3 O63 Cs6 O8 -110.6(7) 1_545 .
Nb2 O63 Cs6 O8 55.9(6) . .
Nb3 O63 Cs6 O6 -153.6(9) 1_545 .
Nb2 O63 Cs6 O6 12.9(5) . .
Nb3 O63 Cs6 O22 -13.3(5) 1_545 1_545
Nb2 O63 Cs6 O22 153.1(8) . 1_545
Nb3 O63 Cs6 Co1 -140.7(6) 1_545 .
Nb2 O63 Cs6 Co1 25.8(5) . .
Nb3 O63 Cs6 Nb4 -85.7(6) 1_545 2_646
Nb2 O63 Cs6 Nb4 80.7(5) . 2_646
Nb2 O6 Cs6 O4W -149.3(10) . 2_646
Co1 O6 Cs6 O4W 20.4(12) . 2_646
Nb2 O6 Cs6 O1W 155.9(9) . 2_546
Co1 O6 Cs6 O1W -34.5(6) . 2_546
Nb2 O6 Cs6 O11 99.5(7) . .
Co1 O6 Cs6 O11 -90.8(6) . .
Nb2 O6 Cs6 K1 40.1(7) . .
Co1 O6 Cs6 K1 -150.2(5) . .
Nb2 O6 Cs6 O38 -93.4(7) . 1_545
Co1 O6 Cs6 O38 76.3(5) . 1_545
Nb2 O6 Cs6 O4W -21(2) . .
Co1 O6 Cs6 O4W 148.7(17) . .
Nb2 O6 Cs6 O8 -135.4(9) . .
Co1 O6 Cs6 O8 34.3(5) . .
Nb2 O6 Cs6 O63 -14.8(5) . .
Co1 O6 Cs6 O63 154.9(7) . .
Nb2 O6 Cs6 O22 -43.2(7) . 1_545
Co1 O6 Cs6 O22 126.5(5) . 1_545
Nb2 O6 Cs6 Co1 -169.7(11) . .
Nb2 O6 Cs6 Nb4 -118.3(7) . 2_646
Co1 O6 Cs6 Nb4 51.4(4) . 2_646
O8 Co1 Cs6 O4W -48.9(8) . 2_646
O8 Co1 Cs6 O4W 131.1(8) 2_546 2_646
O6 Co1 Cs6 O4W -167.2(8) . 2_646
O6 Co1 Cs6 O4W 12.8(8) 2_546 2_646
O1W Co1 Cs6 O4W -106.1(10) . 2_646
O1W Co1 Cs6 O4W 73.9(10) 2_546 2_646
Cs6 Co1 Cs6 O4W 97(100) 2_546 2_646
O8 Co1 Cs6 O1W -122.8(10) . 2_546
O8 Co1 Cs6 O1W 57.2(10) 2_546 2_546
O6 Co1 Cs6 O1W 118.9(9) . 2_546
O6 Co1 Cs6 O1W -61.1(9) 2_546 2_546
O1W Co1 Cs6 O1W 180.000(2) . 2_546
Cs6 Co1 Cs6 O1W 24(100) 2_546 2_546
O8 Co1 Cs6 O11 -144.6(8) . .
O8 Co1 Cs6 O11 35.4(8) 2_546 .
O6 Co1 Cs6 O11 97.1(7) . .
O6 Co1 Cs6 O11 -82.9(7) 2_546 .
O1W Co1 Cs6 O11 158.1(8) . .
O1W Co1 Cs6 O11 -21.9(8) 2_546 .
Cs6 Co1 Cs6 O11 2(100) 2_546 .
O8 Co1 Cs6 K1 152.4(7) . .
O8 Co1 Cs6 K1 -27.6(7) 2_546 .
O6 Co1 Cs6 K1 34.1(6) . .
O6 Co1 Cs6 K1 -145.9(6) 2_546 .
O1W Co1 Cs6 K1 95.1(8) . .
O1W Co1 Cs6 K1 -84.9(8) 2_546 .
Cs6 Co1 Cs6 K1 -61(100) 2_546 .
O8 Co1 Cs6 O38 18.1(7) . 1_545
O8 Co1 Cs6 O38 -161.9(7) 2_546 1_545
O6 Co1 Cs6 O38 -100.2(6) . 1_545
O6 Co1 Cs6 O38 79.8(6) 2_546 1_545
O1W Co1 Cs6 O38 -39.1(8) . 1_545
O1W Co1 Cs6 O38 140.9(8) 2_546 1_545
Cs6 Co1 Cs6 O38 164(100) 2_546 1_545
O8 Co1 Cs6 O4W -28.9(17) . .
O8 Co1 Cs6 O4W 151.1(17) 2_546 .
O6 Co1 Cs6 O4W -147.2(17) . .
O6 Co1 Cs6 O4W 32.8(17) 2_546 .
O1W Co1 Cs6 O4W -86.2(18) . .
O1W Co1 Cs6 O4W 93.8(18) 2_546 .
Cs6 Co1 Cs6 O4W 117(100) 2_546 .
O8 Co1 Cs6 O8 180.000(1) 2_546 .
O6 Co1 Cs6 O8 -118.3(8) . .
O6 Co1 Cs6 O8 61.7(8) 2_546 .
O1W Co1 Cs6 O8 -57.2(10) . .
O1W Co1 Cs6 O8 122.8(10) 2_546 .
Cs6 Co1 Cs6 O8 146(100) 2_546 .
O8 Co1 Cs6 O63 98.7(7) . .
O8 Co1 Cs6 O63 -81.3(7) 2_546 .
O6 Co1 Cs6 O63 -19.6(6) . .
O6 Co1 Cs6 O63 160.4(6) 2_546 .
O1W Co1 Cs6 O63 41.5(8) . .
O1W Co1 Cs6 O63 -138.5(8) 2_546 .
Cs6 Co1 Cs6 O63 -115(100) 2_546 .
O8 Co1 Cs6 O6 118.3(8) . .
O8 Co1 Cs6 O6 -61.7(8) 2_546 .
O6 Co1 Cs6 O6 180.0 2_546 .
O1W Co1 Cs6 O6 61.1(9) . .
O1W Co1 Cs6 O6 -118.9(9) 2_546 .
Cs6 Co1 Cs6 O6 -95(100) 2_546 .
O8 Co1 Cs6 O22 60.0(7) . 1_545
O8 Co1 Cs6 O22 -120.0(7) 2_546 1_545
O6 Co1 Cs6 O22 -58.3(6) . 1_545
O6 Co1 Cs6 O22 121.7(6) 2_546 1_545
O1W Co1 Cs6 O22 2.8(8) . 1_545
O1W Co1 Cs6 O22 -177.2(8) 2_546 1_545
Cs6 Co1 Cs6 O22 -154(100) 2_546 1_545
O8 Co1 Cs6 Nb4 3.2(6) . 2_646
O8 Co1 Cs6 Nb4 -176.8(6) 2_546 2_646
O6 Co1 Cs6 Nb4 -115.1(5) . 2_646
O6 Co1 Cs6 Nb4 64.9(5) 2_546 2_646
O1W Co1 Cs6 Nb4 -54.1(8) . 2_646
O1W Co1 Cs6 Nb4 125.9(8) 2_546 2_646
Cs6 Co1 Cs6 Nb4 149(100) 2_546 2_646
O3W Cs5 Cs7 O5W 151.8(8) . 2_656
O85 Cs5 Cs7 O5W 78.3(9) . 2_656
O47 Cs5 Cs7 O5W -58.6(8) . 2_656
O86 Cs5 Cs7 O5W -156.2(8) . 2_656
O1 Cs5 Cs7 O5W -81.9(15) . 2_656
O14 Cs5 Cs7 O5W -23.6(8) . 2_656
O25 Cs5 Cs7 O5W 113.1(8) . 2_656
O58 Cs5 Cs7 O5W 86.9(7) . 2_656
W14 Cs5 Cs7 O5W -36.0(7) . 2_656
W6 Cs5 Cs7 O5W 82.6(7) . 2_656
W15 Cs5 Cs7 O5W -69.0(7) . 2_656
O3W Cs5 Cs7 Cs8 -81.0(4) . .
O85 Cs5 Cs7 Cs8 -154.5(6) . .
O47 Cs5 Cs7 Cs8 68.6(4) . .
O86 Cs5 Cs7 Cs8 -29.0(4) . .
O1 Cs5 Cs7 Cs8 45.3(14) . .
O14 Cs5 Cs7 Cs8 103.6(4) . .
O25 Cs5 Cs7 Cs8 -119.7(4) . .
O58 Cs5 Cs7 Cs8 -145.9(3) . .
W14 Cs5 Cs7 Cs8 91.2(2) . .
W6 Cs5 Cs7 Cs8 -150.20(19) . .
W15 Cs5 Cs7 Cs8 58.2(2) . .
O3W Cs5 Cs7 O25 38.6(5) . .
O85 Cs5 Cs7 O25 -34.8(7) . .
O47 Cs5 Cs7 O25 -171.7(5) . .
O86 Cs5 Cs7 O25 90.7(5) . .
O1 Cs5 Cs7 O25 165.0(13) . .
O14 Cs5 Cs7 O25 -136.7(5) . .
O58 Cs5 Cs7 O25 -26.2(4) . .
W14 Cs5 Cs7 O25 -149.1(4) . .
W6 Cs5 Cs7 O25 -30.5(4) . .
W15 Cs5 Cs7 O25 177.8(4) . .
O3W Cs5 Cs7 O86 -52.0(5) . .
O85 Cs5 Cs7 O86 -125.5(7) . .
O47 Cs5 Cs7 O86 97.6(5) . .
O1 Cs5 Cs7 O86 74.3(13) . .
O14 Cs5 Cs7 O86 132.6(5) . .
O25 Cs5 Cs7 O86 -90.7(5) . .
O58 Cs5 Cs7 O86 -116.9(4) . .
W14 Cs5 Cs7 O86 120.2(4) . .
W6 Cs5 Cs7 O86 -121.2(4) . .
W15 Cs5 Cs7 O86 87.1(3) . .
O3W Cs5 Cs7 O12 -2.4(6) . .
O85 Cs5 Cs7 O12 -75.8(8) . .
O47 Cs5 Cs7 O12 147.3(6) . .
O86 Cs5 Cs7 O12 49.7(5) . .
O1 Cs5 Cs7 O12 123.9(13) . .
O14 Cs5 Cs7 O12 -177.7(5) . .
O25 Cs5 Cs7 O12 -41.0(5) . .
O58 Cs5 Cs7 O12 -67.2(5) . .
W14 Cs5 Cs7 O12 169.9(4) . .
W6 Cs5 Cs7 O12 -71.6(5) . .
W15 Cs5 Cs7 O12 136.8(5) . .
O3W Cs5 Cs7 O45 -163.9(5) . .
O85 Cs5 Cs7 O45 122.7(7) . .
O47 Cs5 Cs7 O45 -14.2(5) . .
O86 Cs5 Cs7 O45 -111.8(5) . .
O1 Cs5 Cs7 O45 -37.6(14) . .
O14 Cs5 Cs7 O45 20.8(5) . .
O25 Cs5 Cs7 O45 157.5(5) . .
O58 Cs5 Cs7 O45 131.3(4) . .
W14 Cs5 Cs7 O45 8.3(4) . .
W6 Cs5 Cs7 O45 126.9(4) . .
W15 Cs5 Cs7 O45 -24.7(3) . .
O3W Cs5 Cs7 O13 -114.0(5) . .
O85 Cs5 Cs7 O13 172.5(7) . .
O47 Cs5 Cs7 O13 35.6(5) . .
O86 Cs5 Cs7 O13 -62.0(5) . .
O1 Cs5 Cs7 O13 12.3(13) . .
O14 Cs5 Cs7 O13 70.6(5) . .
O25 Cs5 Cs7 O13 -152.7(5) . .
O58 Cs5 Cs7 O13 -178.9(4) . .
W14 Cs5 Cs7 O13 58.2(3) . .
W6 Cs5 Cs7 O13 176.8(4) . .
W15 Cs5 Cs7 O13 25.2(3) . .
O3W Cs5 Cs7 Na1 111.3(5) . 1_655
O85 Cs5 Cs7 Na1 37.9(7) . 1_655
O47 Cs5 Cs7 Na1 -99.1(5) . 1_655
O86 Cs5 Cs7 Na1 163.3(5) . 1_655
O1 Cs5 Cs7 Na1 -122.4(13) . 1_655
O14 Cs5 Cs7 Na1 -64.1(5) . 1_655
O25 Cs5 Cs7 Na1 72.7(5) . 1_655
O58 Cs5 Cs7 Na1 46.4(4) . 1_655
W14 Cs5 Cs7 Na1 -76.5(3) . 1_655
W6 Cs5 Cs7 Na1 42.1(4) . 1_655
W15 Cs5 Cs7 Na1 -109.5(3) . 1_655
O3W Cs5 Cs7 O54 59.7(6) . .
O85 Cs5 Cs7 O54 -13.8(8) . .
O47 Cs5 Cs7 O54 -150.7(6) . .
O86 Cs5 Cs7 O54 111.7(6) . .
O1 Cs5 Cs7 O54 -174.0(12) . .
O14 Cs5 Cs7 O54 -115.7(6) . .
O25 Cs5 Cs7 O54 21.1(6) . .
O58 Cs5 Cs7 O54 -5.2(6) . .
W14 Cs5 Cs7 O54 -128.1(5) . .
W6 Cs5 Cs7 O54 -9.5(6) . .
W15 Cs5 Cs7 O54 -161.1(5) . .
O3W Cs5 Cs7 W18 16.3(6) . .
O85 Cs5 Cs7 W18 -57.1(7) . .
O47 Cs5 Cs7 W18 166.0(5) . .
O86 Cs5 Cs7 W18 68.4(5) . .
O1 Cs5 Cs7 W18 142.6(12) . .
O14 Cs5 Cs7 W18 -159.0(4) . .
O25 Cs5 Cs7 W18 -22.3(4) . .
O58 Cs5 Cs7 W18 -48.5(5) . .
W14 Cs5 Cs7 W18 -171.4(3) . .
W6 Cs5 Cs7 W18 -52.8(4) . .
W15 Cs5 Cs7 W18 155.5(4) . .
O3W Cs5 Cs7 W15 -139.2(4) . .
O85 Cs5 Cs7 W15 147.4(6) . .
O47 Cs5 Cs7 W15 10.5(3) . .
O86 Cs5 Cs7 W15 -87.1(3) . .
O1 Cs5 Cs7 W15 -12.9(13) . .
O14 Cs5 Cs7 W15 45.5(4) . .
O25 Cs5 Cs7 W15 -177.8(4) . .
O58 Cs5 Cs7 W15 156.0(3) . .
W14 Cs5 Cs7 W15 33.05(10) . .
W6 Cs5 Cs7 W15 151.64(15) . .
O13 Cs8 Cs7 Cs5 -40.0(4) . .
O86 Cs8 Cs7 Cs5 30.2(4) . .
O67 Cs8 Cs7 Cs5 -161.1(4) . .
K1 Cs8 Cs7 Cs5 91.5(3) . .
O12 Cs8 Cs7 Cs5 116.7(4) . .
O5W Cs8 Cs7 Cs5 -118.2(4) . .
O71 Cs8 Cs7 Cs5 165.5(3) . .
O20 Cs8 Cs7 Cs5 31.5(4) . .
O62 Cs8 Cs7 Cs5 -4.2(7) . .
W19 Cs8 Cs7 Cs5 32.4(2) . .
W16 Cs8 Cs7 Cs5 -178.47(19) . .
O13 Cs8 Cs7 O5W 109.3(6) . 2_656
O86 Cs8 Cs7 O5W 179.5(6) . 2_656
O67 Cs8 Cs7 O5W -11.8(6) . 2_656
K1 Cs8 Cs7 O5W -119.2(5) . 2_656
O12 Cs8 Cs7 O5W -94.1(6) . 2_656
O5W Cs8 Cs7 O5W 31.1(8) . 2_656
O71 Cs8 Cs7 O5W -45.2(5) . 2_656
O20 Cs8 Cs7 O5W -179.2(5) . 2_656
O62 Cs8 Cs7 O5W 145.1(7) . 2_656
W19 Cs8 Cs7 O5W -178.3(4) . 2_656
W16 Cs8 Cs7 O5W -29.2(4) . 2_656
O13 Cs8 Cs7 O25 -132.9(6) . .
O86 Cs8 Cs7 O25 -62.7(6) . .
O67 Cs8 Cs7 O25 106.0(6) . .
K1 Cs8 Cs7 O25 -1.4(5) . .
O12 Cs8 Cs7 O25 23.7(6) . .
O5W Cs8 Cs7 O25 148.9(6) . .
O71 Cs8 Cs7 O25 72.6(5) . .
O20 Cs8 Cs7 O25 -61.4(6) . .
O62 Cs8 Cs7 O25 -97.1(8) . .
W19 Cs8 Cs7 O25 -60.6(5) . .
W16 Cs8 Cs7 O25 88.6(5) . .
O13 Cs8 Cs7 O86 -70.2(5) . .
O67 Cs8 Cs7 O86 168.7(6) . .
K1 Cs8 Cs7 O86 61.3(4) . .
O12 Cs8 Cs7 O86 86.5(5) . .
O5W Cs8 Cs7 O86 -148.4(5) . .
O71 Cs8 Cs7 O86 135.3(5) . .
O20 Cs8 Cs7 O86 1.3(5) . .
O62 Cs8 Cs7 O86 -34.4(7) . .
W19 Cs8 Cs7 O86 2.2(4) . .
W16 Cs8 Cs7 O86 151.3(4) . .
O13 Cs8 Cs7 O12 -156.6(5) . .
O86 Cs8 Cs7 O12 -86.5(5) . .
O67 Cs8 Cs7 O12 82.3(5) . .
K1 Cs8 Cs7 O12 -25.2(4) . .
O5W Cs8 Cs7 O12 125.2(5) . .
O71 Cs8 Cs7 O12 48.9(4) . .
O20 Cs8 Cs7 O12 -85.2(5) . .
O62 Cs8 Cs7 O12 -120.8(7) . .
W19 Cs8 Cs7 O12 -84.3(4) . .
W16 Cs8 Cs7 O12 64.9(4) . .
O13 Cs8 Cs7 O45 41.6(5) . .
O86 Cs8 Cs7 O45 111.7(5) . .
O67 Cs8 Cs7 O45 -79.5(5) . .
K1 Cs8 Cs7 O45 173.0(4) . .
O12 Cs8 Cs7 O45 -161.8(5) . .
O5W Cs8 Cs7 O45 -36.6(5) . .
O71 Cs8 Cs7 O45 -112.9(4) . .
O20 Cs8 Cs7 O45 113.0(4) . .
O62 Cs8 Cs7 O45 77.3(7) . .
W19 Cs8 Cs7 O45 113.9(3) . .
W16 Cs8 Cs7 O45 -97.0(3) . .
O86 Cs8 Cs7 O13 70.2(5) . .
O67 Cs8 Cs7 O13 -121.1(6) . .
K1 Cs8 Cs7 O13 131.4(4) . .
O12 Cs8 Cs7 O13 156.6(5) . .
O5W Cs8 Cs7 O13 -78.2(5) . .
O71 Cs8 Cs7 O13 -154.5(5) . .
O20 Cs8 Cs7 O13 71.5(5) . .
O62 Cs8 Cs7 O13 35.8(7) . .
W19 Cs8 Cs7 O13 72.3(4) . .
W16 Cs8 Cs7 O13 -138.5(4) . .
O13 Cs8 Cs7 Na1 120.9(7) . 1_655
O86 Cs8 Cs7 Na1 -168.9(7) . 1_655
O67 Cs8 Cs7 Na1 -0.2(7) . 1_655
K1 Cs8 Cs7 Na1 -107.6(6) . 1_655
O12 Cs8 Cs7 Na1 -82.4(7) . 1_655
O5W Cs8 Cs7 Na1 42.7(7) . 1_655
O71 Cs8 Cs7 Na1 -33.6(6) . 1_655
O20 Cs8 Cs7 Na1 -167.6(6) . 1_655
O62 Cs8 Cs7 Na1 156.7(7) . 1_655
W19 Cs8 Cs7 Na1 -166.7(5) . 1_655
W16 Cs8 Cs7 Na1 -17.6(6) . 1_655
O13 Cs8 Cs7 O54 165.1(5) . .
O86 Cs8 Cs7 O54 -124.7(5) . .
O67 Cs8 Cs7 O54 44.0(5) . .
K1 Cs8 Cs7 O54 -63.5(3) . .
O12 Cs8 Cs7 O54 -38.3(4) . .
O5W Cs8 Cs7 O54 86.9(5) . .
O71 Cs8 Cs7 O54 10.6(4) . .
O20 Cs8 Cs7 O54 -123.5(4) . .
O62 Cs8 Cs7 O54 -159.1(6) . .
W19 Cs8 Cs7 O54 -122.6(3) . .
W16 Cs8 Cs7 O54 26.6(3) . .
O13 Cs8 Cs7 W18 -179.5(4) . .
O86 Cs8 Cs7 W18 -109.3(4) . .
O67 Cs8 Cs7 W18 59.4(4) . .
K1 Cs8 Cs7 W18 -48.0(2) . .
O12 Cs8 Cs7 W18 -22.8(3) . .
O5W Cs8 Cs7 W18 102.3(4) . .
O71 Cs8 Cs7 W18 26.0(3) . .
O20 Cs8 Cs7 W18 -108.0(3) . .
O62 Cs8 Cs7 W18 -143.7(6) . .
W19 Cs8 Cs7 W18 -107.12(9) . .
W16 Cs8 Cs7 W18 42.03(9) . .
O13 Cs8 Cs7 W15 17.6(4) . .
O86 Cs8 Cs7 W15 87.8(4) . .
O67 Cs8 Cs7 W15 -103.5(4) . .
K1 Cs8 Cs7 W15 149.1(2) . .
O12 Cs8 Cs7 W15 174.2(4) . .
O5W Cs8 Cs7 W15 -60.6(4) . .
O71 Cs8 Cs7 W15 -136.9(3) . .
O20 Cs8 Cs7 W15 89.1(3) . .
O62 Cs8 Cs7 W15 53.4(6) . .
W19 Cs8 Cs7 W15 89.95(9) . .
W16 Cs8 Cs7 W15 -120.90(11) . .
W2 O25 Cs7 Cs5 76.7(15) 1_655 .
K2 O25 Cs7 Cs5 -79.3(6) . .
W2 O25 Cs7 O5W -62.7(17) 1_655 2_656
K2 O25 Cs7 O5W 141.2(7) . 2_656
Cs5 O25 Cs7 O5W -139.4(6) . 2_656
W2 O25 Cs7 Cs8 -165.5(13) 1_655 .
K2 O25 Cs7 Cs8 38.4(8) . .
Cs5 O25 Cs7 Cs8 117.7(4) . .
W2 O25 Cs7 O86 142.9(15) 1_655 .
K2 O25 Cs7 O86 -13.1(7) . .
Cs5 O25 Cs7 O86 66.2(4) . .
W2 O25 Cs7 O12 -141.1(16) 1_655 .
K2 O25 Cs7 O12 62.8(6) . .
Cs5 O25 Cs7 O12 142.1(5) . .
W2 O25 Cs7 O45 26(2) 1_655 .
K2 O25 Cs7 O45 -130.3(9) . .
Cs5 O25 Cs7 O45 -50.9(10) . .
W2 O25 Cs7 O13 121.7(14) 1_655 .
K2 O25 Cs7 O13 -34.4(11) . .
Cs5 O25 Cs7 O13 44.9(8) . .
W2 O25 Cs7 Na1 -25.4(14) 1_655 1_655
K2 O25 Cs7 Na1 178.5(7) . 1_655
Cs5 O25 Cs7 Na1 -102.2(4) . 1_655
W2 O25 Cs7 O54 -87.8(15) 1_655 .
K2 O25 Cs7 O54 116.1(7) . .
Cs5 O25 Cs7 O54 -164.6(4) . .
W2 O25 Cs7 W18 -117.9(15) 1_655 .
K2 O25 Cs7 W18 86.0(6) . .
Cs5 O25 Cs7 W18 165.4(3) . .
W2 O25 Cs7 W15 80.8(16) 1_655 .
K2 O25 Cs7 W15 -75.3(10) . .
Cs5 O25 Cs7 W15 4.0(7) . .
W19 O86 Cs7 Cs5 178(5) . .
Cs8 O86 Cs7 Cs5 -151.6(3) . .
W19 O86 Cs7 O5W -31(5) . 2_656
Cs8 O86 Cs7 O5W -1.0(11) . 2_656
Cs5 O86 Cs7 O5W 150.6(10) . 2_656
W19 O86 Cs7 Cs8 -30(5) . .
Cs5 O86 Cs7 Cs8 151.6(3) . .
W19 O86 Cs7 O25 101(5) . .
Cs8 O86 Cs7 O25 131.0(5) . .
Cs5 O86 Cs7 O25 -77.4(4) . .
W19 O86 Cs7 O12 39(5) . .
Cs8 O86 Cs7 O12 68.9(4) . .
Cs5 O86 Cs7 O12 -139.5(4) . .
W19 O86 Cs7 O45 -106(5) . .
Cs8 O86 Cs7 O45 -76.2(5) . .
Cs5 O86 Cs7 O45 75.3(4) . .
W19 O86 Cs7 O13 -95(5) . .
Cs8 O86 Cs7 O13 -64.5(4) . .
Cs5 O86 Cs7 O13 87.1(5) . .
W19 O86 Cs7 Na1 131(4) . 1_655
Cs8 O86 Cs7 Na1 161.2(12) . 1_655
Cs5 O86 Cs7 Na1 -47.2(13) . 1_655
W19 O86 Cs7 O54 45(5) . .
Cs8 O86 Cs7 O54 75.4(5) . .
Cs5 O86 Cs7 O54 -133.0(4) . .
W19 O86 Cs7 W18 34(5) . .
Cs8 O86 Cs7 W18 63.8(2) . .
Cs5 O86 Cs7 W18 -144.7(2) . .
W19 O86 Cs7 W15 -107(5) . .
Cs8 O86 Cs7 W15 -76.6(2) . .
Cs5 O86 Cs7 W15 75.00(19) . .
W18 O12 Cs7 Cs5 147.9(7) . .
K1 O12 Cs7 Cs5 -86.1(6) . .
Cs8 O12 Cs7 Cs5 -110.8(4) . .
W18 O12 Cs7 O5W -15.8(9) . 2_656
K1 O12 Cs7 O5W 110.1(6) . 2_656
Cs8 O12 Cs7 O5W 85.4(5) . 2_656
W18 O12 Cs7 Cs8 -101.2(8) . .
K1 O12 Cs7 Cs8 24.8(4) . .
W18 O12 Cs7 O25 101.5(9) . .
K1 O12 Cs7 O25 -132.5(7) . .
Cs8 O12 Cs7 O25 -157.3(5) . .
W18 O12 Cs7 O86 -166.1(9) . .
K1 O12 Cs7 O86 -40.2(6) . .
Cs8 O12 Cs7 O86 -64.9(4) . .
W18 O12 Cs7 O45 -66.9(13) . .
K1 O12 Cs7 O45 59.1(11) . .
Cs8 O12 Cs7 O45 34.3(9) . .
W18 O12 Cs7 O13 -122.5(8) . .
K1 O12 Cs7 O13 3.5(7) . .
Cs8 O12 Cs7 O13 -21.2(5) . .
W18 O12 Cs7 Na1 37.4(9) . 1_655
K1 O12 Cs7 Na1 163.4(5) . 1_655
Cs8 O12 Cs7 Na1 138.6(4) . 1_655
W18 O12 Cs7 O54 21.4(6) . .
K1 O12 Cs7 O54 147.4(8) . .
Cs8 O12 Cs7 O54 122.6(5) . .
K1 O12 Cs7 W18 126.0(11) . .
Cs8 O12 Cs7 W18 101.2(8) . .
W18 O12 Cs7 W15 -109.5(8) . .
K1 O12 Cs7 W15 16.5(9) . .
Cs8 O12 Cs7 W15 -8.3(5) . .
W16 O45 Cs7 Cs5 -88.5(9) 2_656 .
W15 O45 Cs7 Cs5 61.7(7) . .
W16 O45 Cs7 O5W 62.5(10) 2_656 2_656
W15 O45 Cs7 O5W -147.3(9) . 2_656
W16 O45 Cs7 Cs8 150.4(9) 2_656 .
W15 O45 Cs7 Cs8 -59.4(7) . .
W16 O45 Cs7 O25 -39.2(16) 2_656 .
W15 O45 Cs7 O25 111.0(11) . .
W16 O45 Cs7 O86 -150.9(9) 2_656 .
W15 O45 Cs7 O86 -0.7(9) . .
W16 O45 Cs7 O12 119.7(11) 2_656 .
W15 O45 Cs7 O12 -90.1(11) . .
W16 O45 Cs7 O13 -164.1(12) 2_656 .
W15 O45 Cs7 O13 -13.9(6) . .
W16 O45 Cs7 Na1 10.0(10) 2_656 1_655
W15 O45 Cs7 Na1 160.2(8) . 1_655
W16 O45 Cs7 O54 57.9(11) 2_656 .
W15 O45 Cs7 O54 -151.9(6) . .
W16 O45 Cs7 W18 91.3(10) 2_656 .
W15 O45 Cs7 W18 -118.5(6) . .
W16 O45 Cs7 W15 -150.2(15) 2_656 .
W15 O13 Cs7 Cs5 -79.7(7) . .
Cs8 O13 Cs7 Cs5 145.1(3) . .
Cs4 O13 Cs7 Cs5 152.0(12) . .
W15 O13 Cs7 O5W 59.1(9) . 2_656
Cs8 O13 Cs7 O5W -76.0(6) . 2_656
Cs4 O13 Cs7 O5W -69.2(12) . 2_656
W15 O13 Cs7 Cs8 135.2(8) . .
Cs4 O13 Cs7 Cs8 6.9(9) . .
W15 O13 Cs7 O25 -124.9(9) . .
Cs8 O13 Cs7 O25 99.9(8) . .
Cs4 O13 Cs7 O25 106.8(12) . .
W15 O13 Cs7 O86 -149.9(9) . .
Cs8 O13 Cs7 O86 74.9(5) . .
Cs4 O13 Cs7 O86 81.7(12) . .
W15 O13 Cs7 O12 158.7(7) . .
Cs8 O13 Cs7 O12 23.5(5) . .
Cs4 O13 Cs7 O12 30.4(13) . .
W15 O13 Cs7 O45 15.3(6) . .
Cs8 O13 Cs7 O45 -119.9(6) . .
Cs4 O13 Cs7 O45 -113.0(13) . .
W15 O13 Cs7 Na1 6.9(11) . 1_655
Cs8 O13 Cs7 Na1 -128.2(6) . 1_655
Cs4 O13 Cs7 Na1 -121.4(11) . 1_655
W15 O13 Cs7 O54 107.8(9) . .
Cs8 O13 Cs7 O54 -27.4(8) . .
Cs4 O13 Cs7 O54 -20.5(16) . .
W15 O13 Cs7 W18 135.8(6) . .
Cs8 O13 Cs7 W18 0.6(4) . .
Cs4 O13 Cs7 W18 7.5(13) . .
Cs8 O13 Cs7 W15 -135.2(8) . .
Cs4 O13 Cs7 W15 -128.3(16) . .
W18 O54 Cs7 Cs5 -114.1(5) . .
W10 O54 Cs7 Cs5 91.5(14) 2_656 .
W18 O54 Cs7 O5W 116.3(8) . 2_656
W10 O54 Cs7 O5W -38.1(13) 2_656 2_656
W18 O54 Cs7 Cs8 32.7(5) . .
W10 O54 Cs7 Cs8 -121.7(13) 2_656 .
W18 O54 Cs7 O25 -91.3(6) . .
W10 O54 Cs7 O25 114.3(14) 2_656 .
W18 O54 Cs7 O86 -25.6(7) . .
W10 O54 Cs7 O86 180.0(12) 2_656 .
W18 O54 Cs7 O12 -17.0(5) . .
W10 O54 Cs7 O12 -171.4(16) 2_656 .
W18 O54 Cs7 O45 121.4(6) . .
W10 O54 Cs7 O45 -33.0(16) 2_656 .
W18 O54 Cs7 O13 55.0(10) . .
W10 O54 Cs7 O13 -99.4(15) 2_656 .
W18 O54 Cs7 Na1 -178.9(7) . 1_655
W10 O54 Cs7 Na1 26.7(13) 2_656 1_655
W10 O54 Cs7 W18 -154.4(17) 2_656 .
W18 O54 Cs7 W15 99.1(6) . .
W10 O54 Cs7 W15 -55.3(17) 2_656 .
O12 W18 Cs7 Cs5 -45.1(9) . .
O55 W18 Cs7 Cs5 25.6(7) . .
O54 W18 Cs7 Cs5 99.8(6) . .
O71 W18 Cs7 Cs5 -167.2(6) . .
O44 W18 Cs7 Cs5 -98.9(7) . .
O50 W18 Cs7 Cs5 127.5(6) . .
K1 W18 Cs7 Cs5 -82.1(4) . .
Cs8 W18 Cs7 Cs5 -115.1(4) . .
O12 W18 Cs7 O5W 163.3(10) . 2_656
O55 W18 Cs7 O5W -126.0(7) . 2_656
O54 W18 Cs7 O5W -51.9(7) . 2_656
O71 W18 Cs7 O5W 41.2(6) . 2_656
O44 W18 Cs7 O5W 109.4(8) . 2_656
O50 W18 Cs7 O5W -24.1(7) . 2_656
K1 W18 Cs7 O5W 126.2(5) . 2_656
Cs8 W18 Cs7 O5W 93.3(4) . 2_656
O12 W18 Cs7 Cs8 70.0(9) . .
O55 W18 Cs7 Cs8 140.7(5) . .
O54 W18 Cs7 Cs8 -145.1(5) . .
O71 W18 Cs7 Cs8 -52.1(5) . .
O44 W18 Cs7 Cs8 16.1(7) . .
O50 W18 Cs7 Cs8 -117.4(5) . .
K1 W18 Cs7 Cs8 33.0(2) . .
O12 W18 Cs7 O25 -68.5(9) . .
O55 W18 Cs7 O25 2.2(6) . .
O54 W18 Cs7 O25 76.4(6) . .
O71 W18 Cs7 O25 169.4(6) . .
O44 W18 Cs7 O25 -122.4(7) . .
O50 W18 Cs7 O25 104.1(6) . .
K1 W18 Cs7 O25 -105.5(4) . .
Cs8 W18 Cs7 O25 -138.5(4) . .
O12 W18 Cs7 O86 13.5(9) . .
O55 W18 Cs7 O86 84.2(6) . .
O54 W18 Cs7 O86 158.4(6) . .
O71 W18 Cs7 O86 -108.6(6) . .
O44 W18 Cs7 O86 -40.4(7) . .
O50 W18 Cs7 O86 -173.9(6) . .
K1 W18 Cs7 O86 -23.5(4) . .
Cs8 W18 Cs7 O86 -56.5(3) . .
O55 W18 Cs7 O12 70.7(10) . .
O54 W18 Cs7 O12 144.9(10) . .
O71 W18 Cs7 O12 -122.1(10) . .
O44 W18 Cs7 O12 -53.9(11) . .
O50 W18 Cs7 O12 172.6(10) . .
K1 W18 Cs7 O12 -37.0(9) . .
Cs8 W18 Cs7 O12 -70.0(9) . .
O12 W18 Cs7 O45 135.2(10) . .
O55 W18 Cs7 O45 -154.1(7) . .
O54 W18 Cs7 O45 -79.9(7) . .
O71 W18 Cs7 O45 13.1(7) . .
O44 W18 Cs7 O45 81.4(8) . .
O50 W18 Cs7 O45 -52.2(7) . .
K1 W18 Cs7 O45 98.2(5) . .
Cs8 W18 Cs7 O45 65.2(5) . .
O12 W18 Cs7 O13 69.4(9) . .
O55 W18 Cs7 O13 140.1(6) . .
O54 W18 Cs7 O13 -145.7(7) . .
O71 W18 Cs7 O13 -52.7(6) . .
O44 W18 Cs7 O13 15.6(8) . .
O50 W18 Cs7 O13 -118.0(6) . .
K1 W18 Cs7 O13 32.4(4) . .
Cs8 W18 Cs7 O13 -0.6(4) . .
O12 W18 Cs7 Na1 -143.9(9) . 1_655
O55 W18 Cs7 Na1 -73.2(6) . 1_655
O54 W18 Cs7 Na1 0.9(6) . 1_655
O71 W18 Cs7 Na1 94.0(6) . 1_655
O44 W18 Cs7 Na1 162.2(7) . 1_655
O50 W18 Cs7 Na1 28.7(6) . 1_655
K1 W18 Cs7 Na1 179.1(4) . 1_655
Cs8 W18 Cs7 Na1 146.1(3) . 1_655
O12 W18 Cs7 O54 -144.9(10) . .
O55 W18 Cs7 O54 -74.2(7) . .
O71 W18 Cs7 O54 93.0(7) . .
O44 W18 Cs7 O54 161.3(8) . .
O50 W18 Cs7 O54 27.7(7) . .
K1 W18 Cs7 O54 178.1(5) . .
Cs8 W18 Cs7 O54 145.1(5) . .
O12 W18 Cs7 W15 96.4(9) . .
O55 W18 Cs7 W15 167.1(6) . .
O54 W18 Cs7 W15 -118.8(6) . .
O71 W18 Cs7 W15 -25.7(5) . .
O44 W18 Cs7 W15 42.5(7) . .
O50 W18 Cs7 W15 -91.0(6) . .
K1 W18 Cs7 W15 59.3(3) . .
Cs8 W18 Cs7 W15 26.37(19) . .
O13 W15 Cs7 Cs5 93.2(8) . .
O48 W15 Cs7 Cs5 -178.2(6) . .
O80 W15 Cs7 Cs5 50.0(11) . .
O47 W15 Cs7 Cs5 -17.8(5) . .
O45 W15 Cs7 Cs5 -113.3(8) . .
O49 W15 Cs7 Cs5 -83.6(4) . .
Cs4 W15 Cs7 Cs5 113.94(17) . .
Cs3 W15 Cs7 Cs5 21.85(18) . .
Cs8 W15 Cs7 Cs5 130.3(2) . .
O13 W15 Cs7 O5W -123.5(9) . 2_656
O48 W15 Cs7 O5W -34.9(7) . 2_656
O80 W15 Cs7 O5W -166.7(12) . 2_656
O47 W15 Cs7 O5W 125.4(7) . 2_656
O45 W15 Cs7 O5W 30.0(9) . 2_656
O49 W15 Cs7 O5W 59.6(6) . 2_656
Cs4 W15 Cs7 O5W -102.8(5) . 2_656
Cs3 W15 Cs7 O5W 165.1(4) . 2_656
Cs5 W15 Cs7 O5W 143.3(5) . 2_656
Cs8 W15 Cs7 O5W -86.5(5) . 2_656
O13 W15 Cs7 Cs8 -37.1(8) . .
O48 W15 Cs7 Cs8 51.6(6) . .
O80 W15 Cs7 Cs8 -80.3(11) . .
O47 W15 Cs7 Cs8 -148.1(5) . .
O45 W15 Cs7 Cs8 116.5(8) . .
O49 W15 Cs7 Cs8 146.1(4) . .
Cs4 W15 Cs7 Cs8 -16.33(16) . .
Cs3 W15 Cs7 Cs8 -108.42(13) . .
Cs5 W15 Cs7 Cs8 -130.3(2) . .
O13 W15 Cs7 O25 89.1(11) . .
O48 W15 Cs7 O25 177.7(9) . .
O80 W15 Cs7 O25 45.9(14) . .
O47 W15 Cs7 O25 -21.9(9) . .
O45 W15 Cs7 O25 -117.4(11) . .
O49 W15 Cs7 O25 -87.7(9) . .
Cs4 W15 Cs7 O25 109.8(8) . .
Cs3 W15 Cs7 O25 17.7(8) . .
Cs5 W15 Cs7 O25 -4.1(7) . .
Cs8 W15 Cs7 O25 126.2(8) . .
O13 W15 Cs7 O86 25.8(8) . .
O48 W15 Cs7 O86 114.4(6) . .
O80 W15 Cs7 O86 -17.4(12) . .
O47 W15 Cs7 O86 -85.3(6) . .
O45 W15 Cs7 O86 179.3(8) . .
O49 W15 Cs7 O86 -151.1(5) . .
Cs4 W15 Cs7 O86 46.5(4) . .
Cs3 W15 Cs7 O86 -45.6(4) . .
Cs5 W15 Cs7 O86 -67.4(4) . .
Cs8 W15 Cs7 O86 62.8(4) . .
O13 W15 Cs7 O12 -29.3(9) . .
O48 W15 Cs7 O12 59.4(8) . .
O80 W15 Cs7 O12 -72.5(13) . .
O47 W15 Cs7 O12 -140.3(8) . .
O45 W15 Cs7 O12 124.3(9) . .
O49 W15 Cs7 O12 153.9(7) . .
Cs4 W15 Cs7 O12 -8.5(6) . .
Cs3 W15 Cs7 O12 -100.6(5) . .
Cs5 W15 Cs7 O12 -122.5(6) . .
Cs8 W15 Cs7 O12 7.8(5) . .
O13 W15 Cs7 O45 -153.5(11) . .
O48 W15 Cs7 O45 -64.9(9) . .
O80 W15 Cs7 O45 163.3(13) . .
O47 W15 Cs7 O45 95.4(9) . .
O49 W15 Cs7 O45 29.6(8) . .
Cs4 W15 Cs7 O45 -132.8(7) . .
Cs3 W15 Cs7 O45 135.1(7) . .
Cs5 W15 Cs7 O45 113.3(8) . .
Cs8 W15 Cs7 O45 -116.5(8) . .
O48 W15 Cs7 O13 88.6(9) . .
O80 W15 Cs7 O13 -43.2(14) . .
O47 W15 Cs7 O13 -111.0(9) . .
O45 W15 Cs7 O13 153.5(11) . .
O49 W15 Cs7 O13 -176.8(8) . .
Cs4 W15 Cs7 O13 20.7(8) . .
Cs3 W15 Cs7 O13 -71.4(8) . .
Cs5 W15 Cs7 O13 -93.2(8) . .
Cs8 W15 Cs7 O13 37.1(8) . .
O13 W15 Cs7 Na1 -174.8(8) . 1_655
O48 W15 Cs7 Na1 -86.1(7) . 1_655
O80 W15 Cs7 Na1 142.0(12) . 1_655
O47 W15 Cs7 Na1 74.2(6) . 1_655
O45 W15 Cs7 Na1 -21.2(8) . 1_655
O49 W15 Cs7 Na1 8.4(6) . 1_655
Cs4 W15 Cs7 Na1 -154.0(4) . 1_655
Cs3 W15 Cs7 Na1 113.9(4) . 1_655
Cs5 W15 Cs7 Na1 92.0(4) . 1_655
Cs8 W15 Cs7 Na1 -137.7(4) . 1_655
O13 W15 Cs7 O54 -109.3(10) . .
O48 W15 Cs7 O54 -20.7(8) . .
O80 W15 Cs7 O54 -152.5(12) . .
O47 W15 Cs7 O54 139.6(8) . .
O45 W15 Cs7 O54 44.2(9) . .
O49 W15 Cs7 O54 73.8(7) . .
Cs4 W15 Cs7 O54 -88.6(6) . .
Cs3 W15 Cs7 O54 179.3(6) . .
Cs5 W15 Cs7 O54 157.5(7) . .
Cs8 W15 Cs7 O54 -72.3(6) . .
O13 W15 Cs7 W18 -63.0(8) . .
O48 W15 Cs7 W18 25.6(6) . .
O80 W15 Cs7 W18 -106.2(11) . .
O47 W15 Cs7 W18 -174.0(6) . .
O45 W15 Cs7 W18 90.6(8) . .
O49 W15 Cs7 W18 120.2(5) . .
Cs4 W15 Cs7 W18 -42.2(3) . .
Cs3 W15 Cs7 W18 -134.3(2) . .
Cs5 W15 Cs7 W18 -156.2(4) . .
Cs8 W15 Cs7 W18 -25.90(19) . .
W12 O11 K1 O21W -125.5(9) . 2_556
Cs6 O11 K1 O21W 110.5(6) . 2_556
W12 O11 K1 O20 -142.1(10) . .
Cs6 O11 K1 O20 94.0(11) . .
W12 O11 K1 Cs6 123.9(9) . .
W12 O11 K1 O69 103.3(11) . .
Cs6 O11 K1 O69 -20.6(11) . .
W12 O11 K1 Cs8 -52.9(9) . .
Cs6 O11 K1 Cs8 -176.8(5) . .
W12 O11 K1 O12 10.3(9) . .
Cs6 O11 K1 O12 -113.6(5) . .
W12 O11 K1 O300 -159.2(7) . .
Cs6 O11 K1 O300 76.9(5) . .
W12 O11 K1 W19 157(7) . .
Cs6 O11 K1 W19 33(7) . .
Cs6 O11 K1 W12 -123.9(9) . .
W12 O11 K1 W1 -140.2(6) . .
Cs6 O11 K1 W1 95.9(5) . .
W12 O11 K1 W18 6.6(7) . .
Cs6 O11 K1 W18 -117.3(4) . .
W1 O20 K1 O21W -10.8(7) . 2_556
W19 O20 K1 O21W 173.7(7) . 2_556
Cs8 O20 K1 O21W 88.6(5) . 2_556
W1 O20 K1 O11 3.5(15) . .
W19 O20 K1 O11 -172.0(10) . .
Cs8 O20 K1 O11 102.9(12) . .
W1 O20 K1 Cs6 80.0(7) . .
W19 O20 K1 Cs6 -95.5(7) . .
Cs8 O20 K1 Cs6 179.4(5) . .
W1 O20 K1 O69 146.9(9) . .
W19 O20 K1 O69 -28.6(5) . .
Cs8 O20 K1 O69 -113.7(5) . .
W1 O20 K1 Cs8 -99.4(6) . .
W19 O20 K1 Cs8 85.1(6) . .
W1 O20 K1 O12 -148.1(6) . .
W19 O20 K1 O12 36.5(7) . .
Cs8 O20 K1 O12 -48.6(4) . .
W1 O20 K1 O300 26.2(5) . .
W19 O20 K1 O300 -149.3(8) . .
Cs8 O20 K1 O300 125.6(5) . .
W1 O20 K1 W19 175.5(11) . .
Cs8 O20 K1 W19 -85.1(6) . .
W1 O20 K1 W12 -48.8(17) . .
W19 O20 K1 W12 135.7(12) . .
Cs8 O20 K1 W12 50.6(14) . .
W19 O20 K1 W1 -175.5(11) . .
Cs8 O20 K1 W1 99.4(6) . .
W1 O20 K1 W18 -136.9(6) . .
W19 O20 K1 W18 47.6(8) . .
Cs8 O20 K1 W18 -37.5(4) . .
O4W Cs6 K1 O21W -121.1(8) 2_646 2_556
O1W Cs6 K1 O21W 2.0(6) 2_546 2_556
O11 Cs6 K1 O21W -54.2(5) . 2_556
O38 Cs6 K1 O21W 138.9(6) 1_545 2_556
O4W Cs6 K1 O21W -144.2(6) . 2_556
O8 Cs6 K1 O21W 58.2(8) . 2_556
O63 Cs6 K1 O21W 97.2(5) . 2_556
O6 Cs6 K1 O21W 52.3(5) . 2_556
O22 Cs6 K1 O21W 143.5(5) 1_545 2_556
Co1 Cs6 K1 O21W 35.4(5) . 2_556
Nb4 Cs6 K1 O21W 102.4(7) 2_646 2_556
O4W Cs6 K1 O11 -67.0(8) 2_646 .
O1W Cs6 K1 O11 56.2(6) 2_546 .
O38 Cs6 K1 O11 -167.0(6) 1_545 .
O4W Cs6 K1 O11 -90.1(6) . .
O8 Cs6 K1 O11 112.3(8) . .
O63 Cs6 K1 O11 151.3(5) . .
O6 Cs6 K1 O11 106.4(5) . .
O22 Cs6 K1 O11 -162.4(5) 1_545 .
Co1 Cs6 K1 O11 89.5(4) . .
Nb4 Cs6 K1 O11 156.6(7) 2_646 .
O4W Cs6 K1 O20 147.7(8) 2_646 .
O1W Cs6 K1 O20 -89.1(7) 2_546 .
O11 Cs6 K1 O20 -145.3(7) . .
O38 Cs6 K1 O20 47.7(8) 1_545 .
O4W Cs6 K1 O20 124.7(7) . .
O8 Cs6 K1 O20 -33.0(9) . .
O63 Cs6 K1 O20 6.0(5) . .
O6 Cs6 K1 O20 -38.9(6) . .
O22 Cs6 K1 O20 52.3(5) 1_545 .
Co1 Cs6 K1 O20 -55.8(6) . .
Nb4 Cs6 K1 O20 11.3(10) 2_646 .
O4W Cs6 K1 O69 102.8(7) 2_646 .
O1W Cs6 K1 O69 -134.0(5) 2_546 .
O11 Cs6 K1 O69 169.8(5) . .
O38 Cs6 K1 O69 2.9(6) 1_545 .
O4W Cs6 K1 O69 79.8(6) . .
O8 Cs6 K1 O69 -77.8(8) . .
O63 Cs6 K1 O69 -38.9(4) . .
O6 Cs6 K1 O69 -83.7(4) . .
O22 Cs6 K1 O69 7.4(4) 1_545 .
Co1 Cs6 K1 O69 -100.6(4) . .
Nb4 Cs6 K1 O69 -33.6(8) 2_646 .
O4W Cs6 K1 Cs8 -37(4) 2_646 .
O1W Cs6 K1 Cs8 86(4) 2_546 .
O11 Cs6 K1 Cs8 30(4) . .
O38 Cs6 K1 Cs8 -137(4) 1_545 .
O4W Cs6 K1 Cs8 -61(4) . .
O8 Cs6 K1 Cs8 142(4) . .
O63 Cs6 K1 Cs8 -179(4) . .
O6 Cs6 K1 Cs8 136(4) . .
O22 Cs6 K1 Cs8 -133(4) 1_545 .
Co1 Cs6 K1 Cs8 119(4) . .
Nb4 Cs6 K1 Cs8 -174(4) 2_646 .
O4W Cs6 K1 O12 19.6(9) 2_646 .
O1W Cs6 K1 O12 142.8(6) 2_546 .
O11 Cs6 K1 O12 86.6(6) . .
O38 Cs6 K1 O12 -80.4(7) 1_545 .
O4W Cs6 K1 O12 -3.5(6) . .
O8 Cs6 K1 O12 -161.1(7) . .
O63 Cs6 K1 O12 -122.1(6) . .
O6 Cs6 K1 O12 -167.0(5) . .
O22 Cs6 K1 O12 -75.8(5) 1_545 .
Co1 Cs6 K1 O12 176.1(4) . .
Nb4 Cs6 K1 O12 -116.8(6) 2_646 .
O4W Cs6 K1 O300 -175.3(7) 2_646 .
O1W Cs6 K1 O300 -52.2(6) 2_546 .
O11 Cs6 K1 O300 -108.3(5) . .
O38 Cs6 K1 O300 84.7(6) 1_545 .
O4W Cs6 K1 O300 161.6(6) . .
O8 Cs6 K1 O300 4.0(8) . .
O63 Cs6 K1 O300 43.0(4) . .
O6 Cs6 K1 O300 -1.9(5) . .
O22 Cs6 K1 O300 89.3(4) 1_545 .
Co1 Cs6 K1 O300 -18.8(4) . .
Nb4 Cs6 K1 O300 48.2(8) 2_646 .
O4W Cs6 K1 W19 115.7(7) 2_646 .
O1W Cs6 K1 W19 -121.2(5) 2_546 .
O11 Cs6 K1 W19 -177.3(5) . .
O38 Cs6 K1 W19 15.7(7) 1_545 .
O4W Cs6 K1 W19 92.6(6) . .
O8 Cs6 K1 W19 -65.0(8) . .
O63 Cs6 K1 W19 -26.0(4) . .
O6 Cs6 K1 W19 -70.9(4) . .
O22 Cs6 K1 W19 20.3(4) 1_545 .
Co1 Cs6 K1 W19 -87.8(4) . .
Nb4 Cs6 K1 W19 -20.8(8) 2_646 .
O4W Cs6 K1 W12 -46.8(7) 2_646 .
O1W Cs6 K1 W12 76.3(5) 2_546 .
O11 Cs6 K1 W12 20.1(4) . .
O38 Cs6 K1 W12 -146.8(5) 1_545 .
O4W Cs6 K1 W12 -69.9(5) . .
O8 Cs6 K1 W12 132.5(6) . .
O63 Cs6 K1 W12 171.5(4) . .
O6 Cs6 K1 W12 126.6(3) . .
O22 Cs6 K1 W12 -142.2(3) 1_545 .
Co1 Cs6 K1 W12 109.7(2) . .
Nb4 Cs6 K1 W12 176.7(6) 2_646 .
O4W Cs6 K1 W1 175.5(7) 2_646 .
O1W Cs6 K1 W1 -61.3(5) 2_546 .
O11 Cs6 K1 W1 -117.5(5) . .
O38 Cs6 K1 W1 75.6(6) 1_545 .
O4W Cs6 K1 W1 152.5(5) . .
O8 Cs6 K1 W1 -5.1(8) . .
O63 Cs6 K1 W1 33.8(3) . .
O6 Cs6 K1 W1 -11.0(4) . .
O22 Cs6 K1 W1 80.1(3) 1_545 .
Co1 Cs6 K1 W1 -27.9(4) . .
Nb4 Cs6 K1 W1 39.1(8) 2_646 .
O4W Cs6 K1 W18 -2.5(8) 2_646 .
O1W Cs6 K1 W18 120.7(5) 2_546 .
O11 Cs6 K1 W18 64.5(4) . .
O38 Cs6 K1 W18 -102.5(5) 1_545 .
O4W Cs6 K1 W18 -25.5(5) . .
O8 Cs6 K1 W18 176.8(6) . .
O63 Cs6 K1 W18 -144.2(4) . .
O6 Cs6 K1 W18 170.9(4) . .
O22 Cs6 K1 W18 -97.9(3) 1_545 .
Co1 Cs6 K1 W18 154.04(19) . .
Nb4 Cs6 K1 W18 -138.9(5) 2_646 .
W19 O69 K1 O21W 62.2(11) . 2_556
Nb3 O69 K1 O21W -63.9(11) 1_545 2_556
K2 O69 K1 O21W 173.4(8) . 2_556
W19 O69 K1 O11 172.5(9) . .
Nb3 O69 K1 O11 46.3(13) 1_545 .
K2 O69 K1 O11 -76.3(12) . .
W19 O69 K1 O20 29.1(5) . .
Nb3 O69 K1 O20 -97.1(7) 1_545 .
K2 O69 K1 O20 140.3(7) . .
W19 O69 K1 Cs6 154.9(5) . .
Nb3 O69 K1 Cs6 28.7(6) 1_545 .
K2 O69 K1 Cs6 -93.9(5) . .
W19 O69 K1 Cs8 -28.9(6) . .
Nb3 O69 K1 Cs8 -155.1(5) 1_545 .
K2 O69 K1 Cs8 82.3(5) . .
W19 O69 K1 O12 -89.9(6) . .
Nb3 O69 K1 O12 143.9(7) 1_545 .
K2 O69 K1 O12 21.2(6) . .
W19 O69 K1 O300 69.3(6) . .
Nb3 O69 K1 O300 -56.9(6) 1_545 .
K2 O69 K1 O300 -179.6(6) . .
Nb3 O69 K1 W19 -126.2(9) 1_545 .
K2 O69 K1 W19 111.2(8) . .
W19 O69 K1 W12 -142.0(7) . .
Nb3 O69 K1 W12 91.8(9) 1_545 .
K2 O69 K1 W12 -30.9(11) . .
W19 O69 K1 W1 43.8(5) . .
Nb3 O69 K1 W1 -82.4(5) 1_545 .
K2 O69 K1 W1 154.9(5) . .
W19 O69 K1 W18 -98.1(5) . .
Nb3 O69 K1 W18 135.7(5) 1_545 .
K2 O69 K1 W18 13.1(6) . .
Cs7 Cs8 K1 O21W 168.3(4) . 2_556
O13 Cs8 K1 O21W -107.7(7) . 2_556
O86 Cs8 K1 O21W -140.9(5) . 2_556
O67 Cs8 K1 O21W 48.7(5) . 2_556
O12 Cs8 K1 O21W 143.4(6) . 2_556
O5W Cs8 K1 O21W 58.6(9) . 2_556
O71 Cs8 K1 O21W 95.9(5) . 2_556
O20 Cs8 K1 O21W -91.3(5) . 2_556
O62 Cs8 K1 O21W -44.8(5) . 2_556
W19 Cs8 K1 O21W -121.9(4) . 2_556
W16 Cs8 K1 O21W 69.6(4) . 2_556
Cs7 Cs8 K1 O11 112.6(5) . .
O13 Cs8 K1 O11 -163.4(6) . .
O86 Cs8 K1 O11 163.4(6) . .
O67 Cs8 K1 O11 -7.1(6) . .
O12 Cs8 K1 O11 87.6(6) . .
O5W Cs8 K1 O11 2.9(11) . .
O71 Cs8 K1 O11 40.2(5) . .
O20 Cs8 K1 O11 -147.1(6) . .
O62 Cs8 K1 O11 -100.5(6) . .
W19 Cs8 K1 O11 -177.7(5) . .
W16 Cs8 K1 O11 13.9(5) . .
Cs7 Cs8 K1 O20 -100.3(4) . .
O13 Cs8 K1 O20 -16.3(7) . .
O86 Cs8 K1 O20 -49.6(4) . .
O67 Cs8 K1 O20 140.0(5) . .
O12 Cs8 K1 O20 -125.3(5) . .
O5W Cs8 K1 O20 150.0(8) . .
O71 Cs8 K1 O20 -172.8(4) . .
O62 Cs8 K1 O20 46.6(4) . .
W19 Cs8 K1 O20 -30.6(3) . .
W16 Cs8 K1 O20 160.9(4) . .
Cs7 Cs8 K1 Cs6 85(4) . .
O13 Cs8 K1 Cs6 169(4) . .
O86 Cs8 K1 Cs6 135(4) . .
O67 Cs8 K1 Cs6 -35(4) . .
O12 Cs8 K1 Cs6 60(4) . .
O5W Cs8 K1 Cs6 -25(5) . .
O71 Cs8 K1 Cs6 12(4) . .
O20 Cs8 K1 Cs6 -175(4) . .
O62 Cs8 K1 Cs6 -129(4) . .
W19 Cs8 K1 Cs6 154(4) . .
W16 Cs8 K1 Cs6 -14(4) . .
Cs7 Cs8 K1 O69 -55.7(4) . .
O13 Cs8 K1 O69 28.3(7) . .
O86 Cs8 K1 O69 -4.9(4) . .
O67 Cs8 K1 O69 -175.4(5) . .
O12 Cs8 K1 O69 -80.7(5) . .
O5W Cs8 K1 O69 -165.4(8) . .
O71 Cs8 K1 O69 -128.1(4) . .
O20 Cs8 K1 O69 44.7(4) . .
O62 Cs8 K1 O69 91.2(4) . .
W19 Cs8 K1 O69 14.0(3) . .
W16 Cs8 K1 O69 -154.4(3) . .
Cs7 Cs8 K1 O12 25.0(4) . .
O13 Cs8 K1 O12 109.0(7) . .
O86 Cs8 K1 O12 75.8(5) . .
O67 Cs8 K1 O12 -94.7(5) . .
O5W Cs8 K1 O12 -84.7(9) . .
O71 Cs8 K1 O12 -47.4(4) . .
O20 Cs8 K1 O12 125.3(5) . .
O62 Cs8 K1 O12 171.9(5) . .
W19 Cs8 K1 O12 94.7(4) . .
W16 Cs8 K1 O12 -73.8(4) . .
Cs7 Cs8 K1 O300 -138.0(4) . .
O13 Cs8 K1 O300 -54.0(7) . .
O86 Cs8 K1 O300 -87.2(5) . .
O67 Cs8 K1 O300 102.3(5) . .
O12 Cs8 K1 O300 -163.0(6) . .
O5W Cs8 K1 O300 112.3(8) . .
O71 Cs8 K1 O300 149.6(5) . .
O20 Cs8 K1 O300 -37.6(4) . .
O62 Cs8 K1 O300 8.9(4) . .
W19 Cs8 K1 O300 -68.2(3) . .
W16 Cs8 K1 O300 123.3(4) . .
Cs7 Cs8 K1 W19 -69.7(2) . .
O13 Cs8 K1 W19 14.3(6) . .
O86 Cs8 K1 W19 -19.0(3) . .
O67 Cs8 K1 W19 170.6(4) . .
O12 Cs8 K1 W19 -94.7(4) . .
O5W Cs8 K1 W19 -179.4(8) . .
O71 Cs8 K1 W19 -142.2(3) . .
O20 Cs8 K1 W19 30.6(3) . .
O62 Cs8 K1 W19 77.2(3) . .
W16 Cs8 K1 W19 -168.47(15) . .
Cs7 Cs8 K1 W12 93.8(3) . .
O13 Cs8 K1 W12 177.8(5) . .
O86 Cs8 K1 W12 144.5(4) . .
O67 Cs8 K1 W12 -25.9(4) . .
O12 Cs8 K1 W12 68.8(4) . .
O5W Cs8 K1 W12 -15.9(9) . .
O71 Cs8 K1 W12 21.3(3) . .
O20 Cs8 K1 W12 -165.9(5) . .
O62 Cs8 K1 W12 -119.3(4) . .
W19 Cs8 K1 W12 163.5(3) . .
W16 Cs8 K1 W12 -5.0(2) . .
Cs7 Cs8 K1 W1 -127.3(2) . .
O13 Cs8 K1 W1 -43.3(6) . .
O86 Cs8 K1 W1 -76.6(3) . .
O67 Cs8 K1 W1 113.0(4) . .
O12 Cs8 K1 W1 -152.3(4) . .
O5W Cs8 K1 W1 123.0(8) . .
O71 Cs8 K1 W1 160.2(3) . .
O20 Cs8 K1 W1 -27.0(3) . .
O62 Cs8 K1 W1 19.6(3) . .
W19 Cs8 K1 W1 -57.61(8) . .
W16 Cs8 K1 W1 133.92(14) . .
Cs7 Cs8 K1 W18 48.5(2) . .
O13 Cs8 K1 W18 132.5(6) . .
O86 Cs8 K1 W18 99.2(3) . .
O67 Cs8 K1 W18 -71.2(4) . .
O12 Cs8 K1 W18 23.5(4) . .
O5W Cs8 K1 W18 -61.2(8) . .
O71 Cs8 K1 W18 -23.9(3) . .
O20 Cs8 K1 W18 148.8(4) . .
O62 Cs8 K1 W18 -164.6(3) . .
W19 Cs8 K1 W18 118.21(17) . .
W16 Cs8 K1 W18 -50.26(9) . .
W18 O12 K1 O21W 47.9(13) . 2_556
Cs7 O12 K1 O21W -80.5(10) . 2_556
Cs8 O12 K1 O21W -56.5(9) . 2_556
W18 O12 K1 O11 -9.5(9) . .
Cs7 O12 K1 O11 -137.9(6) . .
Cs8 O12 K1 O11 -113.8(5) . .
W18 O12 K1 O20 156.4(7) . .
Cs7 O12 K1 O20 28.0(7) . .
Cs8 O12 K1 O20 52.1(5) . .
W18 O12 K1 Cs6 -70.0(9) . .
Cs7 O12 K1 Cs6 161.6(4) . .
Cs8 O12 K1 Cs6 -174.4(4) . .
W18 O12 K1 O69 -159.1(8) . .
Cs7 O12 K1 O69 72.5(6) . .
Cs8 O12 K1 O69 96.6(4) . .
W18 O12 K1 Cs8 104.3(8) . .
Cs7 O12 K1 Cs8 -24.1(4) . .
W18 O12 K1 O300 146.5(11) . .
Cs7 O12 K1 O300 18.1(16) . .
Cs8 O12 K1 O300 42.1(13) . .
W18 O12 K1 W19 172.9(8) . .
Cs7 O12 K1 W19 44.5(5) . .
Cs8 O12 K1 W19 68.6(2) . .
W18 O12 K1 W12 -5.2(7) . .
Cs7 O12 K1 W12 -133.6(5) . .
Cs8 O12 K1 W12 -109.6(3) . .
W18 O12 K1 W1 139.1(7) . .
Cs7 O12 K1 W1 10.7(8) . .
Cs8 O12 K1 W1 34.7(5) . .
Cs7 O12 K1 W18 -128.4(11) . .
Cs8 O12 K1 W18 -104.3(8) . .
O86 W19 K1 O21W 112.6(8) . 2_556
O15 W19 K1 O21W 16.3(9) . 2_556
O69 W19 K1 O21W -135.3(8) . 2_556
O19 W19 K1 O21W -156.1(9) 1_545 2_556
O20 W19 K1 O21W -7.2(8) . 2_556
O60 W19 K1 O21W -77.7(7) 1_545 2_556
K2 W19 K1 O21W -179.4(6) . 2_556
Cs8 W19 K1 O21W 76.0(6) . 2_556
O86 W19 K1 O11 -173(7) . .
O15 W19 K1 O11 91(7) . .
O69 W19 K1 O11 -60(7) . .
O19 W19 K1 O11 -81(7) 1_545 .
O20 W19 K1 O11 68(7) . .
O60 W19 K1 O11 -3(7) 1_545 .
K2 W19 K1 O11 -104(7) . .
Cs8 W19 K1 O11 151(7) . .
O86 W19 K1 O20 119.7(8) . .
O15 W19 K1 O20 23.5(9) . .
O69 W19 K1 O20 -128.1(8) . .
O19 W19 K1 O20 -148.9(10) 1_545 .
O60 W19 K1 O20 -70.5(7) 1_545 .
K2 W19 K1 O20 -172.2(6) . .
Cs8 W19 K1 O20 83.2(6) . .
O86 W19 K1 Cs6 -140.5(7) . .
O15 W19 K1 Cs6 123.2(7) . .
O69 W19 K1 Cs6 -28.4(6) . .
O19 W19 K1 Cs6 -49.2(9) 1_545 .
O20 W19 K1 Cs6 99.7(7) . .
O60 W19 K1 Cs6 29.2(5) 1_545 .
K2 W19 K1 Cs6 -72.5(4) . .
Cs8 W19 K1 Cs6 -177.1(5) . .
O86 W19 K1 O69 -112.1(8) . .
O15 W19 K1 O69 151.6(8) . .
O19 W19 K1 O69 -20.8(10) 1_545 .
O20 W19 K1 O69 128.1(8) . .
O60 W19 K1 O69 57.6(7) 1_545 .
K2 W19 K1 O69 -44.1(6) . .
Cs8 W19 K1 O69 -148.7(6) . .
O86 W19 K1 Cs8 36.6(6) . .
O15 W19 K1 Cs8 -59.7(7) . .
O69 W19 K1 Cs8 148.7(6) . .
O19 W19 K1 Cs8 127.9(8) 1_545 .
O20 W19 K1 Cs8 -83.2(6) . .
O60 W19 K1 Cs8 -153.7(4) 1_545 .
K2 W19 K1 Cs8 104.6(2) . .
O86 W19 K1 O12 -25.4(7) . .
O15 W19 K1 O12 -121.6(7) . .
O69 W19 K1 O12 86.7(7) . .
O19 W19 K1 O12 66.0(9) 1_545 .
O20 W19 K1 O12 -145.1(7) . .
O60 W19 K1 O12 144.4(5) 1_545 .
K2 W19 K1 O12 42.7(4) . .
Cs8 W19 K1 O12 -61.9(4) . .
O86 W19 K1 O300 143.0(7) . .
O15 W19 K1 O300 46.8(8) . .
O69 W19 K1 O300 -104.8(7) . .
O19 W19 K1 O300 -125.6(8) 1_545 .
O20 W19 K1 O300 23.3(7) . .
O60 W19 K1 O300 -47.2(5) 1_545 .
K2 W19 K1 O300 -148.9(4) . .
Cs8 W19 K1 O300 106.5(4) . .
O86 W19 K1 W12 -20.0(12) . .
O15 W19 K1 W12 -116.3(12) . .
O69 W19 K1 W12 92.1(13) . .
O19 W19 K1 W12 71.3(14) 1_545 .
O20 W19 K1 W12 -139.8(14) . .
O60 W19 K1 W12 149.7(11) 1_545 .
K2 W19 K1 W12 48.0(11) . .
Cs8 W19 K1 W12 -56.6(10) . .
O86 W19 K1 W1 122.2(6) . .
O15 W19 K1 W1 25.9(7) . .
O69 W19 K1 W1 -125.7(6) . .
O19 W19 K1 W1 -146.5(8) 1_545 .
O20 W19 K1 W1 2.5(6) . .
O60 W19 K1 W1 -68.1(4) 1_545 .
K2 W19 K1 W1 -169.8(2) . .
Cs8 W19 K1 W1 85.6(2) . .
O86 W19 K1 W18 -22.5(6) . .
O15 W19 K1 W18 -118.8(7) . .
O69 W19 K1 W18 89.6(6) . .
O19 W19 K1 W18 68.8(9) 1_545 .
O20 W19 K1 W18 -142.3(7) . .
O60 W19 K1 W18 147.2(4) 1_545 .
K2 W19 K1 W18 45.5(3) . .
Cs8 W19 K1 W18 -59.1(2) . .
O11 W12 K1 O21W 46.8(9) . 2_556
O44 W12 K1 O21W -154.6(8) . 2_556
O41 W12 K1 O21W 10.5(9) . 2_556
O40 W12 K1 O21W 129.0(7) . 2_556
O43 W12 K1 O21W -66.6(6) . 2_556
O42 W12 K1 O21W -137.3(7) . 2_556
Cs6 W12 K1 O21W 94.8(5) . 2_556
O44 W12 K1 O11 158.6(10) . .
O41 W12 K1 O11 -36.3(11) . .
O40 W12 K1 O11 82.2(10) . .
O43 W12 K1 O11 -113.4(9) . .
O42 W12 K1 O11 175.9(10) . .
Cs6 W12 K1 O11 47.9(8) . .
O11 W12 K1 O20 86.4(16) . .
O44 W12 K1 O20 -115.0(16) . .
O41 W12 K1 O20 50.1(17) . .
O40 W12 K1 O20 168.6(15) . .
O43 W12 K1 O20 -27.0(15) . .
O42 W12 K1 O20 -97.7(15) . .
Cs6 W12 K1 O20 134.4(15) . .
O11 W12 K1 Cs6 -47.9(8) . .
O44 W12 K1 Cs6 110.7(7) . .
O41 W12 K1 Cs6 -84.3(8) . .
O40 W12 K1 Cs6 34.2(6) . .
O43 W12 K1 Cs6 -161.4(5) . .
O42 W12 K1 Cs6 128.0(6) . .
O11 W12 K1 O69 -116.0(12) . .
O44 W12 K1 O69 42.6(9) . .
O41 W12 K1 O69 -152.3(9) . .
O40 W12 K1 O69 -33.8(10) . .
O43 W12 K1 O69 130.6(9) . .
O42 W12 K1 O69 59.9(11) . .
Cs6 W12 K1 O69 -68.0(8) . .
O11 W12 K1 Cs8 133.0(9) . .
O44 W12 K1 Cs8 -68.3(6) . .
O41 W12 K1 Cs8 96.7(7) . .
O40 W12 K1 Cs8 -144.8(6) . .
O43 W12 K1 Cs8 19.6(5) . .
O42 W12 K1 Cs8 -51.0(7) . .
Cs6 W12 K1 Cs8 -179.0(4) . .
O11 W12 K1 O12 -169.5(9) . .
O44 W12 K1 O12 -10.9(7) . .
O41 W12 K1 O12 154.2(8) . .
O40 W12 K1 O12 -87.3(7) . .
O43 W12 K1 O12 77.0(6) . .
O42 W12 K1 O12 6.4(8) . .
Cs6 W12 K1 O12 -121.6(5) . .
O11 W12 K1 O300 25.0(9) . .
O44 W12 K1 O300 -176.4(9) . .
O41 W12 K1 O300 -11.3(10) . .
O40 W12 K1 O300 107.2(8) . .
O43 W12 K1 O300 -88.5(7) . .
O42 W12 K1 O300 -159.1(7) . .
Cs6 W12 K1 O300 72.9(5) . .
O11 W12 K1 W19 -175.0(15) . .
O44 W12 K1 W19 -16.4(12) . .
O41 W12 K1 W19 148.7(11) . .
O40 W12 K1 W19 -92.8(13) . .
O43 W12 K1 W19 71.6(12) . .
O42 W12 K1 W19 0.9(15) . .
Cs6 W12 K1 W19 -127.0(13) . .
O11 W12 K1 W1 55.5(9) . .
O44 W12 K1 W1 -145.9(8) . .
O41 W12 K1 W1 19.1(10) . .
O40 W12 K1 W1 137.6(7) . .
O43 W12 K1 W1 -58.0(6) . .
O42 W12 K1 W1 -128.6(6) . .
Cs6 W12 K1 W1 103.4(5) . .
O11 W12 K1 W18 -172.0(8) . .
O44 W12 K1 W18 -13.4(6) . .
O41 W12 K1 W18 151.7(7) . .
O40 W12 K1 W18 -89.8(6) . .
O43 W12 K1 W18 74.5(5) . .
O42 W12 K1 W18 3.9(6) . .
Cs6 W12 K1 W18 -124.1(3) . .
O62 W1 K1 O21W 51.9(8) . 2_556
O300 W1 K1 O21W -59.3(8) . 2_556
O20 W1 K1 O21W 168.1(8) . 2_556
O59 W1 K1 O21W 144.6(7) . 2_556
O70 W1 K1 O21W -41.2(10) . 2_556
O27 W1 K1 O21W -121.4(6) . 2_556
Cs4 W1 K1 O21W 88.3(5) . 2_556
Cs8 W1 K1 O21W 96.5(5) . 2_556
O62 W1 K1 O11 65.8(8) . .
O300 W1 K1 O11 -45.3(8) . .
O20 W1 K1 O11 -177.9(9) . .
O59 W1 K1 O11 158.6(8) . .
O70 W1 K1 O11 -27.2(11) . .
O27 W1 K1 O11 -107.4(7) . .
Cs4 W1 K1 O11 102.2(5) . .
Cs8 W1 K1 O11 110.5(6) . .
O62 W1 K1 O20 -116.2(9) . .
O300 W1 K1 O20 132.6(9) . .
O59 W1 K1 O20 -23.5(9) . .
O70 W1 K1 O20 150.7(10) . .
O27 W1 K1 O20 70.5(8) . .
Cs4 W1 K1 O20 -79.8(7) . .
Cs8 W1 K1 O20 -71.6(7) . .
O62 W1 K1 Cs6 132.0(7) . .
O300 W1 K1 Cs6 20.9(7) . .
O20 W1 K1 Cs6 -111.7(7) . .
O59 W1 K1 Cs6 -135.2(6) . .
O70 W1 K1 Cs6 39.0(10) . .
O27 W1 K1 Cs6 -41.2(5) . .
Cs4 W1 K1 Cs6 168.4(3) . .
Cs8 W1 K1 Cs6 176.7(4) . .
O62 W1 K1 O69 -142.2(7) . .
O300 W1 K1 O69 106.6(7) . .
O20 W1 K1 O69 -26.0(7) . .
O59 W1 K1 O69 -49.4(7) . .
O70 W1 K1 O69 124.8(9) . .
O27 W1 K1 O69 44.5(5) . .
Cs4 W1 K1 O69 -105.8(3) . .
Cs8 W1 K1 O69 -97.6(4) . .
O62 W1 K1 Cs8 -44.6(7) . .
O300 W1 K1 Cs8 -155.8(7) . .
O20 W1 K1 Cs8 71.6(7) . .
O59 W1 K1 Cs8 48.1(7) . .
O70 W1 K1 Cs8 -137.6(8) . .
O27 W1 K1 Cs8 142.1(4) . .
Cs4 W1 K1 Cs8 -8.2(2) . .
O62 W1 K1 O12 -76.0(8) . .
O300 W1 K1 O12 172.8(9) . .
O20 W1 K1 O12 40.2(8) . .
O59 W1 K1 O12 16.7(9) . .
O70 W1 K1 O12 -169.1(9) . .
O27 W1 K1 O12 110.7(7) . .
Cs4 W1 K1 O12 -39.6(6) . .
Cs8 W1 K1 O12 -31.4(5) . .
O62 W1 K1 O300 111.1(9) . .
O20 W1 K1 O300 -132.6(9) . .
O59 W1 K1 O300 -156.1(9) . .
O70 W1 K1 O300 18.1(11) . .
O27 W1 K1 O300 -62.1(8) . .
Cs4 W1 K1 O300 147.5(6) . .
Cs8 W1 K1 O300 155.8(7) . .
O62 W1 K1 W19 -118.9(7) . .
O300 W1 K1 W19 130.0(7) . .
O20 W1 K1 W19 -2.6(6) . .
O59 W1 K1 W19 -26.1(6) . .
O70 W1 K1 W19 148.1(8) . .
O27 W1 K1 W19 67.9(4) . .
Cs4 W1 K1 W19 -82.48(13) . .
Cs8 W1 K1 W19 -74.24(18) . .
O62 W1 K1 W12 42.6(8) . .
O300 W1 K1 W12 -68.5(8) . .
O20 W1 K1 W12 158.9(9) . .
O59 W1 K1 W12 135.4(7) . .
O70 W1 K1 W12 -50.4(10) . .
O27 W1 K1 W12 -130.6(6) . .
Cs4 W1 K1 W12 79.0(5) . .
Cs8 W1 K1 W12 87.3(5) . .
O62 W1 K1 W18 -51.2(8) . .
O300 W1 K1 W18 -162.3(8) . .
O20 W1 K1 W18 65.1(7) . .
O59 W1 K1 W18 41.6(8) . .
O70 W1 K1 W18 -144.2(9) . .
O27 W1 K1 W18 135.6(6) . .
Cs4 W1 K1 W18 -14.8(5) . .
Cs8 W1 K1 W18 -6.5(3) . .
O12 W18 K1 O21W -143.3(10) . 2_556
O55 W18 K1 O21W 132.9(8) . 2_556
O54 W18 K1 O21W -106.1(9) . 2_556
O71 W18 K1 O21W -31.4(7) . 2_556
O44 W18 K1 O21W 56.0(8) . 2_556
O50 W18 K1 O21W 39.2(9) . 2_556
Cs7 W18 K1 O21W -108.9(6) . 2_556
Cs8 W18 K1 O21W -77.5(6) . 2_556
O12 W18 K1 O11 170.5(9) . .
O55 W18 K1 O11 86.7(6) . .
O54 W18 K1 O11 -152.3(8) . .
O71 W18 K1 O11 -77.6(6) . .
O44 W18 K1 O11 9.7(7) . .
O50 W18 K1 O11 -7.1(8) . .
Cs7 W18 K1 O11 -155.2(4) . .
Cs8 W18 K1 O11 -123.8(5) . .
O12 W18 K1 O20 -28.7(9) . .
O55 W18 K1 O20 -112.5(7) . .
O54 W18 K1 O20 8.5(11) . .
O71 W18 K1 O20 83.2(7) . .
O44 W18 K1 O20 170.6(8) . .
O50 W18 K1 O20 153.7(7) . .
Cs7 W18 K1 O20 5.7(5) . .
Cs8 W18 K1 O20 37.0(5) . .
O12 W18 K1 Cs6 117.9(9) . .
O55 W18 K1 Cs6 34.1(6) . .
O54 W18 K1 Cs6 155.1(8) . .
O71 W18 K1 Cs6 -130.2(6) . .
O44 W18 K1 Cs6 -42.9(6) . .
O50 W18 K1 Cs6 -59.7(7) . .
Cs7 W18 K1 Cs6 152.2(3) . .
Cs8 W18 K1 Cs6 -176.4(4) . .
O12 W18 K1 O69 21.4(8) . .
O55 W18 K1 O69 -62.4(7) . .
O54 W18 K1 O69 58.6(9) . .
O71 W18 K1 O69 133.3(6) . .
O44 W18 K1 O69 -139.3(7) . .
O50 W18 K1 O69 -156.1(6) . .
Cs7 W18 K1 O69 55.8(4) . .
Cs8 W18 K1 O69 87.2(4) . .
O12 W18 K1 Cs8 -65.8(8) . .
O55 W18 K1 Cs8 -149.6(5) . .
O54 W18 K1 Cs8 -28.6(8) . .
O71 W18 K1 Cs8 46.1(5) . .
O44 W18 K1 Cs8 133.5(6) . .
O50 W18 K1 Cs8 116.7(6) . .
Cs7 W18 K1 Cs8 -31.39(17) . .
O55 W18 K1 O12 -83.8(10) . .
O54 W18 K1 O12 37.2(12) . .
O71 W18 K1 O12 111.9(9) . .
O44 W18 K1 O12 -160.7(10) . .
O50 W18 K1 O12 -177.5(10) . .
Cs7 W18 K1 O12 34.4(8) . .
Cs8 W18 K1 O12 65.8(8) . .
O12 W18 K1 O300 -93(2) . .
O55 W18 K1 O300 -177.3(19) . .
O54 W18 K1 O300 -56(2) . .
O71 W18 K1 O300 18.4(19) . .
O44 W18 K1 O300 105.8(19) . .
O50 W18 K1 O300 89(2) . .
Cs7 W18 K1 O300 -59.1(18) . .
Cs8 W18 K1 O300 -27.7(18) . .
O12 W18 K1 W19 -7.3(8) . .
O55 W18 K1 W19 -91.1(6) . .
O54 W18 K1 W19 29.9(9) . .
O71 W18 K1 W19 104.6(6) . .
O44 W18 K1 W19 -168.0(7) . .
O50 W18 K1 W19 175.1(5) . .
Cs7 W18 K1 W19 27.1(2) . .
Cs8 W18 K1 W19 58.4(2) . .
O12 W18 K1 W12 173.7(8) . .
O55 W18 K1 W12 89.9(5) . .
O54 W18 K1 W12 -149.1(8) . .
O71 W18 K1 W12 -74.4(5) . .
O44 W18 K1 W12 13.0(6) . .
O50 W18 K1 W12 -3.8(6) . .
Cs7 W18 K1 W12 -151.90(16) . .
Cs8 W18 K1 W12 -120.5(2) . .
O12 W18 K1 W1 -59.0(9) . .
O55 W18 K1 W1 -142.8(7) . .
O54 W18 K1 W1 -21.8(10) . .
O71 W18 K1 W1 52.9(7) . .
O44 W18 K1 W1 140.2(8) . .
O50 W18 K1 W1 123.4(6) . .
Cs7 W18 K1 W1 -24.7(4) . .
Cs8 W18 K1 W1 6.7(3) . .
O34 Cs2 O7W Cs2 67.4(4) 2_665 2_665
O21 Cs2 O7W Cs2 141.0(5) . 2_665
O7W Cs2 O7W Cs2 0.0 2_665 2_665
O39 Cs2 O7W Cs2 -79.9(6) . 2_665
O26W Cs2 O7W Cs2 33.6(13) . 2_665
O64 Cs2 O7W Cs2 -65.2(4) . 2_665
O37 Cs2 O7W Cs2 -121.4(4) . 2_665
O5 Cs2 O7W Cs2 -176.8(4) . 2_665
O4 Cs2 O7W Cs2 165.1(6) . 2_665
O33 Cs2 O7W Cs2 127.5(4) . 2_665
O35 Cs2 O7W Cs2 -101.9(5) . 2_665
Cs7 Cs5 O3W K2 -0.5(6) . .
O85 Cs5 O3W K2 131.1(7) . .
O47 Cs5 O3W K2 -112.1(9) . .
O86 Cs5 O3W K2 -46.7(5) . .
O1 Cs5 O3W K2 -167.4(6) . .
O14 Cs5 O3W K2 173.8(5) . .
O25 Cs5 O3W K2 32.7(5) . .
O58 Cs5 O3W K2 80.7(6) . .
W14 Cs5 O3W K2 -162.7(4) . .
W6 Cs5 O3W K2 108.8(6) . .
W15 Cs5 O3W K2 -71.5(8) . .
O62 W1 O300 Nb2 171.0(10) . .
O20 W1 O300 Nb2 -87.3(10) . .
O59 W1 O300 Nb2 -13(3) . .
O70 W1 O300 Nb2 70.7(10) . .
O27 W1 O300 Nb2 -3.5(8) . .
Cs4 W1 O300 Nb2 170.8(2) . .
K1 W1 O300 Nb2 -120.3(11) . .
Cs8 W1 O300 Nb2 -136.8(9) . .
O62 W1 O300 K1 -68.8(8) . .
O20 W1 O300 K1 33.0(6) . .
O59 W1 O300 K1 107(2) . .
O70 W1 O300 K1 -169.0(7) . .
O27 W1 O300 K1 116.7(6) . .
Cs4 W1 O300 K1 -68.9(10) . .
Cs8 W1 O300 K1 -16.6(5) . .
O6 Nb2 O300 W1 -172.3(10) . .
O24 Nb2 O300 W1 -69.9(10) . .
O63 Nb2 O300 W1 86.1(10) . .
O28 Nb2 O300 W1 15(2) . .
O27 Nb2 O300 W1 3.5(8) . .
Cs6 Nb2 O300 W1 138.8(10) . .
O6 Nb2 O300 K1 71.8(8) . .
O24 Nb2 O300 K1 174.2(8) . .
O63 Nb2 O300 K1 -29.7(7) . .
O28 Nb2 O300 K1 -100.8(15) . .
O27 Nb2 O300 K1 -112.3(7) . .
Cs6 Nb2 O300 K1 23.0(5) . .
O21W K1 O300 W1 106.2(8) 2_556 .
O11 K1 O300 W1 142.5(7) . .
O20 K1 O300 W1 -26.0(5) . .
Cs6 K1 O300 W1 -160.5(6) . .
O69 K1 O300 W1 -67.8(7) . .
Cs8 K1 O300 W1 23.5(7) . .
O12 K1 O300 W1 -13.1(16) . .
W19 K1 O300 W1 -40.7(5) . .
W12 K1 O300 W1 132.5(6) . .
W18 K1 O300 W1 50(2) . .
O21W K1 O300 Nb2 -124.3(10) 2_556 .
O11 K1 O300 Nb2 -88.1(8) . .
O20 K1 O300 Nb2 103.4(8) . .
Cs6 K1 O300 Nb2 -31.1(7) . .
O69 K1 O300 Nb2 61.7(7) . .
Cs8 K1 O300 Nb2 152.9(6) . .
O12 K1 O300 Nb2 116.3(13) . .
W19 K1 O300 Nb2 88.8(7) . .
W12 K1 O300 Nb2 -98.1(7) . .
W1 K1 O300 Nb2 129.4(11) . .
W18 K1 O300 Nb2 179.0(14) . .
Cs7 Cs8 O5W Cs7 -111.2(13) . 2_656
O13 Cs8 O5W Cs7 177.1(14) . 2_656
O86 Cs8 O5W Cs7 -147.6(11) . 2_656
O67 Cs8 O5W Cs7 19.3(11) . 2_656
K1 Cs8 O5W Cs7 7.1(19) . 2_656
O12 Cs8 O5W Cs7 -61.7(14) . 2_656
O71 Cs8 O5W Cs7 -31.2(12) . 2_656
O20 Cs8 O5W Cs7 134.5(11) . 2_656
O62 Cs8 O5W Cs7 99.8(13) . 2_656
W19 Cs8 O5W Cs7 -172.0(8) . 2_656
W16 Cs8 O5W Cs7 -5.2(11) . 2_656
O4W Cs6 O4W Cs6 0.000(1) 2_646 2_646
O1W Cs6 O4W Cs6 41.6(18) 2_546 2_646
O11 Cs6 O4W Cs6 93.9(11) . 2_646
K1 Cs6 O4W Cs6 154.5(12) . 2_646
O38 Cs6 O4W Cs6 -70.5(11) 1_545 2_646
O8 Cs6 O4W Cs6 -43.9(15) . 2_646
O63 Cs6 O4W Cs6 -148.0(10) . 2_646
O6 Cs6 O4W Cs6 -142.9(14) . 2_646
O22 Cs6 O4W Cs6 -119.4(12) 1_545 2_646
Co1 Cs6 O4W Cs6 -24(2) . 2_646
Nb4 Cs6 O4W Cs6 -51.9(12) 2_646 2_646
O11W Cs4 O13W Cs4 -7(100) . 2_556
O84 Cs4 O13W Cs4 -140(100) . 2_556
O62 Cs4 O13W Cs4 -151(100) . 2_556
O9 Cs4 O13W Cs4 11(100) . 2_556
O59 Cs4 O13W Cs4 -132(100) . 2_556
O66 Cs4 O13W Cs4 62(100) . 2_556
O13 Cs4 O13W Cs4 139(100) . 2_556
O52 Cs4 O13W Cs4 52(100) . 2_556
O80 Cs4 O13W Cs4 88(100) . 2_556
O48 Cs4 O13W Cs4 93(100) . 2_556
O22W Cs4 O13W Cs4 -50(100) . 2_556
O34 Cs2 Na2 O26W 171.8(18) 2_665 .
O21 Cs2 Na2 O26W 64.5(17) . .
O7W Cs2 Na2 O26W -97.6(17) 2_665 .
O7W Cs2 Na2 O26W -160.8(17) . .
O39 Cs2 Na2 O26W -12.4(17) . .
O64 Cs2 Na2 O26W -57.6(17) . .
O37 Cs2 Na2 O26W 2.6(18) . .
O5 Cs2 Na2 O26W 71.4(17) . .
O4 Cs2 Na2 O26W 130.9(17) . .
O33 Cs2 Na2 O26W 114.4(17) . .
O35 Cs2 Na2 O26W -84.3(18) . .
O34 Cs2 Na2 Cs3 39.2(4) 2_665 2_665
O21 Cs2 Na2 Cs3 -68.1(4) . 2_665
O7W Cs2 Na2 Cs3 129.7(4) 2_665 2_665
O7W Cs2 Na2 Cs3 66.5(4) . 2_665
O39 Cs2 Na2 Cs3 -145.0(3) . 2_665
O26W Cs2 Na2 Cs3 -132.6(17) . 2_665
O64 Cs2 Na2 Cs3 169.7(3) . 2_665
O37 Cs2 Na2 Cs3 -130.0(4) . 2_665
O5 Cs2 Na2 Cs3 -61.2(4) . 2_665
O4 Cs2 Na2 Cs3 -1.7(5) . 2_665
O33 Cs2 Na2 Cs3 -18.2(3) . 2_665
O35 Cs2 Na2 Cs3 143.1(7) . 2_665
W1 O70 Na1 Cs7 175.7(8) . 1_455
W2 O70 Na1 Cs7 10.2(11) . 1_455
W1 O70 Na1 Cs4 26.9(8) . .
W2 O70 Na1 Cs4 -138.7(10) . .
W1 O70 Na1 Cs8 -86(2) . 2_556
W2 O70 Na1 Cs8 109(2) . 2_556
W1 O70 Na1 Cs5 140.6(8) . 1_455
W2 O70 Na1 Cs5 -24.9(10) . 1_455
O11W Cs4 Na1 O70 166.6(10) . .
O13W Cs4 Na1 O70 -109.5(6) . .
O84 Cs4 Na1 O70 48.1(7) . .
O62 Cs4 Na1 O70 -39.5(6) . .
O9 Cs4 Na1 O70 112.7(6) . .
O59 Cs4 Na1 O70 15.1(5) . .
O66 Cs4 Na1 O70 -144.5(6) . .
O13 Cs4 Na1 O70 -28.6(10) . .
O52 Cs4 Na1 O70 169.1(5) . .
O80 Cs4 Na1 O70 103.9(13) . .
O48 Cs4 Na1 O70 -125.8(8) . .
O22W Cs4 Na1 O70 97.1(9) . .
O11W Cs4 Na1 Cs7 86.2(13) . 1_455
O13W Cs4 Na1 Cs7 170.1(12) . 1_455
O84 Cs4 Na1 Cs7 -32.2(12) . 1_455
O62 Cs4 Na1 Cs7 -119.8(12) . 1_455
O9 Cs4 Na1 Cs7 32.4(12) . 1_455
O59 Cs4 Na1 Cs7 -65.2(10) . 1_455
O66 Cs4 Na1 Cs7 135.1(10) . 1_455
O13 Cs4 Na1 Cs7 -109.0(11) . 1_455
O52 Cs4 Na1 Cs7 88.7(11) . 1_455
O80 Cs4 Na1 Cs7 24(2) . 1_455
O48 Cs4 Na1 Cs7 153.8(8) . 1_455
O22W Cs4 Na1 Cs7 16.7(12) . 1_455
O11W Cs4 Na1 Cs8 -30.6(8) . 2_556
O13W Cs4 Na1 Cs8 53.3(2) . 2_556
O84 Cs4 Na1 Cs8 -149.0(5) . 2_556
O62 Cs4 Na1 Cs8 123.4(6) . 2_556
O9 Cs4 Na1 Cs8 -84.4(5) . 2_556
O59 Cs4 Na1 Cs8 178.0(5) . 2_556
O66 Cs4 Na1 Cs8 18.3(5) . 2_556
O13 Cs4 Na1 Cs8 134.2(7) . 2_556
O52 Cs4 Na1 Cs8 -28.1(7) . 2_556
O80 Cs4 Na1 Cs8 -93.3(13) . 2_556
O48 Cs4 Na1 Cs8 37.0(10) . 2_556
O22W Cs4 Na1 Cs8 -100.1(8) . 2_556
O11W Cs4 Na1 Cs5 90.9(9) . 1_455
O13W Cs4 Na1 Cs5 174.9(5) . 1_455
O84 Cs4 Na1 Cs5 -27.5(6) . 1_455
O62 Cs4 Na1 Cs5 -115.1(6) . 1_455
O9 Cs4 Na1 Cs5 37.1(6) . 1_455
O59 Cs4 Na1 Cs5 -60.5(4) . 1_455
O66 Cs4 Na1 Cs5 139.9(4) . 1_455
O13 Cs4 Na1 Cs5 -104.2(8) . 1_455
O52 Cs4 Na1 Cs5 93.5(6) . 1_455
O80 Cs4 Na1 Cs5 28.3(15) . 1_455
O48 Cs4 Na1 Cs5 158.5(6) . 1_455
O22W Cs4 Na1 Cs5 21.5(7) . 1_455
Cs3 Na2 O26W Cs2 53.2(17) 2_665 .
O34 Cs2 O26W Na2 -6.3(14) 2_665 .
O21 Cs2 O26W Na2 -105.4(17) . .
O7W Cs2 O26W Na2 66.9(15) 2_665 .
O7W Cs2 O26W Na2 28(2) . .
O39 Cs2 O26W Na2 166.2(19) . .
O64 Cs2 O26W Na2 126.4(15) . .
O37 Cs2 O26W Na2 -178.1(13) . .
O5 Cs2 O26W Na2 -120.0(15) . .
O4 Cs2 O26W Na2 -71(2) . .
O33 Cs2 O26W Na2 -64.6(16) . .
O35 Cs2 O26W Na2 132.9(13) . .
O11W Cs4 O22W Cs1 163(3) . 1_455
O13W Cs4 O22W Cs1 -150(2) . 1_455
O84 Cs4 O22W Cs1 3(2) . 1_455
O62 Cs4 O22W Cs1 -84(2) . 1_455
O9 Cs4 O22W Cs1 74(2) . 1_455
O59 Cs4 O22W Cs1 -50(2) . 1_455
O66 Cs4 O22W Cs1 139(2) . 1_455
O13 Cs4 O22W Cs1 20(3) . 1_455
O52 Cs4 O22W Cs1 100(2) . 1_455
O80 Cs4 O22W Cs1 58(2) . 1_455
O48 Cs4 O22W Cs1 81(2) . 1_455
W2 O25 K2 O69 -175.7(8) 1_655 .
Cs7 O25 K2 O69 -10.5(9) . .
Cs5 O25 K2 O69 -60.5(7) . .
W2 O25 K2 O3W -90.4(8) 1_655 .
Cs7 O25 K2 O3W 74.8(6) . .
Cs5 O25 K2 O3W 24.8(4) . .
W2 O25 K2 O26 -11.3(6) 1_655 1_645
Cs7 O25 K2 O26 153.9(8) . 1_645
Cs5 O25 K2 O26 103.9(6) . 1_645
W2 O25 K2 O27W 48.4(11) 1_655 1_655
Cs7 O25 K2 O27W -146.4(10) . 1_655
Cs5 O25 K2 O27W 163.7(9) . 1_655
Cs7 O25 K2 W2 165.2(12) . 1_655
Cs5 O25 K2 W2 115.2(9) . 1_655
W2 O25 K2 W19 -153.7(7) 1_655 .
Cs7 O25 K2 W19 11.5(7) . .
Cs5 O25 K2 W19 -38.5(4) . .
W2 O25 K2 Cs7 -165.2(12) 1_655 .
Cs5 O25 K2 Cs7 -49.9(4) . .
W2 O25 K2 K1 155.3(8) 1_655 .
Cs7 O25 K2 K1 -39.5(6) . .
Cs5 O25 K2 K1 -89.4(4) . .
W2 O25 K2 Cs5 -115.2(9) 1_655 .
Cs7 O25 K2 Cs5 49.9(4) . .
W19 O69 K2 O25 54.8(9) . .
Nb3 O69 K2 O25 -171.6(7) 1_545 .
K1 O69 K2 O25 -51.9(9) . .
W19 O69 K2 O3W -16.6(7) . .
Nb3 O69 K2 O3W 117.1(7) 1_545 .
K1 O69 K2 O3W -123.2(6) . .
W19 O69 K2 O26 6(3) . 1_645
Nb3 O69 K2 O26 139(2) 1_545 1_645
K1 O69 K2 O26 -101(2) . 1_645
W19 O69 K2 O27W 163.2(12) . 1_655
Nb3 O69 K2 O27W -63.2(14) 1_545 1_655
K1 O69 K2 O27W 56.5(13) . 1_655
W19 O69 K2 W2 51.9(12) . 1_655
Nb3 O69 K2 W2 -174.4(7) 1_545 1_655
K1 O69 K2 W2 -54.7(11) . 1_655
Nb3 O69 K2 W19 133.6(11) 1_545 .
K1 O69 K2 W19 -106.7(8) . .
W19 O69 K2 Cs7 48.4(6) . .
Nb3 O69 K2 Cs7 -178.0(7) 1_545 .
K1 O69 K2 Cs7 -58.3(5) . .
W19 O69 K2 K1 106.7(8) . .
Nb3 O69 K2 K1 -119.7(9) 1_545 .
W19 O69 K2 Cs5 13.3(6) . .
Nb3 O69 K2 Cs5 146.9(6) 1_545 .
K1 O69 K2 Cs5 -93.4(5) . .
Cs5 O3W K2 O25 -39.1(6) . .
Cs5 O3W K2 O69 78.4(6) . .
Cs5 O3W K2 O26 -95.2(6) . 1_645
Cs5 O3W K2 O27W -101.4(12) . 1_655
Cs5 O3W K2 W2 -64.8(5) . 1_655
Cs5 O3W K2 W19 70.4(5) . .
Cs5 O3W K2 Cs7 0.3(4) . .
Cs5 O3W K2 K1 44.3(7) . .
O86 W19 K2 O25 -0.4(8) . .
O15 W19 K2 O25 75.9(10) . .
O69 W19 K2 O25 -132.5(9) . .
O19 W19 K2 O25 113.2(8) 1_545 .
O20 W19 K2 O25 -91.1(7) . .
O60 W19 K2 O25 177.6(6) 1_545 .
K1 W19 K2 O25 -83.6(5) . .
Cs8 W19 K2 O25 -38.8(5) . .
O86 W19 K2 O69 132.1(9) . .
O15 W19 K2 O69 -151.7(10) . .
O19 W19 K2 O69 -114.3(9) 1_545 .
O20 W19 K2 O69 41.4(9) . .
O60 W19 K2 O69 -49.9(8) 1_545 .
K1 W19 K2 O69 48.9(6) . .
Cs8 W19 K2 O69 93.6(6) . .
O86 W19 K2 O3W -65.7(7) . .
O15 W19 K2 O3W 10.6(10) . .
O69 W19 K2 O3W 162.3(8) . .
O19 W19 K2 O3W 47.9(7) 1_545 .
O20 W19 K2 O3W -156.3(6) . .
O60 W19 K2 O3W 112.3(5) 1_545 .
K1 W19 K2 O3W -148.8(4) . .
Cs8 W19 K2 O3W -104.1(4) . .
O86 W19 K2 O26 -45.6(9) . 1_645
O15 W19 K2 O26 30.6(12) . 1_645
O69 W19 K2 O26 -177.7(11) . 1_645
O19 W19 K2 O26 68.0(9) 1_545 1_645
O20 W19 K2 O26 -136.3(9) . 1_645
O60 W19 K2 O26 132.4(8) 1_545 1_645
K1 W19 K2 O26 -128.8(8) . 1_645
Cs8 W19 K2 O26 -84.1(7) . 1_645
O86 W19 K2 O27W 98(2) . 1_655
O15 W19 K2 O27W 175(2) . 1_655
O69 W19 K2 O27W -34(2) . 1_655
O19 W19 K2 O27W -148(2) 1_545 1_655
O20 W19 K2 O27W 8(2) . 1_655
O60 W19 K2 O27W -84(2) 1_545 1_655
K1 W19 K2 O27W 15(2) . 1_655
Cs8 W19 K2 O27W 60(2) . 1_655
O86 W19 K2 W2 -13.0(7) . 1_655
O15 W19 K2 W2 63.3(10) . 1_655
O69 W19 K2 W2 -145.0(8) . 1_655
O19 W19 K2 W2 100.7(7) 1_545 1_655
O20 W19 K2 W2 -103.6(7) . 1_655
O60 W19 K2 W2 165.0(5) 1_545 1_655
K1 W19 K2 W2 -96.1(5) . 1_655
Cs8 W19 K2 W2 -51.4(4) . 1_655
O86 W19 K2 Cs7 7.2(7) . .
O15 W19 K2 Cs7 83.5(9) . .
O69 W19 K2 Cs7 -124.8(7) . .
O19 W19 K2 Cs7 120.9(6) 1_545 .
O20 W19 K2 Cs7 -83.4(6) . .
O60 W19 K2 Cs7 -174.7(4) 1_545 .
K1 W19 K2 Cs7 -75.9(2) . .
Cs8 W19 K2 Cs7 -31.20(16) . .
O86 W19 K2 K1 83.2(7) . .
O15 W19 K2 K1 159.4(8) . .
O69 W19 K2 K1 -48.9(6) . .
O19 W19 K2 K1 -163.2(6) 1_545 .
O20 W19 K2 K1 -7.5(6) . .
O60 W19 K2 K1 -98.8(4) 1_545 .
Cs8 W19 K2 K1 44.71(19) . .
O86 W19 K2 Cs5 -32.9(7) . .
O15 W19 K2 Cs5 43.4(9) . .
O69 W19 K2 Cs5 -165.0(7) . .
O19 W19 K2 Cs5 80.7(6) 1_545 .
O20 W19 K2 Cs5 -123.5(6) . .
O60 W19 K2 Cs5 145.1(4) 1_545 .
K1 W19 K2 Cs5 -116.0(2) . .
Cs8 W19 K2 Cs5 -71.33(15) . .
Cs5 Cs7 K2 O25 90.2(7) . .
O5W Cs7 K2 O25 -61.5(10) 2_656 .
Cs8 Cs7 K2 O25 -148.3(7) . .
O86 Cs7 K2 O25 162.6(9) . .
O12 Cs7 K2 O25 -92.6(8) . .
O45 Cs7 K2 O25 126.0(11) . .
O13 Cs7 K2 O25 158.1(8) . .
Na1 Cs7 K2 O25 -1.6(8) 1_655 .
O54 Cs7 K2 O25 -54.5(7) . .
W18 Cs7 K2 O25 -79.4(6) . .
W15 Cs7 K2 O25 141.2(7) . .
Cs5 Cs7 K2 O69 -99.3(4) . .
O5W Cs7 K2 O69 109.0(8) 2_656 .
Cs8 Cs7 K2 O69 22.2(4) . .
O25 Cs7 K2 O69 170.5(9) . .
O86 Cs7 K2 O69 -26.9(6) . .
O12 Cs7 K2 O69 77.9(6) . .
O45 Cs7 K2 O69 -63.4(10) . .
O13 Cs7 K2 O69 -31.4(6) . .
Na1 Cs7 K2 O69 168.9(5) 1_655 .
O54 Cs7 K2 O69 116.0(5) . .
W18 Cs7 K2 O69 91.2(4) . .
W15 Cs7 K2 O69 -48.3(5) . .
Cs5 Cs7 K2 O3W -0.3(3) . .
O5W Cs7 K2 O3W -152.0(8) 2_656 .
Cs8 Cs7 K2 O3W 121.2(4) . .
O25 Cs7 K2 O3W -90.5(7) . .
O86 Cs7 K2 O3W 72.1(6) . .
O12 Cs7 K2 O3W 176.9(6) . .
O45 Cs7 K2 O3W 35.6(10) . .
O13 Cs7 K2 O3W 67.6(5) . .
Na1 Cs7 K2 O3W -92.0(5) 1_655 .
O54 Cs7 K2 O3W -145.0(5) . .
W18 Cs7 K2 O3W -169.8(4) . .
W15 Cs7 K2 O3W 50.7(4) . .
Cs5 Cs7 K2 O26 69.6(4) . 1_645
O5W Cs7 K2 O26 -82.1(8) 2_656 1_645
Cs8 Cs7 K2 O26 -168.8(4) . 1_645
O25 Cs7 K2 O26 -20.5(7) . 1_645
O86 Cs7 K2 O26 142.1(7) . 1_645
O12 Cs7 K2 O26 -113.2(6) . 1_645
O45 Cs7 K2 O26 105.5(9) . 1_645
O13 Cs7 K2 O26 137.5(5) . 1_645
Na1 Cs7 K2 O26 -22.1(6) 1_655 1_645
O54 Cs7 K2 O26 -75.1(5) . 1_645
W18 Cs7 K2 O26 -99.9(4) . 1_645
W15 Cs7 K2 O26 120.7(4) . 1_645
Cs5 Cs7 K2 O27W 127.3(10) . 1_655
O5W Cs7 K2 O27W -24.4(12) 2_656 1_655
Cs8 Cs7 K2 O27W -111.2(10) . 1_655
O25 Cs7 K2 O27W 37.1(11) . 1_655
O86 Cs7 K2 O27W -160.3(11) . 1_655
O12 Cs7 K2 O27W -55.5(10) . 1_655
O45 Cs7 K2 O27W 163.1(12) . 1_655
O13 Cs7 K2 O27W -164.8(10) . 1_655
Na1 Cs7 K2 O27W 35.5(11) 1_655 1_655
O54 Cs7 K2 O27W -17.4(10) . 1_655
W18 Cs7 K2 O27W -42.3(10) . 1_655
W15 Cs7 K2 O27W 178.3(9) . 1_655
Cs5 Cs7 K2 W2 83.2(2) . 1_655
O5W Cs7 K2 W2 -68.5(8) 2_656 1_655
Cs8 Cs7 K2 W2 -155.3(2) . 1_655
O25 Cs7 K2 W2 -7.0(6) . 1_655
O86 Cs7 K2 W2 155.6(6) . 1_655
O12 Cs7 K2 W2 -99.6(5) . 1_655
O45 Cs7 K2 W2 119.0(9) . 1_655
O13 Cs7 K2 W2 151.1(4) . 1_655
Na1 Cs7 K2 W2 -8.6(4) 1_655 1_655
O54 Cs7 K2 W2 -61.5(3) . 1_655
W18 Cs7 K2 W2 -86.35(18) . 1_655
W15 Cs7 K2 W2 134.2(3) . 1_655
Cs5 Cs7 K2 W19 -77.2(2) . .
O5W Cs7 K2 W19 131.0(7) 2_656 .
Cs8 Cs7 K2 W19 44.3(2) . .
O25 Cs7 K2 W19 -167.4(7) . .
O86 Cs7 K2 W19 -4.8(4) . .
O12 Cs7 K2 W19 99.9(5) . .
O45 Cs7 K2 W19 -41.4(9) . .
O13 Cs7 K2 W19 -9.4(4) . .
Na1 Cs7 K2 W19 -169.0(4) 1_655 .
O54 Cs7 K2 W19 138.0(3) . .
W18 Cs7 K2 W19 113.2(2) . .
W15 Cs7 K2 W19 -26.2(3) . .
Cs5 Cs7 K2 K1 -135.0(2) . .
O5W Cs7 K2 K1 73.3(7) 2_656 .
Cs8 Cs7 K2 K1 -13.4(2) . .
O25 Cs7 K2 K1 134.8(7) . .
O86 Cs7 K2 K1 -62.6(5) . .
O12 Cs7 K2 K1 42.2(4) . .
O45 Cs7 K2 K1 -99.1(9) . .
O13 Cs7 K2 K1 -67.1(4) . .
Na1 Cs7 K2 K1 133.3(4) 1_655 .
O54 Cs7 K2 K1 80.3(3) . .
W18 Cs7 K2 K1 55.48(17) . .
W15 Cs7 K2 K1 -83.9(3) . .
O5W Cs7 K2 Cs5 -151.7(8) 2_656 .
Cs8 Cs7 K2 Cs5 121.5(2) . .
O25 Cs7 K2 Cs5 -90.2(7) . .
O86 Cs7 K2 Cs5 72.4(5) . .
O12 Cs7 K2 Cs5 177.2(5) . .
O45 Cs7 K2 Cs5 35.8(9) . .
O13 Cs7 K2 Cs5 67.9(4) . .
Na1 Cs7 K2 Cs5 -91.8(4) 1_655 .
O54 Cs7 K2 Cs5 -144.7(4) . .
W18 Cs7 K2 Cs5 -169.6(2) . .
W15 Cs7 K2 Cs5 51.0(2) . .
O21W K1 K2 O25 106(3) 2_556 .
O11 K1 K2 O25 -83.3(7) . .
O20 K1 K2 O25 105.8(6) . .
Cs6 K1 K2 O25 -136.2(5) . .
O69 K1 K2 O25 135.7(7) . .
Cs8 K1 K2 O25 38.0(5) . .
O12 K1 K2 O25 -16.4(6) . .
O300 K1 K2 O25 136.1(6) . .
W19 K1 K2 O25 102.1(5) . .
W12 K1 K2 O25 -62.1(5) . .
W1 K1 K2 O25 110.8(5) . .
W18 K1 K2 O25 -30.7(4) . .
O21W K1 K2 O69 -30(3) 2_556 .
O11 K1 K2 O69 141.0(8) . .
O20 K1 K2 O69 -29.8(6) . .
Cs6 K1 K2 O69 88.1(6) . .
Cs8 K1 K2 O69 -97.7(6) . .
O12 K1 K2 O69 -152.1(8) . .
O300 K1 K2 O69 0.5(6) . .
W19 K1 K2 O69 -33.6(5) . .
W12 K1 K2 O69 162.2(7) . .
W1 K1 K2 O69 -24.9(5) . .
W18 K1 K2 O69 -166.4(6) . .
O21W K1 K2 O3W 35(4) 2_556 .
O11 K1 K2 O3W -153.7(7) . .
O20 K1 K2 O3W 35.5(6) . .
Cs6 K1 K2 O3W 153.4(5) . .
O69 K1 K2 O3W 65.3(7) . .
Cs8 K1 K2 O3W -32.4(5) . .
O12 K1 K2 O3W -86.8(6) . .
O300 K1 K2 O3W 65.8(7) . .
W19 K1 K2 O3W 31.7(4) . .
W12 K1 K2 O3W -132.5(5) . .
W1 K1 K2 O3W 40.4(5) . .
W18 K1 K2 O3W -101.1(5) . .
O21W K1 K2 O26 123(3) 2_556 1_645
O11 K1 K2 O26 -65.8(10) . 1_645
O20 K1 K2 O26 123.3(8) . 1_645
Cs6 K1 K2 O26 -118.8(8) . 1_645
O69 K1 K2 O26 153.2(10) . 1_645
Cs8 K1 K2 O26 55.5(8) . 1_645
O12 K1 K2 O26 1.1(8) . 1_645
O300 K1 K2 O26 153.6(8) . 1_645
W19 K1 K2 O26 119.6(8) . 1_645
W12 K1 K2 O26 -44.6(9) . 1_645
W1 K1 K2 O26 128.2(7) . 1_645
W18 K1 K2 O26 -13.3(8) . 1_645
O21W K1 K2 O27W -171(3) 2_556 1_655
O11 K1 K2 O27W 0.5(11) . 1_655
O20 K1 K2 O27W -170.3(9) . 1_655
Cs6 K1 K2 O27W -52.4(9) . 1_655
O69 K1 K2 O27W -140.5(10) . 1_655
Cs8 K1 K2 O27W 121.8(9) . 1_655
O12 K1 K2 O27W 67.5(10) . 1_655
O300 K1 K2 O27W -140.0(10) . 1_655
W19 K1 K2 O27W -174.1(9) . 1_655
W12 K1 K2 O27W 21.7(9) . 1_655
W1 K1 K2 O27W -165.4(9) . 1_655
W18 K1 K2 O27W 53.1(9) . 1_655
O21W K1 K2 W2 116(3) 2_556 1_655
O11 K1 K2 W2 -72.4(7) . 1_655
O20 K1 K2 W2 116.8(4) . 1_655
Cs6 K1 K2 W2 -125.3(3) . 1_655
O69 K1 K2 W2 146.6(7) . 1_655
Cs8 K1 K2 W2 48.9(4) . 1_655
O12 K1 K2 W2 -5.5(5) . 1_655
O300 K1 K2 W2 147.1(5) . 1_655
W19 K1 K2 W2 113.0(3) . 1_655
W12 K1 K2 W2 -51.2(5) . 1_655
W1 K1 K2 W2 121.7(3) . 1_655
W18 K1 K2 W2 -19.8(3) . 1_655
O21W K1 K2 W19 3(3) 2_556 .
O11 K1 K2 W19 174.6(6) . .
O20 K1 K2 W19 3.7(3) . .
Cs6 K1 K2 W19 121.7(3) . .
O69 K1 K2 W19 33.6(5) . .
Cs8 K1 K2 W19 -64.1(2) . .
O12 K1 K2 W19 -118.5(5) . .
O300 K1 K2 W19 34.1(5) . .
W12 K1 K2 W19 -164.2(4) . .
W1 K1 K2 W19 8.66(18) . .
W18 K1 K2 W19 -132.8(3) . .
O21W K1 K2 Cs7 80(3) 2_556 .
O11 K1 K2 Cs7 -108.6(6) . .
O20 K1 K2 Cs7 80.6(4) . .
Cs6 K1 K2 Cs7 -161.5(3) . .
O69 K1 K2 Cs7 110.4(6) . .
Cs8 K1 K2 Cs7 12.74(18) . .
O12 K1 K2 Cs7 -41.7(5) . .
O300 K1 K2 Cs7 110.9(5) . .
W19 K1 K2 Cs7 76.8(2) . .
W12 K1 K2 Cs7 -87.4(3) . .
W1 K1 K2 Cs7 85.5(3) . .
W18 K1 K2 Cs7 -56.01(16) . .
O21W K1 K2 Cs5 56(3) 2_556 .
O11 K1 K2 Cs5 -132.9(6) . .
O20 K1 K2 Cs5 56.2(4) . .
Cs6 K1 K2 Cs5 174.1(3) . .
O69 K1 K2 Cs5 86.0(6) . .
Cs8 K1 K2 Cs5 -11.6(2) . .
O12 K1 K2 Cs5 -66.0(5) . .
O300 K1 K2 Cs5 86.5(5) . .
W19 K1 K2 Cs5 52.45(19) . .
W12 K1 K2 Cs5 -111.7(3) . .
W1 K1 K2 Cs5 61.1(3) . .
W18 K1 K2 Cs5 -80.4(2) . .
O3W Cs5 K2 O25 128.3(8) . .
Cs7 Cs5 K2 O25 -52.2(5) . .
O85 Cs5 K2 O25 84.3(6) . .
O47 Cs5 K2 O25 -110.7(8) . .
O86 Cs5 K2 O25 -116.1(7) . .
O1 Cs5 K2 O25 142.5(6) . .
O14 Cs5 K2 O25 106.5(18) . .
O58 Cs5 K2 O25 44.8(5) . .
W14 Cs5 K2 O25 -90.9(11) . .
W6 Cs5 K2 O25 67.5(5) . .
W15 Cs5 K2 O25 -96.6(5) . .
O3W Cs5 K2 O69 -102.3(7) . .
Cs7 Cs5 K2 O69 77.2(4) . .
O85 Cs5 K2 O69 -146.4(6) . .
O47 Cs5 K2 O69 18.7(8) . .
O86 Cs5 K2 O69 13.3(5) . .
O1 Cs5 K2 O69 -88.2(5) . .
O14 Cs5 K2 O69 -124.2(17) . .
O25 Cs5 K2 O69 129.4(7) . .
O58 Cs5 K2 O69 174.2(5) . .
W14 Cs5 K2 O69 38.5(13) . .
W6 Cs5 K2 O69 -163.1(4) . .
W15 Cs5 K2 O69 32.8(5) . .
Cs7 Cs5 K2 O3W 179.5(6) . .
O85 Cs5 K2 O3W -44.1(7) . .
O47 Cs5 K2 O3W 121.0(9) . .
O86 Cs5 K2 O3W 115.6(7) . .
O1 Cs5 K2 O3W 14.1(7) . .
O14 Cs5 K2 O3W -21.9(18) . .
O25 Cs5 K2 O3W -128.3(8) . .
O58 Cs5 K2 O3W -83.5(6) . .
W14 Cs5 K2 O3W 140.8(12) . .
W6 Cs5 K2 O3W -60.8(6) . .
W15 Cs5 K2 O3W 135.1(6) . .
O3W Cs5 K2 O26 75.5(7) . 1_645
Cs7 Cs5 K2 O26 -105.0(4) . 1_645
O85 Cs5 K2 O26 31.4(5) . 1_645
O47 Cs5 K2 O26 -163.5(7) . 1_645
O86 Cs5 K2 O26 -169.0(6) . 1_645
O1 Cs5 K2 O26 89.6(5) . 1_645
O14 Cs5 K2 O26 53.6(18) . 1_645
O25 Cs5 K2 O26 -52.9(5) . 1_645
O58 Cs5 K2 O26 -8.0(4) . 1_645
W14 Cs5 K2 O26 -143.7(10) . 1_645
W6 Cs5 K2 O26 14.6(3) . 1_645
W15 Cs5 K2 O26 -149.4(3) . 1_645
O3W Cs5 K2 O27W 106.6(13) . 1_655
Cs7 Cs5 K2 O27W -73.9(11) . 1_655
O85 Cs5 K2 O27W 62.5(12) . 1_655
O47 Cs5 K2 O27W -132.4(12) . 1_655
O86 Cs5 K2 O27W -137.8(13) . 1_655
O1 Cs5 K2 O27W 120.8(12) . 1_655
O14 Cs5 K2 O27W 85(2) . 1_655
O25 Cs5 K2 O27W -21.7(12) . 1_655
O58 Cs5 K2 O27W 23.1(11) . 1_655
W14 Cs5 K2 O27W -112.6(14) . 1_655
W6 Cs5 K2 O27W 45.8(11) . 1_655
W15 Cs5 K2 O27W -118.3(11) . 1_655
O3W Cs5 K2 W2 103.3(6) . 1_655
Cs7 Cs5 K2 W2 -77.1(2) . 1_655
O85 Cs5 K2 W2 59.3(4) . 1_655
O47 Cs5 K2 W2 -135.7(6) . 1_655
O86 Cs5 K2 W2 -141.1(5) . 1_655
O1 Cs5 K2 W2 117.5(4) . 1_655
O14 Cs5 K2 W2 81.5(17) . 1_655
O25 Cs5 K2 W2 -25.0(4) . 1_655
O58 Cs5 K2 W2 19.8(3) . 1_655
W14 Cs5 K2 W2 -115.9(10) . 1_655
W6 Cs5 K2 W2 42.50(14) . 1_655
W15 Cs5 K2 W2 -121.6(2) . 1_655
O3W Cs5 K2 W19 -95.6(6) . .
Cs7 Cs5 K2 W19 83.9(2) . .
O85 Cs5 K2 W19 -139.6(4) . .
O47 Cs5 K2 W19 25.4(7) . .
O86 Cs5 K2 W19 20.0(4) . .
O1 Cs5 K2 W19 -81.4(4) . .
O14 Cs5 K2 W19 -117.4(17) . .
O25 Cs5 K2 W19 136.1(6) . .
O58 Cs5 K2 W19 -179.1(4) . .
W14 Cs5 K2 W19 45.2(12) . .
W6 Cs5 K2 W19 -156.4(2) . .
W15 Cs5 K2 W19 39.5(3) . .
O3W Cs5 K2 Cs7 -179.5(6) . .
O85 Cs5 K2 Cs7 136.4(4) . .
O47 Cs5 K2 Cs7 -58.5(7) . .
O86 Cs5 K2 Cs7 -63.9(4) . .
O1 Cs5 K2 Cs7 -165.4(4) . .
O14 Cs5 K2 Cs7 158.6(17) . .
O25 Cs5 K2 Cs7 52.2(5) . .
O58 Cs5 K2 Cs7 97.0(3) . .
W14 Cs5 K2 Cs7 -38.7(11) . .
W6 Cs5 K2 Cs7 119.6(2) . .
W15 Cs5 K2 Cs7 -44.4(2) . .
O3W Cs5 K2 K1 -140.2(6) . .
Cs7 Cs5 K2 K1 39.4(2) . .
O85 Cs5 K2 K1 175.8(4) . .
O47 Cs5 K2 K1 -19.2(7) . .
O86 Cs5 K2 K1 -24.6(4) . .
O1 Cs5 K2 K1 -126.0(4) . .
O14 Cs5 K2 K1 -162.0(17) . .
O25 Cs5 K2 K1 91.5(5) . .
O58 Cs5 K2 K1 136.3(4) . .
W14 Cs5 K2 K1 0.6(12) . .
W6 Cs5 K2 K1 159.0(2) . .
W15 Cs5 K2 K1 -5.1(3) . .
